data_1572632
loop_
_publ_author_name
'Zhu, Chen'
'Lu, Luyao'
'Li, Fei'
'Kang, Xi'
'Zhu, Manzhou'

_publ_section_title
;
 Size disproportionation among nanocluster transformations.
;
_journal_issue 40
_journal_name_full 'Chemical science'
_journal_page_first 16637
_journal_page_last 16644
_journal_paper_doi 10.1039/d4sc04884a
_journal_volume 15
_journal_year 2024
_chemical_formula_moiety 'C372 H255 Ag27 Au2 Cl11 Cu27 F90 P9 S33, Cu, 3(Cl)'
_chemical_formula_sum 'C372 H255 Ag27 Au2 Cl14 Cu28 F90 P9 S33'
_chemical_formula_weight 13353.30
_space_group_crystal_system monoclinic
_space_group_IT_number 14
_space_group_name_Hall '-P 2ybc'
_space_group_name_H-M_alt 'P 1 21/c 1'
_atom_sites_solution_hydrogens geom
_audit_creation_date 2024-05-14
_audit_creation_method
;
Olex2 1.5
(compiled 2022.04.07 svn.rca3783a0 for OlexSys, GUI svn.r6498)
;
_audit_update_record
;
2024-07-12 deposited with the CCDC.	2024-09-16 downloaded from the CCDC.
;
_cell_angle_alpha 90
_cell_angle_beta 91.097(3)
_cell_angle_gamma 90
_cell_formula_units_Z 4
_cell_length_a 41.4184(15)
_cell_length_b 29.7952(15)
_cell_length_c 47.331(2)
_cell_measurement_reflns_used 18370
_cell_measurement_temperature 120
_cell_measurement_theta_max 67.59
_cell_measurement_theta_min 5.86
_cell_volume 58399(4)
_computing_cell_refinement
;
X-Area Recipe 1.37.0.0 (STOE, 2021)
;
_computing_data_collection
;
X-Area Pilatus3_SV 1.31.175.0 (STOE, 2021)
;
_computing_data_reduction
;
X-Area Integrate 2.5.1.0 (STOE, 2021)
X-Area LANA 2.6.2.0 (STOE, 2021)
;
_computing_molecular_graphics 'Olex2 1.5 (Dolomanov et al., 2009)'
_computing_publication_material 'Olex2 1.5 (Dolomanov et al., 2009)'
_computing_structure_refinement 'SHELXL 2018/3 (Sheldrick, 2015)'
_computing_structure_solution 'SHELXT 2014/5 (Sheldrick, 2014)'
_diffrn_ambient_temperature 120
_diffrn_detector_area_resol_mean 5.81
_diffrn_detector_type 'DECTRIS PILATUS 300K'
_diffrn_measured_fraction_theta_full 0.972
_diffrn_measured_fraction_theta_max 0.972
_diffrn_measurement_details '949 frames, detector distance = 60 mm'
_diffrn_measurement_device 'Eulerian 4-circle diffractometer'
_diffrn_measurement_device_type 'STOE STADIVARI'
_diffrn_measurement_method 'rotation method, \w scans'
_diffrn_radiation_type CuK\a
_diffrn_radiation_wavelength 1.54186
_diffrn_reflns_av_R_equivalents 0.1062
_diffrn_reflns_av_unetI/netI 0.2686
_diffrn_reflns_Laue_measured_fraction_full 0.972
_diffrn_reflns_Laue_measured_fraction_max 0.972
_diffrn_reflns_limit_h_max 38
_diffrn_reflns_limit_h_min -47
_diffrn_reflns_limit_k_max 33
_diffrn_reflns_limit_k_min -34
_diffrn_reflns_limit_l_max 34
_diffrn_reflns_limit_l_min -54
_diffrn_reflns_number 229084
_diffrn_reflns_point_group_measured_fraction_full 0.972
_diffrn_reflns_point_group_measured_fraction_max 0.972
_diffrn_reflns_theta_full 62.500
_diffrn_reflns_theta_max 62.500
_diffrn_reflns_theta_min 5.803
_exptl_absorpt_coefficient_mu 11.528
_exptl_absorpt_correction_T_max 1.0000
_exptl_absorpt_correction_T_min 1.0000
_exptl_absorpt_correction_type multi-scan
_exptl_absorpt_process_details
;
STOE LANA, absorption correction by scaling of reflection intensities.
J. Koziskova, F. Hahn, J. Richter, J. Kozisek, "Comparison of different
absorption corrections on the model structure of tetrakis(\m~2~-acetato)-
diaqua-di-copper(II)", Acta Chimica Slovaca, vol. 9, no. 2, 2016, pp. 136 - 140.
;
_exptl_crystal_density_diffrn 1.519
_exptl_crystal_density_method 'not measured'
_exptl_crystal_description block
_exptl_crystal_F_000 25748
_exptl_crystal_size_max 0.12
_exptl_crystal_size_mid 0.1
_exptl_crystal_size_min 0.08
_refine_diff_density_max 2.662
_refine_diff_density_min -1.076
_refine_diff_density_rms 0.125
_refine_ls_extinction_method none
_refine_ls_goodness_of_fit_ref 0.713
_refine_ls_hydrogen_treatment constr
_refine_ls_matrix_type fullcycle
_refine_ls_number_parameters 4516
_refine_ls_number_reflns 90602
_refine_ls_number_restraints 9509
_refine_ls_restrained_S_all 0.735
_refine_ls_R_factor_all 0.1678
_refine_ls_R_factor_gt 0.0708
_refine_ls_shift/su_max 0.008
_refine_ls_shift/su_mean 0.000
_refine_ls_structure_factor_coef Fsqd
_refine_ls_weighting_details 'w=1/[\s^2^(Fo^2^)+(0.0862P)^2^] where P=(Fo^2^+2Fc^2^)/3'
_refine_ls_weighting_scheme calc
_refine_ls_wR_factor_gt 0.1744
_refine_ls_wR_factor_ref 0.2025
_reflns_Friedel_coverage 0.000
_reflns_number_gt 25326
_reflns_number_total 90602
_reflns_threshold_expression 'I > 2\s(I)'
_cod_data_source_file d4sc04884a2.cif
_cod_data_source_block 1_sq
_cod_depositor_comments 'Adding full bibliography for 1572629--1572632.cif.'
_cod_original_cell_volume 58399(5)
_cod_database_code 1572632
_shelx_shelxl_version_number 2018/3
_shelx_space_group_comment
;
The symmetry employed for this shelxl refinement is uniquely defined
by the following loop, which should always be used as a source of
symmetry information in preference to the above space-group names.
They are only intended as comments.
;
_shelx_estimated_absorpt_t_max 0.459
_shelx_estimated_absorpt_t_min 0.338
_olex2_refinement_description
;
1. Restrained distances
 C1_31-P1_31
 1.9 with sigma of 0.01
 P1_31-C6_31
 2.7 with sigma of 0.01
2. Restrained planarity
 with sigma of 0.1
3. Uiso/Uaniso restraints and constraints
All non-hydrogen atoms have similar U: within 2A with sigma of 0.01 and sigma
for terminal atoms of 0.02 within 2A
Uanis(Cl12) \\sim Ueq, Uanis(Cl11) \\sim Ueq, Uanis(Cl9) \\sim Ueq: with sigma
of 0.005 and sigma for terminal atoms of 0.01
: with sigma of 0.015 and sigma for terminal atoms of 0.03
4.a Aromatic/amide H refined with riding coordinates:
 C6(H6), C5(H5), C3(H3), C2(H2), C2(H2), C3(H3), C5(H5), C6(H6), C2(H2),
 C3(H3), C5(H5), C6(H6), C6(H6), C5(H5), C3(H3), C2(H2), C6(H6), C5(H5), C3(H3),
  C2(H2), C3(H3), C2(H2), C6(H6), C5(H5), C6(H6), C5(H5), C3(H3), C2(H2),
 C6(H6), C5(H5), C3(H3), C2(H2), C3(H3), C2(H2), C6(H6), C5(H5), C5(H5), C3(H3),
  C2(H2), C6(H6), C2(H2), C3(H3), C5(H5), C6(H6), C2(H2), C3(H3), C5(H5),
 C6(H6), C2(H2), C3(H3), C5(H5), C6(H6), C2(H2), C3(H3), C5(H5), C6(H6), C2(H2),
  C3(H3), C5(H5), C6(H6), C2(H2), C3(H3), C5(H5), C6(H6), C6(H6), C5(H5),
 C3(H3), C2(H2), C6(H6), C2(H2), C3(H3), C5(H5), C2(H2), C3(H3), C5(H5), C6(H6),
  C6(H6), C5(H5), C3(H3), C2(H2), C6(H6), C5(H5), C3(H3), C2(H2), C2(H2),
 C3(H3), C5(H5), C6(H6), C2(H2), C3(H3), C5(H5), C6(H6), C6(H6), C5(H5), C3(H3),
  C2(H2), C6(H6), C2(H2), C3(H3), C5(H5), C2(H2), C6(H6), C5(H5), C3(H3),
 C2(H2), C3(H3), C5(H5), C6(H6), C6(H6), C5(H5), C3(H3), C2(H2), C2(H2), C6(H6),
  C5(H5), C3(H3), C12(H12), C11(H11), C10(H10), C9(H9), C8(H8), C18(H18),
 C17(H17), C16(H16), C15(H15), C14(H14), C6(H6), C5(H5), C4(H4), C3(H3), C2(H2),
  C14(H14), C15(H15), C16(H16), C17(H17), C18(H18), C10(H10), C9(H9), C8(H8),
 C12(H12), C11(H11), C6(H6), C2(H2), C3(H3), C4(H4), C5(H5), C18(H18), C17(H17),
  C16(H16), C15(H15), C14(H14), C6(H6), C2(H2), C3(H3), C4(H4), C5(H5), C8(H8),
 C9(H9), C10(H10), C11(H11), C12(H12), C2(H2), C3(H3), C4(H4), C5(H5), C6(H6),
 C16(H16), C17(H17), C18(H18), C14(H14), C15(H15), C9(H9), C8(H8), C12(H12),
 C11(H11), C10(H10), C14(H14), C15(H15), C16(H16), C17(H17), C18(H18), C6(H6),
 C2(H2), C3(H3), C4(H4), C5(H5), C11(H11), C10(H10), C9(H9), C8(H8), C12(H12),
 C14(H14), C15(H15), C16(H16), C17(H17), C18(H18), C8(H8), C9(H9), C10(H10),
 C11(H11), C12(H12), C2(H2), C3(H3), C4(H4), C5(H5), C6(H6), C2(H2), C6(H6),
 C5(H5), C4(H4), C3(H3), C8(H8), C9(H9), C10(H10), C11(H11), C12(H12), C14(H14),
  C15(H15), C16(H16), C17(H17), C18(H18), C6(H6), C5(H5), C4(H4), C3(H3),
 C2(H2), C12(H12), C8(H8), C9(H9), C10(H10), C11(H11), C18(H18), C17(H17),
 C16(H16), C15(H15), C14(H14), C18(H18), C17(H17), C16(H16), C15(H15), C14(H14),
  C8(H8), C9(H9), C10(H10), C11(H11), C12(H12), C6(H6), C5(H5), C4(H4), C3(H3),
 C2(H2), C3(H3), C5(H5), C6(H6), C2(H2)
4.b Fitted hexagon refined as free rotating group:
 C1(C6,C5,C4,C3,C2), C1(C2,C3,C4,C5,C6), C1(C2,C3,C4,C5,C6), C1(C6,C5,C4,C3,
 C2), C1(C6,C5,C4,C3,C2), C4(C3,C2,C1,C6,C5), C1(C6,C5,C4,C3,C2), C1(C6,C5,C4,
 C3,C2), C3(C2,C1,C6,C5,C4), C5(C4,C3,C2,C1,C6), C2(C3,C4,C5,C6,C1), C1(C2,C3,
 C4,C5,C6), C1(C2,C3,C4,C5,C6), C1(C2,C3,C4,C5,C6), C1(C2,C3,C4,C5,C6), C1(C2,
 C3,C4,C5,C6), C1(C6,C5,C4,C3,C2), C2(C3,C4,C5,C6,C1), C1(C6,C5,C4,C3,C2),
 C1(C6,C5,C4,C3,C2), C2(C3,C4,C5,C6,C1), C1(C2,C3,C4,C5,C6), C1(C6,C5,C4,C3,C2),
  C6(C1,C2,C3,C4,C5), C2(C1,C6,C5,C4,C3), C1(C2,C3,C4,C5,C6), C1(C6,C5,C4,C3,
 C2), C2(C1,C6,C5,C4,C3), C7(C12,C11,C10,C9,C8), C18(C17,C16,C15,C14,C13),
 C6(C5,C4,C3,C2,C1), C13(C14,C15,C16,C17,C18), C10(C9,C8,C7,C12,C11), C6(C1,C2,
 C3,C4,C5), C18(C17,C16,C15,C14,C13), C6(C1,C2,C3,C4,C5), C7(C8,C9,C10,C11,C12),
  C1(C2,C3,C4,C5,C6), C16(C17,C18,C13,C14,C15), C9(C8,C7,C12,C11,C10), C14(C15,
 C16,C17,C18,C13), C6(C1,C2,C3,C4,C5), C11(C10,C9,C8,C7,C12), C14(C15,C16,C17,
 C18,C13), C7(C8,C9,C10,C11,C12), C1(C2,C3,C4,C5,C6), C2(C1,C6,C5,C4,C3), C8(C9,
 C10,C11,C12,C7), C13(C14,C15,C16,C17,C18), C1(C6,C5,C4,C3,C2), C12(C7,C8,C9,
 C10,C11), C13(C18,C17,C16,C15,C14), C8(C9,C10,C11,C12,C7), C6(C5,C4,C3,C2,C1),
 C3(C4,C5,C6,C1,C2)
;
_platon_squeeze_void_probe_radius 1.20
_olex2_submission_special_instructions 'No special instructions were received'
__vrf_plat026_1_sq
;
PROBLEM: Ratio Observed / Unique Reflections (too) Low ..        28% Check 
RESPONSE: The crystal quality is not very good, we tried many 
times and couldn't get a high quality crystal
;

loop_
_space_group_symop_operation_xyz
'x, y, z'
'-x, y+1/2, -z+1/2'
'-x, -y, -z'
'x, -y-1/2, z-1/2'

loop_
_atom_site_label
_atom_site_type_symbol
_atom_site_fract_x
_atom_site_fract_y
_atom_site_fract_z
_atom_site_U_iso_or_equiv
_atom_site_adp_type
_atom_site_occupancy
_atom_site_site_symmetry_order
_atom_site_calc_flag
_atom_site_refinement_flags_posn
_atom_site_refinement_flags_adp
_atom_site_refinement_flags_occupancy
_atom_site_disorder_assembly
_atom_site_disorder_group
Au1 Au 0.302710 0.378290 0.740650 0.0686(2) Uani 1 1 d . . . . .
Au2 Au 0.201040 0.419590 0.723040 0.0802(2) Uani 1 1 d . . . . .
Ag1 Ag 0.211360 0.363030 0.679580 0.0502(3) Uani 1 1 d . . . . .
Ag2 Ag 0.232800 0.498870 0.721400 0.0509(3) Uani 1 1 d . . . . .
Ag3 Ag 0.196300 0.381200 0.774910 0.0580(3) Uani 1 1 d . . . . .
Ag4 Ag 0.240260 0.343620 0.734790 0.0651(3) Uani 1 1 d . . . . .
Ag5 Ag 0.253740 0.431950 0.762040 0.0680(4) Uani 1 1 d . . . . .
Ag6 Ag 0.263530 0.419900 0.699580 0.0668(3) Uani 1 1 d . . . . .
Ag7 Ag 0.342190 0.334980 0.780230 0.0755(4) Uani 1 1 d . . . . .
Ag8 Ag 0.296170 0.284850 0.745130 0.0759(4) Uani 1 1 d . . . . .
Ag9 Ag 0.351910 0.326360 0.718980 0.0754(4) Uani 1 1 d . . . . .
Ag10 Ag 0.332910 0.410060 0.692130 0.0790(4) Uani 1 1 d . . . . .
Ag11 Ag 0.316830 0.424660 0.790850 0.0816(4) Uani 1 1 d . . . . .
Ag12 Ag 0.288830 0.330210 0.691780 0.0780(4) Uani 1 1 d . . . . .
Ag13 Ag 0.364490 0.413970 0.747350 0.0800(4) Uani 1 1 d . . . . .
Ag14 Ag 0.274330 0.347610 0.789200 0.0798(4) Uani 1 1 d . . . . .
Ag15 Ag 0.309160 0.470370 0.734830 0.0837(4) Uani 1 1 d . . . . .
Ag16 Ag 0.172320 0.333380 0.724640 0.0828(4) Uani 1 1 d . . . . .
Ag17 Ag 0.301440 0.231470 0.815090 0.0898(5) Uani 1 1 d . . . . .
Ag18 Ag 0.193630 0.476170 0.770610 0.0911(5) Uani 1 1 d . . . . .
Ag19 Ag 0.209970 0.460290 0.669550 0.0873(4) Uani 1 1 d . . . . .
Ag20 Ag 0.352510 0.329800 0.639200 0.0939(5) Uani 1 1 d . . . . .
Ag21 Ag 0.230650 0.277440 0.693270 0.0927(5) Uani 1 1 d . . . . .
Ag22 Ag 0.138920 0.417920 0.748440 0.0986(5) Uani 1 1 d . . . . .
Ag23 Ag 0.236480 0.413040 0.818200 0.0981(5) Uani 1 1 d . . . . .
Ag24 Ag 0.148870 0.404070 0.683480 0.0958(5) Uani 1 1 d . . . . .
Ag25 Ag 0.282200 0.507140 0.683310 0.1008(5) Uani 1 1 d . . . . .
Ag26 Ag 0.163650 0.498230 0.711520 0.1014(5) Uani 1 1 d . . . . .
Ag27 Ag 0.367910 0.527200 0.787270 0.1100(6) Uani 1 1 d . . . . .
Cu1 Cu 0.183080 0.214910 0.824780 0.0642(7) Uani 1 1 d . . . . .
Cu2 Cu 0.391910 0.512840 0.701310 0.0663(7) Uani 1 1 d . . . . .
Cu3 Cu 0.264190 0.361420 0.574510 0.0669(7) Uani 1 1 d . . . . .
Cu4 Cu 0.330580 0.346070 0.856400 0.0734(7) Uani 1 1 d . . . . .
Cu5 Cu 0.332980 0.214010 0.683460 0.0728(7) Uani 1 1 d . . . . .
Cu6 Cu 0.287860 0.452030 0.612780 0.0822(8) Uani 1 1 d . . . . .
Cu7 Cu 0.356330 0.433280 0.584470 0.0841(8) Uani 1 1 d . . . . .
Cu8 Cu 0.204300 0.386610 0.613860 0.0811(8) Uani 1 1 d . . . . .
Cu28 Cu 0.207880 0.209610 0.756300 0.0874(8) Uani 1 1 d . . . . .
Cu10 Cu 0.248920 0.130690 0.780190 0.0830(8) Uani 1 1 d . . . . .
Cu11 Cu 0.272640 0.310640 0.623820 0.0920(9) Uani 1 1 d . . . . .
Cu12 Cu 0.152010 0.300450 0.792020 0.0859(8) Uani 1 1 d . . . . .
Cu13 Cu 0.274860 0.160000 0.731290 0.0887(9) Uani 1 1 d . . . . .
Cu14 Cu 0.227590 0.285420 0.830560 0.0921(9) Uani 1 1 d . . . . .
Cu15 Cu 0.364150 0.485160 0.630590 0.0933(9) Uani 1 1 d . . . . .
Cu16 Cu 0.082460 0.334480 0.736420 0.0948(10) Uani 1 1 d . . . . .
Cu17 Cu 0.263320 0.535630 0.826930 0.0989(10) Uani 1 1 d . . . . .
Cu18 Cu 0.228040 0.150150 0.843570 0.0942(9) Uani 1 1 d . . . . .
Cu19 Cu 0.329610 0.341150 0.557170 0.0980(10) Uani 1 1 d . . . . .
Cu20 Cu 0.315450 0.469760 0.865920 0.1008(10) Uani 1 1 d . . . . .
Cu21 Cu 0.130880 0.471470 0.628310 0.1116(11) Uani 1 1 d . . . . .
Cu22 Cu 0.303290 0.581710 0.751180 0.1128(11) Uani 1 1 d . . . . .
Cu23 Cu 0.327610 0.559300 0.860240 0.1028(10) Uani 1 1 d . . . . .
Cu24 Cu 0.121700 0.552960 0.761790 0.1193(12) Uani 1 1 d . . . . .
Cu25 Cu 0.340490 0.651310 0.821690 0.1162(11) Uani 1 1 d . . . . .
Cu26 Cu 0.274970 0.633860 0.794220 0.1099(10) Uani 1 1 d . . . . .
Cu27 Cu 0.215970 0.586180 0.760120 0.1235(12) Uani 1 1 d . . . . .
S1M S 0.246310 0.259980 0.783990 0.0722(13) Uani 1 1 d . . . . .
S1N S 0.297910 0.380770 0.641810 0.0744(13) Uani 1 1 d . . . . .
Cl01 Cl 0.399930 0.339540 0.756260 0.0796(13) Uani 1 1 d . . . . .
Cl1 Cl 0.288300 0.256320 0.661380 0.0846(14) Uani 1 1 d . . . . .
Cl3 Cl 0.132050 0.486660 0.785630 0.1071(18) Uani 1 1 d . . . . .
Cl2 Cl 0.272520 0.338190 0.844120 0.0864(14) Uani 1 1 d . . . . .
S4 S 0.299830 0.518810 0.786170 0.0870(15) Uani 1 1 d . . . . .
Cl5 Cl 0.336390 0.542140 0.715300 0.0981(16) Uani 1 1 d . . . . .
Cl6 Cl 0.115070 0.328390 0.697220 0.1036(17) Uani 1 1 d . . . . .
Cl02 Cl 0.106400 0.458590 0.706430 0.120(2) Uani 1 1 d . . . . .
Cl7 Cl 0.162810 0.518450 0.655170 0.1136(19) Uani 1 1 d . . . . .
P1 P 0.342060 0.322430 0.900350 0.0997(17) Uani 1 1 d . U . . .
Cl Cl 0.132530 0.245310 0.827420 0.126(2) Uani 1 1 d . . . . .
Cl8 Cl 0.209710 0.365880 0.564050 0.144(3) Uani 1 1 d . . . . .
Cl10 Cl 0.228540 0.662420 0.777970 0.226(4) Uani 1 1 d . . . . .
Cu9 Cu -0.041770 0.423970 0.951100 0.1539(16) Uani 1 1 d . . . . .
Cl9 Cl 0.013770 0.227940 0.495390 0.173(3) Uani 1 1 d . U . . .
Cl11 Cl 0.195740 0.855860 0.639860 0.209(4) Uani 1 1 d . U . . .
Cl12 Cl 0.422510 0.736570 0.492900 0.286(5) Uani 1 1 d . U . . .
S1_1 S 0.366280 0.578630 0.827770 0.121(2) Uani 1 1 d D U . . .
C1_1 C 0.405612 0.579708 0.842240 0.134(4) Uani 1 1 d DG U . . .
C6_1 C 0.425540 0.542179 0.841980 0.145(5) Uani 1 1 d G U . . .
H6_1 H 0.418080 0.515436 0.834105 0.174 Uiso 1 1 calc R U . . .
C5_1 C 0.456618 0.544621 0.853489 0.155(5) Uani 1 1 d G U . . .
H5_1 H 0.469951 0.519512 0.853315 0.186 Uiso 1 1 calc R U . . .
C4_1 C 0.467768 0.584592 0.865260 0.161(5) Uani 1 1 d DG U . . .
C3_1 C 0.447840 0.622120 0.865520 0.155(5) Uani 1 1 d G U . . .
H3_1 H 0.455301 0.648863 0.873395 0.186 Uiso 1 1 calc R U . . .
C2_1 C 0.416762 0.619679 0.854011 0.146(5) Uani 1 1 d G U . . .
H2_1 H 0.403430 0.644788 0.854185 0.175 Uiso 1 1 calc R U . . .
F1_1 F 0.506360 0.559720 0.899150 0.207(6) Uani 1 1 d D U . . .
F3_1 F 0.524270 0.568780 0.859380 0.236(7) Uani 1 1 d D U . . .
C7_1 C 0.501650 0.582920 0.876260 0.198(5) Uani 1 1 d D U . . .
F2_1 F 0.513390 0.623130 0.883260 0.249(7) Uani 1 1 d D U . . .
S1_2 S 0.322200 0.519640 0.900620 0.145(2) Uani 1 1 d D U . . .
F3_2 F 0.451350 0.482850 0.986580 0.241(7) Uani 1 1 d D U . . .
F1_2 F 0.470680 0.465550 0.948700 0.252(7) Uani 1 1 d D U . . .
F2_2 F 0.469160 0.531560 0.960760 0.241(7) Uani 1 1 d D U . . .
C1_2 C 0.361222 0.515330 0.916908 0.152(4) Uani 1 1 d DG U . . .
C2_2 C 0.362989 0.485189 0.939299 0.164(5) Uani 1 1 d G U . . .
H2_2 H 0.344666 0.469525 0.944636 0.196 Uiso 1 1 calc R U . . .
C3_2 C 0.392141 0.478458 0.953714 0.173(5) Uani 1 1 d G U . . .
H3_2 H 0.393323 0.458291 0.968696 0.208 Uiso 1 1 calc R U . . .
C4_2 C 0.419527 0.501869 0.945738 0.179(5) Uani 1 1 d DG U . . .
C5_2 C 0.417761 0.532011 0.923347 0.168(5) Uani 1 1 d G U . . .
H5_2 H 0.436085 0.547675 0.918011 0.201 Uiso 1 1 calc R U . . .
C6_2 C 0.388609 0.538742 0.908932 0.158(5) Uani 1 1 d G U . . .
H6_2 H 0.387428 0.558909 0.893951 0.190 Uiso 1 1 calc R U . . .
C7_2 C 0.451300 0.495560 0.960160 0.206(6) Uani 1 1 d D U . . .
S1_4 S 0.340740 0.418260 0.839620 0.0941(15) Uani 1 1 d D U . . .
F2_4 F 0.503830 0.445080 0.848310 0.198(6) Uani 1 1 d D U . . .
C1_4 C 0.384032 0.419633 0.845358 0.098(3) Uani 1 1 d DG U . . .
C2_4 C 0.397118 0.430225 0.871786 0.112(4) Uani 1 1 d G U . . .
H2_4 H 0.383611 0.437743 0.886527 0.134 Uiso 1 1 calc R U . . .
C3_4 C 0.430393 0.429582 0.876181 0.124(5) Uani 1 1 d G U . . .
H3_4 H 0.439149 0.436669 0.893864 0.149 Uiso 1 1 calc R U . . .
C4_4 C 0.450581 0.418347 0.854149 0.133(4) Uani 1 1 d DG U . . .
C5_4 C 0.437495 0.407755 0.827721 0.116(4) Uani 1 1 d G U . . .
H5_4 H 0.451003 0.400238 0.812980 0.139 Uiso 1 1 calc R U . . .
C6_4 C 0.404221 0.408397 0.823325 0.105(4) Uani 1 1 d G U . . .
H6_4 H 0.395465 0.401310 0.805643 0.126 Uiso 1 1 calc R U . . .
F1_4 F 0.494720 0.413450 0.885940 0.200(6) Uani 1 1 d D U . . .
F3_4 F 0.498630 0.376790 0.849900 0.207(6) Uani 1 1 d D U . . .
C7_4 C 0.486120 0.415750 0.859160 0.159(5) Uani 1 1 d D U . . .
S1_5 S 0.342520 0.287490 0.822420 0.0812(14) Uani 1 1 d D U . . .
C1_5 C 0.380608 0.265032 0.831211 0.091(3) Uani 1 1 d DG U . . .
C6_5 C 0.382669 0.224337 0.845491 0.101(4) Uani 1 1 d G U . . .
H6_5 H 0.363961 0.208755 0.849864 0.121 Uiso 1 1 calc R U . . .
C5_5 C 0.412691 0.206932 0.853237 0.109(4) Uani 1 1 d G U . . .
H5_5 H 0.414070 0.179704 0.862791 0.131 Uiso 1 1 calc R U . . .
C4_5 C 0.440652 0.230221 0.846702 0.120(4) Uani 1 1 d DG U . . .
C3_5 C 0.438591 0.270916 0.832422 0.109(4) Uani 1 1 d G U . . .
H3_5 H 0.457299 0.286498 0.828050 0.131 Uiso 1 1 calc R U . . .
C2_5 C 0.408569 0.288322 0.824677 0.093(4) Uani 1 1 d G U . . .
H2_5 H 0.407191 0.315549 0.815122 0.112 Uiso 1 1 calc R U . . .
F3_5 F 0.495190 0.212700 0.837000 0.184(6) Uani 1 1 d D U . . .
F2_5 F 0.486310 0.235320 0.876810 0.200(6) Uani 1 1 d D U . . .
F1_5 F 0.473580 0.170780 0.865240 0.166(5) Uani 1 1 d D U . . .
C7_5 C 0.473290 0.212060 0.855370 0.147(5) Uani 1 1 d D U . . .
S1_6 S 0.276840 0.156910 0.820130 0.0888(15) Uani 1 1 d D U . . .
F1_6 F 0.376830 0.019470 0.893520 0.157(5) Uani 1 1 d D U . . .
F3_6 F 0.409930 0.059650 0.874080 0.177(5) Uani 1 1 d D U . . .
F2_6 F 0.391200 0.005780 0.852710 0.196(6) Uani 1 1 d D U . . .
C1_6 C 0.308059 0.122343 0.834286 0.093(3) Uani 1 1 d DG U . . .
C6_6 C 0.299861 0.089940 0.854022 0.093(4) Uani 1 1 d G U . . .
H6_6 H 0.278518 0.086886 0.859470 0.112 Uiso 1 1 calc R U . . .
C5_6 C 0.323562 0.062103 0.865616 0.105(4) Uani 1 1 d G U . . .
H5_6 H 0.318077 0.040423 0.878821 0.126 Uiso 1 1 calc R U . . .
C4_6 C 0.355461 0.066667 0.857474 0.113(4) Uani 1 1 d DG U . . .
C3_6 C 0.363659 0.099070 0.837738 0.100(4) Uani 1 1 d G U . . .
H3_6 H 0.385002 0.102124 0.832290 0.120 Uiso 1 1 calc R U . . .
C2_6 C 0.339958 0.126908 0.826144 0.096(4) Uani 1 1 d G U . . .
H2_6 H 0.345444 0.148587 0.812939 0.116 Uiso 1 1 calc R U . . .
C7_6 C 0.383140 0.038480 0.869430 0.141(5) Uani 1 1 d D U . . .
S1_7 S 0.260060 0.090440 0.742390 0.1137(18) Uani 1 1 d D U . . .
F2_7 F 0.381490 -0.058700 0.752500 0.199(6) Uani 1 1 d D U . . .
F3_7 F 0.400610 -0.003730 0.773610 0.197(6) Uani 1 1 d D U . . .
F1_7 F 0.372940 -0.049550 0.794280 0.205(6) Uani 1 1 d D U . . .
C7_7 C 0.373930 -0.027760 0.770350 0.171(5) Uani 1 1 d D U . . .
C4_7 C 0.345841 0.001039 0.762949 0.139(4) Uani 1 1 d DG U . . .
C3_7 C 0.337020 0.008600 0.734868 0.131(5) Uani 1 1 d G U . . .
H3_7 H 0.348689 -0.004648 0.720493 0.157 Uiso 1 1 calc R U . . .
C2_7 C 0.310760 0.035960 0.728273 0.124(5) Uani 1 1 d G U . . .
H2_7 H 0.304858 0.041019 0.709485 0.149 Uiso 1 1 calc R U . . .
C1_7 C 0.293319 0.055761 0.749758 0.112(4) Uani 1 1 d DG U . . .
C6_7 C 0.302140 0.048200 0.777839 0.120(4) Uani 1 1 d G U . . .
H6_7 H 0.290471 0.061448 0.792214 0.144 Uiso 1 1 calc R U . . .
C5_7 C 0.328400 0.020840 0.784434 0.130(5) Uani 1 1 d G U . . .
H5_7 H 0.334302 0.015781 0.803222 0.156 Uiso 1 1 calc R U . . .
S1_8 S 0.315540 0.208760 0.730410 0.0880(15) Uani 1 1 d D U . . .
F1_8 F 0.438300 0.131010 0.812480 0.125(4) Uani 1 1 d D U . . .
F2_8 F 0.463960 0.165180 0.781660 0.151(5) Uani 1 1 d D U . . .
F3_8 F 0.448930 0.100640 0.774050 0.141(4) Uani 1 1 d D U . . .
C1_8 C 0.351243 0.188040 0.747749 0.085(3) Uani 1 1 d DG U . . .
C6_8 C 0.357000 0.142094 0.748573 0.089(4) Uani 1 1 d G U . . .
H6_8 H 0.341936 0.122300 0.740763 0.106 Uiso 1 1 calc R U . . .
C5_8 C 0.385272 0.125732 0.761068 0.092(4) Uani 1 1 d G U . . .
H5_8 H 0.389124 0.094992 0.761619 0.110 Uiso 1 1 calc R U . . .
C4_8 C 0.407787 0.155317 0.772741 0.091(3) Uani 1 1 d DG U . . .
C3_8 C 0.402030 0.201263 0.771917 0.080(4) Uani 1 1 d G U . . .
H3_8 H 0.417094 0.221057 0.779727 0.096 Uiso 1 1 calc R U . . .
C2_8 C 0.373758 0.217625 0.759422 0.081(4) Uani 1 1 d G U . . .
H2_8 H 0.369907 0.248366 0.758871 0.097 Uiso 1 1 calc R U . . .
C7_8 C 0.438470 0.137860 0.785600 0.116(4) Uani 1 1 d D U . . .
S1_9 S 0.198430 0.158880 0.792070 0.0952(16) Uani 1 1 d D U . . .
F2_9 F 0.061470 0.055950 0.753320 0.210(6) Uani 1 1 d D U . . .
F1_9 F 0.092410 0.000240 0.754980 0.218(6) Uani 1 1 d D U . . .
C1_9 C 0.167223 0.124768 0.779784 0.110(4) Uani 1 1 d DG U . . .
C6_9 C 0.135738 0.140850 0.780325 0.115(4) Uani 1 1 d G U . . .
H6_9 H 0.131606 0.169273 0.787526 0.137 Uiso 1 1 calc R U . . .
C5_9 C 0.110430 0.114451 0.770103 0.134(5) Uani 1 1 d G U . . .
H5_9 H 0.089365 0.125212 0.770465 0.161 Uiso 1 1 calc R U . . .
C4_9 C 0.116607 0.071970 0.759340 0.152(4) Uani 1 1 d DG U . . .
C3_9 C 0.148091 0.055886 0.758798 0.134(5) Uani 1 1 d G U . . .
H3_9 H 0.152224 0.027463 0.751597 0.160 Uiso 1 1 calc R U . . .
C2_9 C 0.173400 0.082285 0.769020 0.120(4) Uani 1 1 d G U . . .
H2_9 H 0.194465 0.071524 0.768658 0.144 Uiso 1 1 calc R U . . .
F3_9 F 0.089580 0.040340 0.719800 0.228(7) Uani 1 1 d D U . . .
C7_9 C 0.090220 0.042260 0.747600 0.186(5) Uani 1 1 d D U . . .
S1_10 S 0.226670 0.225270 0.859090 0.1006(17) Uani 1 1 d D U . . .
F1_10 F 0.174610 0.283850 0.987550 0.216(6) Uani 1 1 d D U . . .
F2_10 F 0.134070 0.299860 0.963540 0.225(7) Uani 1 1 d D U . . .
F3_10 F 0.171240 0.344170 0.966280 0.282(8) Uani 1 1 d D U . . .
C3_10 C 0.166620 0.241412 0.925052 0.152(5) Uani 1 1 d G U . . .
H3_10 H 0.148507 0.227748 0.932556 0.182 Uiso 1 1 calc R U . . .
C2_10 C 0.180589 0.223871 0.900973 0.133(5) Uani 1 1 d G U . . .
H2_10 H 0.171822 0.198470 0.892366 0.159 Uiso 1 1 calc R U . . .
C1_10 C 0.207661 0.244293 0.889757 0.119(4) Uani 1 1 d DG U . . .
C6_10 C 0.220763 0.282258 0.902621 0.128(5) Uani 1 1 d G U . . .
H6_10 H 0.238876 0.295922 0.895117 0.153 Uiso 1 1 calc R U . . .
C5_10 C 0.206795 0.299799 0.926701 0.148(5) Uani 1 1 d G U . . .
H5_10 H 0.215561 0.325200 0.935307 0.178 Uiso 1 1 calc R U . . .
C4_10 C 0.179723 0.279377 0.937916 0.168(5) Uani 1 1 d DG U . . .
C7_10 C 0.165200 0.300540 0.964140 0.209(6) Uani 1 1 d D U . . .
S1_11 S 0.191650 0.340370 0.819190 0.1069(18) Uani 1 1 d D U . . .
F2_11 F 0.091150 0.463670 0.897830 0.228(7) Uani 1 1 d D U . . .
C5_11 C 0.133321 0.428071 0.857742 0.116(4) Uani 1 1 d G U . . .
H5_11 H 0.124921 0.456497 0.854159 0.139 Uiso 1 1 calc R U . . .
C4_11 C 0.125287 0.405419 0.882300 0.134(4) Uani 1 1 d DG U . . .
C3_11 C 0.137842 0.362933 0.887656 0.125(4) Uani 1 1 d G U . . .
H3_11 H 0.132466 0.347777 0.904086 0.150 Uiso 1 1 calc R U . . .
C2_11 C 0.158432 0.343099 0.868455 0.116(4) Uani 1 1 d G U . . .
H2_11 H 0.166832 0.314673 0.872038 0.139 Uiso 1 1 calc R U . . .
C1_11 C 0.166467 0.365751 0.843897 0.104(3) Uani 1 1 d DG U . . .
C6_11 C 0.153912 0.408237 0.838541 0.103(4) Uani 1 1 d G U . . .
H6_11 H 0.159287 0.423393 0.822110 0.123 Uiso 1 1 calc R U . . .
F3_11 F 0.117630 0.430620 0.928580 0.228(7) Uani 1 1 d D U . . .
F1_11 F 0.079030 0.399890 0.909510 0.246(7) Uani 1 1 d D U . . .
C7_11 C 0.103900 0.425090 0.904190 0.177(5) Uani 1 1 d D U . . .
S1_12 S 0.165180 0.262790 0.751830 0.0938(16) Uani 1 1 d D U . . .
C2_12 C 0.134120 0.210486 0.713350 0.110(4) Uani 1 1 d G U . . .
H2_12 H 0.154001 0.209121 0.704585 0.132 Uiso 1 1 calc R U . . .
C3_12 C 0.107738 0.187611 0.701849 0.125(5) Uani 1 1 d G U . . .
H3_12 H 0.109967 0.170940 0.685390 0.150 Uiso 1 1 calc R U . . .
C4_12 C 0.078023 0.189651 0.714949 0.143(4) Uani 1 1 d DG U . . .
C5_12 C 0.074690 0.214567 0.739550 0.123(4) Uani 1 1 d G U . . .
H5_12 H 0.054809 0.215932 0.748314 0.148 Uiso 1 1 calc R U . . .
C6_12 C 0.101072 0.237443 0.751051 0.111(4) Uani 1 1 d G U . . .
H6_12 H 0.098842 0.254113 0.767510 0.133 Uiso 1 1 calc R U . . .
C1_12 C 0.130787 0.235402 0.737951 0.102(4) Uani 1 1 d DG U . . .
C7_12 C 0.049900 0.164590 0.702760 0.186(5) Uani 1 1 d D U . . .
F2_12 F 0.047360 0.161610 0.675480 0.217(6) Uani 1 1 d D U . . .
F3_12 F 0.050230 0.122350 0.710980 0.261(7) Uani 1 1 d D U . . .
F1_12 F 0.021310 0.178930 0.710200 0.228(7) Uani 1 1 d D U . . .
S1_13 S 0.150060 0.399380 0.630200 0.1022(17) Uani 1 1 d D U . . .
C1_13 C 0.118129 0.367841 0.614950 0.128(4) Uani 1 1 d DG U . . .
C2_13 C 0.122860 0.343889 0.590170 0.143(5) Uani 1 1 d G U . . .
H2_13 H 0.143116 0.343426 0.582031 0.171 Uiso 1 1 calc R U . . .
C3_13 C 0.097314 0.320627 0.577555 0.161(5) Uani 1 1 d G U . . .
H3_13 H 0.100480 0.304601 0.560976 0.193 Uiso 1 1 calc R U . . .
C4_13 C 0.067038 0.321319 0.589721 0.177(5) Uani 1 1 d DG U . . .
C5_13 C 0.062307 0.345271 0.614500 0.158(5) Uani 1 1 d G U . . .
H5_13 H 0.042050 0.345734 0.622639 0.190 Uiso 1 1 calc R U . . .
C6_13 C 0.087852 0.368533 0.627115 0.141(5) Uani 1 1 d G U . . .
H6_13 H 0.084687 0.384559 0.643694 0.170 Uiso 1 1 calc R U . . .
F1_13 F 0.029320 0.259820 0.585660 0.243(7) Uani 1 1 d D U . . .
F2_13 F 0.042820 0.289960 0.548950 0.222(7) Uani 1 1 d D U . . .
F3_13 F 0.012690 0.322690 0.576270 0.286(8) Uani 1 1 d D U . . .
C7_13 C 0.039350 0.296740 0.575580 0.213(6) Uani 1 1 d D U . . .
S1_14 S 0.221120 0.320750 0.636930 0.0988(17) Uani 1 1 d D U . . .
C1_14 C 0.189880 0.283169 0.627594 0.106(4) Uani 1 1 d DG U . . .
C2_14 C 0.192609 0.257951 0.603049 0.114(4) Uani 1 1 d G U . . .
H2_14 H 0.210833 0.260798 0.592013 0.137 Uiso 1 1 calc R U . . .
C3_14 C 0.168099 0.228477 0.594998 0.130(5) Uani 1 1 d G U . . .
H3_14 H 0.169925 0.211604 0.578575 0.156 Uiso 1 1 calc R U . . .
C4_14 C 0.140861 0.224221 0.611492 0.146(4) Uani 1 1 d DG U . . .
C5_14 C 0.138131 0.249439 0.636038 0.124(5) Uani 1 1 d G U . . .
H5_14 H 0.119907 0.246592 0.647074 0.149 Uiso 1 1 calc R U . . .
C6_14 C 0.162640 0.278913 0.644089 0.115(4) Uani 1 1 d G U . . .
H6_14 H 0.160814 0.295786 0.660512 0.138 Uiso 1 1 calc R U . . .
F3_14 F 0.084970 0.211780 0.601160 0.246(7) Uani 1 1 d D U . . .
F2_14 F 0.116340 0.171540 0.580450 0.226(7) Uani 1 1 d D U . . .
C7_14 C 0.113820 0.192850 0.603720 0.191(5) Uani 1 1 d D U . . .
F1_14 F 0.108710 0.161470 0.622350 0.261(7) Uani 1 1 d D U . . .
S1_15 S 0.296350 0.293800 0.582910 0.0983(16) Uani 1 1 d D U . . .
F3_15 F 0.224250 0.099170 0.552420 0.288(8) Uani 1 1 d D U . . .
F2_15 F 0.186430 0.142570 0.546130 0.224(7) Uani 1 1 d D U . . .
C1_15 C 0.274102 0.248379 0.570331 0.110(4) Uani 1 1 d DG U . . .
C2_15 C 0.271447 0.209353 0.586209 0.126(5) Uani 1 1 d G U . . .
H2_15 H 0.281873 0.207190 0.603734 0.151 Uiso 1 1 calc R U . . .
C3_15 C 0.253211 0.173560 0.575895 0.141(5) Uani 1 1 d G U . . .
H3_15 H 0.251435 0.147449 0.586519 0.169 Uiso 1 1 calc R U . . .
C4_15 C 0.237629 0.176792 0.549702 0.157(5) Uani 1 1 d DG U . . .
C5_15 C 0.240283 0.215817 0.533824 0.140(5) Uani 1 1 d G U . . .
H5_15 H 0.229857 0.217979 0.516299 0.168 Uiso 1 1 calc R U . . .
C6_15 C 0.258519 0.251611 0.544138 0.120(4) Uani 1 1 d G U . . .
H6_15 H 0.260295 0.277721 0.533514 0.144 Uiso 1 1 calc R U . . .
C7_15 C 0.217610 0.137420 0.540170 0.201(6) Uani 1 1 d D U . . .
F1_15 F 0.215890 0.128090 0.513900 0.244(7) Uani 1 1 d D U . . .
S1_16 S 0.366220 0.280850 0.678040 0.0816(14) Uani 1 1 d D U . . .
F2_16 F 0.506960 0.179200 0.673470 0.153(5) Uani 1 1 d D U . . .
F1_16 F 0.524300 0.237820 0.691860 0.134(4) Uani 1 1 d D U . . .
F3_16 F 0.519710 0.232530 0.648000 0.150(5) Uani 1 1 d D U . . .
C1_16 C 0.406803 0.265130 0.675560 0.088(3) Uani 1 1 d DG U . . .
C2_16 C 0.425440 0.259338 0.700024 0.088(4) Uani 1 1 d G U . . .
H2_16 H 0.416421 0.264185 0.717607 0.106 Uiso 1 1 calc R U . . .
C3_16 C 0.457557 0.246303 0.698207 0.101(4) Uani 1 1 d G U . . .
H3_16 H 0.470026 0.242428 0.714575 0.121 Uiso 1 1 calc R U . . .
C4_16 C 0.471036 0.239060 0.671927 0.105(4) Uani 1 1 d DG U . . .
C5_16 C 0.452400 0.244852 0.647463 0.103(4) Uani 1 1 d G U . . .
H5_16 H 0.461419 0.240005 0.629880 0.123 Uiso 1 1 calc R U . . .
C6_16 C 0.420284 0.257887 0.649279 0.095(4) Uani 1 1 d G U . . .
H6_16 H 0.407815 0.261762 0.632911 0.114 Uiso 1 1 calc R U . . .
C7_16 C 0.505040 0.224080 0.671720 0.124(4) Uani 1 1 d D U . . .
S1_17 S 0.366930 0.358470 0.592370 0.0917(16) Uani 1 1 d D U . . .
C7_17 C 0.504010 0.301100 0.571010 0.182(5) Uani 1 1 d D U . . .
F1_17 F 0.524880 0.311890 0.589790 0.218(6) Uani 1 1 d D U . . .
F2_17 F 0.506560 0.257480 0.568670 0.246(7) Uani 1 1 d D U . . .
F3_17 F 0.514990 0.316390 0.547380 0.237(7) Uani 1 1 d D U . . .
C1_17 C 0.406887 0.342059 0.586592 0.100(4) Uani 1 1 d DG U . . .
C2_17 C 0.431057 0.349148 0.606881 0.113(4) Uani 1 1 d G U . . .
H2_17 H 0.426169 0.362880 0.623918 0.136 Uiso 1 1 calc R U . . .
C3_17 C 0.462533 0.335712 0.601705 0.125(5) Uani 1 1 d G U . . .
H3_17 H 0.478705 0.340455 0.615280 0.150 Uiso 1 1 calc R U . . .
C4_17 C 0.469839 0.315188 0.576241 0.150(4) Uani 1 1 d DG U . . .
C5_17 C 0.445670 0.308099 0.555953 0.139(5) Uani 1 1 d G U . . .
H5_17 H 0.450558 0.294366 0.538916 0.167 Uiso 1 1 calc R U . . .
C6_17 C 0.414194 0.321534 0.561128 0.117(4) Uani 1 1 d G U . . .
H6_17 H 0.398022 0.316791 0.547553 0.141 Uiso 1 1 calc R U . . .
S1_18 S 0.380720 0.499750 0.586880 0.1132(19) Uani 1 1 d D U . . .
C7_18 C 0.525940 0.477920 0.581820 0.163(5) Uani 1 1 d D U . . .
F3_18 F 0.539240 0.464200 0.605600 0.172(5) Uani 1 1 d D U . . .
F2_18 F 0.541060 0.514440 0.576350 0.216(6) Uani 1 1 d D U . . .
F1_18 F 0.535650 0.448950 0.563520 0.202(6) Uani 1 1 d D U . . .
C1_18 C 0.423293 0.492119 0.585081 0.110(4) Uani 1 1 d DG U . . .
C6_18 C 0.436589 0.452599 0.574902 0.116(4) Uani 1 1 d G U . . .
H6_18 H 0.423184 0.429255 0.568970 0.139 Uiso 1 1 calc R U . . .
C5_18 C 0.469921 0.447970 0.573587 0.121(4) Uani 1 1 d G U . . .
H5_18 H 0.478816 0.421529 0.566776 0.145 Uiso 1 1 calc R U . . .
C4_18 C 0.489957 0.482860 0.582452 0.131(4) Uani 1 1 d DG U . . .
C3_18 C 0.476661 0.522380 0.592632 0.131(5) Uani 1 1 d G U . . .
H3_18 H 0.490067 0.545724 0.598563 0.157 Uiso 1 1 calc R U . . .
C2_18 C 0.443330 0.527010 0.593947 0.121(4) Uani 1 1 d G U . . .
H2_18 H 0.434434 0.553452 0.600758 0.145 Uiso 1 1 calc R U . . .
S1_19 S 0.378910 0.451110 0.670680 0.0961(16) Uani 1 1 d D U . . .
C6_19 C 0.423620 0.388980 0.684180 0.094(4) Uani 1 1 d . U . . .
H6_19 H 0.406864 0.375345 0.693773 0.112 Uiso 1 1 calc R U . . .
C1_19 C 0.418090 0.426880 0.669540 0.094(3) Uani 1 1 d D U . . .
F3_19 F 0.517190 0.334470 0.658060 0.185(6) Uani 1 1 d D U . . .
C4_19 C 0.478290 0.391630 0.669200 0.105(4) Uani 1 1 d D U . . .
C2_19 C 0.441400 0.446540 0.655230 0.093(4) Uani 1 1 d . U . . .
H2_19 H 0.436942 0.472820 0.645298 0.112 Uiso 1 1 calc R U . . .
C3_19 C 0.473570 0.427910 0.654780 0.093(4) Uani 1 1 d . U . . .
H3_19 H 0.490001 0.441315 0.644653 0.111 Uiso 1 1 calc R U . . .
C5_19 C 0.455680 0.369170 0.685100 0.094(4) Uani 1 1 d . U . . .
H5_19 H 0.460612 0.343516 0.695510 0.113 Uiso 1 1 calc R U . . .
F2_19 F 0.534330 0.398640 0.661530 0.198(6) Uani 1 1 d D U . . .
F1_19 F 0.522920 0.364280 0.696850 0.185(6) Uani 1 1 d D U . . .
C7_19 C 0.511750 0.371230 0.670920 0.140(5) Uani 1 1 d D U . . .
S1_20 S 0.301960 0.422250 0.568910 0.0977(16) Uani 1 1 d D U . . .
F3_20 F 0.279540 0.572990 0.465300 0.182(6) Uani 1 1 d D U . . .
F1_20 F 0.232360 0.567000 0.476950 0.186(6) Uani 1 1 d D U . . .
F2_20 F 0.263460 0.607340 0.500680 0.197(6) Uani 1 1 d D U . . .
C7_20 C 0.262120 0.567260 0.487170 0.162(5) Uani 1 1 d D U . . .
C2_20 C 0.314731 0.489046 0.530179 0.124(4) Uani 1 1 d G U . . .
H2_20 H 0.336604 0.483377 0.533212 0.148 Uiso 1 1 calc R U . . .
C3_20 C 0.304946 0.522400 0.511352 0.135(5) Uani 1 1 d G U . . .
H3_20 H 0.320273 0.539048 0.501788 0.162 Uiso 1 1 calc R U . . .
C4_20 C 0.272254 0.530873 0.506818 0.140(4) Uani 1 1 d DG U . . .
C5_20 C 0.249347 0.505991 0.521111 0.124(5) Uani 1 1 d G U . . .
H5_20 H 0.227473 0.511660 0.518078 0.149 Uiso 1 1 calc R U . . .
C6_20 C 0.259130 0.472637 0.539938 0.118(4) Uani 1 1 d G U . . .
H6_20 H 0.243803 0.455989 0.549501 0.142 Uiso 1 1 calc R U . . .
C1_20 C 0.291822 0.464164 0.544472 0.110(4) Uani 1 1 d DG U . . .
S1_21 S 0.311790 0.506740 0.638920 0.1016(17) Uani 1 1 d D U . . .
F3_21 F 0.293500 0.721600 0.595510 0.257(7) Uani 1 1 d D U . . .
C7_21 C 0.296810 0.685780 0.580620 0.229(6) Uani 1 1 d D U . . .
F2_21 F 0.325340 0.695360 0.567750 0.318(9) Uani 1 1 d D U . . .
C1_21 C 0.306750 0.559448 0.622629 0.125(4) Uani 1 1 d DG U . . .
C6_21 C 0.305870 0.562167 0.593307 0.134(5) Uani 1 1 d G U . . .
H6_21 H 0.307623 0.536246 0.582499 0.161 Uiso 1 1 calc R U . . .
C5_21 C 0.302370 0.603629 0.580139 0.153(5) Uani 1 1 d G U . . .
H5_21 H 0.301781 0.605448 0.560521 0.183 Uiso 1 1 calc R U . . .
C4_21 C 0.299750 0.642371 0.596294 0.180(5) Uani 1 1 d DG U . . .
C3_21 C 0.300630 0.639653 0.625616 0.167(5) Uani 1 1 d G U . . .
H3_21 H 0.298877 0.665574 0.636424 0.201 Uiso 1 1 calc R U . . .
C2_21 C 0.304130 0.598192 0.638784 0.148(5) Uani 1 1 d G U . . .
H2_21 H 0.304719 0.596373 0.658403 0.177 Uiso 1 1 calc R U . . .
F1_21 F 0.276800 0.687910 0.560010 0.272(8) Uani 1 1 d D U . . .
S1_22 S 0.230240 0.452820 0.620700 0.0985(16) Uani 1 1 d D U . . .
F2_22 F 0.154940 0.631060 0.559950 0.268(8) Uani 1 1 d D U . . .
F1_22 F 0.152010 0.586010 0.527640 0.264(8) Uani 1 1 d D U . . .
F3_22 F 0.193400 0.623450 0.533950 0.245(7) Uani 1 1 d D U . . .
C1_22 C 0.212389 0.494622 0.599099 0.109(4) Uani 1 1 d DG U . . .
C6_22 C 0.188280 0.484737 0.579232 0.116(4) Uani 1 1 d G U . . .
H6_22 H 0.180986 0.455388 0.577109 0.139 Uiso 1 1 calc R U . . .
C5_22 C 0.175073 0.518718 0.562538 0.128(5) Uani 1 1 d G U . . .
H5_22 H 0.158943 0.512105 0.549246 0.153 Uiso 1 1 calc R U . . .
C4_22 C 0.185975 0.562584 0.565711 0.155(5) Uani 1 1 d DG U . . .
C3_22 C 0.210083 0.572470 0.585578 0.137(5) Uani 1 1 d G U . . .
H3_22 H 0.217377 0.601819 0.587701 0.165 Uiso 1 1 calc R U . . .
C2_22 C 0.223291 0.538489 0.602272 0.122(4) Uani 1 1 d G U . . .
H2_22 H 0.239421 0.545103 0.615564 0.147 Uiso 1 1 calc R U . . .
C7_22 C 0.171550 0.600220 0.547520 0.204(6) Uani 1 1 d D U . . .
S1_23 S 0.165630 0.573900 0.735700 0.119(2) Uani 1 1 d D U . . .
C2_23 C 0.167240 0.663453 0.717807 0.155(5) Uani 1 1 d G U . . .
H2_23 H 0.184335 0.668944 0.730358 0.186 Uiso 1 1 calc R U . . .
C3_23 C 0.154761 0.698101 0.701242 0.172(5) Uani 1 1 d G U . . .
H3_23 H 0.163506 0.726774 0.702711 0.207 Uiso 1 1 calc R U . . .
C4_23 C 0.129210 0.689895 0.682482 0.191(5) Uani 1 1 d DG U . . .
C5_23 C 0.116140 0.647041 0.680287 0.169(5) Uani 1 1 d G U . . .
H5_23 H 0.099045 0.641550 0.667735 0.203 Uiso 1 1 calc R U . . .
C6_23 C 0.128619 0.612392 0.696851 0.153(5) Uani 1 1 d G U . . .
H6_23 H 0.119874 0.583720 0.695382 0.183 Uiso 1 1 calc R U . . .
C1_23 C 0.154169 0.620598 0.715611 0.141(4) Uani 1 1 d DG U . . .
C7_23 C 0.117670 0.729780 0.665830 0.236(6) Uani 1 1 d D U . . .
F1_23 F 0.090560 0.746520 0.674060 0.269(8) Uani 1 1 d D U . . .
F2_23 F 0.114110 0.725190 0.638460 0.269(8) Uani 1 1 d D U . . .
F3_23 F 0.138020 0.764190 0.668360 0.320(9) Uani 1 1 d D U . . .
S1_24 S 0.285310 0.602950 0.841110 0.138(2) Uani 1 1 d D U . . .
F3_24 F 0.175080 0.701770 0.921600 0.260(8) Uani 1 1 d D U . . .
F2_24 F 0.210880 0.692130 0.952190 0.261(8) Uani 1 1 d D U . . .
F1_24 F 0.178780 0.641880 0.943230 0.293(8) Uani 1 1 d D U . . .
C1_24 C 0.259653 0.623851 0.867265 0.155(4) Uani 1 1 d DG U . . .
C2_24 C 0.229216 0.640261 0.859929 0.166(5) Uani 1 1 d G U . . .
H2_24 H 0.222380 0.640490 0.841098 0.200 Uiso 1 1 calc R U . . .
C3_24 C 0.208997 0.656331 0.880737 0.179(6) Uani 1 1 d G U . . .
H3_24 H 0.188633 0.667310 0.875828 0.215 Uiso 1 1 calc R U . . .
C4_24 C 0.219214 0.655989 0.908881 0.191(5) Uani 1 1 d DG U . . .
C5_24 C 0.249650 0.639579 0.916218 0.177(5) Uani 1 1 d G U . . .
H5_24 H 0.256486 0.639350 0.935048 0.212 Uiso 1 1 calc R U . . .
C6_24 C 0.269870 0.623509 0.895410 0.164(5) Uani 1 1 d G U . . .
H6_24 H 0.290234 0.612530 0.900319 0.197 Uiso 1 1 calc R U . . .
C7_24 C 0.196270 0.673320 0.930580 0.234(6) Uani 1 1 d D U . . .
S1_25 S 0.214330 0.541080 0.799010 0.1087(18) Uani 1 1 d D U . . .
C1_25 C 0.183610 0.560281 0.821598 0.123(4) Uani 1 1 d DG U . . .
C6_25 C 0.165624 0.598647 0.815682 0.129(5) Uani 1 1 d G U . . .
H6_25 H 0.169203 0.614761 0.799208 0.155 Uiso 1 1 calc R U . . .
C5_25 C 0.142287 0.612929 0.834390 0.144(5) Uani 1 1 d G U . . .
H5_25 H 0.130253 0.638598 0.830432 0.173 Uiso 1 1 calc R U . . .
C4_25 C 0.136937 0.588845 0.859012 0.156(5) Uani 1 1 d DG U . . .
C3_25 C 0.154923 0.550480 0.864928 0.148(5) Uani 1 1 d G U . . .
H3_25 H 0.151343 0.534366 0.881402 0.178 Uiso 1 1 calc R U . . .
C2_25 C 0.178260 0.536197 0.846221 0.133(5) Uani 1 1 d G U . . .
H2_25 H 0.190294 0.510528 0.850179 0.159 Uiso 1 1 calc R U . . .
F3_25 F 0.089820 0.631290 0.867770 0.234(7) Uani 1 1 d D U . . .
F2_25 F 0.096270 0.574170 0.892380 0.225(7) Uani 1 1 d D U . . .
F1_25 F 0.124430 0.630290 0.899430 0.234(7) Uani 1 1 d D U . . .
C7_25 C 0.111350 0.605690 0.879080 0.190(5) Uani 1 1 d D U . . .
S1_26 S 0.261780 0.467760 0.849840 0.1122(19) Uani 1 1 d D U . . .
F2_26 F 0.163460 0.506030 0.958800 0.230(7) Uani 1 1 d D U . . .
C7_26 C 0.184330 0.474840 0.957030 0.194(5) Uani 1 1 d D U . . .
C6_26 C 0.221542 0.432677 0.889689 0.122(4) Uani 1 1 d G U . . .
H6_26 H 0.221947 0.406265 0.879231 0.147 Uiso 1 1 calc R U . . .
C1_26 C 0.238602 0.470043 0.880679 0.122(4) Uani 1 1 d DG U . . .
C2_26 C 0.237996 0.509518 0.896310 0.129(5) Uani 1 1 d G U . . .
H2_26 H 0.249411 0.534518 0.890282 0.155 Uiso 1 1 calc R U . . .
C3_26 C 0.220332 0.511629 0.920951 0.147(5) Uani 1 1 d G U . . .
H3_26 H 0.219927 0.538041 0.931408 0.176 Uiso 1 1 calc R U . . .
C4_26 C 0.203272 0.474264 0.929960 0.157(5) Uani 1 1 d DG U . . .
C5_26 C 0.203877 0.434788 0.914330 0.134(5) Uani 1 1 d G U . . .
H5_26 H 0.192463 0.409789 0.920358 0.160 Uiso 1 1 calc R U . . .
F3_26 F 0.203490 0.481110 0.979420 0.234(7) Uani 1 1 d D U . . .
F1_26 F 0.169500 0.437740 0.963710 0.246(7) Uani 1 1 d D U . . .
S1_27 S 0.395410 0.484000 0.752010 0.0942(16) Uani 1 1 d D U . . .
F3_27 F 0.540300 0.405950 0.789060 0.238(7) Uani 1 1 d D U . . .
F1_27 F 0.547010 0.469980 0.803670 0.201(6) Uani 1 1 d D U . . .
C2_27 C 0.452892 0.502983 0.778018 0.106(4) Uani 1 1 d G U . . .
H2_27 H 0.442786 0.528695 0.784625 0.127 Uiso 1 1 calc R U . . .
C1_27 C 0.435872 0.472928 0.760918 0.100(3) Uani 1 1 d DG U . . .
C6_27 C 0.450977 0.434498 0.751043 0.106(4) Uani 1 1 d G U . . .
H6_27 H 0.439589 0.414389 0.739602 0.127 Uiso 1 1 calc R U . . .
C5_27 C 0.483101 0.426124 0.758268 0.116(4) Uani 1 1 d G U . . .
H5_27 H 0.493207 0.400412 0.751661 0.139 Uiso 1 1 calc R U . . .
C4_27 C 0.500121 0.456179 0.775368 0.138(4) Uani 1 1 d DG U . . .
C3_27 C 0.485017 0.494609 0.785244 0.124(4) Uani 1 1 d G U . . .
H3_27 H 0.496405 0.514718 0.796685 0.148 Uiso 1 1 calc R U . . .
F2_27 F 0.554280 0.457360 0.762040 0.233(7) Uani 1 1 d D U . . .
C7_27 C 0.535030 0.447690 0.782580 0.178(5) Uani 1 1 d D U . . .
S1_28 S 0.231340 0.202220 0.713230 0.0929(15) Uani 1 1 d D U . . .
F2_28 F 0.160980 0.088100 0.606440 0.210(6) Uani 1 1 d D U . . .
C7_28 C 0.163820 0.076880 0.632540 0.194(5) Uani 1 1 d D U . . .
F1_28 F 0.137100 0.060520 0.639550 0.245(7) Uani 1 1 d D U . . .
C1_28 C 0.210358 0.166088 0.690472 0.103(4) Uani 1 1 d DG U . . .
C2_28 C 0.192373 0.129861 0.699906 0.116(4) Uani 1 1 d G U . . .
H2_28 H 0.190580 0.124573 0.719178 0.139 Uiso 1 1 calc R U . . .
C3_28 C 0.177068 0.101538 0.680538 0.131(5) Uani 1 1 d G U . . .
H3_28 H 0.165035 0.077300 0.686850 0.157 Uiso 1 1 calc R U . . .
C4_28 C 0.179749 0.109442 0.651735 0.148(5) Uani 1 1 d DG U . . .
C5_28 C 0.197734 0.145669 0.642300 0.133(5) Uani 1 1 d G U . . .
H5_28 H 0.199527 0.150957 0.623029 0.160 Uiso 1 1 calc R U . . .
C6_28 C 0.213038 0.173992 0.661668 0.114(4) Uani 1 1 d G U . . .
H6_28 H 0.225071 0.198230 0.655356 0.136 Uiso 1 1 calc R U . . .
F3_28 F 0.183200 0.039910 0.631040 0.272(8) Uani 1 1 d D U . . .
S1_29 S 0.113300 0.355100 0.776130 0.1034(17) Uani 1 1 d D U . . .
F3_29 F 0.013200 0.439020 0.874750 0.224(7) Uani 1 1 d D U . . .
F1_29 F -0.017840 0.417310 0.842750 0.226(7) Uani 1 1 d D U . . .
F2_29 F -0.000150 0.372710 0.871800 0.233(7) Uani 1 1 d D U . . .
C7_29 C 0.009350 0.408010 0.857310 0.183(5) Uani 1 1 d D U . . .
C1_29 C 0.084409 0.371241 0.800384 0.116(4) Uani 1 1 d DG U . . .
C6_29 C 0.064550 0.407911 0.794790 0.121(4) Uani 1 1 d G U . . .
H6_29 H 0.067185 0.424565 0.778376 0.145 Uiso 1 1 calc R U . . .
C5_29 C 0.040751 0.419690 0.813728 0.135(5) Uani 1 1 d G U . . .
H5_29 H 0.027463 0.444224 0.809985 0.163 Uiso 1 1 calc R U . . .
C4_29 C 0.036811 0.394799 0.838260 0.152(4) Uani 1 1 d DG U . . .
C3_29 C 0.056670 0.358129 0.843854 0.139(5) Uani 1 1 d G U . . .
H3_29 H 0.054034 0.341476 0.860267 0.167 Uiso 1 1 calc R U . . .
C2_29 C 0.080469 0.346350 0.824916 0.126(5) Uani 1 1 d G U . . .
H2_29 H 0.093757 0.321815 0.828659 0.151 Uiso 1 1 calc R U . . .
S1_30 S 0.255030 0.571960 0.725490 0.123(2) Uani 1 1 d D U . . .
C7_30 C 0.211300 0.699850 0.634430 0.218(6) Uani 1 1 d D U . . .
F1_30 F 0.184610 0.690920 0.620640 0.264(8) Uani 1 1 d D U . . .
F3_30 F 0.232560 0.706350 0.615410 0.289(8) Uani 1 1 d D U . . .
F2_30 F 0.206270 0.740390 0.644650 0.281(8) Uani 1 1 d D U . . .
C2_30 C 0.253061 0.654700 0.699141 0.128(5) Uani 1 1 d G U . . .
H2_30 H 0.267032 0.665910 0.713045 0.154 Uiso 1 1 calc R U . . .
C1_30 C 0.243240 0.610122 0.700041 0.122(4) Uani 1 1 d DG U . . .
C6_30 C 0.222359 0.593367 0.679259 0.125(5) Uani 1 1 d G U . . .
H6_30 H 0.215788 0.563541 0.679861 0.150 Uiso 1 1 calc R U . . .
C5_30 C 0.211299 0.621190 0.657579 0.142(5) Uani 1 1 d G U . . .
H5_30 H 0.197328 0.609980 0.643675 0.171 Uiso 1 1 calc R U . . .
C4_30 C 0.221120 0.665768 0.656680 0.167(5) Uani 1 1 d DG U . . .
C3_30 C 0.242001 0.682524 0.677461 0.146(5) Uani 1 1 d G U . . .
H3_30 H 0.248572 0.712349 0.676859 0.176 Uiso 1 1 calc R U . . .
P1_31 P 0.345680 0.713670 0.846890 0.270(4) Uani 1 1 d D U . . .
C7_31 C 0.309018 0.740240 0.851877 0.287(6) Uani 1 1 d G U . . .
C12_31 C 0.283612 0.735147 0.832529 0.294(7) Uani 1 1 d G U . . .
H12_31 H 0.287353 0.722971 0.814798 0.353 Uiso 1 1 calc R U . . .
C11_31 C 0.252614 0.748251 0.839681 0.301(8) Uani 1 1 d G U . . .
H11_31 H 0.235616 0.744844 0.826736 0.361 Uiso 1 1 calc R U . . .
C10_31 C 0.247022 0.766449 0.866182 0.306(8) Uani 1 1 d G U . . .
H10_31 H 0.226282 0.775217 0.870968 0.367 Uiso 1 1 calc R U . . .
C9_31 C 0.272428 0.771543 0.885531 0.306(8) Uani 1 1 d G U . . .
H9_31 H 0.268686 0.783719 0.903262 0.367 Uiso 1 1 calc R U . . .
C8_31 C 0.303426 0.758439 0.878379 0.294(7) Uani 1 1 d G U . . .
H8_31 H 0.320424 0.761847 0.891324 0.353 Uiso 1 1 calc R U . . .
C18_31 C 0.361662 0.675609 0.898288 0.289(7) Uani 1 1 d G U . . .
H18_31 H 0.342926 0.660023 0.893381 0.347 Uiso 1 1 calc R U . . .
C17_31 C 0.380609 0.661544 0.921173 0.291(8) Uani 1 1 d G U . . .
H17_31 H 0.374550 0.636546 0.931576 0.349 Uiso 1 1 calc R U . . .
C16_31 C 0.408612 0.684839 0.928508 0.291(8) Uani 1 1 d G U . . .
H16_31 H 0.421288 0.675429 0.943819 0.349 Uiso 1 1 calc R U . . .
C15_31 C 0.417668 0.722201 0.912959 0.291(8) Uani 1 1 d G U . . .
H15_31 H 0.436403 0.737787 0.917866 0.349 Uiso 1 1 calc R U . . .
C14_31 C 0.398721 0.736266 0.890074 0.287(7) Uani 1 1 d G U . . .
H14_31 H 0.404781 0.761264 0.879671 0.345 Uiso 1 1 calc R U . . .
C13_31 C 0.370719 0.712971 0.882739 0.284(6) Uani 1 1 d G U . . .
C6_31 C 0.389211 0.747651 0.810769 0.310(7) Uani 1 1 d DG U . . .
H6_31 H 0.392612 0.717095 0.808137 0.371 Uiso 1 1 calc R U . . .
C5_31 C 0.407676 0.778732 0.796293 0.324(8) Uani 1 1 d G U . . .
H5_31 H 0.423433 0.768973 0.783976 0.389 Uiso 1 1 calc R U . . .
C4_31 C 0.402593 0.824402 0.800228 0.324(8) Uani 1 1 d G U . . .
H4_31 H 0.414947 0.845198 0.790542 0.389 Uiso 1 1 calc R U . . .
C3_31 C 0.379043 0.838989 0.818637 0.316(8) Uani 1 1 d G U . . .
H3_31 H 0.375642 0.869545 0.821269 0.379 Uiso 1 1 calc R U . . .
C2_31 C 0.360577 0.807908 0.833113 0.310(7) Uani 1 1 d G U . . .
H2_31 H 0.344821 0.817668 0.845430 0.372 Uiso 1 1 calc R U . . .
C1_31 C 0.365661 0.762238 0.829179 0.295(6) Uani 1 1 d DG U . . .
C13_32 C 0.297191 0.331562 0.491140 0.103(4) Uani 1 1 d G U . . .
C14_32 C 0.293640 0.299777 0.469810 0.103(4) Uani 1 1 d G U . . .
H14_32 H 0.311625 0.284616 0.463227 0.124 Uiso 1 1 calc R U . . .
C15_32 C 0.263209 0.290652 0.458320 0.111(4) Uani 1 1 d G U . . .
H15_32 H 0.260833 0.269385 0.444048 0.134 Uiso 1 1 calc R U . . .
C16_32 C 0.236329 0.313311 0.468159 0.110(4) Uani 1 1 d G U . . .
H16_32 H 0.215969 0.307205 0.460471 0.132 Uiso 1 1 calc R U . . .
C17_32 C 0.239880 0.345096 0.489490 0.107(4) Uani 1 1 d G U . . .
H17_32 H 0.221895 0.360257 0.496073 0.128 Uiso 1 1 calc R U . . .
C18_32 C 0.270311 0.354222 0.500980 0.103(4) Uani 1 1 d G U . . .
H18_32 H 0.272686 0.375489 0.515252 0.124 Uiso 1 1 calc R U . . .
C10_32 C 0.401027 0.221361 0.489130 0.159(6) Uani 1 1 d G U . . .
H10_32 H 0.414736 0.197621 0.485015 0.191 Uiso 1 1 calc R U . . .
C9_32 C 0.409523 0.264930 0.481859 0.155(5) Uani 1 1 d G U . . .
H9_32 H 0.428916 0.270341 0.472880 0.185 Uiso 1 1 calc R U . . .
C8_32 C 0.389033 0.300412 0.488009 0.149(5) Uani 1 1 d G U . . .
H8_32 H 0.394718 0.329563 0.483145 0.179 Uiso 1 1 calc R U . . .
C7_32 C 0.360047 0.292326 0.501430 0.137(4) Uani 1 1 d G U . . .
C12_32 C 0.351550 0.248757 0.508701 0.159(5) Uani 1 1 d G U . . .
H12_32 H 0.332157 0.243347 0.517680 0.191 Uiso 1 1 calc R U . . .
C11_32 C 0.372040 0.213274 0.502551 0.162(6) Uani 1 1 d G U . . .
H11_32 H 0.366355 0.184124 0.507415 0.194 Uiso 1 1 calc R U . . .
C6_32 C 0.376639 0.411642 0.512137 0.125(5) Uani 1 1 d G U . . .
H6_32 H 0.382707 0.400713 0.529861 0.150 Uiso 1 1 calc R U . . .
C1_32 C 0.351601 0.391284 0.496941 0.119(4) Uani 1 1 d G U . . .
C2_32 C 0.342532 0.407618 0.470450 0.131(5) Uani 1 1 d G U . . .
H2_32 H 0.325780 0.393997 0.460283 0.157 Uiso 1 1 calc R U . . .
C3_32 C 0.358501 0.444311 0.459154 0.135(5) Uani 1 1 d G U . . .
H3_32 H 0.352433 0.455239 0.441429 0.162 Uiso 1 1 calc R U . . .
C4_32 C 0.383539 0.464670 0.474349 0.138(5) Uani 1 1 d G U . . .
H4_32 H 0.394223 0.489219 0.466791 0.165 Uiso 1 1 calc R U . . .
C5_32 C 0.392608 0.448336 0.500840 0.134(5) Uani 1 1 d G U . . .
H5_32 H 0.409360 0.461957 0.511007 0.161 Uiso 1 1 calc R U . . .
P1_32 P 0.334610 0.339910 0.511150 0.1107(19) Uani 1 1 d . U . . .
P1_33 P 0.351180 0.156280 0.658190 0.1058(18) Uani 1 1 d . U . . .
C18_33 C 0.380370 0.075483 0.678740 0.119(4) Uani 1 1 d G U . . .
H18_33 H 0.362706 0.060220 0.671032 0.143 Uiso 1 1 calc R U . . .
C17_33 C 0.404720 0.051922 0.692880 0.126(5) Uani 1 1 d G U . . .
H17_33 H 0.403349 0.020895 0.694633 0.152 Uiso 1 1 calc R U . . .
C16_33 C 0.431120 0.074733 0.704400 0.124(5) Uani 1 1 d G U . . .
H16_33 H 0.447412 0.058969 0.713861 0.148 Uiso 1 1 calc R U . . .
C15_33 C 0.433170 0.121107 0.701780 0.120(5) Uani 1 1 d G U . . .
H15_33 H 0.450834 0.136369 0.709488 0.144 Uiso 1 1 calc R U . . .
C14_33 C 0.408820 0.144668 0.687640 0.110(4) Uani 1 1 d G U . . .
H14_33 H 0.410192 0.175695 0.685888 0.132 Uiso 1 1 calc R U . . .
C13_33 C 0.382420 0.121857 0.676120 0.106(4) Uani 1 1 d G U . . .
C6_33 C 0.291601 0.113928 0.663293 0.134(5) Uani 1 1 d G U . . .
H6_33 H 0.290247 0.130817 0.679752 0.161 Uiso 1 1 calc R U . . .
C1_33 C 0.319148 0.116251 0.647038 0.127(4) Uani 1 1 d G U . . .
C2_33 C 0.321172 0.091008 0.622438 0.143(5) Uani 1 1 d G U . . .
H2_33 H 0.339602 0.092563 0.611562 0.172 Uiso 1 1 calc R U . . .
C3_33 C 0.295649 0.063442 0.614094 0.153(5) Uani 1 1 d G U . . .
H3_33 H 0.297003 0.046553 0.597635 0.184 Uiso 1 1 calc R U . . .
C4_33 C 0.268102 0.061119 0.630349 0.151(5) Uani 1 1 d G U . . .
H4_33 H 0.251025 0.042676 0.624766 0.181 Uiso 1 1 calc R U . . .
C5_33 C 0.266078 0.086361 0.654949 0.145(5) Uani 1 1 d G U . . .
H5_33 H 0.247647 0.084807 0.665824 0.174 Uiso 1 1 calc R U . . .
C7_33 C 0.371141 0.171468 0.625358 0.108(4) Uani 1 1 d G U . . .
C8_33 C 0.399445 0.151240 0.616500 0.117(4) Uani 1 1 d G U . . .
H8_33 H 0.408017 0.126977 0.626469 0.140 Uiso 1 1 calc R U . . .
C9_33 C 0.414937 0.167277 0.592742 0.120(5) Uani 1 1 d G U . . .
H9_33 H 0.433874 0.153743 0.586816 0.144 Uiso 1 1 calc R U . . .
C10_33 C 0.402125 0.203542 0.577842 0.116(5) Uani 1 1 d G U . . .
H10_33 H 0.412491 0.214271 0.561947 0.139 Uiso 1 1 calc R U . . .
C11_33 C 0.373822 0.223770 0.586700 0.110(4) Uani 1 1 d G U . . .
H11_33 H 0.365251 0.248033 0.576731 0.132 Uiso 1 1 calc R U . . .
C12_33 C 0.358330 0.207734 0.610458 0.108(4) Uani 1 1 d G U . . .
H12_33 H 0.339393 0.221268 0.616384 0.130 Uiso 1 1 calc R U . . .
P1_34 P 0.204420 0.091860 0.862830 0.1099(18) Uani 1 1 d . U . . .
C1_34 C 0.228137 0.069993 0.894079 0.122(4) Uani 1 1 d G U . . .
C2_34 C 0.243190 0.101200 0.911740 0.116(5) Uani 1 1 d G U . . .
H2_34 H 0.240082 0.131729 0.908633 0.140 Uiso 1 1 calc R U . . .
C3_34 C 0.262890 0.086776 0.934046 0.121(5) Uani 1 1 d G U . . .
H3_34 H 0.272962 0.107656 0.945863 0.145 Uiso 1 1 calc R U . . .
C4_34 C 0.267536 0.041147 0.938691 0.127(5) Uani 1 1 d G U . . .
H4_34 H 0.280717 0.031497 0.953616 0.152 Uiso 1 1 calc R U . . .
C5_34 C 0.252483 0.009940 0.921030 0.131(5) Uani 1 1 d G U . . .
H5_34 H 0.255592 -0.020589 0.924138 0.157 Uiso 1 1 calc R U . . .
C6_34 C 0.232783 0.024363 0.898724 0.133(5) Uani 1 1 d G U . . .
H6_34 H 0.222712 0.003484 0.886907 0.160 Uiso 1 1 calc R U . . .
C16_34 C 0.104709 0.129539 0.895904 0.148(5) Uani 1 1 d G U . . .
H16_34 H 0.084271 0.137159 0.902144 0.177 Uiso 1 1 calc R U . . .
C17_34 C 0.127521 0.111920 0.914754 0.143(5) Uani 1 1 d G U . . .
H17_34 H 0.122346 0.107751 0.933607 0.171 Uiso 1 1 calc R U . . .
C18_34 C 0.158067 0.100530 0.905427 0.135(5) Uani 1 1 d G U . . .
H18_34 H 0.173330 0.088742 0.918040 0.162 Uiso 1 1 calc R U . . .
C13_34 C 0.165801 0.106761 0.877250 0.123(4) Uani 1 1 d G U . . .
C14_34 C 0.142990 0.124380 0.858399 0.125(5) Uani 1 1 d G U . . .
H14_34 H 0.148164 0.128549 0.839547 0.150 Uiso 1 1 calc R U . . .
C15_34 C 0.112443 0.135770 0.867726 0.140(5) Uani 1 1 d G U . . .
H15_34 H 0.097181 0.147558 0.855113 0.167 Uiso 1 1 calc R U . . .
C9_34 C 0.220666 -0.002347 0.803186 0.151(5) Uani 1 1 d G U . . .
H9_34 H 0.237499 -0.009268 0.791212 0.181 Uiso 1 1 calc R U . . .
C8_34 C 0.223042 0.034662 0.820984 0.142(5) Uani 1 1 d G U . . .
H8_34 H 0.241464 0.052504 0.820918 0.170 Uiso 1 1 calc R U . . .
C7_34 C 0.197883 0.045006 0.838879 0.130(4) Uani 1 1 d G U . . .
C12_34 C 0.170348 0.018341 0.838977 0.140(5) Uani 1 1 d G U . . .
H12_34 H 0.153515 0.025262 0.850951 0.168 Uiso 1 1 calc R U . . .
C11_34 C 0.167972 -0.018669 0.821180 0.151(5) Uani 1 1 d G U . . .
H11_34 H 0.149549 -0.036510 0.821245 0.181 Uiso 1 1 calc R U . . .
C10_34 C 0.193131 -0.029013 0.803284 0.158(5) Uani 1 1 d G U . . .
H10_34 H 0.191541 -0.053775 0.791376 0.189 Uiso 1 1 calc R U . . .
P1_35 P 0.028430 0.331090 0.733120 0.144(2) Uani 1 1 d . U . . .
C14_35 C 0.027526 0.420338 0.728762 0.191(6) Uani 1 1 d G U . . .
H14_35 H 0.046317 0.416909 0.718536 0.229 Uiso 1 1 calc R U . . .
C15_35 C 0.016393 0.463054 0.735247 0.204(6) Uani 1 1 d G U . . .
H15_35 H 0.027735 0.488204 0.729360 0.245 Uiso 1 1 calc R U . . .
C16_35 C -0.011693 0.468179 0.750532 0.210(6) Uani 1 1 d G U . . .
H16_35 H -0.019142 0.496759 0.754870 0.252 Uiso 1 1 calc R U . . .
C17_35 C -0.028646 0.430589 0.759331 0.205(6) Uani 1 1 d G U . . .
H17_35 H -0.047437 0.434018 0.769558 0.246 Uiso 1 1 calc R U . . .
C18_35 C -0.017513 0.387873 0.752846 0.186(5) Uani 1 1 d G U . . .
H18_35 H -0.028855 0.362723 0.758734 0.224 Uiso 1 1 calc R U . . .
C13_35 C 0.010573 0.382747 0.737562 0.171(4) Uani 1 1 d G U . . .
C6_35 C -0.015140 0.265141 0.747611 0.165(5) Uani 1 1 d G U . . .
H6_35 H -0.021162 0.262695 0.728643 0.197 Uiso 1 1 calc R U . . .
C1_35 C 0.009469 0.294360 0.755801 0.158(4) Uani 1 1 d G U . . .
C2_35 C 0.018470 0.298016 0.784151 0.179(6) Uani 1 1 d G U . . .
H2_35 H 0.034936 0.317566 0.789631 0.214 Uiso 1 1 calc R U . . .
C3_35 C 0.002861 0.272453 0.804309 0.191(6) Uani 1 1 d G U . . .
H3_35 H 0.008883 0.274899 0.823277 0.229 Uiso 1 1 calc R U . . .
C4_35 C -0.021749 0.243233 0.796119 0.186(6) Uani 1 1 d G U . . .
H4_35 H -0.032193 0.226129 0.809606 0.223 Uiso 1 1 calc R U . . .
C5_35 C -0.030750 0.239577 0.767770 0.179(6) Uani 1 1 d G U . . .
H5_35 H -0.047216 0.220027 0.762290 0.215 Uiso 1 1 calc R U . . .
C11_35 C 0.017300 0.275057 0.655887 0.180(6) Uani 1 1 d G U . . .
H11_35 H 0.029337 0.255803 0.644763 0.216 Uiso 1 1 calc R U . . .
C10_35 C -0.012959 0.289507 0.646503 0.185(6) Uani 1 1 d G U . . .
H10_35 H -0.021168 0.279922 0.629100 0.222 Uiso 1 1 calc R U . . .
C9_35 C -0.030949 0.318284 0.663129 0.181(6) Uani 1 1 d G U . . .
H9_35 H -0.051195 0.327952 0.656851 0.217 Uiso 1 1 calc R U . . .
C8_35 C -0.018680 0.332610 0.689140 0.173(6) Uani 1 1 d G U . . .
H8_35 H -0.030717 0.351863 0.700264 0.208 Uiso 1 1 calc R U . . .
C7_35 C 0.011579 0.318160 0.698524 0.165(4) Uani 1 1 d G U . . .
C12_35 C 0.029570 0.289383 0.681898 0.176(6) Uani 1 1 d G U . . .
H12_35 H 0.049815 0.279715 0.688177 0.211 Uiso 1 1 calc R U . . .
C14_36 C 0.107262 0.580329 0.606312 0.204(6) Uani 1 1 d G U . . .
H14_36 H 0.127870 0.567984 0.607425 0.245 Uiso 1 1 calc R U . . .
C15_36 C 0.103379 0.626645 0.605340 0.217(6) Uani 1 1 d G U . . .
H15_36 H 0.121390 0.645289 0.605803 0.260 Uiso 1 1 calc R U . . .
C16_36 C 0.072578 0.645096 0.603677 0.223(7) Uani 1 1 d G U . . .
H16_36 H 0.069980 0.676085 0.603026 0.268 Uiso 1 1 calc R U . . .
C17_36 C 0.045659 0.617231 0.602985 0.219(6) Uani 1 1 d G U . . .
H17_36 H 0.025051 0.629576 0.601872 0.263 Uiso 1 1 calc R U . . .
C18_36 C 0.049541 0.570915 0.603957 0.208(6) Uani 1 1 d G U . . .
H18_36 H 0.031530 0.552271 0.603494 0.250 Uiso 1 1 calc R U . . .
C13_36 C 0.080342 0.552463 0.605620 0.189(5) Uani 1 1 d G U . . .
C7_36 C 0.088010 0.488142 0.568847 0.192(5) Uani 1 1 d G U . . .
C8_36 C 0.093020 0.444929 0.558771 0.205(6) Uani 1 1 d G U . . .
H8_36 H 0.093542 0.420804 0.571239 0.246 Uiso 1 1 calc R U . . .
C9_36 C 0.097250 0.437772 0.530059 0.219(7) Uani 1 1 d G U . . .
H9_36 H 0.100602 0.408859 0.523317 0.263 Uiso 1 1 calc R U . . .
C10_36 C 0.096470 0.473828 0.511423 0.215(7) Uani 1 1 d G U . . .
H10_36 H 0.099300 0.469039 0.492213 0.257 Uiso 1 1 calc R U . . .
C11_36 C 0.091460 0.517041 0.521499 0.215(7) Uani 1 1 d G U . . .
H11_36 H 0.090938 0.541165 0.509031 0.258 Uiso 1 1 calc R U . . .
C12_36 C 0.087230 0.524199 0.550211 0.208(6) Uani 1 1 d G U . . .
H12_36 H 0.083878 0.553111 0.556953 0.249 Uiso 1 1 calc R U . . .
P1_36 P 0.087530 0.496860 0.603970 0.165(3) Uani 1 1 d . U . . .
C1_36 C 0.052510 0.471388 0.615181 0.167(5) Uani 1 1 d G U . . .
C2_36 C 0.027919 0.461938 0.595686 0.169(5) Uani 1 1 d G U . . .
H2_36 H 0.029966 0.470479 0.576907 0.203 Uiso 1 1 calc R U . . .
C3_36 C 0.000269 0.439723 0.604260 0.175(6) Uani 1 1 d G U . . .
H3_36 H -0.016184 0.433401 0.591216 0.211 Uiso 1 1 calc R U . . .
C4_36 C -0.002790 0.426958 0.632328 0.178(6) Uani 1 1 d G U . . .
H4_36 H -0.021290 0.412095 0.638064 0.214 Uiso 1 1 calc R U . . .
C5_36 C 0.021801 0.436408 0.651824 0.180(6) Uani 1 1 d G U . . .
H5_36 H 0.019754 0.427867 0.670603 0.216 Uiso 1 1 calc R U . . .
C6_36 C 0.049451 0.458623 0.643251 0.173(6) Uani 1 1 d G U . . .
H6_36 H 0.065904 0.464946 0.656294 0.207 Uiso 1 1 calc R U . . .
C2_37 C 0.063882 0.542368 0.817520 0.150(5) Uani 1 1 d G U . . .
H2_37 H 0.086300 0.541259 0.818832 0.180 Uiso 1 1 calc R U . . .
C1_37 C 0.048818 0.560012 0.793490 0.156(4) Uani 1 1 d G U . . .
C6_37 C 0.015311 0.561668 0.791530 0.163(5) Uani 1 1 d G U . . .
H6_37 H 0.005232 0.573473 0.775452 0.196 Uiso 1 1 calc R U . . .
C5_37 C -0.003132 0.545682 0.813600 0.161(5) Uani 1 1 d G U . . .
H5_37 H -0.025550 0.546791 0.812288 0.193 Uiso 1 1 calc R U . . .
C4_37 C 0.011932 0.528038 0.837630 0.156(5) Uani 1 1 d G U . . .
H4_37 H -0.000408 0.517342 0.852396 0.187 Uiso 1 1 calc R U . . .
C3_37 C 0.045439 0.526381 0.839591 0.154(5) Uani 1 1 d G U . . .
H3_37 H 0.055517 0.514576 0.855669 0.185 Uiso 1 1 calc R U . . .
P1_37 P 0.074280 0.585880 0.767410 0.154(3) Uani 1 1 d . U . . .
C8_37 C 0.056268 0.565089 0.716860 0.182(6) Uani 1 1 d G U . . .
H8_37 H 0.073639 0.545342 0.717891 0.218 Uiso 1 1 calc R U . . .
C9_37 C 0.036723 0.566490 0.692673 0.192(6) Uani 1 1 d G U . . .
H9_37 H 0.041018 0.547680 0.677522 0.230 Uiso 1 1 calc R U . . .
C10_37 C 0.010759 0.596004 0.691131 0.195(6) Uani 1 1 d G U . . .
H10_37 H -0.002317 0.596941 0.674949 0.234 Uiso 1 1 calc R U . . .
C11_37 C 0.004339 0.624117 0.713777 0.198(6) Uani 1 1 d G U . . .
H11_37 H -0.013033 0.643864 0.712745 0.237 Uiso 1 1 calc R U . . .
C12_37 C 0.023883 0.622717 0.737964 0.186(6) Uani 1 1 d G U . . .
H12_37 H 0.019588 0.641527 0.753115 0.223 Uiso 1 1 calc R U . . .
C7_37 C 0.049848 0.593203 0.739506 0.174(5) Uani 1 1 d G U . . .
C13_37 C 0.078078 0.642323 0.781550 0.158(4) Uani 1 1 d G U . . .
C14_37 C 0.100158 0.669809 0.768141 0.171(5) Uani 1 1 d G U . . .
H14_37 H 0.112539 0.658432 0.753602 0.206 Uiso 1 1 calc R U . . .
C15_37 C 0.103733 0.714301 0.776460 0.181(6) Uani 1 1 d G U . . .
H15_37 H 0.118506 0.732692 0.767488 0.217 Uiso 1 1 calc R U . . .
C16_37 C 0.085228 0.731307 0.798190 0.174(6) Uani 1 1 d G U . . .
H16_37 H 0.087620 0.761075 0.803756 0.208 Uiso 1 1 calc R U . . .
C17_37 C 0.063149 0.703821 0.811599 0.166(6) Uani 1 1 d G U . . .
H17_37 H 0.050768 0.715199 0.826138 0.199 Uiso 1 1 calc R U . . .
C18_37 C 0.059573 0.659329 0.803280 0.165(5) Uani 1 1 d G U . . .
H18_37 H 0.044801 0.640939 0.812252 0.198 Uiso 1 1 calc R U . . .
C1_38 C 0.315612 0.346260 0.928308 0.114(4) Uani 1 1 d G U . . .
C6_38 C 0.303237 0.389061 0.923711 0.122(5) Uani 1 1 d G U . . .
H6_38 H 0.309051 0.405167 0.907764 0.146 Uiso 1 1 calc R U . . .
C5_38 C 0.282172 0.407791 0.942948 0.128(5) Uani 1 1 d G U . . .
H5_38 H 0.273892 0.436428 0.939872 0.153 Uiso 1 1 calc R U . . .
C4_38 C 0.273482 0.383720 0.966782 0.131(5) Uani 1 1 d G U . . .
H4_38 H 0.259388 0.396251 0.979653 0.158 Uiso 1 1 calc R U . . .
C3_38 C 0.285856 0.340919 0.971379 0.135(5) Uani 1 1 d G U . . .
H3_38 H 0.280042 0.324814 0.987326 0.162 Uiso 1 1 calc R U . . .
C2_38 C 0.306922 0.322189 0.952143 0.125(5) Uani 1 1 d G U . . .
H2_38 H 0.315201 0.293552 0.955218 0.151 Uiso 1 1 calc R U . . .
C12_38 C 0.407773 0.315501 0.899694 0.113(4) Uani 1 1 d G U . . .
H12_38 H 0.403439 0.297778 0.883898 0.136 Uiso 1 1 calc R U . . .
C7_38 C 0.382490 0.333381 0.914969 0.111(4) Uani 1 1 d G U . . .
C8_38 C 0.388968 0.359870 0.938578 0.114(4) Uani 1 1 d G U . . .
H8_38 H 0.372052 0.371832 0.948798 0.137 Uiso 1 1 calc R U . . .
C9_38 C 0.420730 0.368479 0.946912 0.120(5) Uani 1 1 d G U . . .
H9_38 H 0.425064 0.386202 0.962709 0.144 Uiso 1 1 calc R U . . .
C10_38 C 0.446013 0.350599 0.931638 0.122(5) Uani 1 1 d G U . . .
H10_38 H 0.467263 0.356360 0.937214 0.147 Uiso 1 1 calc R U . . .
C11_38 C 0.439535 0.324110 0.908029 0.118(5) Uani 1 1 d G U . . .
H11_38 H 0.456452 0.312148 0.897809 0.142 Uiso 1 1 calc R U . . .
C13_38 C 0.338980 0.261570 0.904740 0.091(3) Uani 1 1 d . U . . .
C18_38 C 0.311370 0.244150 0.891190 0.092(4) Uani 1 1 d . U . . .
H18_38 H 0.296056 0.262443 0.882333 0.111 Uiso 1 1 calc R U . . .
C17_38 C 0.308300 0.196640 0.891870 0.092(4) Uani 1 1 d . U . . .
H17_38 H 0.290198 0.183724 0.883252 0.110 Uiso 1 1 calc R U . . .
C16_38 C 0.331620 0.167630 0.905130 0.089(4) Uani 1 1 d . U . . .
H16_38 H 0.329114 0.136614 0.904853 0.107 Uiso 1 1 calc R U . . .
C15_38 C 0.359140 0.188380 0.918930 0.088(4) Uani 1 1 d . U . . .
H15_38 H 0.375427 0.171513 0.927586 0.105 Uiso 1 1 calc R U . . .
C14_38 C 0.359980 0.236830 0.918550 0.088(4) Uani 1 1 d . U . . .
H14_38 H 0.376397 0.251220 0.928710 0.105 Uiso 1 1 calc R U . . .
P1_39 P 0.429450 0.568770 0.695440 0.119(2) Uani 1 1 d . U . . .
C13_39 C 0.417872 0.608983 0.669085 0.137(4) Uani 1 1 d G U . . .
C18_39 C 0.395759 0.597207 0.647901 0.145(5) Uani 1 1 d G U . . .
H18_39 H 0.386612 0.568701 0.647717 0.174 Uiso 1 1 calc R U . . .
C17_39 C 0.387319 0.628037 0.626993 0.157(5) Uani 1 1 d G U . . .
H17_39 H 0.372524 0.620158 0.612819 0.188 Uiso 1 1 calc R U . . .
C16_39 C 0.400991 0.670643 0.627268 0.166(5) Uani 1 1 d G U . . .
H16_39 H 0.395344 0.691270 0.613279 0.199 Uiso 1 1 calc R U . . .
C15_39 C 0.423104 0.682420 0.648452 0.161(5) Uani 1 1 d G U . . .
H15_39 H 0.432252 0.710926 0.648636 0.193 Uiso 1 1 calc R U . . .
C14_39 C 0.431545 0.651590 0.669361 0.151(5) Uani 1 1 d G U . . .
H14_39 H 0.446340 0.659470 0.683534 0.182 Uiso 1 1 calc R U . . .
C8_39 C 0.485443 0.518062 0.705342 0.135(5) Uani 1 1 d G U . . .
H8_39 H 0.474543 0.507234 0.720929 0.163 Uiso 1 1 calc R U . . .
C9_39 C 0.516219 0.502347 0.699568 0.134(5) Uani 1 1 d G U . . .
H9_39 H 0.525910 0.481004 0.711291 0.161 Uiso 1 1 calc R U . . .
C10_39 C 0.532509 0.518532 0.676271 0.129(5) Uani 1 1 d G U . . .
H10_39 H 0.553100 0.508017 0.672408 0.154 Uiso 1 1 calc R U . . .
C11_39 C 0.518024 0.550431 0.658749 0.130(5) Uani 1 1 d G U . . .
H11_39 H 0.528923 0.561259 0.643162 0.157 Uiso 1 1 calc R U . . .
C12_39 C 0.487248 0.566146 0.664522 0.133(5) Uani 1 1 d G U . . .
H12_39 H 0.477557 0.587489 0.652798 0.160 Uiso 1 1 calc R U . . .
C7_39 C 0.470957 0.549962 0.687819 0.127(4) Uani 1 1 d G U . . .
C6_39 C 0.408557 0.607639 0.745030 0.127(5) Uani 1 1 d G U . . .
H6_39 H 0.387928 0.599242 0.738995 0.152 Uiso 1 1 calc R U . . .
C5_39 C 0.413168 0.627609 0.771340 0.135(5) Uani 1 1 d G U . . .
H5_39 H 0.395624 0.632573 0.782907 0.162 Uiso 1 1 calc R U . . .
C4_39 C 0.444001 0.640160 0.780360 0.147(5) Uani 1 1 d G U . . .
H4_39 H 0.447086 0.653521 0.797963 0.177 Uiso 1 1 calc R U . . .
C3_39 C 0.470223 0.632741 0.763070 0.143(5) Uani 1 1 d G U . . .
H3_39 H 0.490852 0.641138 0.769106 0.171 Uiso 1 1 calc R U . . .
C2_39 C 0.465612 0.612771 0.736761 0.133(5) Uani 1 1 d G U . . .
H2_39 H 0.483156 0.607807 0.725193 0.160 Uiso 1 1 calc R U . . .
C1_39 C 0.434779 0.600220 0.727740 0.126(4) Uani 1 1 d G U . . .
S1_40 S 0.327360 0.640170 0.771980 0.168(3) Uani 1 1 d D U . . .
F3_40 F 0.334440 0.764490 0.651980 0.397(11) Uani 1 1 d D U . . .
C7_40 C 0.323050 0.775570 0.676690 0.349(7) Uani 1 1 d D U . . .
F2_40 F 0.335420 0.814060 0.682420 0.395(11) Uani 1 1 d D U . . .
F1_40 F 0.292170 0.785720 0.669540 0.380(10) Uani 1 1 d D U . . .
C3_40 C 0.339140 0.697760 0.696128 0.275(7) Uani 1 1 d G U . . .
H3_40 H 0.347423 0.689614 0.678738 0.330 Uiso 1 1 calc R U . . .
C4_40 C 0.325921 0.740200 0.699769 0.305(6) Uani 1 1 d DG U . . .
C5_40 C 0.313541 0.752375 0.725761 0.290(7) Uani 1 1 d G U . . .
H5_40 H 0.304696 0.780771 0.728196 0.348 Uiso 1 1 calc R U . . .
C6_40 C 0.314380 0.722111 0.748112 0.268(6) Uani 1 1 d G U . . .
H6_40 H 0.306097 0.730257 0.765502 0.321 Uiso 1 1 calc R U . . .
C1_40 C 0.327599 0.679670 0.744471 0.230(5) Uani 1 1 d DG U . . .
C2_40 C 0.339979 0.667494 0.718480 0.251(6) Uani 1 1 d G U . . .
H2_40 H 0.348824 0.639099 0.716044 0.302 Uiso 1 1 calc R U . . .

loop_
_atom_site_aniso_label
_atom_site_aniso_U_11
_atom_site_aniso_U_22
_atom_site_aniso_U_33
_atom_site_aniso_U_23
_atom_site_aniso_U_13
_atom_site_aniso_U_12
Au1 0.0527(3) 0.0716(5) 0.0818(5) 0.0015(4) 0.0130(3) -0.0006(3)
Au2 0.0566(4) 0.0792(6) 0.1055(6) 0.0057(5) 0.0162(4) 0.0079(4)
Ag1 0.0338(5) 0.0601(8) 0.0572(7) -0.0004(6) 0.0102(5) -0.0006(4)
Ag2 0.0455(5) 0.0474(7) 0.0604(7) 0.0055(6) 0.0141(5) 0.0040(5)
Ag3 0.0461(5) 0.0608(8) 0.0677(8) 0.0046(6) 0.0206(5) 0.0046(5)
Ag4 0.0406(5) 0.0696(9) 0.0853(9) -0.0002(7) 0.0100(6) 0.0024(5)
Ag5 0.0507(6) 0.0706(9) 0.0831(9) 0.0007(7) 0.0160(6) 0.0073(6)
Ag6 0.0479(6) 0.0705(9) 0.0823(9) 0.0063(7) 0.0088(6) 0.0007(5)
Ag7 0.0581(6) 0.0849(11) 0.0838(9) 0.0048(8) 0.0109(6) -0.0015(6)
Ag8 0.0569(7) 0.0747(10) 0.0965(10) 0.0017(8) 0.0144(7) 0.0034(6)
Ag9 0.0557(6) 0.0871(11) 0.0838(10) -0.0001(8) 0.0135(6) 0.0048(6)
Ag10 0.0579(7) 0.0925(12) 0.0871(10) 0.0082(8) 0.0138(7) -0.0042(7)
Ag11 0.0706(8) 0.0876(11) 0.0871(10) -0.0051(9) 0.0125(7) -0.0045(7)
Ag12 0.0622(7) 0.0838(11) 0.0882(10) -0.0044(8) 0.0074(7) 0.0013(6)
Ag13 0.0596(7) 0.0891(11) 0.0918(10) 0.0034(8) 0.0110(7) -0.0110(7)
Ag14 0.0650(7) 0.0829(11) 0.0922(10) 0.0041(8) 0.0233(7) -0.0025(7)
Ag15 0.0721(8) 0.0763(11) 0.1032(11) 0.0033(9) 0.0168(8) -0.0061(7)
Ag16 0.0510(6) 0.0908(12) 0.1070(11) 0.0050(9) 0.0098(7) -0.0008(6)
Ag17 0.0651(7) 0.0937(12) 0.1109(12) 0.0064(9) 0.0137(8) -0.0031(7)
Ag18 0.0724(8) 0.0844(12) 0.1176(12) -0.0004(9) 0.0303(8) 0.0141(7)
Ag19 0.0674(8) 0.0896(12) 0.1052(11) 0.0085(9) 0.0098(8) 0.0077(7)
Ag20 0.0733(8) 0.1142(14) 0.0945(11) 0.0074(10) 0.0105(8) 0.0134(8)
Ag21 0.0738(8) 0.0822(12) 0.1220(12) -0.0056(10) 0.0003(8) -0.0027(7)
Ag22 0.0599(7) 0.1040(13) 0.1327(13) 0.0087(11) 0.0232(8) 0.0139(7)
Ag23 0.0904(9) 0.1047(14) 0.1002(11) -0.0161(10) 0.0288(8) -0.0049(9)
Ag24 0.0601(7) 0.1043(13) 0.1232(13) 0.0128(10) 0.0100(8) 0.0051(7)
Ag25 0.0911(9) 0.0958(13) 0.1167(12) 0.0219(10) 0.0299(9) 0.0052(8)
Ag26 0.0746(8) 0.1005(14) 0.1296(13) 0.0120(11) 0.0164(9) 0.0224(8)
Ag27 0.0978(10) 0.1102(15) 0.1226(13) -0.0125(11) 0.0139(10) -0.0095(9)
Cu1 0.0412(11) 0.0797(19) 0.0725(16) -0.0035(14) 0.0185(11) -0.0072(10)
Cu2 0.0412(10) 0.0660(17) 0.0922(18) -0.0051(14) 0.0152(11) -0.0178(10)
Cu3 0.0771(14) 0.0702(18) 0.0530(15) 0.0012(13) -0.0122(12) -0.0027(12)
Cu4 0.0657(13) 0.090(2) 0.0645(16) 0.0073(15) 0.0093(12) -0.0103(13)
Cu5 0.0653(13) 0.085(2) 0.0687(16) -0.0078(15) 0.0057(12) 0.0218(13)
Cu6 0.0833(16) 0.086(2) 0.0778(18) 0.0099(16) 0.0101(14) 0.0174(14)
Cu7 0.0633(14) 0.108(3) 0.0813(18) 0.0064(17) 0.0068(13) -0.0052(14)
Cu8 0.0711(15) 0.092(2) 0.0807(18) 0.0011(16) 0.0133(13) -0.0008(14)
Cu28 0.0616(14) 0.092(2) 0.109(2) 0.0066(18) 0.0039(14) -0.0093(13)
Cu10 0.0573(13) 0.081(2) 0.112(2) -0.0022(17) 0.0137(14) -0.0009(12)
Cu11 0.0697(15) 0.103(3) 0.103(2) 0.0070(18) 0.0143(15) 0.0017(15)
Cu12 0.0695(15) 0.091(2) 0.098(2) 0.0083(17) 0.0206(14) 0.0115(14)
Cu13 0.0638(14) 0.092(2) 0.111(2) -0.0077(18) 0.0131(14) 0.0027(14)
Cu14 0.0671(15) 0.080(2) 0.130(2) 0.0031(18) 0.0236(15) 0.0021(14)
Cu15 0.0714(15) 0.106(3) 0.103(2) 0.0140(19) 0.0069(15) -0.0112(15)
Cu16 0.0445(12) 0.125(3) 0.116(2) 0.021(2) 0.0221(13) 0.0074(14)
Cu17 0.0975(19) 0.084(2) 0.117(2) -0.0203(19) 0.0457(17) -0.0035(16)
Cu18 0.0666(15) 0.094(2) 0.123(2) 0.0084(19) 0.0241(15) -0.0055(14)
Cu19 0.0852(17) 0.131(3) 0.0775(19) -0.0071(19) 0.0055(15) -0.0079(17)
Cu20 0.105(2) 0.099(3) 0.100(2) -0.0108(19) 0.0255(17) -0.0095(17)
Cu21 0.0746(17) 0.106(3) 0.154(3) 0.018(2) -0.0139(18) 0.0102(16)
Cu22 0.098(2) 0.120(3) 0.121(2) -0.001(2) 0.0192(18) -0.0008(19)
Cu23 0.118(2) 0.094(3) 0.097(2) -0.0153(19) 0.0223(18) -0.0137(18)
Cu24 0.0918(19) 0.094(3) 0.174(3) 0.024(2) 0.050(2) 0.0369(17)
Cu25 0.120(2) 0.090(3) 0.139(3) -0.025(2) 0.002(2) -0.0045(19)
Cu26 0.128(2) 0.080(2) 0.123(3) -0.004(2) 0.038(2) -0.0009(18)
Cu27 0.112(2) 0.129(3) 0.131(3) 0.016(2) 0.033(2) 0.002(2)
S1M 0.055(2) 0.071(3) 0.092(3) 0.002(3) 0.012(2) -0.007(2)
S1N 0.064(2) 0.084(4) 0.075(3) 0.005(3) 0.005(2) 0.001(2)
Cl01 0.050(2) 0.101(4) 0.088(3) 0.004(3) 0.009(2) -0.004(2)
Cl1 0.078(3) 0.087(4) 0.088(3) -0.003(3) 0.007(2) 0.006(2)
Cl3 0.081(3) 0.098(4) 0.143(5) -0.002(4) 0.032(3) 0.024(3)
Cl2 0.074(3) 0.091(4) 0.095(3) -0.005(3) 0.025(2) -0.007(2)
S4 0.079(3) 0.081(4) 0.102(4) 0.000(3) 0.015(3) 0.005(2)
Cl5 0.103(3) 0.078(4) 0.114(4) 0.002(3) 0.029(3) -0.017(3)
Cl6 0.052(2) 0.117(5) 0.143(4) 0.001(4) 0.014(3) -0.010(2)
Cl02 0.067(3) 0.132(6) 0.161(5) 0.015(4) 0.013(3) 0.022(3)
Cl7 0.083(3) 0.117(5) 0.142(5) 0.031(4) 0.018(3) 0.022(3)
P1 0.103(3) 0.104(4) 0.093(4) 0.003(3) 0.014(3) -0.021(3)
Cl 0.108(4) 0.119(6) 0.152(5) 0.023(4) 0.034(4) -0.001(3)
Cl8 0.155(5) 0.163(7) 0.116(5) -0.008(5) 0.027(4) -0.027(5)
Cl10 0.280(10) 0.152(9) 0.249(9) -0.003(8) 0.092(8) -0.028(8)
Cu9 0.100(2) 0.200(5) 0.162(3) -0.053(3) 0.030(2) 0.044(2)
Cl9 0.141(5) 0.235(8) 0.144(5) -0.043(5) 0.019(4) -0.051(5)
Cl11 0.301(7) 0.147(7) 0.180(6) -0.002(5) 0.066(6) 0.026(6)
Cl12 0.343(9) 0.266(10) 0.252(8) -0.005(7) 0.066(7) -0.043(8)
S1_1 0.118(4) 0.121(5) 0.127(4) -0.019(4) 0.021(3) -0.029(4)
C1_1 0.133(6) 0.133(7) 0.137(7) -0.007(6) 0.009(6) -0.027(6)
C6_1 0.135(8) 0.149(8) 0.151(8) -0.009(7) 0.003(7) -0.023(7)
C5_1 0.147(8) 0.161(9) 0.156(8) -0.002(8) 0.005(7) -0.024(7)
C4_1 0.152(7) 0.169(8) 0.162(7) 0.010(7) 0.003(7) -0.035(7)
C3_1 0.153(8) 0.156(9) 0.155(8) 0.005(7) 0.009(7) -0.033(7)
C2_1 0.147(8) 0.145(8) 0.147(8) 0.003(7) 0.009(7) -0.029(7)
F1_1 0.192(11) 0.247(14) 0.180(11) 0.060(11) -0.034(9) -0.074(11)
F3_1 0.182(11) 0.286(16) 0.241(13) -0.021(13) 0.023(10) -0.031(12)
C7_1 0.184(8) 0.207(9) 0.202(9) 0.013(8) -0.009(8) -0.042(8)
F2_1 0.223(12) 0.222(15) 0.298(14) 0.023(13) -0.084(11) -0.110(11)
S1_2 0.145(5) 0.160(6) 0.129(5) -0.030(4) 0.024(4) 0.001(4)
F3_2 0.242(12) 0.265(15) 0.214(13) 0.037(13) -0.043(11) -0.042(12)
F1_2 0.241(13) 0.241(15) 0.272(13) -0.044(13) -0.043(12) -0.002(13)
F2_2 0.249(13) 0.238(15) 0.235(13) 0.005(12) -0.050(11) -0.077(12)
C1_2 0.148(7) 0.163(7) 0.146(7) -0.008(6) -0.001(6) -0.005(6)
C2_2 0.160(8) 0.169(9) 0.162(8) -0.004(7) -0.011(7) -0.002(8)
C3_2 0.172(8) 0.176(9) 0.172(8) 0.007(8) -0.012(8) -0.008(8)
C4_2 0.171(8) 0.186(8) 0.181(8) 0.007(7) -0.010(7) -0.017(7)
C5_2 0.156(8) 0.179(9) 0.168(8) 0.008(8) -0.001(7) -0.023(8)
C6_2 0.148(8) 0.171(9) 0.155(8) 0.003(7) 0.001(7) -0.014(8)
C7_2 0.202(9) 0.212(9) 0.203(9) 0.002(8) -0.019(8) -0.024(8)
S1_4 0.084(3) 0.104(4) 0.096(3) -0.003(3) 0.013(3) -0.007(3)
F2_4 0.119(9) 0.210(14) 0.265(12) 0.068(11) -0.014(9) -0.056(9)
C1_4 0.090(6) 0.109(6) 0.096(6) -0.002(6) -0.002(6) -0.013(6)
C2_4 0.105(7) 0.119(8) 0.110(7) 0.005(7) -0.002(7) -0.013(7)
C3_4 0.119(7) 0.131(8) 0.123(8) 0.002(7) -0.007(7) -0.011(7)
C4_4 0.120(7) 0.139(7) 0.138(7) 0.004(7) -0.009(6) -0.009(6)
C5_4 0.106(7) 0.123(8) 0.118(7) -0.001(7) -0.009(7) -0.011(7)
C6_4 0.091(7) 0.113(8) 0.110(7) -0.005(7) -0.002(6) -0.007(7)
F1_4 0.130(9) 0.276(15) 0.192(11) 0.026(12) -0.025(9) -0.001(10)
F3_4 0.159(10) 0.210(14) 0.250(12) -0.048(12) -0.042(10) 0.014(10)
C7_4 0.127(8) 0.175(9) 0.173(8) 0.010(8) -0.019(7) -0.008(7)
S1_5 0.065(2) 0.093(4) 0.087(3) 0.003(3) 0.015(2) 0.001(2)
C1_5 0.081(6) 0.094(6) 0.097(6) 0.001(6) 0.009(5) 0.007(6)
C6_5 0.091(7) 0.101(8) 0.111(7) -0.002(7) 0.012(6) 0.013(7)
C5_5 0.092(7) 0.111(8) 0.125(7) -0.001(7) 0.010(7) 0.004(7)
C4_5 0.099(6) 0.126(7) 0.135(7) 0.002(6) 0.005(6) 0.011(6)
C3_5 0.090(7) 0.113(8) 0.125(7) 0.000(7) 0.012(7) 0.005(7)
C2_5 0.076(6) 0.098(7) 0.106(7) 0.000(7) 0.011(6) 0.002(6)
F3_5 0.104(8) 0.233(14) 0.216(11) 0.035(11) 0.021(8) 0.047(9)
F2_5 0.148(10) 0.211(14) 0.240(12) -0.032(11) -0.064(9) 0.060(10)
F1_5 0.114(8) 0.163(12) 0.220(11) 0.022(10) -0.027(8) 0.030(8)
C7_5 0.117(7) 0.158(9) 0.165(8) 0.003(8) -0.011(7) 0.021(7)
S1_6 0.062(2) 0.092(4) 0.113(4) 0.012(3) 0.012(2) 0.004(2)
F1_6 0.131(8) 0.206(13) 0.136(9) 0.028(9) 0.049(7) 0.056(9)
F3_6 0.147(10) 0.200(13) 0.183(11) 0.035(10) -0.031(9) 0.017(10)
F2_6 0.179(10) 0.195(13) 0.214(12) 0.036(11) 0.052(9) 0.078(10)
C1_6 0.076(5) 0.101(6) 0.102(6) 0.012(6) 0.009(5) 0.003(5)
C6_6 0.078(6) 0.105(8) 0.097(7) 0.008(7) 0.011(6) 0.007(6)
C5_6 0.092(7) 0.118(8) 0.106(7) 0.010(7) 0.014(6) 0.012(6)
C4_6 0.099(6) 0.125(7) 0.115(7) 0.004(6) 0.015(6) 0.024(6)
C3_6 0.081(7) 0.114(8) 0.105(7) 0.013(7) 0.012(6) 0.015(6)
C2_6 0.079(6) 0.110(8) 0.101(7) 0.015(7) 0.009(6) 0.007(6)
C7_6 0.130(8) 0.152(8) 0.140(8) 0.006(7) 0.016(7) 0.030(7)
S1_7 0.102(3) 0.091(4) 0.149(5) -0.003(4) 0.024(3) -0.002(3)
F2_7 0.168(10) 0.171(13) 0.259(13) -0.042(11) 0.012(10) 0.039(10)
F3_7 0.134(9) 0.187(13) 0.270(13) -0.013(11) -0.003(10) 0.018(9)
F1_7 0.185(11) 0.184(13) 0.246(13) 0.016(11) 0.025(10) 0.062(10)
C7_7 0.154(8) 0.159(9) 0.200(9) -0.001(8) 0.022(8) 0.014(7)
C4_7 0.124(7) 0.132(7) 0.161(7) 0.000(7) 0.026(7) 0.009(6)
C3_7 0.121(8) 0.127(8) 0.146(8) 0.004(7) 0.025(7) 0.008(7)
C2_7 0.119(7) 0.117(8) 0.137(8) 0.007(7) 0.021(7) 0.009(7)
C1_7 0.103(6) 0.104(7) 0.131(7) 0.001(6) 0.030(6) 0.006(6)
C6_7 0.109(7) 0.113(8) 0.138(8) -0.007(7) 0.019(7) 0.008(7)
C5_7 0.121(8) 0.124(8) 0.146(8) -0.002(7) 0.024(7) 0.000(7)
S1_8 0.070(3) 0.081(4) 0.113(4) -0.002(3) 0.003(3) 0.014(2)
F1_8 0.102(7) 0.176(11) 0.099(7) 0.017(8) 0.006(6) 0.052(7)
F2_8 0.099(7) 0.154(11) 0.201(10) 0.030(9) 0.012(8) 0.019(7)
F3_8 0.130(8) 0.143(11) 0.149(9) 0.003(8) -0.007(7) 0.073(8)
C1_8 0.074(5) 0.082(6) 0.101(6) 0.002(6) 0.008(5) 0.007(5)
C6_8 0.080(6) 0.083(7) 0.102(7) 0.003(7) 0.009(6) 0.009(6)
C5_8 0.082(7) 0.093(7) 0.101(7) 0.008(7) 0.007(6) 0.009(6)
C4_8 0.078(6) 0.102(7) 0.092(6) 0.002(6) 0.000(6) 0.019(6)
C3_8 0.066(6) 0.094(7) 0.080(7) 0.000(6) 0.001(6) 0.012(6)
C2_8 0.076(6) 0.084(7) 0.083(7) 0.006(6) 0.005(6) 0.008(6)
C7_8 0.097(7) 0.129(8) 0.120(7) 0.009(7) 0.002(7) 0.028(7)
S1_9 0.062(2) 0.107(4) 0.117(4) 0.010(3) 0.012(3) -0.013(2)
F2_9 0.126(9) 0.206(14) 0.296(13) 0.007(12) 0.000(10) -0.057(10)
F1_9 0.186(11) 0.166(13) 0.299(13) 0.036(12) -0.058(11) -0.048(10)
C1_9 0.088(6) 0.111(7) 0.130(6) 0.007(6) -0.003(6) -0.018(6)
C6_9 0.091(7) 0.118(8) 0.133(7) 0.007(7) -0.019(7) -0.019(7)
C5_9 0.114(7) 0.131(8) 0.157(8) 0.004(7) -0.017(7) -0.015(7)
C4_9 0.133(7) 0.145(8) 0.176(7) 0.000(7) -0.021(7) -0.024(7)
C3_9 0.115(7) 0.128(8) 0.157(8) 0.000(7) -0.007(7) -0.022(7)
C2_9 0.101(7) 0.116(8) 0.141(8) 0.000(7) -0.004(7) -0.019(7)
F3_9 0.214(12) 0.240(15) 0.228(13) -0.011(12) -0.072(11) -0.030(12)
C7_9 0.158(8) 0.177(9) 0.220(9) 0.006(8) -0.024(8) -0.028(8)
S1_10 0.072(3) 0.098(4) 0.132(4) -0.011(3) 0.016(3) 0.003(3)
F1_10 0.259(12) 0.237(14) 0.153(11) 0.006(11) 0.025(10) 0.098(12)
F2_10 0.194(12) 0.294(15) 0.188(11) -0.066(11) 0.036(10) 0.075(12)
F3_10 0.357(15) 0.233(16) 0.259(13) -0.084(13) 0.066(13) 0.029(14)
C3_10 0.155(8) 0.155(8) 0.146(8) -0.017(7) 0.022(7) 0.025(7)
C2_10 0.130(8) 0.137(8) 0.132(8) -0.015(7) 0.027(7) 0.017(7)
C1_10 0.105(6) 0.124(7) 0.128(6) -0.012(6) 0.014(6) 0.012(6)
C6_10 0.118(7) 0.137(8) 0.128(8) -0.019(7) 0.000(7) 0.015(7)
C5_10 0.143(8) 0.156(8) 0.145(8) -0.025(7) -0.001(7) 0.021(7)
C4_10 0.175(7) 0.175(8) 0.157(7) -0.029(7) 0.017(7) 0.028(7)
C7_10 0.226(9) 0.217(9) 0.186(8) -0.032(8) 0.025(8) 0.031(8)
S1_11 0.076(3) 0.121(5) 0.125(4) 0.025(4) 0.044(3) 0.023(3)
F2_11 0.277(12) 0.211(14) 0.199(11) 0.027(11) 0.124(10) 0.107(11)
C5_11 0.112(7) 0.117(8) 0.118(8) 0.005(7) 0.015(7) 0.012(7)
C4_11 0.125(7) 0.142(7) 0.134(7) -0.010(7) 0.029(6) 0.021(6)
C3_11 0.114(7) 0.134(8) 0.129(8) 0.001(7) 0.025(7) 0.018(7)
C2_11 0.105(7) 0.126(8) 0.118(8) 0.008(7) 0.023(7) 0.013(7)
C1_11 0.085(6) 0.117(7) 0.113(6) 0.014(6) 0.028(5) 0.019(6)
C6_11 0.091(7) 0.106(8) 0.111(7) 0.008(7) 0.025(6) 0.016(6)
F3_11 0.227(12) 0.301(15) 0.157(11) -0.086(11) 0.024(10) 0.072(12)
F1_11 0.218(12) 0.259(15) 0.266(13) -0.072(12) 0.105(11) -0.004(12)
C7_11 0.170(8) 0.190(9) 0.172(8) -0.021(8) 0.042(7) 0.033(8)
S1_12 0.055(2) 0.106(4) 0.121(4) 0.007(3) 0.015(3) -0.004(2)
C2_12 0.078(6) 0.118(8) 0.135(8) -0.010(7) 0.001(7) -0.015(6)
C3_12 0.097(7) 0.129(8) 0.147(8) -0.008(7) -0.008(7) -0.017(7)
C4_12 0.111(7) 0.148(8) 0.168(7) -0.006(7) -0.012(7) -0.032(6)
C5_12 0.094(7) 0.131(8) 0.144(8) -0.010(7) -0.010(7) -0.031(7)
C6_12 0.079(7) 0.117(8) 0.136(8) -0.006(7) 0.011(6) -0.023(6)
C1_12 0.067(5) 0.113(7) 0.125(6) -0.001(6) 0.013(6) -0.010(6)
C7_12 0.149(8) 0.190(9) 0.217(9) -0.007(8) -0.016(8) -0.037(8)
F2_12 0.170(10) 0.269(15) 0.211(12) -0.041(12) -0.038(10) -0.103(10)
F3_12 0.237(13) 0.201(15) 0.343(14) 0.016(13) -0.078(12) -0.063(12)
F1_12 0.112(9) 0.259(15) 0.313(14) -0.042(13) -0.017(10) -0.054(10)
S1_13 0.069(3) 0.115(5) 0.122(4) 0.007(4) -0.003(3) -0.002(3)
C1_13 0.103(6) 0.133(7) 0.147(7) -0.001(6) -0.005(6) -0.009(6)
C2_13 0.118(7) 0.143(8) 0.166(8) -0.003(7) -0.003(7) -0.009(7)
C3_13 0.143(8) 0.161(9) 0.179(8) -0.002(8) -0.011(7) -0.006(7)
C4_13 0.151(7) 0.180(8) 0.197(8) -0.004(7) -0.030(7) -0.023(7)
C5_13 0.138(8) 0.162(9) 0.174(8) -0.003(8) -0.014(7) -0.022(7)
C6_13 0.118(8) 0.147(8) 0.158(8) 0.006(7) -0.003(7) -0.022(7)
F1_13 0.207(12) 0.226(15) 0.293(14) 0.016(13) -0.059(11) -0.092(11)
F2_13 0.189(11) 0.271(15) 0.202(12) -0.025(12) -0.087(10) -0.096(11)
F3_13 0.221(13) 0.304(16) 0.330(15) -0.016(14) -0.106(12) -0.011(13)
C7_13 0.185(8) 0.218(9) 0.232(9) -0.009(8) -0.053(8) -0.029(8)
S1_14 0.065(3) 0.118(5) 0.113(4) -0.020(3) 0.003(3) 0.001(3)
C1_14 0.081(6) 0.116(7) 0.122(6) -0.011(6) 0.016(6) -0.002(6)
C2_14 0.089(7) 0.123(8) 0.131(8) -0.014(7) 0.008(7) -0.009(7)
C3_14 0.107(7) 0.141(8) 0.143(8) -0.012(7) 0.001(7) -0.012(7)
C4_14 0.118(7) 0.153(8) 0.166(7) -0.007(7) 0.005(7) -0.028(6)
C5_14 0.100(7) 0.133(8) 0.141(8) -0.001(7) 0.011(7) -0.023(7)
C6_14 0.093(7) 0.120(8) 0.132(7) -0.006(7) 0.017(7) -0.008(7)
F3_14 0.161(11) 0.214(15) 0.360(15) 0.004(13) -0.061(11) -0.023(11)
F2_14 0.197(11) 0.248(14) 0.235(12) -0.092(12) 0.031(10) -0.099(11)
C7_14 0.160(8) 0.193(9) 0.219(9) -0.007(8) -0.006(8) -0.036(8)
F1_14 0.221(12) 0.254(15) 0.304(14) 0.035(13) -0.049(12) -0.093(12)
S1_15 0.092(3) 0.100(4) 0.103(4) -0.008(3) 0.013(3) -0.016(3)
F3_15 0.311(14) 0.223(16) 0.327(15) -0.008(14) -0.091(13) -0.042(14)
F2_15 0.174(11) 0.218(14) 0.281(13) -0.095(12) 0.062(10) -0.048(11)
C1_15 0.102(6) 0.110(7) 0.119(6) -0.004(6) 0.023(6) -0.010(6)
C2_15 0.113(7) 0.126(8) 0.138(8) -0.004(7) 0.019(7) -0.005(7)
C3_15 0.130(8) 0.139(8) 0.154(8) -0.005(7) 0.021(7) -0.011(7)
C4_15 0.152(7) 0.152(8) 0.167(7) -0.014(7) 0.013(7) -0.024(7)
C5_15 0.136(8) 0.136(8) 0.149(8) -0.007(7) 0.004(7) -0.022(7)
C6_15 0.113(7) 0.118(8) 0.129(8) -0.004(7) 0.011(7) -0.015(7)
C7_15 0.200(8) 0.187(9) 0.217(9) -0.023(8) 0.011(8) -0.036(8)
F1_15 0.243(12) 0.239(14) 0.252(13) -0.088(12) 0.069(11) -0.108(11)
S1_16 0.064(2) 0.097(4) 0.084(3) -0.002(3) 0.015(2) 0.014(2)
F2_16 0.154(9) 0.146(11) 0.160(9) 0.001(9) 0.008(8) 0.064(9)
F1_16 0.092(7) 0.164(11) 0.145(9) -0.023(9) -0.008(7) 0.033(7)
F3_16 0.100(7) 0.183(12) 0.169(10) 0.018(9) 0.023(7) 0.059(8)
C1_16 0.076(6) 0.103(6) 0.084(6) 0.000(6) 0.009(5) 0.021(5)
C2_16 0.077(6) 0.100(7) 0.087(7) 0.002(7) 0.004(6) 0.022(6)
C3_16 0.092(7) 0.112(8) 0.101(7) 0.004(7) 0.006(6) 0.024(6)
C4_16 0.089(6) 0.118(7) 0.107(7) -0.001(6) 0.010(6) 0.030(6)
C5_16 0.092(7) 0.115(8) 0.102(7) -0.003(7) 0.011(6) 0.018(7)
C6_16 0.081(6) 0.110(7) 0.094(7) -0.005(7) 0.007(6) 0.023(6)
C7_16 0.107(7) 0.139(8) 0.128(8) 0.000(7) 0.012(7) 0.031(7)
S1_17 0.069(3) 0.123(5) 0.083(3) -0.003(3) 0.008(2) 0.000(3)
C7_17 0.129(8) 0.215(9) 0.203(9) -0.027(8) 0.015(7) 0.032(8)
F1_17 0.097(8) 0.304(15) 0.254(13) -0.093(12) 0.009(9) 0.043(10)
F2_17 0.164(10) 0.226(15) 0.348(14) -0.050(13) 0.012(11) 0.084(11)
F3_17 0.123(9) 0.322(16) 0.268(13) 0.049(13) 0.061(10) 0.064(11)
C1_17 0.082(6) 0.125(7) 0.092(6) -0.003(6) 0.015(5) 0.001(6)
C2_17 0.096(7) 0.134(8) 0.110(7) -0.007(7) 0.016(7) 0.001(7)
C3_17 0.106(7) 0.147(8) 0.121(8) -0.008(7) 0.015(7) 0.014(7)
C4_17 0.118(7) 0.175(8) 0.157(7) -0.017(7) 0.004(6) 0.019(7)
C5_17 0.117(7) 0.160(8) 0.139(8) -0.006(7) 0.007(7) 0.010(7)
C6_17 0.097(7) 0.138(8) 0.117(7) -0.003(7) 0.006(7) 0.005(7)
S1_18 0.080(3) 0.145(5) 0.115(4) 0.027(4) 0.007(3) -0.011(3)
C7_18 0.119(7) 0.199(9) 0.172(8) 0.012(8) 0.004(7) -0.005(7)
F3_18 0.111(8) 0.258(14) 0.148(10) 0.033(10) 0.011(8) 0.005(9)
F2_18 0.114(9) 0.241(15) 0.292(13) 0.050(12) 0.000(9) -0.050(10)
F1_18 0.108(8) 0.300(15) 0.197(11) -0.055(12) -0.005(8) 0.020(10)
C1_18 0.088(6) 0.134(7) 0.110(6) 0.019(6) 0.018(6) -0.013(6)
C6_18 0.093(7) 0.138(8) 0.118(7) 0.026(7) 0.015(7) -0.011(7)
C5_18 0.096(7) 0.149(8) 0.118(7) 0.028(7) 0.006(7) -0.008(7)
C4_18 0.103(6) 0.158(8) 0.132(7) 0.023(7) 0.010(6) -0.006(6)
C3_18 0.109(7) 0.152(8) 0.132(7) 0.024(7) 0.007(7) -0.006(7)
C2_18 0.102(7) 0.140(8) 0.121(7) 0.019(7) 0.020(7) -0.011(7)
S1_19 0.071(3) 0.110(4) 0.108(4) 0.033(3) 0.025(3) -0.003(3)
C6_19 0.072(6) 0.110(8) 0.099(7) 0.012(7) 0.013(6) 0.000(6)
C1_19 0.075(5) 0.109(6) 0.097(6) 0.020(6) 0.019(5) -0.002(5)
F3_19 0.123(8) 0.180(13) 0.251(12) -0.051(11) -0.033(9) 0.043(9)
C4_19 0.081(6) 0.120(7) 0.113(7) -0.001(6) 0.018(6) 0.005(6)
C2_19 0.074(6) 0.111(7) 0.095(7) 0.014(7) 0.010(6) -0.005(6)
C3_19 0.072(6) 0.113(8) 0.092(7) 0.009(7) 0.006(6) -0.002(6)
C5_19 0.070(6) 0.109(8) 0.102(7) 0.001(7) 0.013(6) -0.001(6)
F2_19 0.099(8) 0.204(13) 0.292(13) 0.040(12) 0.038(9) 0.022(9)
F1_19 0.118(8) 0.285(14) 0.152(10) 0.031(11) 0.010(8) 0.083(9)
C7_19 0.103(7) 0.162(9) 0.154(8) 0.002(8) 0.012(7) 0.018(7)
S1_20 0.084(3) 0.113(4) 0.096(4) 0.005(3) -0.003(3) 0.007(3)
F3_20 0.209(11) 0.176(13) 0.163(10) 0.054(10) 0.010(9) -0.001(10)
F1_20 0.174(11) 0.191(13) 0.192(11) 0.058(10) -0.036(9) 0.022(10)
F2_20 0.285(13) 0.154(13) 0.152(10) 0.016(10) -0.030(10) 0.023(11)
C7_20 0.182(8) 0.152(9) 0.152(8) 0.016(8) -0.009(7) 0.007(8)
C2_20 0.124(7) 0.125(8) 0.122(8) 0.013(7) 0.005(7) 0.002(7)
C3_20 0.136(8) 0.135(8) 0.134(8) 0.008(7) -0.002(7) 0.008(7)
C4_20 0.147(7) 0.137(7) 0.136(7) 0.012(6) -0.006(7) 0.009(7)
C5_20 0.125(7) 0.125(8) 0.123(8) 0.022(7) 0.003(7) 0.003(7)
C6_20 0.117(7) 0.121(8) 0.117(7) 0.023(7) 0.006(7) -0.002(7)
C1_20 0.107(6) 0.116(7) 0.107(6) 0.015(6) 0.005(6) 0.001(6)
S1_21 0.090(3) 0.113(5) 0.102(4) 0.017(3) 0.019(3) 0.008(3)
F3_21 0.320(14) 0.179(14) 0.273(14) 0.009(13) 0.055(12) 0.040(13)
C7_21 0.250(9) 0.203(9) 0.234(9) 0.030(8) 0.025(8) 0.010(8)
F2_21 0.349(15) 0.261(16) 0.346(15) 0.100(14) 0.098(13) -0.016(14)
C1_21 0.122(6) 0.125(7) 0.128(7) 0.014(6) 0.019(6) 0.002(6)
C6_21 0.132(7) 0.131(8) 0.139(8) 0.017(7) 0.017(7) 0.005(7)
C5_21 0.157(8) 0.148(9) 0.153(8) 0.024(7) 0.020(7) 0.000(8)
C4_21 0.192(7) 0.166(8) 0.181(8) 0.027(7) 0.024(7) 0.004(7)
C3_21 0.175(8) 0.159(9) 0.169(8) 0.022(8) 0.027(7) 0.004(8)
C2_21 0.151(7) 0.143(8) 0.150(8) 0.022(7) 0.022(7) 0.004(7)
F1_21 0.328(15) 0.223(15) 0.262(14) 0.078(13) -0.068(13) 0.028(13)
S1_22 0.082(3) 0.112(4) 0.101(4) 0.014(3) 0.005(3) 0.011(3)
F2_22 0.310(14) 0.231(15) 0.264(14) 0.059(13) 0.006(12) 0.092(13)
F1_22 0.293(14) 0.226(15) 0.266(13) 0.058(12) -0.148(12) -0.022(13)
F3_22 0.225(13) 0.242(15) 0.267(13) 0.102(12) -0.025(11) 0.031(12)
C1_22 0.100(6) 0.117(7) 0.111(6) 0.013(6) 0.008(6) 0.008(6)
C6_22 0.103(7) 0.123(8) 0.122(8) 0.018(7) 0.007(7) 0.013(7)
C5_22 0.115(7) 0.132(8) 0.137(8) 0.026(7) -0.005(7) 0.020(7)
C4_22 0.148(7) 0.157(8) 0.160(7) 0.034(7) -0.006(6) 0.017(7)
C3_22 0.130(8) 0.140(8) 0.142(8) 0.019(7) 0.005(7) 0.007(7)
C2_22 0.118(7) 0.124(8) 0.124(8) 0.015(7) 0.007(7) 0.010(7)
C7_22 0.207(9) 0.197(9) 0.206(9) 0.049(8) -0.022(8) 0.018(8)
S1_23 0.102(3) 0.102(5) 0.155(5) 0.024(4) 0.034(3) 0.025(3)
C2_23 0.150(8) 0.149(9) 0.166(8) 0.022(8) 0.022(7) 0.007(7)
C3_23 0.169(8) 0.169(9) 0.179(8) 0.022(8) 0.012(7) 0.011(8)
C4_23 0.188(8) 0.184(8) 0.201(8) 0.033(7) 0.013(7) 0.019(7)
C5_23 0.163(8) 0.168(9) 0.177(8) 0.030(8) 0.022(7) 0.015(8)
C6_23 0.146(8) 0.149(8) 0.164(8) 0.029(7) 0.030(7) 0.017(7)
C1_23 0.132(6) 0.133(7) 0.159(7) 0.021(6) 0.028(6) 0.021(6)
C7_23 0.235(9) 0.218(9) 0.255(9) 0.043(8) 0.009(8) 0.026(8)
F1_23 0.244(13) 0.259(15) 0.307(14) 0.114(13) 0.064(12) 0.106(12)
F2_23 0.286(14) 0.240(15) 0.278(14) 0.053(13) -0.028(12) 0.030(13)
F3_23 0.341(15) 0.249(16) 0.370(15) 0.036(14) 0.010(14) 0.016(15)
S1_24 0.133(4) 0.128(5) 0.156(5) -0.025(4) 0.039(4) -0.003(4)
F3_24 0.258(13) 0.266(15) 0.258(13) -0.071(13) 0.022(11) 0.095(13)
F2_24 0.269(14) 0.299(16) 0.216(12) -0.108(12) 0.043(11) 0.005(13)
F1_24 0.317(14) 0.311(17) 0.255(13) -0.063(13) 0.116(12) -0.012(14)
C1_24 0.154(7) 0.151(7) 0.162(7) -0.029(6) 0.029(6) 0.004(6)
C2_24 0.162(8) 0.166(8) 0.173(8) -0.038(8) 0.035(7) 0.001(8)
C3_24 0.169(8) 0.183(9) 0.186(9) -0.032(8) 0.035(7) 0.004(8)
C4_24 0.187(8) 0.196(8) 0.191(8) -0.041(7) 0.042(7) 0.008(7)
C5_24 0.178(9) 0.175(9) 0.177(8) -0.033(8) 0.034(7) 0.003(8)
C6_24 0.169(8) 0.159(8) 0.165(8) -0.031(8) 0.040(7) 0.004(7)
C7_24 0.239(9) 0.240(10) 0.225(9) -0.047(8) 0.036(8) 0.008(8)
S1_25 0.093(3) 0.109(5) 0.125(4) -0.029(4) 0.028(3) 0.008(3)
C1_25 0.114(6) 0.123(7) 0.132(7) -0.010(6) 0.028(6) 0.007(6)
C6_25 0.118(7) 0.132(8) 0.139(8) -0.008(7) 0.026(7) 0.020(7)
C5_25 0.137(8) 0.146(8) 0.151(8) -0.007(7) 0.020(7) 0.017(7)
C4_25 0.149(7) 0.162(8) 0.157(7) -0.019(7) 0.035(6) 0.017(7)
C3_25 0.149(8) 0.148(8) 0.149(8) -0.011(7) 0.027(7) 0.004(7)
C2_25 0.131(7) 0.131(8) 0.138(8) -0.010(7) 0.033(7) 0.001(7)
F3_25 0.245(13) 0.233(15) 0.226(12) -0.020(12) 0.069(11) 0.099(12)
F2_25 0.222(12) 0.239(15) 0.217(12) -0.009(12) 0.122(10) 0.030(11)
F1_25 0.218(12) 0.267(15) 0.221(12) -0.113(12) 0.068(10) 0.016(12)
C7_25 0.186(8) 0.198(9) 0.189(9) -0.026(8) 0.046(8) 0.024(8)
S1_26 0.106(3) 0.126(5) 0.106(4) -0.028(4) 0.036(3) -0.005(3)
F2_26 0.259(13) 0.231(14) 0.204(11) -0.016(11) 0.116(10) 0.077(12)
C7_26 0.199(9) 0.208(9) 0.176(8) -0.005(8) 0.041(8) -0.002(8)
C6_26 0.123(7) 0.136(8) 0.108(7) -0.013(7) 0.026(7) -0.009(7)
C1_26 0.126(6) 0.132(7) 0.109(6) -0.010(6) 0.033(6) -0.003(6)
C2_26 0.134(7) 0.138(8) 0.116(8) -0.013(7) 0.037(7) 0.000(7)
C3_26 0.150(8) 0.152(8) 0.139(8) -0.006(7) 0.033(7) 0.000(7)
C4_26 0.156(7) 0.167(8) 0.149(7) -0.006(7) 0.030(6) -0.003(7)
C5_26 0.131(8) 0.147(8) 0.124(8) -0.008(7) 0.020(7) -0.013(7)
F3_26 0.233(13) 0.301(16) 0.169(11) -0.033(12) 0.060(10) -0.028(12)
F1_26 0.267(13) 0.261(16) 0.215(12) 0.016(12) 0.088(11) -0.036(13)
S1_27 0.071(3) 0.100(4) 0.113(4) -0.004(3) 0.018(3) -0.018(2)
F3_27 0.148(10) 0.203(14) 0.360(14) -0.005(13) -0.078(11) 0.033(10)
F1_27 0.111(8) 0.211(14) 0.279(13) 0.017(12) -0.074(9) -0.014(9)
C2_27 0.079(6) 0.115(8) 0.124(7) 0.002(7) -0.001(6) -0.023(6)
C1_27 0.075(6) 0.106(6) 0.118(6) -0.002(6) 0.010(5) -0.027(5)
C6_27 0.083(7) 0.110(8) 0.126(7) -0.006(7) 0.012(7) -0.019(6)
C5_27 0.088(7) 0.123(8) 0.136(8) -0.001(7) -0.002(7) -0.018(7)
C4_27 0.101(6) 0.145(7) 0.167(7) 0.000(7) -0.010(6) -0.012(6)
C3_27 0.093(7) 0.132(8) 0.146(8) -0.001(7) -0.010(7) -0.025(7)
F2_27 0.126(9) 0.322(16) 0.252(13) 0.059(13) 0.016(10) 0.005(11)
C7_27 0.128(8) 0.185(9) 0.220(9) 0.007(8) -0.023(7) 0.001(8)
S1_28 0.069(3) 0.087(4) 0.124(4) -0.007(3) 0.011(3) -0.007(2)
F2_28 0.270(13) 0.177(13) 0.181(11) -0.036(11) -0.056(11) -0.038(11)
C7_28 0.199(9) 0.174(9) 0.209(9) -0.033(8) -0.011(8) -0.026(8)
F1_28 0.228(13) 0.233(15) 0.275(13) -0.074(12) 0.008(11) -0.095(12)
C1_28 0.091(6) 0.100(6) 0.120(6) -0.008(6) 0.007(6) -0.009(5)
C2_28 0.110(7) 0.111(8) 0.125(8) -0.018(7) 0.009(7) -0.020(7)
C3_28 0.129(7) 0.125(8) 0.138(8) -0.012(7) 0.001(7) -0.021(7)
C4_28 0.149(7) 0.139(8) 0.154(7) -0.023(7) -0.007(7) -0.019(6)
C5_28 0.131(8) 0.127(8) 0.142(8) -0.012(7) -0.006(7) -0.009(7)
C6_28 0.104(7) 0.113(8) 0.124(8) -0.008(7) -0.002(7) -0.009(7)
F3_28 0.280(14) 0.213(15) 0.321(14) -0.042(13) -0.060(13) -0.011(13)
S1_29 0.066(3) 0.106(4) 0.139(4) 0.013(4) 0.028(3) 0.010(3)
F3_29 0.207(11) 0.239(14) 0.229(12) -0.070(11) 0.115(10) 0.025(11)
F1_29 0.122(9) 0.300(15) 0.257(13) -0.039(12) 0.028(10) 0.013(11)
F2_29 0.210(11) 0.206(14) 0.291(13) 0.010(12) 0.180(10) 0.030(11)
C7_29 0.154(8) 0.196(9) 0.201(9) -0.014(8) 0.058(7) 0.015(8)
C1_29 0.092(6) 0.119(7) 0.137(7) -0.003(6) 0.023(6) 0.008(6)
C6_29 0.098(7) 0.126(8) 0.138(8) -0.007(7) 0.026(7) 0.014(7)
C5_29 0.120(7) 0.142(8) 0.146(8) -0.006(7) 0.032(7) 0.017(7)
C4_29 0.132(7) 0.161(8) 0.165(7) -0.008(7) 0.039(6) 0.013(6)
C3_29 0.124(8) 0.143(8) 0.152(8) -0.004(7) 0.032(7) 0.013(7)
C2_29 0.109(7) 0.129(8) 0.141(8) -0.003(7) 0.033(7) 0.014(7)
S1_30 0.102(3) 0.095(4) 0.172(5) 0.011(4) 0.007(4) 0.014(3)
C7_30 0.233(9) 0.196(9) 0.225(9) 0.036(8) 0.001(8) 0.018(8)
F1_30 0.290(14) 0.209(15) 0.291(14) 0.074(13) -0.056(13) -0.002(13)
F3_30 0.298(14) 0.295(16) 0.276(14) 0.110(13) 0.058(12) 0.067(14)
F2_30 0.343(15) 0.203(15) 0.296(14) 0.037(13) -0.036(13) 0.076(13)
C2_30 0.118(7) 0.122(8) 0.145(8) 0.020(7) 0.021(7) 0.005(7)
C1_30 0.109(6) 0.110(7) 0.147(7) 0.002(6) 0.015(6) 0.018(6)
C6_30 0.121(7) 0.115(8) 0.140(8) 0.002(7) 0.014(7) 0.019(7)
C5_30 0.146(8) 0.131(8) 0.150(8) 0.009(7) 0.013(7) 0.006(7)
C4_30 0.173(7) 0.156(8) 0.174(8) 0.023(7) 0.009(7) 0.010(7)
C3_30 0.142(8) 0.140(8) 0.159(8) 0.021(7) 0.019(7) 0.006(7)
P1_31 0.187(7) 0.228(11) 0.399(12) -0.022(10) 0.094(7) -0.010(7)
C7_31 0.204(10) 0.252(12) 0.408(14) -0.034(12) 0.096(11) -0.025(11)
C12_31 0.211(13) 0.261(14) 0.413(16) -0.035(14) 0.099(13) -0.022(13)
C11_31 0.220(13) 0.271(15) 0.415(17) -0.038(15) 0.097(14) -0.027(14)
C10_31 0.222(14) 0.275(16) 0.423(17) -0.038(15) 0.088(14) -0.028(14)
C9_31 0.222(14) 0.273(15) 0.425(17) -0.042(15) 0.089(14) -0.032(14)
C8_31 0.206(13) 0.265(14) 0.416(16) -0.042(14) 0.106(13) -0.026(13)
C18_31 0.225(13) 0.263(15) 0.381(16) -0.006(14) 0.071(12) -0.027(12)
C17_31 0.231(14) 0.270(16) 0.374(16) -0.006(15) 0.077(13) -0.033(13)
C16_31 0.233(14) 0.269(17) 0.373(17) -0.011(15) 0.075(14) -0.044(14)
C15_31 0.231(14) 0.261(16) 0.382(17) -0.015(15) 0.067(13) -0.041(13)
C14_31 0.221(13) 0.256(15) 0.387(16) -0.015(14) 0.068(12) -0.034(12)
C13_31 0.210(11) 0.252(13) 0.392(14) -0.014(12) 0.078(10) -0.022(10)
C6_31 0.216(12) 0.251(16) 0.466(16) -0.003(14) 0.136(12) -0.018(13)
C5_31 0.233(13) 0.258(17) 0.485(16) -0.002(16) 0.133(12) -0.019(14)
C4_31 0.234(14) 0.256(17) 0.487(17) -0.003(16) 0.132(13) -0.018(14)
C3_31 0.229(13) 0.253(17) 0.471(17) -0.005(15) 0.134(13) -0.020(14)
C2_31 0.222(12) 0.253(16) 0.458(15) -0.011(14) 0.128(12) -0.013(13)
C1_31 0.207(10) 0.242(13) 0.440(14) -0.014(12) 0.123(10) -0.010(10)
C13_32 0.098(7) 0.130(8) 0.081(7) -0.011(6) 0.004(6) -0.009(7)
C14_32 0.102(8) 0.124(10) 0.085(8) -0.014(8) 0.002(7) -0.015(8)
C15_32 0.116(9) 0.128(10) 0.089(9) -0.015(8) 0.006(8) -0.023(8)
C16_32 0.119(9) 0.129(11) 0.081(9) -0.009(8) 0.000(8) -0.023(8)
C17_32 0.110(8) 0.131(10) 0.081(9) -0.006(8) 0.008(8) -0.015(8)
C18_32 0.103(8) 0.130(10) 0.078(8) -0.012(8) -0.003(7) -0.016(8)
C10_32 0.171(11) 0.178(13) 0.128(10) -0.041(10) -0.026(9) 0.045(11)
C9_32 0.160(10) 0.177(13) 0.125(9) -0.048(10) -0.018(9) 0.047(10)
C8_32 0.151(10) 0.175(11) 0.120(9) -0.044(9) -0.011(8) 0.035(10)
C7_32 0.139(8) 0.165(9) 0.107(7) -0.032(8) -0.007(7) 0.021(8)
C12_32 0.177(10) 0.178(12) 0.122(9) -0.039(10) -0.014(8) 0.034(10)
C11_32 0.182(11) 0.180(12) 0.122(10) -0.034(10) -0.021(9) 0.045(11)
C6_32 0.122(9) 0.159(11) 0.094(8) 0.017(8) 0.020(8) -0.021(8)
C1_32 0.119(7) 0.156(9) 0.082(7) 0.003(7) 0.017(7) -0.011(7)
C2_32 0.140(9) 0.170(11) 0.085(8) 0.006(8) 0.034(8) -0.019(8)
C3_32 0.148(10) 0.174(12) 0.083(9) 0.013(9) 0.027(8) -0.021(9)
C4_32 0.146(10) 0.174(12) 0.094(9) 0.018(9) 0.021(9) -0.029(9)
C5_32 0.142(10) 0.168(12) 0.094(9) 0.020(9) 0.018(8) -0.031(9)
P1_32 0.102(3) 0.144(5) 0.087(4) -0.018(4) 0.006(3) 0.003(3)
P1_33 0.090(3) 0.116(5) 0.112(4) -0.011(4) 0.012(3) 0.023(3)
C18_33 0.099(8) 0.108(9) 0.151(9) -0.012(9) 0.001(8) 0.018(8)
C17_33 0.105(9) 0.109(10) 0.165(10) -0.005(9) 0.002(9) 0.018(8)
C16_33 0.099(8) 0.111(10) 0.161(10) 0.001(9) 0.008(8) 0.028(8)
C15_33 0.098(8) 0.110(10) 0.153(10) 0.005(9) 0.014(8) 0.033(8)
C14_33 0.089(8) 0.104(9) 0.138(9) 0.001(8) 0.009(8) 0.034(7)
C13_33 0.088(7) 0.102(8) 0.128(7) -0.007(7) 0.013(6) 0.033(6)
C6_33 0.121(9) 0.145(11) 0.136(9) -0.041(9) 0.011(8) -0.014(9)
C1_33 0.116(7) 0.135(9) 0.128(8) -0.039(7) 0.012(7) -0.001(7)
C2_33 0.137(9) 0.146(11) 0.147(10) -0.049(9) 0.011(9) -0.016(9)
C3_33 0.146(10) 0.155(12) 0.159(10) -0.053(10) 0.014(9) -0.026(9)
C4_33 0.140(10) 0.155(12) 0.158(11) -0.051(10) 0.016(9) -0.030(10)
C5_33 0.135(10) 0.153(12) 0.148(10) -0.046(9) 0.012(9) -0.024(9)
C7_33 0.095(7) 0.133(8) 0.097(7) 0.001(7) 0.015(6) 0.038(6)
C8_33 0.111(8) 0.144(10) 0.097(8) 0.001(8) 0.027(7) 0.041(8)
C9_33 0.117(9) 0.147(11) 0.096(9) -0.001(8) 0.028(7) 0.045(8)
C10_33 0.116(9) 0.148(11) 0.084(9) -0.002(8) 0.025(7) 0.034(8)
C11_33 0.107(9) 0.139(11) 0.085(9) 0.006(8) 0.022(7) 0.031(8)
C12_33 0.100(8) 0.137(10) 0.088(8) 0.008(8) 0.022(7) 0.030(8)
P1_34 0.082(3) 0.128(5) 0.121(4) 0.008(4) 0.021(3) -0.020(3)
C1_34 0.101(7) 0.131(8) 0.134(8) 0.006(7) 0.019(6) -0.014(7)
C2_34 0.101(8) 0.127(10) 0.122(10) -0.001(9) 0.018(8) -0.014(8)
C3_34 0.114(9) 0.132(11) 0.117(10) 0.003(9) 0.014(8) -0.011(9)
C4_34 0.123(9) 0.137(11) 0.121(10) 0.018(9) 0.013(8) -0.017(9)
C5_34 0.120(9) 0.142(11) 0.130(10) 0.026(9) -0.002(8) -0.022(9)
C6_34 0.116(9) 0.142(10) 0.143(10) 0.021(9) 0.012(8) -0.019(9)
C16_34 0.106(9) 0.188(12) 0.151(11) 0.038(10) 0.028(9) 0.002(9)
C17_34 0.103(9) 0.184(12) 0.143(10) 0.043(10) 0.028(8) 0.002(9)
C18_34 0.098(8) 0.172(11) 0.136(9) 0.041(9) 0.028(8) 0.000(8)
C13_34 0.087(7) 0.157(9) 0.125(8) 0.027(7) 0.021(6) -0.009(7)
C14_34 0.080(8) 0.168(11) 0.128(9) 0.035(9) 0.021(8) -0.005(8)
C15_34 0.098(8) 0.182(12) 0.140(10) 0.036(10) 0.030(8) 0.001(9)
C9_34 0.131(10) 0.150(12) 0.173(11) -0.011(10) 0.019(9) -0.034(9)
C8_34 0.122(9) 0.144(11) 0.159(10) -0.008(9) 0.026(8) -0.024(9)
C7_34 0.109(7) 0.138(9) 0.145(8) -0.003(7) 0.019(7) -0.030(7)
C12_34 0.125(9) 0.139(11) 0.157(10) -0.002(9) 0.023(8) -0.046(9)
C11_34 0.135(10) 0.144(12) 0.174(11) -0.005(10) 0.030(9) -0.043(10)
C10_34 0.146(10) 0.151(12) 0.176(11) -0.008(10) 0.021(9) -0.032(10)
P1_35 0.071(3) 0.156(6) 0.205(6) 0.044(5) 0.022(4) 0.003(3)
C14_35 0.109(9) 0.174(12) 0.289(11) 0.044(11) -0.013(9) 0.030(9)
C15_35 0.122(10) 0.181(13) 0.308(12) 0.038(12) -0.010(10) 0.027(10)
C16_35 0.123(10) 0.185(13) 0.321(13) 0.045(13) 0.002(10) 0.032(10)
C17_35 0.115(10) 0.181(13) 0.318(12) 0.050(12) 0.013(10) 0.035(10)
C18_35 0.097(9) 0.169(12) 0.293(11) 0.043(11) 0.021(9) 0.033(9)
C13_35 0.085(7) 0.166(10) 0.261(9) 0.050(9) 0.015(7) 0.022(7)
C6_35 0.106(9) 0.185(12) 0.204(11) 0.031(11) 0.046(9) -0.033(9)
C1_35 0.095(7) 0.176(9) 0.204(9) 0.039(9) 0.040(8) -0.022(7)
C2_35 0.119(9) 0.195(12) 0.223(12) 0.044(11) 0.045(9) -0.038(9)
C3_35 0.141(10) 0.209(13) 0.224(12) 0.041(12) 0.034(10) -0.050(10)
C4_35 0.137(10) 0.205(13) 0.218(13) 0.039(12) 0.030(11) -0.050(10)
C5_35 0.131(10) 0.197(13) 0.211(12) 0.028(12) 0.036(10) -0.035(9)
C11_35 0.111(10) 0.196(13) 0.234(13) 0.040(12) -0.012(10) -0.026(10)
C10_35 0.120(10) 0.199(13) 0.236(13) 0.045(12) -0.014(10) -0.029(10)
C9_35 0.113(10) 0.194(13) 0.233(13) 0.040(12) -0.013(10) -0.017(10)
C8_35 0.106(9) 0.189(12) 0.225(12) 0.041(11) -0.009(10) -0.009(9)
C7_35 0.090(7) 0.180(10) 0.223(9) 0.042(9) 0.004(8) -0.011(7)
C12_35 0.106(9) 0.191(12) 0.231(12) 0.044(11) 0.001(9) -0.023(9)
C14_36 0.172(11) 0.170(12) 0.269(11) 0.050(12) -0.005(10) 0.051(10)
C15_36 0.186(12) 0.179(13) 0.286(11) 0.047(13) -0.006(11) 0.055(11)
C16_36 0.194(12) 0.177(14) 0.298(12) 0.045(13) -0.008(12) 0.054(11)
C17_36 0.186(12) 0.177(13) 0.293(11) 0.042(12) -0.025(11) 0.057(11)
C18_36 0.178(11) 0.170(12) 0.274(11) 0.047(12) -0.026(11) 0.052(10)
C13_36 0.150(9) 0.168(10) 0.250(9) 0.046(9) -0.011(8) 0.049(8)
C7_36 0.166(8) 0.194(11) 0.218(10) 0.051(10) 0.016(9) 0.023(9)
C8_36 0.193(10) 0.204(13) 0.218(12) 0.042(12) 0.038(11) 0.018(11)
C9_36 0.217(10) 0.211(14) 0.231(13) 0.041(13) 0.044(12) 0.015(12)
C10_36 0.210(10) 0.215(15) 0.220(13) 0.045(13) 0.038(11) 0.018(12)
C11_36 0.200(10) 0.218(14) 0.228(13) 0.050(13) 0.032(11) 0.019(12)
C12_36 0.187(10) 0.213(13) 0.224(12) 0.053(12) 0.028(11) 0.017(11)
P1_36 0.119(4) 0.169(7) 0.207(6) 0.040(6) -0.005(5) 0.033(4)
C1_36 0.119(8) 0.175(10) 0.206(9) 0.046(9) -0.015(8) 0.030(8)
C2_36 0.117(9) 0.177(12) 0.212(11) 0.046(10) -0.011(9) 0.029(9)
C3_36 0.129(10) 0.182(13) 0.215(12) 0.052(11) -0.025(10) 0.025(10)
C4_36 0.132(10) 0.184(13) 0.218(13) 0.051(12) -0.027(10) 0.021(10)
C5_36 0.134(10) 0.189(13) 0.216(12) 0.050(11) -0.033(10) 0.026(10)
C6_36 0.124(9) 0.185(12) 0.209(11) 0.050(11) -0.017(10) 0.021(9)
C2_37 0.119(9) 0.139(11) 0.194(11) 0.045(10) 0.044(9) 0.050(9)
C1_37 0.121(7) 0.140(9) 0.208(9) 0.036(8) 0.040(7) 0.052(7)
C6_37 0.126(9) 0.152(11) 0.214(11) 0.039(10) 0.045(9) 0.046(9)
C5_37 0.120(9) 0.156(11) 0.208(12) 0.049(10) 0.053(9) 0.045(9)
C4_37 0.122(10) 0.154(12) 0.194(12) 0.060(10) 0.055(9) 0.046(9)
C3_37 0.126(10) 0.149(11) 0.190(11) 0.063(10) 0.044(9) 0.046(9)
P1_37 0.117(4) 0.130(6) 0.216(6) 0.030(5) 0.039(4) 0.057(4)
C8_37 0.162(10) 0.136(11) 0.248(13) 0.011(11) 0.003(10) 0.037(10)
C9_37 0.170(11) 0.142(12) 0.263(13) 0.004(12) 0.010(11) 0.037(10)
C10_37 0.168(11) 0.148(13) 0.270(14) -0.002(12) 0.004(11) 0.037(10)
C11_37 0.174(11) 0.147(12) 0.272(14) -0.010(12) -0.007(11) 0.040(10)
C12_37 0.156(10) 0.140(11) 0.261(12) -0.001(11) -0.011(10) 0.045(9)
C7_37 0.144(8) 0.133(9) 0.244(10) 0.011(9) 0.015(8) 0.044(8)
C13_37 0.115(8) 0.133(9) 0.226(9) 0.010(8) 0.037(7) 0.047(7)
C14_37 0.125(9) 0.143(11) 0.247(11) -0.010(11) 0.031(9) 0.043(9)
C15_37 0.134(10) 0.154(12) 0.256(12) -0.022(11) 0.022(9) 0.034(10)
C16_37 0.125(10) 0.151(12) 0.246(12) -0.018(11) 0.024(10) 0.036(10)
C17_37 0.121(10) 0.143(12) 0.236(12) -0.006(11) 0.030(9) 0.033(10)
C18_37 0.123(9) 0.142(11) 0.230(11) -0.003(10) 0.034(9) 0.038(9)
C1_38 0.131(7) 0.113(8) 0.098(7) -0.005(7) 0.026(6) -0.020(7)
C6_38 0.146(9) 0.119(10) 0.102(9) -0.004(8) 0.024(8) -0.008(9)
C5_38 0.154(10) 0.123(11) 0.108(9) -0.009(9) 0.043(8) -0.002(9)
C4_38 0.163(10) 0.125(11) 0.108(9) -0.008(9) 0.055(8) -0.009(9)
C3_38 0.166(10) 0.129(11) 0.113(9) -0.009(9) 0.057(8) -0.013(9)
C2_38 0.148(9) 0.118(10) 0.113(9) -0.002(8) 0.048(8) -0.026(8)
C12_38 0.119(9) 0.116(10) 0.105(9) -0.001(8) 0.003(8) -0.033(8)
C7_38 0.114(7) 0.112(8) 0.108(7) 0.001(7) -0.004(7) -0.024(7)
C8_38 0.118(8) 0.111(10) 0.112(9) 0.002(8) -0.007(8) -0.033(8)
C9_38 0.124(9) 0.121(10) 0.115(9) 0.000(8) -0.008(8) -0.036(9)
C10_38 0.124(9) 0.124(11) 0.119(10) 0.004(9) -0.003(8) -0.036(9)
C11_38 0.123(9) 0.120(10) 0.112(9) -0.003(8) 0.002(8) -0.034(9)
C13_38 0.094(6) 0.098(7) 0.081(7) 0.008(6) 0.016(6) -0.011(6)
C18_38 0.093(7) 0.099(9) 0.086(8) 0.005(8) 0.028(7) -0.009(7)
C17_38 0.092(8) 0.101(9) 0.084(8) 0.010(8) 0.026(7) -0.005(7)
C16_38 0.087(8) 0.101(9) 0.078(8) 0.020(8) 0.016(7) 0.002(7)
C15_38 0.092(8) 0.101(9) 0.070(8) 0.025(8) 0.009(7) 0.000(7)
C14_38 0.091(7) 0.097(9) 0.076(7) 0.013(7) 0.006(7) -0.001(7)
P1_39 0.089(3) 0.118(5) 0.152(5) -0.013(4) 0.014(3) -0.030(3)
C13_39 0.111(7) 0.121(9) 0.180(9) 0.008(8) -0.021(7) -0.024(7)
C18_39 0.118(9) 0.124(11) 0.193(11) 0.016(9) -0.026(9) -0.021(9)
C17_39 0.129(9) 0.137(12) 0.202(12) 0.015(10) -0.037(9) -0.020(9)
C16_39 0.148(10) 0.142(12) 0.206(12) 0.025(11) -0.036(9) -0.019(10)
C15_39 0.144(10) 0.135(12) 0.201(12) 0.020(10) -0.044(9) -0.022(9)
C14_39 0.131(9) 0.127(11) 0.195(11) 0.018(10) -0.034(9) -0.020(9)
C8_39 0.083(8) 0.157(11) 0.167(10) 0.000(9) 0.016(8) -0.018(8)
C9_39 0.074(8) 0.160(11) 0.169(11) 0.002(10) 0.014(8) -0.025(8)
C10_39 0.068(8) 0.156(12) 0.162(11) -0.003(10) 0.008(8) -0.037(8)
C11_39 0.076(8) 0.153(11) 0.164(11) -0.004(9) 0.021(8) -0.034(8)
C12_39 0.086(8) 0.148(11) 0.166(10) -0.004(9) 0.029(8) -0.036(8)
C7_39 0.078(6) 0.142(9) 0.161(8) -0.010(7) 0.021(6) -0.024(7)
C6_39 0.091(8) 0.145(10) 0.146(10) -0.026(9) 0.021(8) -0.047(8)
C5_39 0.100(9) 0.152(11) 0.152(10) -0.035(9) 0.014(9) -0.040(9)
C4_39 0.123(9) 0.161(11) 0.160(11) -0.038(10) 0.024(9) -0.038(9)
C3_39 0.119(9) 0.159(11) 0.152(11) -0.039(10) 0.028(9) -0.044(9)
C2_39 0.106(8) 0.151(10) 0.144(10) -0.034(9) 0.022(8) -0.048(8)
C1_39 0.095(7) 0.137(8) 0.146(8) -0.026(7) 0.022(7) -0.043(7)
S1_40 0.147(5) 0.174(7) 0.184(6) 0.040(5) 0.016(5) -0.035(5)
F3_40 0.447(17) 0.367(18) 0.378(17) 0.037(16) 0.063(15) 0.007(16)
C7_40 0.371(10) 0.329(11) 0.347(10) 0.036(9) 0.008(9) -0.008(9)
F2_40 0.446(17) 0.337(18) 0.403(17) 0.069(16) -0.018(15) -0.043(16)
F1_40 0.385(17) 0.365(18) 0.390(16) 0.079(15) -0.003(15) 0.003(16)
C3_40 0.281(9) 0.269(10) 0.276(10) 0.029(8) 0.008(8) -0.005(8)
C4_40 0.321(9) 0.294(9) 0.301(9) 0.031(7) 0.010(7) -0.005(7)
C5_40 0.307(9) 0.277(10) 0.287(10) 0.026(8) 0.011(8) -0.003(8)
C6_40 0.277(9) 0.257(10) 0.269(9) 0.020(8) 0.012(8) -0.008(8)
C1_40 0.228(7) 0.224(8) 0.239(8) 0.026(7) 0.014(7) -0.011(7)
C2_40 0.252(9) 0.246(9) 0.256(9) 0.027(8) 0.013(8) -0.006(8)

loop_
_atom_type_symbol
_atom_type_description
_atom_type_scat_dispersion_real
_atom_type_scat_dispersion_imag
_atom_type_scat_source
C C 0.0181 0.0091 'International Tables Vol C Tables 4.2.6.8 and 6.1.1.4'
H H 0.0000 0.0000 'International Tables Vol C Tables 4.2.6.8 and 6.1.1.4'
Ag Ag 0.1306 4.2820 'International Tables Vol C Tables 4.2.6.8 and 6.1.1.4'
Au Au -4.4197 7.2980 'International Tables Vol C Tables 4.2.6.8 and 6.1.1.4'
Cl Cl 0.3639 0.7018 'International Tables Vol C Tables 4.2.6.8 and 6.1.1.4'
Cu Cu -1.9646 0.5888 'International Tables Vol C Tables 4.2.6.8 and 6.1.1.4'
F F 0.0727 0.0534 'International Tables Vol C Tables 4.2.6.8 and 6.1.1.4'
P P 0.2955 0.4335 'International Tables Vol C Tables 4.2.6.8 and 6.1.1.4'
S S 0.3331 0.5567 'International Tables Vol C Tables 4.2.6.8 and 6.1.1.4'

loop_
_geom_angle_atom_site_label_1
_geom_angle_atom_site_label_2
_geom_angle_atom_site_label_3
_geom_angle
_geom_angle_site_symmetry_1
_geom_angle_site_symmetry_3
_geom_angle_publ_flag
Ag4 Au1 Ag6 64.6 . . ?
Ag4 Au1 Ag8 63.3 . . ?
Ag4 Au1 Ag10 118.1 . . ?
Ag4 Au1 Ag11 116.4 . . ?
Ag5 Au1 Ag4 64.5 . . ?
Ag5 Au1 Ag6 65.3 . . ?
Ag5 Au1 Ag8 118.0 . . ?
Ag5 Au1 Ag10 116.3 . . ?
Ag5 Au1 Ag11 63.3 . . ?
Ag6 Au1 Ag8 115.9 . . ?
Ag6 Au1 Ag10 62.8 . . ?
Ag6 Au1 Ag11 118.7 . . ?
Ag7 Au1 Ag4 115.3 . . ?
Ag7 Au1 Ag5 116.4 . . ?
Ag7 Au1 Ag6 178.2 . . ?
Ag7 Au1 Ag8 62.9 . . ?
Ag7 Au1 Ag10 116.3 . . ?
Ag7 Au1 Ag11 63.0 . . ?
Ag7 Au1 Ag13 64.7 . . ?
Ag9 Au1 Ag4 116.3 . . ?
Ag9 Au1 Ag5 178.9 . . ?
Ag9 Au1 Ag6 114.3 . . ?
Ag9 Au1 Ag7 64.1 . . ?
Ag9 Au1 Ag8 63.0 . . ?
Ag9 Au1 Ag10 62.7 . . ?
Ag9 Au1 Ag11 116.5 . . ?
Ag9 Au1 Ag12 62.9 . . ?
Ag9 Au1 Ag13 64.8 . . ?
Ag10 Au1 Ag8 116.3 . . ?
Ag11 Au1 Ag8 116.4 . . ?
Ag11 Au1 Ag10 116.1 . . ?
Ag12 Au1 Ag4 63.2 . . ?
Ag12 Au1 Ag5 117.3 . . ?
Ag12 Au1 Ag6 62.7 . . ?
Ag12 Au1 Ag7 115.6 . . ?
Ag12 Au1 Ag8 62.1 . . ?
Ag12 Au1 Ag10 65.1 . . ?
Ag12 Au1 Ag11 178.4 . . ?
Ag12 Au1 Ag13 117.9 . . ?
Ag13 Au1 Ag4 178.8 . . ?
Ag13 Au1 Ag5 114.4 . . ?
Ag13 Au1 Ag6 115.4 . . ?
Ag13 Au1 Ag8 117.4 . . ?
Ag13 Au1 Ag10 62.6 . . ?
Ag13 Au1 Ag11 62.5 . . ?
Ag14 Au1 Ag4 63.4 . . ?
Ag14 Au1 Ag5 64.1 . . ?
Ag14 Au1 Ag6 118.4 . . ?
Ag14 Au1 Ag7 62.6 . . ?
Ag14 Au1 Ag8 64.2 . . ?
Ag14 Au1 Ag9 116.9 . . ?
Ag14 Au1 Ag10 178.6 . . ?
Ag14 Au1 Ag11 62.7 . . ?
Ag14 Au1 Ag12 116.1 . . ?
Ag14 Au1 Ag13 115.9 . . ?
Ag14 Au1 Ag15 117.0 . . ?
Ag15 Au1 Ag4 116.6 . . ?
Ag15 Au1 Ag5 62.6 . . ?
Ag15 Au1 Ag6 63.1 . . ?
Ag15 Au1 Ag7 118.0 . . ?
Ag15 Au1 Ag8 178.6 . . ?
Ag15 Au1 Ag9 116.3 . . ?
Ag15 Au1 Ag10 62.5 . . ?
Ag15 Au1 Ag11 65.0 . . ?
Ag15 Au1 Ag12 116.6 . . ?
Ag15 Au1 Ag13 62.8 . . ?
Ag1 Au2 Ag2 116.0 . . ?
Ag1 Au2 Ag3 116.1 . . ?
Ag1 Au2 Ag4 63.4 . . ?
Ag1 Au2 Ag5 116.3 . . ?
Ag1 Au2 Ag6 62.9 . . ?
Ag1 Au2 Ag16 61.8 . . ?
Ag1 Au2 Ag18 176.2 . . ?
Ag1 Au2 Ag19 64.0 . . ?
Ag1 Au2 Ag22 117.8 . . ?
Ag1 Au2 Ag24 62.0 . . ?
Ag1 Au2 Ag26 117.4 . . ?
Ag2 Au2 Ag3 115.9 . . ?
Ag2 Au2 Ag4 115.2 . . ?
Ag2 Au2 Ag5 62.6 . . ?
Ag2 Au2 Ag6 62.5 . . ?
Ag2 Au2 Ag16 175.7 . . ?
Ag2 Au2 Ag18 64.1 . . ?
Ag2 Au2 Ag19 61.9 . . ?
Ag2 Au2 Ag22 118.0 . . ?
Ag2 Au2 Ag24 118.8 . . ?
Ag2 Au2 Ag26 62.6 . . ?
Ag3 Au2 Ag4 62.5 . . ?
Ag3 Au2 Ag5 62.5 . . ?
Ag3 Au2 Ag6 115.9 . . ?
Ag3 Au2 Ag16 63.7 . . ?
Ag3 Au2 Ag18 61.5 . . ?
Ag3 Au2 Ag19 176.6 . . ?
Ag3 Au2 Ag22 62.1 . . ?
Ag3 Au2 Ag24 117.1 . . ?
Ag3 Au2 Ag26 118.0 . . ?
Ag4 Au2 Ag5 63.1 . . ?
Ag4 Au2 Ag6 63.6 . . ?
Ag4 Au2 Ag19 115.6 . . ?
Ag4 Au2 Ag22 114.8 . . ?
Ag4 Au2 Ag24 114.9 . . ?
Ag4 Au2 Ag26 177.8 . . ?
Ag5 Au2 Ag22 114.4 . . ?
Ag5 Au2 Ag24 178.0 . . ?
Ag5 Au2 Ag26 115.0 . . ?
Ag6 Au2 Ag5 63.9 . . ?
Ag6 Au2 Ag19 60.9 . . ?
Ag6 Au2 Ag22 178.0 . . ?
Ag6 Au2 Ag24 115.2 . . ?
Ag6 Au2 Ag26 114.7 . . ?
Ag16 Au2 Ag4 60.7 . . ?
Ag16 Au2 Ag5 114.6 . . ?
Ag16 Au2 Ag6 113.6 . . ?
Ag16 Au2 Ag18 117.8 . . ?
Ag16 Au2 Ag19 118.3 . . ?
Ag16 Au2 Ag22 65.9 . . ?
Ag16 Au2 Ag24 63.9 . . ?
Ag16 Au2 Ag26 121.5 . . ?
Ag18 Au2 Ag4 112.9 . . ?
Ag18 Au2 Ag5 60.2 . . ?
Ag18 Au2 Ag6 115.0 . . ?
Ag18 Au2 Ag19 118.2 . . ?
Ag18 Au2 Ag22 64.2 . . ?
Ag18 Au2 Ag24 121.5 . . ?
Ag18 Au2 Ag26 66.2 . . ?
Ag19 Au2 Ag5 114.2 . . ?
Ag19 Au2 Ag22 121.1 . . ?
Ag19 Au2 Ag24 66.2 . . ?
Ag19 Au2 Ag26 63.8 . . ?
Ag22 Au2 Ag24 66.4 . . ?
Ag26 Au2 Ag22 66.8 . . ?
Ag26 Au2 Ag24 67.0 . . ?
Au2 Ag1 Ag4 60.6 . . ?
Au2 Ag1 Ag6 60.8 . . ?
Au2 Ag1 Ag16 61.4 . . ?
Au2 Ag1 Ag19 60.3 . . ?
Au2 Ag1 Ag21 116.7 . . ?
Au2 Ag1 Ag24 61.9 . . ?
Au2 Ag1 Cu8 126.3 . . ?
Ag4 Ag1 Ag19 110.3 . . ?
Ag4 Ag1 Cu8 161.0 . . ?
Ag6 Ag1 Ag4 62.0 . . ?
Ag6 Ag1 Ag19 59.1 . . ?
Ag6 Ag1 Cu8 104.1 . . ?
Ag16 Ag1 Ag4 59.6 . . ?
Ag16 Ag1 Ag6 111.6 . . ?
Ag16 Ag1 Ag19 114.7 . . ?
Ag16 Ag1 Ag24 63.7 . . ?
Ag16 Ag1 Cu8 139.1 . . ?
Ag19 Ag1 Cu8 68.0 . . ?
Ag21 Ag1 Ag4 59.4 . . ?
Ag21 Ag1 Ag6 104.8 . . ?
Ag21 Ag1 Ag16 72.6 . . ?
Ag21 Ag1 Ag19 163.6 . . ?
Ag21 Ag1 Ag24 129.7 . . ?
Ag21 Ag1 Cu8 117.0 . . ?
Ag24 Ag1 Ag4 112.5 . . ?
Ag24 Ag1 Ag6 113.5 . . ?
Ag24 Ag1 Ag19 64.9 . . ?
Ag24 Ag1 Cu8 84.4 . . ?
S1_14 Ag1 Au2 172.7 . . ?
S1_14 Ag1 Ag4 125.0 . . ?
S1_14 Ag1 Ag6 116.3 . . ?
S1_14 Ag1 Ag16 124.8 . . ?
S1_14 Ag1 Ag19 112.4 . . ?
S1_14 Ag1 Ag21 70.2 . . ?
S1_14 Ag1 Ag24 116.1 . . ?
S1_14 Ag1 Cu8 46.9 . . ?
Au2 Ag2 Ag5 61.2 . . ?
Au2 Ag2 Ag6 61.0 . . ?
Au2 Ag2 Ag15 103.5 . . ?
Au2 Ag2 Ag18 60.1 . . ?
Au2 Ag2 Ag19 61.3 . . ?
Au2 Ag2 Ag25 117.6 . . ?
Au2 Ag2 Ag26 61.2 . . ?
Ag5 Ag2 Ag15 54.9 . . ?
Ag5 Ag2 Ag18 58.5 . . ?
Ag5 Ag2 Ag26 112.7 . . ?
Ag6 Ag2 Ag5 63.0 . . ?
Ag6 Ag2 Ag15 55.5 . . ?
Ag6 Ag2 Ag18 110.5 . . ?
Ag6 Ag2 Ag26 112.3 . . ?
Ag18 Ag2 Ag15 109.1 . . ?
Ag19 Ag2 Ag5 112.6 . . ?
Ag19 Ag2 Ag6 60.2 . . ?
Ag19 Ag2 Ag15 111.1 . . ?
Ag19 Ag2 Ag18 114.2 . . ?
Ag19 Ag2 Ag26 63.1 . . ?
Ag25 Ag2 Ag5 106.2 . . ?
Ag25 Ag2 Ag6 60.0 . . ?
Ag25 Ag2 Ag15 55.5 . . ?
Ag25 Ag2 Ag18 164.4 . . ?
Ag25 Ag2 Ag19 73.3 . . ?
Ag25 Ag2 Ag26 129.6 . . ?
Ag26 Ag2 Ag15 164.7 . . ?
Ag26 Ag2 Ag18 64.4 . . ?
S1_30 Ag2 Au2 171.1 . . ?
S1_30 Ag2 Ag5 117.9 . . ?
S1_30 Ag2 Ag6 127.4 . . ?
S1_30 Ag2 Ag15 81.5 . . ?
S1_30 Ag2 Ag18 111.4 . . ?
S1_30 Ag2 Ag19 124.2 . . ?
S1_30 Ag2 Ag25 71.3 . . ?
S1_30 Ag2 Ag26 113.6 . . ?
Au2 Ag3 Ag4 60.7 . . ?
Au2 Ag3 Ag5 61.1 . . ?
Au2 Ag3 Ag16 60.0 . . ?
Au2 Ag3 Ag18 61.3 . . ?
Au2 Ag3 Ag22 61.4 . . ?
Au2 Ag3 Ag23 118.0 . . ?
Au2 Ag3 Cu12 127.4 . . ?
Ag4 Ag3 Ag5 62.1 . . ?
Ag4 Ag3 Ag16 59.0 . . ?
Ag4 Ag3 Cu12 104.6 . . ?
Ag5 Ag3 Ag16 110.5 . . ?
Ag5 Ag3 Cu12 160.2 . . ?
Ag16 Ag3 Cu12 69.3 . . ?
Ag18 Ag3 Ag4 111.4 . . ?
Ag18 Ag3 Ag5 59.7 . . ?
Ag18 Ag3 Ag16 114.5 . . ?
Ag18 Ag3 Ag22 63.9 . . ?
Ag18 Ag3 Cu12 139.4 . . ?
Ag22 Ag3 Ag4 112.8 . . ?
Ag22 Ag3 Ag5 112.6 . . ?
Ag22 Ag3 Ag16 64.4 . . ?
Ag22 Ag3 Cu12 85.5 . . ?
Ag23 Ag3 Ag4 104.0 . . ?
Ag23 Ag3 Ag5 59.6 . . ?
Ag23 Ag3 Ag16 162.3 . . ?
Ag23 Ag3 Ag18 74.6 . . ?
Ag23 Ag3 Ag22 131.9 . . ?
Ag23 Ag3 Cu12 114.5 . . ?
S1_11 Ag3 Au2 174.9 . . ?
S1_11 Ag3 Ag4 115.8 . . ?
S1_11 Ag3 Ag5 121.4 . . ?
S1_11 Ag3 Ag16 115.1 . . ?
S1_11 Ag3 Ag18 123.8 . . ?
S1_11 Ag3 Ag22 119.1 . . ?
S1_11 Ag3 Ag23 65.9 . . ?
S1_11 Ag3 Cu12 48.6 . . ?
Au1 Ag4 Au2 104.5 . . ?
Au1 Ag4 Ag1 112.3 . . ?
Au1 Ag4 Ag3 112.7 . . ?
Au1 Ag4 Ag5 57.7 . . ?
Au1 Ag4 Ag6 57.8 . . ?
Au1 Ag4 Ag8 58.6 . . ?
Au1 Ag4 Ag12 58.0 . . ?
Au1 Ag4 Ag14 57.7 . . ?
Au1 Ag4 Ag16 164.0 . . ?
Au1 Ag4 Ag21 116.6 . . ?
Au2 Ag4 Ag1 56.0 . . ?
Au2 Ag4 Ag3 56.8 . . ?
Au2 Ag4 Ag5 58.8 . . ?
Au2 Ag4 Ag6 58.2 . . ?
Au2 Ag4 Ag8 162.9 . . ?
Au2 Ag4 Ag12 111.9 . . ?
Au2 Ag4 Ag14 114.0 . . ?
Au2 Ag4 Ag16 59.6 . . ?
Ag1 Ag4 Ag5 106.5 . . ?
Ag1 Ag4 Ag6 58.7 . . ?
Ag1 Ag4 Ag8 125.3 . . ?
Ag1 Ag4 Ag12 71.2 . . ?
Ag1 Ag4 Ag14 165.6 . . ?
Ag3 Ag4 Ag1 105.1 . . ?
Ag3 Ag4 Ag5 59.1 . . ?
Ag3 Ag4 Ag6 106.6 . . ?
Ag3 Ag4 Ag8 128.9 . . ?
Ag3 Ag4 Ag12 165.0 . . ?
Ag3 Ag4 Ag14 72.7 . . ?
Ag5 Ag4 Ag6 60.6 . . ?
Ag8 Ag4 Ag5 108.3 . . ?
Ag8 Ag4 Ag6 106.5 . . ?
Ag12 Ag4 Ag5 107.3 . . ?
Ag12 Ag4 Ag6 58.7 . . ?
Ag12 Ag4 Ag8 58.8 . . ?
Ag14 Ag4 Ag5 59.9 . . ?
Ag14 Ag4 Ag6 107.8 . . ?
Ag14 Ag4 Ag8 60.7 . . ?
Ag14 Ag4 Ag12 107.1 . . ?
Ag16 Ag4 Ag1 59.0 . . ?
Ag16 Ag4 Ag3 61.3 . . ?
Ag16 Ag4 Ag5 110.0 . . ?
Ag16 Ag4 Ag6 108.3 . . ?
Ag16 Ag4 Ag8 137.2 . . ?
Ag16 Ag4 Ag12 123.9 . . ?
Ag16 Ag4 Ag14 127.6 . . ?
Ag21 Ag4 Au2 110.5 . . ?
Ag21 Ag4 Ag1 57.4 . . ?
Ag21 Ag4 Ag3 130.6 . . ?
Ag21 Ag4 Ag5 161.2 . . ?
Ag21 Ag4 Ag6 100.8 . . ?
Ag21 Ag4 Ag8 78.4 . . ?
Ag21 Ag4 Ag12 60.4 . . ?
Ag21 Ag4 Ag14 135.0 . . ?
Ag21 Ag4 Ag16 71.4 . . ?
Au1 Ag5 Au2 104.1 . . ?
Au1 Ag5 Ag2 111.4 . . ?
Au1 Ag5 Ag3 112.6 . . ?
Au1 Ag5 Ag4 57.8 . . ?
Au1 Ag5 Ag6 57.5 . . ?
Au1 Ag5 Ag11 58.6 . . ?
Au1 Ag5 Ag14 57.5 . . ?
Au1 Ag5 Ag15 58.4 . . ?
Au1 Ag5 Ag18 163.6 . . ?
Au1 Ag5 Ag23 115.3 . . ?
Au2 Ag5 Ag2 56.2 . . ?
Au2 Ag5 Ag3 56.4 . . ?
Au2 Ag5 Ag4 58.1 . . ?
Au2 Ag5 Ag6 57.7 . . ?
Au2 Ag5 Ag11 162.6 . . ?
Au2 Ag5 Ag14 112.6 . . ?
Au2 Ag5 Ag15 111.5 . . ?
Ag2 Ag5 Ag3 105.2 . . ?
Ag2 Ag5 Ag4 105.7 . . ?
Ag2 Ag5 Ag6 58.3 . . ?
Ag2 Ag5 Ag11 127.8 . . ?
Ag2 Ag5 Ag14 163.8 . . ?
Ag3 Ag5 Ag4 58.8 . . ?
Ag3 Ag5 Ag6 105.7 . . ?
Ag3 Ag5 Ag11 126.3 . . ?
Ag3 Ag5 Ag14 72.2 . . ?
Ag4 Ag5 Ag6 59.8 . . ?
Ag11 Ag5 Ag4 107.1 . . ?
Ag11 Ag5 Ag6 108.2 . . ?
Ag11 Ag5 Ag14 59.0 . . ?
Ag14 Ag5 Ag4 59.0 . . ?
Ag14 Ag5 Ag6 106.5 . . ?
Ag15 Ag5 Ag2 70.2 . . ?
Ag15 Ag5 Ag3 164.6 . . ?
Ag15 Ag5 Ag4 107.5 . . ?
Ag15 Ag5 Ag6 59.1 . . ?
Ag15 Ag5 Ag11 61.8 . . ?
Ag15 Ag5 Ag14 107.9 . . ?
Ag18 Ag5 Au2 59.5 . . ?
Ag18 Ag5 Ag2 61.6 . . ?
Ag18 Ag5 Ag3 59.2 . . ?
Ag18 Ag5 Ag4 108.2 . . ?
Ag18 Ag5 Ag6 109.2 . . ?
Ag18 Ag5 Ag11 137.8 . . ?
Ag18 Ag5 Ag14 125.4 . . ?
Ag18 Ag5 Ag15 125.7 . . ?
Ag23 Ag5 Au2 112.3 . . ?
Ag23 Ag5 Ag2 133.3 . . ?
Ag23 Ag5 Ag3 58.2 . . ?
Ag23 Ag5 Ag4 100.5 . . ?
Ag23 Ag5 Ag6 160.3 . . ?
Ag23 Ag5 Ag11 77.7 . . ?
Ag23 Ag5 Ag14 59.6 . . ?
Ag23 Ag5 Ag15 135.8 . . ?
Ag23 Ag5 Ag18 73.8 . . ?
Au1 Ag6 Au2 104.4 . . ?
Au1 Ag6 Ag1 112.8 . . ?
Au1 Ag6 Ag2 111.6 . . ?
Au1 Ag6 Ag4 57.6 . . ?
Au1 Ag6 Ag5 57.2 . . ?
Au1 Ag6 Ag10 58.7 . . ?
Au1 Ag6 Ag12 58.2 . . ?
Au1 Ag6 Ag15 58.0 . . ?
Au1 Ag6 Ag19 163.9 . . ?
Au1 Ag6 Ag25 116.1 . . ?
Au2 Ag6 Ag1 56.2 . . ?
Au2 Ag6 Ag2 56.5 . . ?
Au2 Ag6 Ag4 58.2 . . ?
Au2 Ag6 Ag5 58.3 . . ?
Au2 Ag6 Ag10 162.9 . . ?
Au2 Ag6 Ag12 112.5 . . ?
Au2 Ag6 Ag15 111.4 . . ?
Au2 Ag6 Ag19 59.6 . . ?
Ag1 Ag6 Ag4 59.3 . . ?
Ag1 Ag6 Ag5 106.1 . . ?
Ag1 Ag6 Ag10 129.3 . . ?
Ag1 Ag6 Ag12 71.8 . . ?
Ag1 Ag6 Ag15 164.2 . . ?
Ag2 Ag6 Ag1 105.3 . . ?
Ag2 Ag6 Ag4 105.8 . . ?
Ag2 Ag6 Ag5 58.8 . . ?
Ag2 Ag6 Ag10 124.7 . . ?
Ag2 Ag6 Ag12 164.6 . . ?
Ag2 Ag6 Ag15 70.1 . . ?
Ag4 Ag6 Ag5 59.5 . . ?
Ag10 Ag6 Ag4 108.7 . . ?
Ag10 Ag6 Ag5 106.4 . . ?
Ag12 Ag6 Ag4 59.4 . . ?
Ag12 Ag6 Ag5 106.9 . . ?
Ag12 Ag6 Ag10 62.1 . . ?
Ag12 Ag6 Ag15 108.5 . . ?
Ag15 Ag6 Ag4 106.6 . . ?
Ag15 Ag6 Ag5 58.3 . . ?
Ag15 Ag6 Ag10 59.4 . . ?
Ag19 Ag6 Ag1 61.2 . . ?
Ag19 Ag6 Ag2 59.5 . . ?
Ag19 Ag6 Ag4 109.9 . . ?
Ag19 Ag6 Ag5 108.5 . . ?
Ag19 Ag6 Ag10 137.3 . . ?
Ag19 Ag6 Ag12 126.9 . . ?
Ag19 Ag6 Ag15 123.5 . . ?
Ag25 Ag6 Au2 111.5 . . ?
Ag25 Ag6 Ag1 131.1 . . ?
Ag25 Ag6 Ag2 58.0 . . ?
Ag25 Ag6 Ag4 160.9 . . ?
Ag25 Ag6 Ag5 101.6 . . ?
Ag25 Ag6 Ag10 77.5 . . ?
Ag25 Ag6 Ag12 135.5 . . ?
Ag25 Ag6 Ag15 60.2 . . ?
Ag25 Ag6 Ag19 72.1 . . ?
Au1 Ag7 Ag8 59.0 . . ?
Au1 Ag7 Ag9 57.8 . . ?
Au1 Ag7 Ag11 58.8 . . ?
Au1 Ag7 Ag13 57.7 . . ?
Au1 Ag7 Ag14 58.3 . . ?
Ag8 Ag7 Ag9 59.7 . . ?
Ag8 Ag7 Ag11 109.5 . . ?
Ag8 Ag7 Ag13 108.2 . . ?
Ag9 Ag7 Ag13 60.3 . . ?
Ag11 Ag7 Ag9 107.8 . . ?
Ag11 Ag7 Ag13 58.8 . . ?
Ag14 Ag7 Ag8 61.4 . . ?
Ag14 Ag7 Ag9 108.0 . . ?
Ag14 Ag7 Ag11 59.9 . . ?
Ag14 Ag7 Ag13 106.7 . . ?
Cl01 Ag7 Au1 102.1 . . ?
Cl01 Ag7 Ag8 111.4 . . ?
Cl01 Ag7 Ag9 56.3 . . ?
Cl01 Ag7 Ag11 110.8 . . ?
Cl01 Ag7 Ag13 56.5 . . ?
Cl01 Ag7 Ag14 160.4 . . ?
S1_5 Ag7 Au1 144.3 . . ?
S1_5 Ag7 Ag8 99.3 . . ?
S1_5 Ag7 Ag9 138.9 . . ?
S1_5 Ag7 Ag11 112.7 . . ?
S1_5 Ag7 Ag13 152.4 . . ?
S1_5 Ag7 Ag14 86.9 . . ?
S1_5 Ag7 Cl01 112.6 . . ?
Au1 Ag8 Ag4 58.2 . . ?
Au1 Ag8 Ag7 58.1 . . ?
Au1 Ag8 Ag9 57.9 . . ?
Au1 Ag8 Ag12 58.4 . . ?
Au1 Ag8 Ag14 57.1 . . ?
Au1 Ag8 S1M 112.0 . . ?
Ag4 Ag8 Ag14 59.3 . . ?
Ag7 Ag8 Ag4 107.1 . . ?
Ag7 Ag8 Ag14 58.6 . . ?
Ag9 Ag8 Ag4 107.7 . . ?
Ag9 Ag8 Ag7 60.7 . . ?
Ag9 Ag8 Ag14 106.7 . . ?
Ag12 Ag8 Ag4 60.2 . . ?
Ag12 Ag8 Ag7 108.5 . . ?
Ag12 Ag8 Ag9 59.9 . . ?
Ag12 Ag8 Ag14 107.1 . . ?
Ag12 Ag8 S1M 128.0 . . ?
S1M Ag8 Ag4 71.8 . . ?
S1M Ag8 Ag7 103.7 . . ?
S1M Ag8 Ag9 163.9 . . ?
S1M Ag8 Ag14 58.7 . . ?
S1_8 Ag8 Au1 147.6 . . ?
S1_8 Ag8 Ag4 138.4 . . ?
S1_8 Ag8 Ag7 114.3 . . ?
S1_8 Ag8 Ag9 90.3 . . ?
S1_8 Ag8 Ag12 102.1 . . ?
S1_8 Ag8 Ag14 150.7 . . ?
S1_8 Ag8 S1M 100.5 . . ?
Au1 Ag9 Ag7 58.1 . . ?
Au1 Ag9 Ag8 59.1 . . ?
Au1 Ag9 Ag10 59.1 . . ?
Au1 Ag9 Ag12 58.6 . . ?
Au1 Ag9 Ag13 57.8 . . ?
Ag7 Ag9 Ag13 60.4 . . ?
Ag8 Ag9 Ag7 59.7 . . ?
Ag8 Ag9 Ag13 108.3 . . ?
Ag10 Ag9 Ag7 108.4 . . ?
Ag10 Ag9 Ag8 109.9 . . ?
Ag10 Ag9 Ag13 59.2 . . ?
Ag12 Ag9 Ag7 107.2 . . ?
Ag12 Ag9 Ag8 59.3 . . ?
Ag12 Ag9 Ag10 62.3 . . ?
Ag12 Ag9 Ag13 108.3 . . ?
Cl01 Ag9 Au1 102.6 . . ?
Cl01 Ag9 Ag7 56.6 . . ?
Cl01 Ag9 Ag8 111.6 . . ?
Cl01 Ag9 Ag10 110.9 . . ?
Cl01 Ag9 Ag12 161.1 . . ?
Cl01 Ag9 Ag13 56.6 . . ?
S1_16 Ag9 Au1 142.5 . . ?
S1_16 Ag9 Ag7 150.1 . . ?
S1_16 Ag9 Ag8 107.9 . . ?
S1_16 Ag9 Ag10 101.4 . . ?
S1_16 Ag9 Ag12 84.3 . . ?
S1_16 Ag9 Ag13 143.1 . . ?
S1_16 Ag9 Cl01 114.7 . . ?
Au1 Ag10 Ag6 58.6 . . ?
Au1 Ag10 Ag9 58.1 . . ?
Au1 Ag10 Ag12 57.0 . . ?
Au1 Ag10 Ag13 58.4 . . ?
Au1 Ag10 Ag15 58.2 . . ?
Au1 Ag10 S1N 110.4 . . ?
Ag6 Ag10 Ag12 58.6 . . ?
Ag9 Ag10 Ag6 107.0 . . ?
Ag9 Ag10 Ag12 58.7 . . ?
Ag9 Ag10 Ag13 61.7 . . ?
Ag13 Ag10 Ag6 108.4 . . ?
Ag13 Ag10 Ag12 107.5 . . ?
Ag15 Ag10 Ag6 60.2 . . ?
Ag15 Ag10 Ag9 108.7 . . ?
Ag15 Ag10 Ag12 106.4 . . ?
Ag15 Ag10 Ag13 59.9 . . ?
Ag15 Ag10 S1N 126.2 . . ?
S1N Ag10 Ag6 69.6 . . ?
S1N Ag10 Ag9 103.2 . . ?
S1N Ag10 Ag12 57.4 . . ?
S1N Ag10 Ag13 164.1 . . ?
S1_19 Ag10 Au1 148.8 . . ?
S1_19 Ag10 Ag6 139.6 . . ?
S1_19 Ag10 Ag9 113.4 . . ?
S1_19 Ag10 Ag12 148.9 . . ?
S1_19 Ag10 Ag13 90.7 . . ?
S1_19 Ag10 Ag15 104.6 . . ?
S1_19 Ag10 S1N 100.8 . . ?
Au1 Ag11 Ag5 58.1 . . ?
Au1 Ag11 Ag7 58.1 . . ?
Au1 Ag11 Ag13 58.5 . . ?
Au1 Ag11 Ag14 57.9 . . ?
Au1 Ag11 Ag15 57.0 . . ?
Au1 Ag11 S4 111.5 . . ?
Ag5 Ag11 Ag15 58.4 . . ?
Ag7 Ag11 Ag5 108.0 . . ?
Ag7 Ag11 Ag15 107.3 . . ?
Ag13 Ag11 Ag5 106.9 . . ?
Ag13 Ag11 Ag7 61.6 . . ?
Ag13 Ag11 Ag15 58.8 . . ?
Ag13 Ag11 S4 102.7 . . ?
Ag14 Ag11 Ag5 60.7 . . ?
Ag14 Ag11 Ag7 59.3 . . ?
Ag14 Ag11 Ag13 108.4 . . ?
Ag14 Ag11 Ag15 106.4 . . ?
Ag14 Ag11 S4 128.2 . . ?
S4 Ag11 Ag5 71.3 . . ?
S4 Ag11 Ag7 163.8 . . ?
S4 Ag11 Ag15 58.0 . . ?
S1_4 Ag11 Au1 144.9 . . ?
S1_4 Ag11 Ag5 140.2 . . ?
S1_4 Ag11 Ag7 87.2 . . ?
S1_4 Ag11 Ag13 112.6 . . ?
S1_4 Ag11 Ag14 101.2 . . ?
S1_4 Ag11 Ag15 152.3 . . ?
S1_4 Ag11 S4 103.6 . . ?
Au1 Ag12 Ag4 58.8 . . ?
Au1 Ag12 Ag6 59.1 . . ?
Au1 Ag12 Ag8 59.6 . . ?
Au1 Ag12 Ag9 58.5 . . ?
Au1 Ag12 Ag10 57.9 . . ?
Au1 Ag12 Ag21 115.0 . . ?
Au1 Ag12 S1N 113.1 . . ?
Ag4 Ag12 Ag10 108.4 . . ?
Ag6 Ag12 Ag4 61.9 . . ?
Ag6 Ag12 Ag10 59.3 . . ?
Ag8 Ag12 Ag4 60.9 . . ?
Ag8 Ag12 Ag6 110.7 . . ?
Ag8 Ag12 Ag9 60.7 . . ?
Ag8 Ag12 Ag10 108.3 . . ?
Ag8 Ag12 Ag21 78.2 . . ?
Ag9 Ag12 Ag4 108.9 . . ?
Ag9 Ag12 Ag6 107.8 . . ?
Ag9 Ag12 Ag10 59.0 . . ?
Ag21 Ag12 Ag4 57.9 . . ?
Ag21 Ag12 Ag6 101.3 . . ?
Ag21 Ag12 Ag9 135.8 . . ?
Ag21 Ag12 Ag10 160.5 . . ?
S1N Ag12 Ag4 127.9 . . ?
S1N Ag12 Ag6 70.7 . . ?
S1N Ag12 Ag8 165.7 . . ?
S1N Ag12 Ag9 105.0 . . ?
S1N Ag12 Ag10 59.5 . . ?
S1N Ag12 Ag21 115.8 . . ?
Cl1 Ag12 Au1 152.7 . . ?
Cl1 Ag12 Ag4 119.9 . . ?
Cl1 Ag12 Ag6 147.4 . . ?
Cl1 Ag12 Ag8 95.0 . . ?
Cl1 Ag12 Ag9 102.0 . . ?
Cl1 Ag12 Ag10 131.7 . . ?
Cl1 Ag12 Ag21 63.8 . . ?
Cl1 Ag12 S1N 89.3 . . ?
Au1 Ag13 Ag7 57.6 . . ?
Au1 Ag13 Ag9 57.4 . . ?
Au1 Ag13 Ag10 59.0 . . ?
Au1 Ag13 Ag11 59.0 . . ?
Au1 Ag13 Ag15 58.4 . . ?
Ag9 Ag13 Ag7 59.3 . . ?
Ag10 Ag13 Ag7 107.5 . . ?
Ag10 Ag13 Ag9 59.1 . . ?
Ag11 Ag13 Ag7 59.5 . . ?
Ag11 Ag13 Ag9 107.5 . . ?
Ag11 Ag13 Ag10 110.1 . . ?
Ag15 Ag13 Ag7 108.3 . . ?
Ag15 Ag13 Ag9 106.6 . . ?
Ag15 Ag13 Ag10 59.8 . . ?
Ag15 Ag13 Ag11 62.2 . . ?
Cl01 Ag13 Au1 101.6 . . ?
Cl01 Ag13 Ag7 55.9 . . ?
Cl01 Ag13 Ag9 55.8 . . ?
Cl01 Ag13 Ag10 110.1 . . ?
Cl01 Ag13 Ag11 110.9 . . ?
Cl01 Ag13 Ag15 159.9 . . ?
S1_27 Ag13 Au1 144.2 . . ?
S1_27 Ag13 Ag7 142.3 . . ?
S1_27 Ag13 Ag9 150.7 . . ?
S1_27 Ag13 Ag10 109.9 . . ?
S1_27 Ag13 Ag11 101.8 . . ?
S1_27 Ag13 Ag15 86.2 . . ?
S1_27 Ag13 Cl01 113.9 . . ?
Au1 Ag14 Ag4 58.9 . . ?
Au1 Ag14 Ag5 58.5 . . ?
Au1 Ag14 Ag7 59.1 . . ?
Au1 Ag14 Ag8 58.7 . . ?
Au1 Ag14 Ag11 59.4 . . ?
Au1 Ag14 Ag23 114.8 . . ?
Au1 Ag14 S1M 114.1 . . ?
Ag4 Ag14 Ag5 61.1 . . ?
Ag4 Ag14 Ag8 60.0 . . ?
Ag5 Ag14 Ag8 108.8 . . ?
Ag7 Ag14 Ag4 108.8 . . ?
Ag7 Ag14 Ag5 108.9 . . ?
Ag7 Ag14 Ag8 60.0 . . ?
Ag7 Ag14 Ag11 60.8 . . ?
Ag11 Ag14 Ag4 109.9 . . ?
Ag11 Ag14 Ag5 60.3 . . ?
Ag11 Ag14 Ag8 109.1 . . ?
Ag23 Ag14 Ag4 101.0 . . ?
Ag23 Ag14 Ag5 58.1 . . ?
Ag23 Ag14 Ag7 134.8 . . ?
Ag23 Ag14 Ag8 160.9 . . ?
Ag23 Ag14 Ag11 77.6 . . ?
S1M Ag14 Ag4 72.5 . . ?
S1M Ag14 Ag5 128.8 . . ?
S1M Ag14 Ag7 105.3 . . ?
S1M Ag14 Ag8 59.5 . . ?
S1M Ag14 Ag11 166.0 . . ?
S1M Ag14 Ag23 115.9 . . ?
Cl2 Ag14 Au1 152.2 . . ?
Cl2 Ag14 Ag4 148.3 . . ?
Cl2 Ag14 Ag5 120.8 . . ?
Cl2 Ag14 Ag7 100.3 . . ?
Cl2 Ag14 Ag8 130.4 . . ?
Cl2 Ag14 Ag11 95.0 . . ?
Cl2 Ag14 Ag23 64.6 . . ?
Cl2 Ag14 S1M 88.2 . . ?
Au1 Ag15 Ag2 100.3 . . ?
Au1 Ag15 Ag5 59.0 . . ?
Au1 Ag15 Ag6 58.9 . . ?
Au1 Ag15 Ag10 59.3 . . ?
Au1 Ag15 Ag11 58.0 . . ?
Au1 Ag15 Ag13 58.8 . . ?
Au1 Ag15 Ag25 115.1 . . ?
Au1 Ag15 S4 113.6 . . ?
Ag5 Ag15 Ag2 54.9 . . ?
Ag5 Ag15 Ag6 62.5 . . ?
Ag5 Ag15 Ag10 110.4 . . ?
Ag5 Ag15 Ag11 59.8 . . ?
Ag5 Ag15 Ag13 108.1 . . ?
Ag6 Ag15 Ag2 54.4 . . ?
Ag6 Ag15 Ag11 109.2 . . ?
Ag10 Ag15 Ag2 111.1 . . ?
Ag10 Ag15 Ag6 60.3 . . ?
Ag10 Ag15 Ag11 107.7 . . ?
Ag10 Ag15 Ag13 60.2 . . ?
Ag11 Ag15 Ag2 111.7 . . ?
Ag13 Ag15 Ag2 159.1 . . ?
Ag13 Ag15 Ag6 108.7 . . ?
Ag13 Ag15 Ag11 58.9 . . ?
Ag25 Ag15 Ag2 52.3 . . ?
Ag25 Ag15 Ag5 103.3 . . ?
Ag25 Ag15 Ag6 58.3 . . ?
Ag25 Ag15 Ag10 77.1 . . ?
Ag25 Ag15 Ag11 163.1 . . ?
Ag25 Ag15 Ag13 133.4 . . ?
S4 Ag15 Ag2 83.7 . . ?
S4 Ag15 Ag5 72.5 . . ?
S4 Ag15 Ag6 130.6 . . ?
S4 Ag15 Ag10 164.0 . . ?
S4 Ag15 Ag11 59.4 . . ?
S4 Ag15 Ag13 103.8 . . ?
S4 Ag15 Ag25 118.1 . . ?
Cl5 Ag15 Au1 153.4 . . ?
Cl5 Ag15 Ag2 98.0 . . ?
Cl5 Ag15 Ag5 147.1 . . ?
Cl5 Ag15 Ag6 120.2 . . ?
Cl5 Ag15 Ag10 96.1 . . ?
Cl5 Ag15 Ag11 130.6 . . ?
Cl5 Ag15 Ag13 101.7 . . ?
Cl5 Ag15 Ag25 63.2 . . ?
Cl5 Ag15 S4 87.3 . . ?
Au2 Ag16 Ag1 56.8 . . ?
Au2 Ag16 Ag3 56.3 . . ?
Au2 Ag16 Ag4 59.7 . . ?
Au2 Ag16 Ag21 97.7 . . ?
Au2 Ag16 Ag22 57.5 . . ?
Au2 Ag16 Ag24 58.7 . . ?
Ag1 Ag16 Ag3 105.6 . . ?
Ag1 Ag16 Ag4 61.4 . . ?
Ag1 Ag16 Ag21 52.4 . . ?
Ag1 Ag16 Ag22 106.5 . . ?
Ag1 Ag16 Ag24 58.6 . . ?
Ag3 Ag16 Ag21 111.7 . . ?
Ag3 Ag16 Ag22 57.0 . . ?
Ag3 Ag16 Ag24 106.5 . . ?
Ag4 Ag16 Ag3 59.7 . . ?
Ag4 Ag16 Ag21 53.5 . . ?
Ag4 Ag16 Ag22 107.3 . . ?
Ag4 Ag16 Ag24 109.7 . . ?
Ag22 Ag16 Ag21 155.2 . . ?
Ag24 Ag16 Ag21 106.9 . . ?
Ag24 Ag16 Ag22 61.7 . . ?
Cl6 Ag16 Au2 113.9 . . ?
Cl6 Ag16 Ag1 99.5 . . ?
Cl6 Ag16 Ag3 134.6 . . ?
Cl6 Ag16 Ag4 160.6 . . ?
Cl6 Ag16 Ag21 113.6 . . ?
Cl6 Ag16 Ag22 79.9 . . ?
Cl6 Ag16 Ag24 57.1 . . ?
S1_12 Ag16 Au2 146.6 . . ?
S1_12 Ag16 Ag1 136.6 . . ?
S1_12 Ag16 Ag3 91.9 . . ?
S1_12 Ag16 Ag4 97.4 . . ?
S1_12 Ag16 Ag21 84.3 . . ?
S1_12 Ag16 Ag22 116.2 . . ?
S1_12 Ag16 Ag24 152.2 . . ?
S1_12 Ag16 Cl6 95.2 . . ?
S1_5 Ag17 S1M 115.4 . . ?
S1_5 Ag17 S1_6 155.1 . . ?
S1_6 Ag17 S1M 89.4 . . ?
Au2 Ag18 Ag2 55.8 . . ?
Au2 Ag18 Ag3 57.3 . . ?
Au2 Ag18 Ag5 60.3 . . ?
Au2 Ag18 Ag22 58.3 . . ?
Au2 Ag18 Ag26 57.2 . . ?
Ag2 Ag18 Ag22 106.1 . . ?
Ag2 Ag18 Ag26 57.0 . . ?
Ag3 Ag18 Ag2 105.3 . . ?
Ag3 Ag18 Ag5 61.1 . . ?
Ag3 Ag18 Ag22 58.7 . . ?
Ag3 Ag18 Ag26 106.8 . . ?
Ag5 Ag18 Ag2 59.8 . . ?
Ag5 Ag18 Ag22 109.6 . . ?
Ag5 Ag18 Ag26 107.7 . . ?
Ag22 Ag18 Ag26 61.7 . . ?
Cl3 Ag18 Au2 113.5 . . ?
Cl3 Ag18 Ag2 136.5 . . ?
Cl3 Ag18 Ag3 97.7 . . ?
Cl3 Ag18 Ag5 158.4 . . ?
Cl3 Ag18 Ag22 56.5 . . ?
Cl3 Ag18 Ag26 81.3 . . ?
S1_25 Ag18 Au2 147.9 . . ?
S1_25 Ag18 Ag2 93.4 . . ?
S1_25 Ag18 Ag3 136.1 . . ?
S1_25 Ag18 Ag5 98.2 . . ?
S1_25 Ag18 Ag22 151.4 . . ?
S1_25 Ag18 Ag26 116.6 . . ?
S1_25 Ag18 Cl3 94.9 . . ?
Au2 Ag19 Ag1 55.7 . . ?
Au2 Ag19 Ag2 56.8 . . ?
Au2 Ag19 Ag6 59.5 . . ?
Au2 Ag19 Ag24 57.4 . . ?
Au2 Ag19 Ag25 97.8 . . ?
Au2 Ag19 Ag26 58.4 . . ?
Ag1 Ag19 Ag24 56.6 . . ?
Ag1 Ag19 Ag25 111.4 . . ?
Ag1 Ag19 Ag26 106.0 . . ?
Ag2 Ag19 Ag1 104.7 . . ?
Ag2 Ag19 Ag6 60.3 . . ?
Ag2 Ag19 Ag24 107.0 . . ?
Ag2 Ag19 Ag25 52.1 . . ?
Ag2 Ag19 Ag26 59.1 . . ?
Ag6 Ag19 Ag1 59.6 . . ?
Ag6 Ag19 Ag24 107.0 . . ?
Ag6 Ag19 Ag25 53.2 . . ?
Ag6 Ag19 Ag26 109.1 . . ?
Ag24 Ag19 Ag25 155.2 . . ?
Ag26 Ag19 Ag24 62.1 . . ?
Ag26 Ag19 Ag25 107.0 . . ?
Cl7 Ag19 Au2 113.3 . . ?
Cl7 Ag19 Ag1 133.5 . . ?
Cl7 Ag19 Ag2 100.7 . . ?
Cl7 Ag19 Ag6 160.8 . . ?
Cl7 Ag19 Ag24 79.1 . . ?
Cl7 Ag19 Ag25 115.0 . . ?
Cl7 Ag19 Ag26 57.0 . . ?
S1_22 Ag19 Au2 147.6 . . ?
S1_22 Ag19 Ag1 93.2 . . ?
S1_22 Ag19 Ag2 136.4 . . ?
S1_22 Ag19 Ag6 98.7 . . ?
S1_22 Ag19 Ag24 116.0 . . ?
S1_22 Ag19 Ag25 84.4 . . ?
S1_22 Ag19 Ag26 151.5 . . ?
S1_22 Ag19 Cl7 94.5 . . ?
S1_16 Ag20 S1N 119.1 . . ?
S1_16 Ag20 S1_17 147.3 . . ?
S1_17 Ag20 S1N 93.6 . . ?
Ag1 Ag21 Ag4 63.2 . . ?
Ag1 Ag21 Ag12 74.2 . . ?
Ag1 Ag21 Ag16 55.0 . . ?
Ag1 Ag21 Cl1 108.4 . . ?
Ag4 Ag21 Ag12 61.7 . . ?
Ag4 Ag21 Ag16 55.1 . . ?
Ag4 Ag21 Cl1 114.0 . . ?
Ag12 Ag21 Ag16 110.8 . . ?
Ag12 Ag21 Cl1 54.0 . . ?
Cl1 Ag21 Ag16 162.2 . . ?
S1_28 Ag21 Ag1 161.5 . . ?
S1_28 Ag21 Ag4 112.0 . . ?
S1_28 Ag21 Ag12 120.6 . . ?
S1_28 Ag21 Ag16 107.0 . . ?
S1_28 Ag21 Cl1 89.9 . . ?
Au2 Ag22 Ag3 56.5 . . ?
Au2 Ag22 Ag16 56.6 . . ?
Au2 Ag22 Ag18 57.5 . . ?
Au2 Ag22 Ag24 56.9 . . ?
Au2 Ag22 Ag26 56.5 . . ?
Ag3 Ag22 Ag16 58.6 . . ?
Ag3 Ag22 Ag18 57.4 . . ?
Ag3 Ag22 Ag24 104.7 . . ?
Ag3 Ag22 Ag26 104.8 . . ?
Ag16 Ag22 Ag24 57.9 . . ?
Ag16 Ag22 Ag26 105.3 . . ?
Ag18 Ag22 Ag16 104.8 . . ?
Ag18 Ag22 Ag24 107.7 . . ?
Ag18 Ag22 Ag26 60.4 . . ?
Ag24 Ag22 Ag26 60.4 . . ?
Cl3 Ag22 Au2 111.4 . . ?
Cl3 Ag22 Ag3 95.8 . . ?
Cl3 Ag22 Ag16 154.3 . . ?
Cl3 Ag22 Ag18 55.3 . . ?
Cl3 Ag22 Ag24 138.7 . . ?
Cl3 Ag22 Ag26 80.0 . . ?
Cl02 Ag22 Au2 97.1 . . ?
Cl02 Ag22 Ag3 153.6 . . ?
Cl02 Ag22 Ag16 108.7 . . ?
Cl02 Ag22 Ag18 111.2 . . ?
Cl02 Ag22 Ag24 53.4 . . ?
Cl02 Ag22 Ag26 53.6 . . ?
Cl02 Ag22 Cl3 94.7 . . ?
S1_29 Ag22 Au2 128.3 . . ?
S1_29 Ag22 Ag3 81.1 . . ?
S1_29 Ag22 Ag16 77.4 . . ?
S1_29 Ag22 Ag18 124.3 . . ?
S1_29 Ag22 Ag24 118.3 . . ?
S1_29 Ag22 Ag26 174.1 . . ?
S1_29 Ag22 Cl3 99.9 . . ?
S1_29 Ag22 Cl02 120.7 . . ?
Ag3 Ag23 Ag5 62.2 . . ?
Ag3 Ag23 Ag14 75.0 . . ?
Ag3 Ag23 S1_11 51.2 . . ?
Ag5 Ag23 Ag14 62.2 . . ?
Ag5 Ag23 S1_11 110.1 . . ?
S1_11 Ag23 Ag14 81.6 . . ?
S1_26 Ag23 Ag3 157.7 . . ?
S1_26 Ag23 Ag5 109.4 . . ?
S1_26 Ag23 Ag14 121.1 . . ?
S1_26 Ag23 S1_11 140.3 . . ?
Au2 Ag24 Ag1 56.1 . . ?
Au2 Ag24 Ag16 57.5 . . ?
Au2 Ag24 Ag19 56.4 . . ?
Au2 Ag24 Ag22 56.7 . . ?
Au2 Ag24 Ag26 56.3 . . ?
Ag1 Ag24 Ag16 57.6 . . ?
Ag1 Ag24 Ag19 58.6 . . ?
Ag1 Ag24 Ag22 104.7 . . ?
Ag1 Ag24 Ag26 103.7 . . ?
Ag16 Ag24 Ag19 105.0 . . ?
Ag16 Ag24 Ag22 60.4 . . ?
Ag16 Ag24 Ag26 106.9 . . ?
Ag19 Ag24 Ag22 105.0 . . ?
Ag19 Ag24 Ag26 57.3 . . ?
Ag22 Ag24 Ag26 60.0 . . ?
Cl6 Ag24 Au2 111.1 . . ?
Cl6 Ag24 Ag1 97.5 . . ?
Cl6 Ag24 Ag16 55.4 . . ?
Cl6 Ag24 Ag19 156.0 . . ?
Cl6 Ag24 Ag22 78.4 . . ?
Cl6 Ag24 Ag26 136.7 . . ?
Cl02 Ag24 Au2 97.6 . . ?
Cl02 Ag24 Ag1 153.6 . . ?
Cl02 Ag24 Ag16 111.9 . . ?
Cl02 Ag24 Ag19 107.8 . . ?
Cl02 Ag24 Ag22 54.2 . . ?
Cl02 Ag24 Ag26 53.6 . . ?
Cl02 Ag24 Cl6 93.5 . . ?
S1_13 Ag24 Au2 129.1 . . ?
S1_13 Ag24 Ag1 83.0 . . ?
S1_13 Ag24 Ag16 126.4 . . ?
S1_13 Ag24 Ag19 77.7 . . ?
S1_13 Ag24 Ag22 172.2 . . ?
S1_13 Ag24 Ag26 117.5 . . ?
S1_13 Ag24 Cl6 102.2 . . ?
S1_13 Ag24 Cl02 118.0 . . ?
Ag2 Ag25 Ag6 62.0 . . ?
Ag2 Ag25 Ag15 72.2 . . ?
Ag2 Ag25 Ag19 54.6 . . ?
Ag2 Ag25 Cl5 105.6 . . ?
Ag6 Ag25 Ag15 61.5 . . ?
Ag6 Ag25 Ag19 54.7 . . ?
Ag6 Ag25 Cl5 113.9 . . ?
Ag15 Ag25 Ag19 109.6 . . ?
Cl5 Ag25 Ag15 53.6 . . ?
Cl5 Ag25 Ag19 159.5 . . ?
S1_21 Ag25 Ag2 161.2 . . ?
S1_21 Ag25 Ag6 111.9 . . ?
S1_21 Ag25 Ag15 122.1 . . ?
S1_21 Ag25 Ag19 106.9 . . ?
S1_21 Ag25 Cl5 93.2 . . ?
Au2 Ag26 Ag2 56.1 . . ?
Au2 Ag26 Ag18 56.6 . . ?
Au2 Ag26 Ag19 57.8 . . ?
Au2 Ag26 Ag22 56.7 . . ?
Au2 Ag26 Ag24 56.7 . . ?
Ag2 Ag26 Ag18 58.6 . . ?
Ag2 Ag26 Ag19 57.8 . . ?
Ag2 Ag26 Ag22 104.3 . . ?
Ag2 Ag26 Ag24 104.9 . . ?
Ag18 Ag26 Ag22 57.9 . . ?
Ag18 Ag26 Ag24 105.1 . . ?
Ag19 Ag26 Ag18 105.4 . . ?
Ag19 Ag26 Ag22 107.4 . . ?
Ag19 Ag26 Ag24 60.6 . . ?
Ag22 Ag26 Ag24 59.7 . . ?
Cl02 Ag26 Au2 97.6 . . ?
Cl02 Ag26 Ag2 153.8 . . ?
Cl02 Ag26 Ag18 109.2 . . ?
Cl02 Ag26 Ag19 110.6 . . ?
Cl02 Ag26 Ag22 54.0 . . ?
Cl02 Ag26 Ag24 53.2 . . ?
Cl02 Ag26 Cl7 90.9 . . ?
Cl7 Ag26 Au2 111.3 . . ?
Cl7 Ag26 Ag2 98.6 . . ?
Cl7 Ag26 Ag18 157.2 . . ?
Cl7 Ag26 Ag19 55.6 . . ?
Cl7 Ag26 Ag22 135.3 . . ?
Cl7 Ag26 Ag24 77.7 . . ?
S1_23 Ag26 Au2 129.2 . . ?
S1_23 Ag26 Ag2 84.1 . . ?
S1_23 Ag26 Ag18 76.8 . . ?
S1_23 Ag26 Ag19 128.2 . . ?
S1_23 Ag26 Ag22 115.8 . . ?
S1_23 Ag26 Ag24 170.5 . . ?
S1_23 Ag26 Cl02 117.3 . . ?
S1_23 Ag26 Cl7 104.2 . . ?
S1_1 Ag27 S4 91.6 . . ?
S1_27 Ag27 S4 115.1 . . ?
S1_27 Ag27 S1_1 153.4 . . ?
Cu14 Cu1 Cu18 93.0 . . ?
Cl Cu1 Cu14 107.4 . . ?
Cl Cu1 Cu18 148.8 . . ?
Cl Cu1 S1_9 124.9 . . ?
Cl Cu1 S1_10 125.7 . . ?
S1_9 Cu1 Cu14 114.0 . . ?
S1_9 Cu1 Cu18 62.6 . . ?
S1_9 Cu1 S1_10 108.7 . . ?
S1_10 Cu1 Cu14 50.2 . . ?
S1_10 Cu1 Cu18 52.8 . . ?
S1_19 Cu2 Cl5 103.0 . . ?
S1_19 Cu2 S1_27 108.6 . . ?
S1_27 Cu2 Cl5 84.6 . . ?
P1_39 Cu2 Cl5 113.4 . . ?
P1_39 Cu2 S1_19 128.9 . . ?
P1_39 Cu2 S1_27 109.4 . . ?
Cu11 Cu3 Cu19 91.2 . . ?
Cl8 Cu3 Cu11 108.5 . . ?
Cl8 Cu3 Cu19 149.8 . . ?
Cl8 Cu3 S1_15 127.7 . . ?
Cl8 Cu3 S1_20 124.6 . . ?
S1_15 Cu3 Cu11 50.2 . . ?
S1_15 Cu3 Cu19 50.7 . . ?
S1_20 Cu3 Cu11 115.3 . . ?
S1_20 Cu3 Cu19 61.0 . . ?
S1_20 Cu3 S1_15 106.5 . . ?
P1 Cu4 Cl2 112.1 . . ?
P1 Cu4 S1_4 124.7 . . ?
P1 Cu4 S1_5 110.3 . . ?
S1_4 Cu4 Cl2 100.9 . . ?
S1_4 Cu4 S1_5 113.3 . . ?
S1_5 Cu4 Cl2 89.2 . . ?
S1_8 Cu5 Cl1 101.2 . . ?
S1_8 Cu5 S1_16 109.7 . . ?
S1_16 Cu5 Cl1 87.6 . . ?
P1_33 Cu5 Cl1 115.2 . . ?
P1_33 Cu5 S1_8 124.5 . . ?
P1_33 Cu5 S1_16 112.1 . . ?
S1_20 Cu6 S1N 96.9 . . ?
S1_20 Cu6 S1_22 113.8 . . ?
S1_21 Cu6 S1N 103.8 . . ?
S1_21 Cu6 S1_20 130.0 . . ?
S1_21 Cu6 S1_22 109.3 . . ?
S1_22 Cu6 S1N 94.3 . . ?
S1_17 Cu7 Cu15 113.9 . . ?
S1_17 Cu7 S1_20 95.3 . . ?
S1_18 Cu7 Cu15 53.1 . . ?
S1_18 Cu7 S1_17 140.2 . . ?
S1_18 Cu7 S1_20 124.4 . . ?
S1_20 Cu7 Cu15 115.4 . . ?
Cl8 Cu8 Ag1 150.7 . . ?
S1_13 Cu8 Ag1 78.0 . . ?
S1_13 Cu8 Cl8 116.7 . . ?
S1_14 Cu8 Ag1 48.9 . . ?
S1_14 Cu8 Cl8 101.8 . . ?
S1_14 Cu8 S1_13 104.6 . . ?
S1_22 Cu8 Ag1 91.0 . . ?
S1_22 Cu8 Cl8 107.7 . . ?
S1_22 Cu8 S1_13 104.9 . . ?
S1_22 Cu8 S1_14 121.7 . . ?
S1_9 Cu28 S1M 97.0 . . ?
S1_9 Cu28 S1_12 111.4 . . ?
S1_12 Cu28 S1M 96.3 . . ?
S1_28 Cu28 S1M 104.2 . . ?
S1_28 Cu28 S1_9 132.2 . . ?
S1_28 Cu28 S1_12 108.2 . . ?
S1_6 Cu10 Cu13 112.7 . . ?
S1_6 Cu10 S1_9 96.7 . . ?
S1_7 Cu10 Cu13 52.6 . . ?
S1_7 Cu10 S1_6 136.9 . . ?
S1_7 Cu10 S1_9 126.3 . . ?
S1_9 Cu10 Cu13 117.5 . . ?
S1N Cu11 Cu3 82.9 . . ?
S1N Cu11 Cl1 101.6 . . ?
Cl1 Cu11 Cu3 167.8 . . ?
S1_14 Cu11 Cu3 93.1 . . ?
S1_14 Cu11 S1N 100.9 . . ?
S1_14 Cu11 Cl1 97.2 . . ?
S1_15 Cu11 Cu3 56.7 . . ?
S1_15 Cu11 S1N 107.2 . . ?
S1_15 Cu11 Cl1 111.1 . . ?
S1_15 Cu11 S1_14 134.4 . . ?
Cl Cu12 Ag3 151.2 . . ?
S1_11 Cu12 Ag3 50.0 . . ?
S1_11 Cu12 Cl 101.2 . . ?
S1_11 Cu12 S1_29 106.3 . . ?
S1_12 Cu12 Ag3 90.7 . . ?
S1_12 Cu12 Cl 108.8 . . ?
S1_12 Cu12 S1_11 121.4 . . ?
S1_12 Cu12 S1_29 104.0 . . ?
S1_29 Cu12 Ag3 77.8 . . ?
S1_29 Cu12 Cl 115.8 . . ?
S1_7 Cu13 Cu10 52.0 . . ?
S1_7 Cu13 S1_28 111.8 . . ?
S1_8 Cu13 Cu10 122.6 . . ?
S1_8 Cu13 S1_7 145.5 . . ?
S1_8 Cu13 S1_28 102.7 . . ?
S1_28 Cu13 Cu10 99.7 . . ?
S1M Cu14 Cu1 84.3 . . ?
S1M Cu14 Cl2 100.2 . . ?
Cl2 Cu14 Cu1 167.6 . . ?
S1_10 Cu14 Cu1 56.1 . . ?
S1_10 Cu14 S1M 107.5 . . ?
S1_10 Cu14 Cl2 111.5 . . ?
S1_10 Cu14 S1_11 134.4 . . ?
S1_11 Cu14 Cu1 95.2 . . ?
S1_11 Cu14 S1M 103.0 . . ?
S1_11 Cu14 Cl2 95.1 . . ?
S1_18 Cu15 Cu7 52.8 . . ?
S1_18 Cu15 S1_21 114.3 . . ?
S1_19 Cu15 Cu7 117.2 . . ?
S1_19 Cu15 S1_18 142.5 . . ?
S1_19 Cu15 S1_21 103.0 . . ?
S1_21 Cu15 Cu7 101.6 . . ?
Cl6 Cu16 S1_29 110.2 . . ?
P1_35 Cu16 Cl6 122.4 . . ?
P1_35 Cu16 S1_29 126.7 . . ?
S1_24 Cu17 S4 99.0 . . ?
S1_24 Cu17 S1_25 115.3 . . ?
S1_25 Cu17 S4 96.0 . . ?
S1_26 Cu17 S4 102.0 . . ?
S1_26 Cu17 S1_24 130.2 . . ?
S1_26 Cu17 S1_25 106.7 . . ?
S1_6 Cu18 Cu1 111.4 . . ?
S1_6 Cu18 S1_9 86.9 . . ?
S1_6 Cu18 S1_10 95.3 . . ?
S1_9 Cu18 Cu1 50.7 . . ?
S1_10 Cu18 Cu1 55.1 . . ?
S1_10 Cu18 S1_9 100.1 . . ?
P1_34 Cu18 Cu1 112.1 . . ?
P1_34 Cu18 S1_6 131.4 . . ?
P1_34 Cu18 S1_9 104.5 . . ?
P1_34 Cu18 S1_10 127.4 . . ?
S1_15 Cu19 Cu3 54.2 . . ?
S1_15 Cu19 S1_20 100.0 . . ?
S1_17 Cu19 Cu3 111.4 . . ?
S1_17 Cu19 S1_15 98.8 . . ?
S1_17 Cu19 S1_20 86.2 . . ?
S1_20 Cu19 Cu3 50.5 . . ?
P1_32 Cu19 Cu3 113.0 . . ?
P1_32 Cu19 S1_15 125.2 . . ?
P1_32 Cu19 S1_17 130.2 . . ?
P1_32 Cu19 S1_20 105.3 . . ?
S1_2 Cu20 Cu23 53.1 . . ?
S1_2 Cu20 S1_4 144.1 . . ?
S1_2 Cu20 S1_26 111.2 . . ?
S1_4 Cu20 Cu23 121.6 . . ?
S1_4 Cu20 S1_26 104.6 . . ?
S1_26 Cu20 Cu23 99.7 . . ?
S1_13 Cu21 Cl7 110.8 . . ?
P1_36 Cu21 Cl7 121.7 . . ?
P1_36 Cu21 S1_13 127.5 . . ?
S4 Cu22 Cu26 84.6 . . ?
Cl5 Cu22 Cu26 170.9 . . ?
Cl5 Cu22 S4 97.8 . . ?
S1_30 Cu22 Cu26 94.6 . . ?
S1_30 Cu22 S4 101.0 . . ?
S1_30 Cu22 Cl5 93.6 . . ?
S1_40 Cu22 Cu26 56.0 . . ?
S1_40 Cu22 S4 108.9 . . ?
S1_40 Cu22 Cl5 115.0 . . ?
S1_40 Cu22 S1_30 134.3 . . ?
S1_1 Cu23 Cu20 116.1 . . ?
S1_1 Cu23 S1_24 97.3 . . ?
S1_2 Cu23 Cu20 52.0 . . ?
S1_2 Cu23 S1_1 140.6 . . ?
S1_2 Cu23 S1_24 122.0 . . ?
S1_24 Cu23 Cu20 116.2 . . ?
S1_23 Cu24 Cl3 110.6 . . ?
P1_37 Cu24 Cl3 118.4 . . ?
P1_37 Cu24 S1_23 130.9 . . ?
S1_1 Cu25 Cu26 106.6 . . ?
P1_31 Cu25 Cu26 116.8 . . ?
P1_31 Cu25 S1_1 130.2 . . ?
P1_31 Cu25 S1_40 130.8 . . ?
S1_40 Cu25 Cu26 51.6 . . ?
S1_40 Cu25 S1_1 94.7 . . ?
Cu22 Cu26 Cu25 91.3 . . ?
Cl10 Cu26 Cu22 109.1 . . ?
Cl10 Cu26 Cu25 147.4 . . ?
Cl10 Cu26 S1_24 126.5 . . ?
Cl10 Cu26 S1_40 126.3 . . ?
S1_24 Cu26 Cu22 112.3 . . ?
S1_24 Cu26 Cu25 62.2 . . ?
S1_24 Cu26 S1_40 106.3 . . ?
S1_40 Cu26 Cu22 49.3 . . ?
S1_40 Cu26 Cu25 51.3 . . ?
S1_23 Cu27 Cl10 118.7 . . ?
S1_25 Cu27 Cl10 105.9 . . ?
S1_25 Cu27 S1_23 105.1 . . ?
S1_25 Cu27 S1_30 119.0 . . ?
S1_30 Cu27 Cl10 105.0 . . ?
S1_30 Cu27 S1_23 103.8 . . ?
Ag14 S1M Ag8 61.8 . . ?
Ag17 S1M Ag8 80.1 . . ?
Ag17 S1M Ag14 84.7 . . ?
Cu28 S1M Ag8 105.8 . . ?
Cu28 S1M Ag14 146.4 . . ?
Cu28 S1M Ag17 125.8 . . ?
Cu14 S1M Ag8 136.9 . . ?
Cu14 S1M Ag14 77.1 . . ?
Cu14 S1M Ag17 83.8 . . ?
Cu14 S1M Cu28 116.0 . . ?
Ag12 S1N Ag10 63.1 . . ?
Ag20 S1N Ag10 78.6 . . ?
Ag20 S1N Ag12 82.3 . . ?
Cu6 S1N Ag10 105.4 . . ?
Cu6 S1N Ag12 150.0 . . ?
Cu6 S1N Ag20 124.3 . . ?
Cu11 S1N Ag10 137.5 . . ?
Cu11 S1N Ag12 77.1 . . ?
Cu11 S1N Ag20 82.0 . . ?
Cu11 S1N Cu6 116.8 . . ?
Ag7 Cl01 Ag13 67.5 . . ?
Ag9 Cl01 Ag7 67.1 . . ?
Ag9 Cl01 Ag13 67.6 . . ?
Ag12 Cl1 Ag21 62.3 . . ?
Cu5 Cl1 Ag12 101.5 . . ?
Cu5 Cl1 Ag21 120.5 . . ?
Cu5 Cl1 Cu11 145.5 . . ?
Cu11 Cl1 Ag12 81.1 . . ?
Cu11 Cl1 Ag21 91.4 . . ?
Ag18 Cl3 Ag22 68.2 . . ?
Cu24 Cl3 Ag18 98.0 . . ?
Cu24 Cl3 Ag22 110.4 . . ?
Cu4 Cl2 Ag14 100.2 . . ?
Cu4 Cl2 Cu14 146.3 . . ?
Cu14 Cl2 Ag14 81.3 . . ?
Ag15 S4 Ag11 62.6 . . ?
Ag27 S4 Ag11 81.0 . . ?
Ag27 S4 Ag15 84.8 . . ?
Cu17 S4 Ag11 106.4 . . ?
Cu17 S4 Ag15 147.4 . . ?
Cu17 S4 Ag27 125.4 . . ?
Cu22 S4 Ag11 139.2 . . ?
Cu22 S4 Ag15 78.8 . . ?
Cu22 S4 Ag27 82.9 . . ?
Cu22 S4 Cu17 113.5 . . ?
Ag15 Cl5 Ag25 63.2 . . ?
Cu2 Cl5 Ag15 102.1 . . ?
Cu2 Cl5 Ag25 115.8 . . ?
Cu22 Cl5 Ag15 84.2 . . ?
Cu22 Cl5 Ag25 95.5 . . ?
Cu22 Cl5 Cu2 147.6 . . ?
Ag16 Cl6 Ag24 67.6 . . ?
Cu16 Cl6 Ag16 97.5 . . ?
Cu16 Cl6 Ag24 115.7 . . ?
Ag24 Cl02 Ag22 72.4 . . ?
Ag24 Cl02 Ag26 73.2 . . ?
Ag26 Cl02 Ag22 72.4 . . ?
Ag19 Cl7 Ag26 67.4 . . ?
Cu21 Cl7 Ag19 98.9 . . ?
Cu21 Cl7 Ag26 113.7 . . ?
C1_38 P1 Cu4 114.9 . . ?
C7_38 P1 Cu4 118.2 . . ?
C7_38 P1 C1_38 102.0 . . ?
C7_38 P1 C13_38 101.5 . . ?
C13_38 P1 Cu4 113.8 . . ?
C13_38 P1 C1_38 104.6 . . ?
Cu1 Cl Cu12 85.2 . . ?
Cu3 Cl8 Cu8 85.1 . . ?
Cu26 Cl10 Cu27 86.7 . . ?
Cu23 S1_1 Ag27 113.1 . . ?
Cu23 S1_1 Cu25 89.6 . . ?
Cu25 S1_1 Ag27 118.8 . . ?
C1_1 S1_1 Ag27 106.1 . . ?
C1_1 S1_1 Cu23 113.2 . . ?
C1_1 S1_1 Cu25 115.6 . . ?
C6_1 C1_1 S1_1 121.9 . . ?
C6_1 C1_1 C2_1 120.0 . . ?
C2_1 C1_1 S1_1 118.1 . . ?
C1_1 C6_1 H6_1 120.0 . . ?
C5_1 C6_1 C1_1 120.0 . . ?
C5_1 C6_1 H6_1 120.0 . . ?
C6_1 C5_1 H5_1 120.0 . . ?
C6_1 C5_1 C4_1 120.0 . . ?
C4_1 C5_1 H5_1 120.0 . . ?
C5_1 C4_1 C7_1 114.5 . . ?
C3_1 C4_1 C5_1 120.0 . . ?
C3_1 C4_1 C7_1 125.4 . . ?
C4_1 C3_1 H3_1 120.0 . . ?
C4_1 C3_1 C2_1 120.0 . . ?
C2_1 C3_1 H3_1 120.0 . . ?
C1_1 C2_1 H2_1 120.0 . . ?
C3_1 C2_1 C1_1 120.0 . . ?
C3_1 C2_1 H2_1 120.0 . . ?
F1_1 C7_1 C4_1 115.8 . . ?
F1_1 C7_1 F3_1 103.9 . . ?
F1_1 C7_1 F2_1 102.9 . . ?
F3_1 C7_1 C4_1 118.5 . . ?
F3_1 C7_1 F2_1 100.3 . . ?
F2_1 C7_1 C4_1 113.2 . . ?
Cu20 S1_2 Cu23 74.9 . . ?
C1_2 S1_2 Cu20 111.8 . . ?
C1_2 S1_2 Cu23 107.4 . . ?
C2_2 C1_2 S1_2 114.2 . . ?
C2_2 C1_2 C6_2 120.0 . . ?
C6_2 C1_2 S1_2 125.8 . . ?
C1_2 C2_2 H2_2 120.0 . . ?
C3_2 C2_2 C1_2 120.0 . . ?
C3_2 C2_2 H2_2 120.0 . . ?
C2_2 C3_2 H3_2 120.0 . . ?
C4_2 C3_2 C2_2 120.0 . . ?
C4_2 C3_2 H3_2 120.0 . . ?
C3_2 C4_2 C5_2 120.0 . . ?
C3_2 C4_2 C7_2 122.2 . . ?
C5_2 C4_2 C7_2 117.8 . . ?
C4_2 C5_2 H5_2 120.0 . . ?
C4_2 C5_2 C6_2 120.0 . . ?
C6_2 C5_2 H5_2 120.0 . . ?
C1_2 C6_2 H6_2 120.0 . . ?
C5_2 C6_2 C1_2 120.0 . . ?
C5_2 C6_2 H6_2 120.0 . . ?
F3_2 C7_2 F1_2 101.9 . . ?
F3_2 C7_2 C4_2 117.5 . . ?
F1_2 C7_2 C4_2 115.9 . . ?
F2_2 C7_2 F3_2 103.1 . . ?
F2_2 C7_2 F1_2 102.5 . . ?
F2_2 C7_2 C4_2 113.8 . . ?
Cu4 S1_4 Ag11 108.3 . . ?
Cu20 S1_4 Ag11 106.2 . . ?
Cu20 S1_4 Cu4 110.6 . . ?
C1_4 S1_4 Ag11 120.7 . . ?
C1_4 S1_4 Cu4 98.9 . . ?
C1_4 S1_4 Cu20 111.9 . . ?
C2_4 C1_4 S1_4 120.6 . . ?
C2_4 C1_4 C6_4 120.0 . . ?
C6_4 C1_4 S1_4 119.4 . . ?
C1_4 C2_4 H2_4 120.0 . . ?
C3_4 C2_4 C1_4 120.0 . . ?
C3_4 C2_4 H2_4 120.0 . . ?
C2_4 C3_4 H3_4 120.0 . . ?
C2_4 C3_4 C4_4 120.0 . . ?
C4_4 C3_4 H3_4 120.0 . . ?
C3_4 C4_4 C7_4 120.0 . . ?
C5_4 C4_4 C3_4 120.0 . . ?
C5_4 C4_4 C7_4 119.9 . . ?
C4_4 C5_4 H5_4 120.0 . . ?
C6_4 C5_4 C4_4 120.0 . . ?
C6_4 C5_4 H5_4 120.0 . . ?
C1_4 C6_4 H6_4 120.0 . . ?
C5_4 C6_4 C1_4 120.0 . . ?
C5_4 C6_4 H6_4 120.0 . . ?
F2_4 C7_4 C4_4 118.8 . . ?
F2_4 C7_4 F1_4 106.3 . . ?
F2_4 C7_4 F3_4 103.6 . . ?
F1_4 C7_4 C4_4 114.0 . . ?
F1_4 C7_4 F3_4 99.8 . . ?
F3_4 C7_4 C4_4 112.2 . . ?
Ag17 S1_5 Ag7 106.9 . . ?
Ag17 S1_5 Cu4 116.2 . . ?
Cu4 S1_5 Ag7 97.3 . . ?
C1_5 S1_5 Ag7 113.9 . . ?
C1_5 S1_5 Ag17 113.6 . . ?
C1_5 S1_5 Cu4 108.1 . . ?
C6_5 C1_5 S1_5 119.6 . . ?
C6_5 C1_5 C2_5 120.0 . . ?
C2_5 C1_5 S1_5 120.4 . . ?
C1_5 C6_5 H6_5 120.0 . . ?
C5_5 C6_5 C1_5 120.0 . . ?
C5_5 C6_5 H6_5 120.0 . . ?
C6_5 C5_5 H5_5 120.0 . . ?
C4_5 C5_5 C6_5 120.0 . . ?
C4_5 C5_5 H5_5 120.0 . . ?
C5_5 C4_5 C3_5 120.0 . . ?
C5_5 C4_5 C7_5 120.5 . . ?
C3_5 C4_5 C7_5 119.5 . . ?
C4_5 C3_5 H3_5 120.0 . . ?
C4_5 C3_5 C2_5 120.0 . . ?
C2_5 C3_5 H3_5 120.0 . . ?
C1_5 C2_5 H2_5 120.0 . . ?
C3_5 C2_5 C1_5 120.0 . . ?
C3_5 C2_5 H2_5 120.0 . . ?
F3_5 C7_5 C4_5 117.2 . . ?
F3_5 C7_5 F2_5 103.3 . . ?
F3_5 C7_5 F1_5 104.8 . . ?
F2_5 C7_5 C4_5 111.6 . . ?
F1_5 C7_5 C4_5 115.8 . . ?
F1_5 C7_5 F2_5 102.4 . . ?
Cu10 S1_6 Ag17 115.1 . . ?
Cu10 S1_6 Cu18 86.3 . . ?
Cu18 S1_6 Ag17 119.3 . . ?
C1_6 S1_6 Ag17 105.1 . . ?
C1_6 S1_6 Cu10 117.3 . . ?
C1_6 S1_6 Cu18 113.7 . . ?
C6_6 C1_6 S1_6 118.1 . . ?
C6_6 C1_6 C2_6 120.0 . . ?
C2_6 C1_6 S1_6 121.9 . . ?
C1_6 C6_6 H6_6 120.0 . . ?
C1_6 C6_6 C5_6 120.0 . . ?
C5_6 C6_6 H6_6 120.0 . . ?
C6_6 C5_6 H5_6 120.0 . . ?
C6_6 C5_6 C4_6 120.0 . . ?
C4_6 C5_6 H5_6 120.0 . . ?
C5_6 C4_6 C7_6 123.8 . . ?
C3_6 C4_6 C5_6 120.0 . . ?
C3_6 C4_6 C7_6 116.2 . . ?
C4_6 C3_6 H3_6 120.0 . . ?
C4_6 C3_6 C2_6 120.0 . . ?
C2_6 C3_6 H3_6 120.0 . . ?
C1_6 C2_6 H2_6 120.0 . . ?
C3_6 C2_6 C1_6 120.0 . . ?
C3_6 C2_6 H2_6 120.0 . . ?
F1_6 C7_6 C4_6 113.8 . . ?
F3_6 C7_6 F1_6 104.4 . . ?
F3_6 C7_6 F2_6 103.9 . . ?
F3_6 C7_6 C4_6 115.6 . . ?
F2_6 C7_6 F1_6 105.3 . . ?
F2_6 C7_6 C4_6 112.8 . . ?
Cu10 S1_7 Cu13 75.4 . . ?
C1_7 S1_7 Cu10 109.5 . . ?
C1_7 S1_7 Cu13 112.1 . . ?
F2_7 C7_7 F3_7 104.5 . . ?
F2_7 C7_7 F1_7 103.0 . . ?
F2_7 C7_7 C4_7 117.2 . . ?
F3_7 C7_7 C4_7 111.4 . . ?
F1_7 C7_7 F3_7 102.0 . . ?
F1_7 C7_7 C4_7 117.1 . . ?
C3_7 C4_7 C7_7 120.7 . . ?
C3_7 C4_7 C5_7 120.0 . . ?
C5_7 C4_7 C7_7 119.3 . . ?
C4_7 C3_7 H3_7 120.0 . . ?
C4_7 C3_7 C2_7 120.0 . . ?
C2_7 C3_7 H3_7 120.0 . . ?
C3_7 C2_7 H2_7 120.0 . . ?
C1_7 C2_7 C3_7 120.0 . . ?
C1_7 C2_7 H2_7 120.0 . . ?
C2_7 C1_7 S1_7 121.5 . . ?
C2_7 C1_7 C6_7 120.0 . . ?
C6_7 C1_7 S1_7 118.5 . . ?
C1_7 C6_7 H6_7 120.0 . . ?
C5_7 C6_7 C1_7 120.0 . . ?
C5_7 C6_7 H6_7 120.0 . . ?
C4_7 C5_7 H5_7 120.0 . . ?
C6_7 C5_7 C4_7 120.0 . . ?
C6_7 C5_7 H5_7 120.0 . . ?
Cu5 S1_8 Ag8 107.9 . . ?
Cu13 S1_8 Ag8 109.8 . . ?
Cu13 S1_8 Cu5 107.9 . . ?
C1_8 S1_8 Ag8 116.8 . . ?
C1_8 S1_8 Cu5 101.0 . . ?
C1_8 S1_8 Cu13 112.7 . . ?
C6_8 C1_8 S1_8 119.5 . . ?
C6_8 C1_8 C2_8 120.0 . . ?
C2_8 C1_8 S1_8 120.4 . . ?
C1_8 C6_8 H6_8 120.0 . . ?
C5_8 C6_8 C1_8 120.0 . . ?
C5_8 C6_8 H6_8 120.0 . . ?
C6_8 C5_8 H5_8 120.0 . . ?
C4_8 C5_8 C6_8 120.0 . . ?
C4_8 C5_8 H5_8 120.0 . . ?
C5_8 C4_8 C3_8 120.0 . . ?
C5_8 C4_8 C7_8 120.0 . . ?
C3_8 C4_8 C7_8 119.9 . . ?
C4_8 C3_8 H3_8 120.0 . . ?
C2_8 C3_8 C4_8 120.0 . . ?
C2_8 C3_8 H3_8 120.0 . . ?
C1_8 C2_8 H2_8 120.0 . . ?
C3_8 C2_8 C1_8 120.0 . . ?
C3_8 C2_8 H2_8 120.0 . . ?
F1_8 C7_8 F2_8 104.5 . . ?
F1_8 C7_8 F3_8 106.6 . . ?
F1_8 C7_8 C4_8 115.9 . . ?
F2_8 C7_8 C4_8 113.3 . . ?
F3_8 C7_8 F2_8 100.8 . . ?
F3_8 C7_8 C4_8 114.2 . . ?
Cu1 S1_9 Cu18 66.7 . . ?
Cu28 S1_9 Cu1 94.0 . . ?
Cu28 S1_9 Cu10 83.9 . . ?
Cu28 S1_9 Cu18 129.8 . . ?
Cu10 S1_9 Cu1 131.6 . . ?
Cu10 S1_9 Cu18 77.9 . . ?
C1_9 S1_9 Cu1 115.1 . . ?
C1_9 S1_9 Cu28 105.9 . . ?
C1_9 S1_9 Cu10 111.9 . . ?
C1_9 S1_9 Cu18 124.4 . . ?
C6_9 C1_9 S1_9 119.0 . . ?
C6_9 C1_9 C2_9 120.0 . . ?
C2_9 C1_9 S1_9 121.0 . . ?
C1_9 C6_9 H6_9 120.0 . . ?
C1_9 C6_9 C5_9 120.0 . . ?
C5_9 C6_9 H6_9 120.0 . . ?
C6_9 C5_9 H5_9 120.0 . . ?
C6_9 C5_9 C4_9 120.0 . . ?
C4_9 C5_9 H5_9 120.0 . . ?
C5_9 C4_9 C7_9 122.3 . . ?
C3_9 C4_9 C5_9 120.0 . . ?
C3_9 C4_9 C7_9 117.7 . . ?
C4_9 C3_9 H3_9 120.0 . . ?
C4_9 C3_9 C2_9 120.0 . . ?
C2_9 C3_9 H3_9 120.0 . . ?
C1_9 C2_9 H2_9 120.0 . . ?
C3_9 C2_9 C1_9 120.0 . . ?
C3_9 C2_9 H2_9 120.0 . . ?
F2_9 C7_9 F1_9 107.9 . . ?
F2_9 C7_9 C4_9 113.7 . . ?
F2_9 C7_9 F3_9 102.8 . . ?
F1_9 C7_9 C4_9 114.8 . . ?
F1_9 C7_9 F3_9 103.1 . . ?
F3_9 C7_9 C4_9 113.3 . . ?
Cu14 S1_10 Cu1 73.7 . . ?
Cu14 S1_10 Cu18 124.7 . . ?
Cu18 S1_10 Cu1 72.1 . . ?
C1_10 S1_10 Cu1 104.7 . . ?
C1_10 S1_10 Cu14 104.6 . . ?
C1_10 S1_10 Cu18 125.3 . . ?
C2_10 C3_10 H3_10 120.0 . . ?
C2_10 C3_10 C4_10 120.0 . . ?
C4_10 C3_10 H3_10 120.0 . . ?
C3_10 C2_10 H2_10 120.0 . . ?
C3_10 C2_10 C1_10 120.0 . . ?
C1_10 C2_10 H2_10 120.0 . . ?
C2_10 C1_10 S1_10 123.5 . . ?
C6_10 C1_10 S1_10 116.5 . . ?
C6_10 C1_10 C2_10 120.0 . . ?
C1_10 C6_10 H6_10 120.0 . . ?
C5_10 C6_10 C1_10 120.0 . . ?
C5_10 C6_10 H6_10 120.0 . . ?
C6_10 C5_10 H5_10 120.0 . . ?
C6_10 C5_10 C4_10 120.0 . . ?
C4_10 C5_10 H5_10 120.0 . . ?
C3_10 C4_10 C7_10 122.4 . . ?
C5_10 C4_10 C3_10 120.0 . . ?
C5_10 C4_10 C7_10 117.6 . . ?
F1_10 C7_10 F2_10 107.7 . . ?
F1_10 C7_10 F3_10 105.2 . . ?
F1_10 C7_10 C4_10 115.4 . . ?
F2_10 C7_10 F3_10 101.8 . . ?
F2_10 C7_10 C4_10 112.7 . . ?
F3_10 C7_10 C4_10 113.0 . . ?
Ag3 S1_11 Ag23 62.9 . . ?
Cu12 S1_11 Ag3 81.4 . . ?
Cu12 S1_11 Ag23 144.2 . . ?
Cu14 S1_11 Ag3 120.1 . . ?
Cu14 S1_11 Ag23 97.3 . . ?
Cu14 S1_11 Cu12 102.1 . . ?
C1_11 S1_11 Ag3 114.6 . . ?
C1_11 S1_11 Ag23 94.5 . . ?
C1_11 S1_11 Cu12 99.4 . . ?
C1_11 S1_11 Cu14 123.3 . . ?
C4_11 C5_11 H5_11 120.0 . . ?
C4_11 C5_11 C6_11 120.0 . . ?
C6_11 C5_11 H5_11 120.0 . . ?
C5_11 C4_11 C7_11 122.9 . . ?
C3_11 C4_11 C5_11 120.0 . . ?
C3_11 C4_11 C7_11 117.1 . . ?
C4_11 C3_11 H3_11 120.0 . . ?
C2_11 C3_11 C4_11 120.0 . . ?
C2_11 C3_11 H3_11 120.0 . . ?
C3_11 C2_11 H2_11 120.0 . . ?
C1_11 C2_11 C3_11 120.0 . . ?
C1_11 C2_11 H2_11 120.0 . . ?
C2_11 C1_11 S1_11 120.2 . . ?
C2_11 C1_11 C6_11 120.0 . . ?
C6_11 C1_11 S1_11 119.8 . . ?
C5_11 C6_11 H6_11 120.0 . . ?
C1_11 C6_11 C5_11 120.0 . . ?
C1_11 C6_11 H6_11 120.0 . . ?
F2_11 C7_11 C4_11 115.5 . . ?
F2_11 C7_11 F1_11 103.6 . . ?
F3_11 C7_11 F2_11 105.4 . . ?
F3_11 C7_11 C4_11 114.5 . . ?
F3_11 C7_11 F1_11 103.7 . . ?
F1_11 C7_11 C4_11 112.9 . . ?
Cu28 S1_12 Ag16 120.9 . . ?
Cu12 S1_12 Ag16 92.8 . . ?
Cu12 S1_12 Cu28 116.2 . . ?
C1_12 S1_12 Ag16 107.6 . . ?
C1_12 S1_12 Cu28 108.6 . . ?
C1_12 S1_12 Cu12 109.5 . . ?
C3_12 C2_12 H2_12 120.0 . . ?
C3_12 C2_12 C1_12 120.0 . . ?
C1_12 C2_12 H2_12 120.0 . . ?
C2_12 C3_12 H3_12 120.0 . . ?
C4_12 C3_12 C2_12 120.0 . . ?
C4_12 C3_12 H3_12 120.0 . . ?
C3_12 C4_12 C7_12 119.8 . . ?
C5_12 C4_12 C3_12 120.0 . . ?
C5_12 C4_12 C7_12 120.2 . . ?
C4_12 C5_12 H5_12 120.0 . . ?
C4_12 C5_12 C6_12 120.0 . . ?
C6_12 C5_12 H5_12 120.0 . . ?
C5_12 C6_12 H6_12 120.0 . . ?
C1_12 C6_12 C5_12 120.0 . . ?
C1_12 C6_12 H6_12 120.0 . . ?
C2_12 C1_12 S1_12 117.9 . . ?
C6_12 C1_12 S1_12 122.1 . . ?
C6_12 C1_12 C2_12 120.0 . . ?
F2_12 C7_12 C4_12 117.9 . . ?
F2_12 C7_12 F3_12 103.2 . . ?
F2_12 C7_12 F1_12 103.5 . . ?
F3_12 C7_12 C4_12 111.1 . . ?
F1_12 C7_12 C4_12 115.8 . . ?
F1_12 C7_12 F3_12 103.6 . . ?
Cu8 S1_13 Ag24 111.3 . . ?
Cu21 S1_13 Ag24 88.5 . . ?
Cu21 S1_13 Cu8 117.3 . . ?
C1_13 S1_13 Ag24 114.1 . . ?
C1_13 S1_13 Cu8 118.6 . . ?
C1_13 S1_13 Cu21 103.1 . . ?
C2_13 C1_13 S1_13 120.1 . . ?
C2_13 C1_13 C6_13 120.0 . . ?
C6_13 C1_13 S1_13 119.8 . . ?
C1_13 C2_13 H2_13 120.0 . . ?
C3_13 C2_13 C1_13 120.0 . . ?
C3_13 C2_13 H2_13 120.0 . . ?
C2_13 C3_13 H3_13 120.0 . . ?
C2_13 C3_13 C4_13 120.0 . . ?
C4_13 C3_13 H3_13 120.0 . . ?
C3_13 C4_13 C7_13 119.6 . . ?
C5_13 C4_13 C3_13 120.0 . . ?
C5_13 C4_13 C7_13 120.4 . . ?
C4_13 C5_13 H5_13 120.0 . . ?
C4_13 C5_13 C6_13 120.0 . . ?
C6_13 C5_13 H5_13 120.0 . . ?
C1_13 C6_13 H6_13 120.0 . . ?
C5_13 C6_13 C1_13 120.0 . . ?
C5_13 C6_13 H6_13 120.0 . . ?
F1_13 C7_13 C4_13 120.3 . . ?
F1_13 C7_13 F2_13 106.0 . . ?
F1_13 C7_13 F3_13 102.3 . . ?
F2_13 C7_13 C4_13 114.4 . . ?
F2_13 C7_13 F3_13 102.7 . . ?
F3_13 C7_13 C4_13 109.1 . . ?
Cu8 S1_14 Ag1 84.3 . . ?
Cu11 S1_14 Ag1 118.3 . . ?
Cu11 S1_14 Cu8 105.0 . . ?
C1_14 S1_14 Ag1 114.0 . . ?
C1_14 S1_14 Cu8 101.8 . . ?
C1_14 S1_14 Cu11 122.7 . . ?
C2_14 C1_14 S1_14 118.8 . . ?
C2_14 C1_14 C6_14 120.0 . . ?
C6_14 C1_14 S1_14 121.2 . . ?
C1_14 C2_14 H2_14 120.0 . . ?
C1_14 C2_14 C3_14 120.0 . . ?
C3_14 C2_14 H2_14 120.0 . . ?
C2_14 C3_14 H3_14 120.0 . . ?
C4_14 C3_14 C2_14 120.0 . . ?
C4_14 C3_14 H3_14 120.0 . . ?
C3_14 C4_14 C5_14 120.0 . . ?
C3_14 C4_14 C7_14 122.0 . . ?
C5_14 C4_14 C7_14 118.0 . . ?
C4_14 C5_14 H5_14 120.0 . . ?
C4_14 C5_14 C6_14 120.0 . . ?
C6_14 C5_14 H5_14 120.0 . . ?
C1_14 C6_14 H6_14 120.0 . . ?
C5_14 C6_14 C1_14 120.0 . . ?
C5_14 C6_14 H6_14 120.0 . . ?
F3_14 C7_14 C4_14 115.2 . . ?
F2_14 C7_14 C4_14 116.6 . . ?
F2_14 C7_14 F3_14 102.8 . . ?
F2_14 C7_14 F1_14 104.1 . . ?
F1_14 C7_14 C4_14 114.3 . . ?
F1_14 C7_14 F3_14 102.1 . . ?
Cu11 S1_15 Cu3 73.1 . . ?
Cu11 S1_15 Cu19 126.0 . . ?
Cu19 S1_15 Cu3 75.0 . . ?
C1_15 S1_15 Cu3 107.6 . . ?
C1_15 S1_15 Cu11 103.4 . . ?
C1_15 S1_15 Cu19 127.4 . . ?
C2_15 C1_15 S1_15 120.9 . . ?
C2_15 C1_15 C6_15 120.0 . . ?
C6_15 C1_15 S1_15 119.1 . . ?
C1_15 C2_15 H2_15 120.0 . . ?
C3_15 C2_15 C1_15 120.0 . . ?
C3_15 C2_15 H2_15 120.0 . . ?
C2_15 C3_15 H3_15 120.0 . . ?
C2_15 C3_15 C4_15 120.0 . . ?
C4_15 C3_15 H3_15 120.0 . . ?
C3_15 C4_15 C7_15 117.3 . . ?
C5_15 C4_15 C3_15 120.0 . . ?
C5_15 C4_15 C7_15 122.7 . . ?
C4_15 C5_15 H5_15 120.0 . . ?
C4_15 C5_15 C6_15 120.0 . . ?
C6_15 C5_15 H5_15 120.0 . . ?
C1_15 C6_15 H6_15 120.0 . . ?
C5_15 C6_15 C1_15 120.0 . . ?
C5_15 C6_15 H6_15 120.0 . . ?
F3_15 C7_15 F2_15 101.7 . . ?
F3_15 C7_15 C4_15 116.0 . . ?
F2_15 C7_15 C4_15 112.2 . . ?
F1_15 C7_15 F3_15 104.5 . . ?
F1_15 C7_15 F2_15 101.2 . . ?
F1_15 C7_15 C4_15 118.9 . . ?
Ag20 S1_16 Ag9 102.2 . . ?
Ag20 S1_16 Cu5 116.8 . . ?
Cu5 S1_16 Ag9 102.9 . . ?
C1_16 S1_16 Ag9 116.7 . . ?
C1_16 S1_16 Ag20 108.9 . . ?
C1_16 S1_16 Cu5 109.5 . . ?
C2_16 C1_16 S1_16 119.7 . . ?
C2_16 C1_16 C6_16 120.0 . . ?
C6_16 C1_16 S1_16 120.3 . . ?
C1_16 C2_16 H2_16 120.0 . . ?
C3_16 C2_16 C1_16 120.0 . . ?
C3_16 C2_16 H2_16 120.0 . . ?
C2_16 C3_16 H3_16 120.0 . . ?
C4_16 C3_16 C2_16 120.0 . . ?
C4_16 C3_16 H3_16 120.0 . . ?
C3_16 C4_16 C5_16 120.0 . . ?
C3_16 C4_16 C7_16 116.9 . . ?
C5_16 C4_16 C7_16 123.1 . . ?
C4_16 C5_16 H5_16 120.0 . . ?
C4_16 C5_16 C6_16 120.0 . . ?
C6_16 C5_16 H5_16 120.0 . . ?
C1_16 C6_16 H6_16 120.0 . . ?
C5_16 C6_16 C1_16 120.0 . . ?
C5_16 C6_16 H6_16 120.0 . . ?
F2_16 C7_16 C4_16 110.8 . . ?
F1_16 C7_16 F2_16 103.5 . . ?
F1_16 C7_16 F3_16 106.3 . . ?
F1_16 C7_16 C4_16 118.2 . . ?
F3_16 C7_16 F2_16 102.5 . . ?
F3_16 C7_16 C4_16 113.9 . . ?
Cu7 S1_17 Ag20 115.7 . . ?
Cu7 S1_17 Cu19 88.6 . . ?
Cu19 S1_17 Ag20 113.7 . . ?
C1_17 S1_17 Ag20 106.9 . . ?
C1_17 S1_17 Cu7 115.0 . . ?
C1_17 S1_17 Cu19 116.5 . . ?
F1_17 C7_17 F2_17 104.8 . . ?
F1_17 C7_17 F3_17 105.6 . . ?
F1_17 C7_17 C4_17 116.4 . . ?
F2_17 C7_17 C4_17 111.7 . . ?
F3_17 C7_17 F2_17 104.2 . . ?
F3_17 C7_17 C4_17 113.0 . . ?
C2_17 C1_17 S1_17 121.3 . . ?
C2_17 C1_17 C6_17 120.0 . . ?
C6_17 C1_17 S1_17 118.7 . . ?
C1_17 C2_17 H2_17 120.0 . . ?
C3_17 C2_17 C1_17 120.0 . . ?
C3_17 C2_17 H2_17 120.0 . . ?
C2_17 C3_17 H3_17 120.0 . . ?
C2_17 C3_17 C4_17 120.0 . . ?
C4_17 C3_17 H3_17 120.0 . . ?
C3_17 C4_17 C7_17 119.2 . . ?
C3_17 C4_17 C5_17 120.0 . . ?
C5_17 C4_17 C7_17 120.8 . . ?
C4_17 C5_17 H5_17 120.0 . . ?
C6_17 C5_17 C4_17 120.0 . . ?
C6_17 C5_17 H5_17 120.0 . . ?
C1_17 C6_17 H6_17 120.0 . . ?
C5_17 C6_17 C1_17 120.0 . . ?
C5_17 C6_17 H6_17 120.0 . . ?
Cu7 S1_18 Cu15 74.2 . . ?
C1_18 S1_18 Cu7 109.4 . . ?
C1_18 S1_18 Cu15 109.9 . . ?
F3_18 C7_18 C4_18 114.6 . . ?
F2_18 C7_18 F3_18 103.8 . . ?
F2_18 C7_18 F1_18 105.8 . . ?
F2_18 C7_18 C4_18 114.2 . . ?
F1_18 C7_18 F3_18 103.7 . . ?
F1_18 C7_18 C4_18 113.7 . . ?
C6_18 C1_18 S1_18 121.6 . . ?
C6_18 C1_18 C2_18 120.0 . . ?
C2_18 C1_18 S1_18 118.4 . . ?
C1_18 C6_18 H6_18 120.0 . . ?
C5_18 C6_18 C1_18 120.0 . . ?
C5_18 C6_18 H6_18 120.0 . . ?
C6_18 C5_18 H5_18 120.0 . . ?
C6_18 C5_18 C4_18 120.0 . . ?
C4_18 C5_18 H5_18 120.0 . . ?
C5_18 C4_18 C7_18 120.6 . . ?
C3_18 C4_18 C7_18 119.4 . . ?
C3_18 C4_18 C5_18 120.0 . . ?
C4_18 C3_18 H3_18 120.0 . . ?
C2_18 C3_18 C4_18 120.0 . . ?
C2_18 C3_18 H3_18 120.0 . . ?
C1_18 C2_18 H2_18 120.0 . . ?
C3_18 C2_18 C1_18 120.0 . . ?
C3_18 C2_18 H2_18 120.0 . . ?
Cu2 S1_19 Ag10 107.1 . . ?
Cu15 S1_19 Ag10 111.8 . . ?
Cu15 S1_19 Cu2 102.7 . . ?
C1_19 S1_19 Ag10 121.2 . . ?
C1_19 S1_19 Cu2 97.8 . . ?
C1_19 S1_19 Cu15 113.3 . . ?
C1_19 C6_19 H6_19 119.9 . . ?
C1_19 C6_19 C5_19 120.3 . . ?
C5_19 C6_19 H6_19 119.9 . . ?
C6_19 C1_19 S1_19 118.2 . . ?
C2_19 C1_19 S1_19 120.7 . . ?
C2_19 C1_19 C6_19 121.1 . . ?
C3_19 C4_19 C5_19 126.5 . . ?
C3_19 C4_19 C7_19 119.6 . . ?
C5_19 C4_19 C7_19 113.9 . . ?
C1_19 C2_19 H2_19 119.4 . . ?
C1_19 C2_19 C3_19 121.2 . . ?
C3_19 C2_19 H2_19 119.4 . . ?
C4_19 C3_19 C2_19 116.4 . . ?
C4_19 C3_19 H3_19 121.8 . . ?
C2_19 C3_19 H3_19 121.8 . . ?
C6_19 C5_19 H5_19 122.8 . . ?
C4_19 C5_19 C6_19 114.5 . . ?
C4_19 C5_19 H5_19 122.8 . . ?
F3_19 C7_19 C4_19 119.3 . . ?
F3_19 C7_19 F2_19 103.7 . . ?
F3_19 C7_19 F1_19 104.3 . . ?
F2_19 C7_19 C4_19 112.7 . . ?
F1_19 C7_19 C4_19 114.7 . . ?
F1_19 C7_19 F2_19 99.9 . . ?
Cu3 S1_20 Cu19 68.5 . . ?
Cu6 S1_20 Cu3 90.8 . . ?
Cu6 S1_20 Cu7 85.6 . . ?
Cu6 S1_20 Cu19 128.8 . . ?
Cu7 S1_20 Cu3 133.0 . . ?
Cu7 S1_20 Cu19 77.7 . . ?
C1_20 S1_20 Cu3 117.5 . . ?
C1_20 S1_20 Cu6 104.8 . . ?
C1_20 S1_20 Cu7 108.7 . . ?
C1_20 S1_20 Cu19 126.4 . . ?
F3_20 C7_20 F1_20 104.0 . . ?
F3_20 C7_20 F2_20 104.2 . . ?
F3_20 C7_20 C4_20 116.5 . . ?
F1_20 C7_20 F2_20 102.0 . . ?
F1_20 C7_20 C4_20 118.6 . . ?
F2_20 C7_20 C4_20 109.9 . . ?
C3_20 C2_20 H2_20 120.0 . . ?
C3_20 C2_20 C1_20 120.0 . . ?
C1_20 C2_20 H2_20 120.0 . . ?
C2_20 C3_20 H3_20 120.0 . . ?
C2_20 C3_20 C4_20 120.0 . . ?
C4_20 C3_20 H3_20 120.0 . . ?
C3_20 C4_20 C7_20 119.5 . . ?
C5_20 C4_20 C7_20 120.5 . . ?
C5_20 C4_20 C3_20 120.0 . . ?
C4_20 C5_20 H5_20 120.0 . . ?
C4_20 C5_20 C6_20 120.0 . . ?
C6_20 C5_20 H5_20 120.0 . . ?
C5_20 C6_20 H6_20 120.0 . . ?
C1_20 C6_20 C5_20 120.0 . . ?
C1_20 C6_20 H6_20 120.0 . . ?
C2_20 C1_20 S1_20 123.1 . . ?
C6_20 C1_20 S1_20 116.9 . . ?
C6_20 C1_20 C2_20 120.0 . . ?
Cu6 S1_21 Ag25 104.5 . . ?
Cu6 S1_21 Cu15 96.3 . . ?
Cu15 S1_21 Ag25 129.5 . . ?
C1_21 S1_21 Ag25 108.3 . . ?
C1_21 S1_21 Cu6 110.9 . . ?
C1_21 S1_21 Cu15 106.2 . . ?
F3_21 C7_21 F2_21 99.9 . . ?
F3_21 C7_21 C4_21 117.0 . . ?
F2_21 C7_21 C4_21 109.8 . . ?
F1_21 C7_21 F3_21 107.7 . . ?
F1_21 C7_21 F2_21 101.8 . . ?
F1_21 C7_21 C4_21 118.1 . . ?
C6_21 C1_21 S1_21 119.3 . . ?
C6_21 C1_21 C2_21 120.0 . . ?
C2_21 C1_21 S1_21 120.7 . . ?
C1_21 C6_21 H6_21 120.0 . . ?
C5_21 C6_21 C1_21 120.0 . . ?
C5_21 C6_21 H6_21 120.0 . . ?
C6_21 C5_21 H5_21 120.0 . . ?
C6_21 C5_21 C4_21 120.0 . . ?
C4_21 C5_21 H5_21 120.0 . . ?
C5_21 C4_21 C7_21 116.9 . . ?
C3_21 C4_21 C7_21 123.1 . . ?
C3_21 C4_21 C5_21 120.0 . . ?
C4_21 C3_21 H3_21 120.0 . . ?
C4_21 C3_21 C2_21 120.0 . . ?
C2_21 C3_21 H3_21 120.0 . . ?
C1_21 C2_21 H2_21 120.0 . . ?
C3_21 C2_21 C1_21 120.0 . . ?
C3_21 C2_21 H2_21 120.0 . . ?
Cu6 S1_22 Ag19 119.7 . . ?
Cu8 S1_22 Ag19 92.5 . . ?
Cu8 S1_22 Cu6 115.8 . . ?
C1_22 S1_22 Ag19 109.3 . . ?
C1_22 S1_22 Cu6 108.7 . . ?
C1_22 S1_22 Cu8 109.8 . . ?
C6_22 C1_22 S1_22 122.0 . . ?
C6_22 C1_22 C2_22 120.0 . . ?
C2_22 C1_22 S1_22 118.0 . . ?
C1_22 C6_22 H6_22 120.0 . . ?
C1_22 C6_22 C5_22 120.0 . . ?
C5_22 C6_22 H6_22 120.0 . . ?
C6_22 C5_22 H5_22 120.0 . . ?
C4_22 C5_22 C6_22 120.0 . . ?
C4_22 C5_22 H5_22 120.0 . . ?
C5_22 C4_22 C3_22 120.0 . . ?
C5_22 C4_22 C7_22 120.4 . . ?
C3_22 C4_22 C7_22 119.6 . . ?
C4_22 C3_22 H3_22 120.0 . . ?
C2_22 C3_22 C4_22 120.0 . . ?
C2_22 C3_22 H3_22 120.0 . . ?
C1_22 C2_22 H2_22 120.0 . . ?
C3_22 C2_22 C1_22 120.0 . . ?
C3_22 C2_22 H2_22 120.0 . . ?
F2_22 C7_22 F1_22 103.4 . . ?
F2_22 C7_22 F3_22 103.0 . . ?
F2_22 C7_22 C4_22 118.0 . . ?
F1_22 C7_22 F3_22 104.0 . . ?
F1_22 C7_22 C4_22 113.6 . . ?
F3_22 C7_22 C4_22 113.3 . . ?
Cu24 S1_23 Ag26 89.0 . . ?
Cu24 S1_23 Cu27 118.2 . . ?
Cu27 S1_23 Ag26 112.0 . . ?
C1_23 S1_23 Ag26 117.3 . . ?
C1_23 S1_23 Cu24 107.4 . . ?
C1_23 S1_23 Cu27 111.5 . . ?
C3_23 C2_23 H2_23 120.0 . . ?
C3_23 C2_23 C1_23 120.0 . . ?
C1_23 C2_23 H2_23 120.0 . . ?
C2_23 C3_23 H3_23 120.0 . . ?
C2_23 C3_23 C4_23 120.0 . . ?
C4_23 C3_23 H3_23 120.0 . . ?
C3_23 C4_23 C7_23 115.3 . . ?
C5_23 C4_23 C3_23 120.0 . . ?
C5_23 C4_23 C7_23 124.7 . . ?
C4_23 C5_23 H5_23 120.0 . . ?
C4_23 C5_23 C6_23 120.0 . . ?
C6_23 C5_23 H5_23 120.0 . . ?
C5_23 C6_23 H6_23 120.0 . . ?
C1_23 C6_23 C5_23 120.0 . . ?
C1_23 C6_23 H6_23 120.0 . . ?
C2_23 C1_23 S1_23 126.2 . . ?
C6_23 C1_23 S1_23 113.8 . . ?
C6_23 C1_23 C2_23 120.0 . . ?
F1_23 C7_23 C4_23 114.6 . . ?
F1_23 C7_23 F2_23 104.8 . . ?
F1_23 C7_23 F3_23 103.1 . . ?
F2_23 C7_23 C4_23 117.8 . . ?
F2_23 C7_23 F3_23 103.2 . . ?
F3_23 C7_23 C4_23 111.6 . . ?
Cu17 S1_24 Cu23 85.3 . . ?
Cu17 S1_24 Cu26 90.1 . . ?
Cu23 S1_24 Cu26 132.7 . . ?
C1_24 S1_24 Cu17 105.8 . . ?
C1_24 S1_24 Cu23 112.4 . . ?
C1_24 S1_24 Cu26 114.2 . . ?
C2_24 C1_24 S1_24 120.4 . . ?
C2_24 C1_24 C6_24 120.0 . . ?
C6_24 C1_24 S1_24 119.6 . . ?
C1_24 C2_24 H2_24 120.0 . . ?
C3_24 C2_24 C1_24 120.0 . . ?
C3_24 C2_24 H2_24 120.0 . . ?
C2_24 C3_24 H3_24 120.0 . . ?
C2_24 C3_24 C4_24 120.0 . . ?
C4_24 C3_24 H3_24 120.0 . . ?
C3_24 C4_24 C5_24 120.0 . . ?
C3_24 C4_24 C7_24 117.9 . . ?
C5_24 C4_24 C7_24 122.1 . . ?
C4_24 C5_24 H5_24 120.0 . . ?
C6_24 C5_24 C4_24 120.0 . . ?
C6_24 C5_24 H5_24 120.0 . . ?
C1_24 C6_24 H6_24 120.0 . . ?
C5_24 C6_24 C1_24 120.0 . . ?
C5_24 C6_24 H6_24 120.0 . . ?
F3_24 C7_24 F2_24 106.2 . . ?
F3_24 C7_24 F1_24 103.8 . . ?
F3_24 C7_24 C4_24 115.9 . . ?
F2_24 C7_24 F1_24 101.4 . . ?
F2_24 C7_24 C4_24 113.1 . . ?
F1_24 C7_24 C4_24 114.9 . . ?
Cu17 S1_25 Ag18 121.4 . . ?
Cu27 S1_25 Ag18 92.1 . . ?
Cu27 S1_25 Cu17 116.4 . . ?
C1_25 S1_25 Ag18 109.4 . . ?
C1_25 S1_25 Cu17 107.3 . . ?
C1_25 S1_25 Cu27 109.2 . . ?
C6_25 C1_25 S1_25 122.2 . . ?
C6_25 C1_25 C2_25 120.0 . . ?
C2_25 C1_25 S1_25 117.8 . . ?
C1_25 C6_25 H6_25 120.0 . . ?
C1_25 C6_25 C5_25 120.0 . . ?
C5_25 C6_25 H6_25 120.0 . . ?
C6_25 C5_25 H5_25 120.0 . . ?
C4_25 C5_25 C6_25 120.0 . . ?
C4_25 C5_25 H5_25 120.0 . . ?
C5_25 C4_25 C7_25 118.5 . . ?
C3_25 C4_25 C5_25 120.0 . . ?
C3_25 C4_25 C7_25 121.5 . . ?
C4_25 C3_25 H3_25 120.0 . . ?
C4_25 C3_25 C2_25 120.0 . . ?
C2_25 C3_25 H3_25 120.0 . . ?
C1_25 C2_25 H2_25 120.0 . . ?
C3_25 C2_25 C1_25 120.0 . . ?
C3_25 C2_25 H2_25 120.0 . . ?
F3_25 C7_25 C4_25 115.0 . . ?
F3_25 C7_25 F2_25 107.2 . . ?
F3_25 C7_25 F1_25 104.3 . . ?
F2_25 C7_25 C4_25 114.3 . . ?
F2_25 C7_25 F1_25 104.1 . . ?
F1_25 C7_25 C4_25 111.0 . . ?
Cu17 S1_26 Ag23 108.3 . . ?
Cu17 S1_26 Cu20 95.5 . . ?
Cu20 S1_26 Ag23 127.8 . . ?
C1_26 S1_26 Ag23 107.5 . . ?
C1_26 S1_26 Cu17 112.2 . . ?
C1_26 S1_26 Cu20 105.0 . . ?
F2_26 C7_26 C4_26 115.3 . . ?
F2_26 C7_26 F3_26 104.0 . . ?
F2_26 C7_26 F1_26 106.2 . . ?
F3_26 C7_26 C4_26 111.5 . . ?
F1_26 C7_26 C4_26 116.6 . . ?
F1_26 C7_26 F3_26 101.7 . . ?
C1_26 C6_26 H6_26 120.0 . . ?
C1_26 C6_26 C5_26 120.0 . . ?
C5_26 C6_26 H6_26 120.0 . . ?
C6_26 C1_26 S1_26 120.7 . . ?
C2_26 C1_26 S1_26 119.3 . . ?
C2_26 C1_26 C6_26 120.0 . . ?
C1_26 C2_26 H2_26 120.0 . . ?
C3_26 C2_26 C1_26 120.0 . . ?
C3_26 C2_26 H2_26 120.0 . . ?
C2_26 C3_26 H3_26 120.0 . . ?
C2_26 C3_26 C4_26 120.0 . . ?
C4_26 C3_26 H3_26 120.0 . . ?
C3_26 C4_26 C7_26 121.7 . . ?
C5_26 C4_26 C7_26 118.3 . . ?
C5_26 C4_26 C3_26 120.0 . . ?
C6_26 C5_26 H5_26 120.0 . . ?
C4_26 C5_26 C6_26 120.0 . . ?
C4_26 C5_26 H5_26 120.0 . . ?
Ag13 S1_27 Cu2 100.5 . . ?
Ag27 S1_27 Ag13 105.3 . . ?
Ag27 S1_27 Cu2 116.9 . . ?
C1_27 S1_27 Ag13 110.9 . . ?
C1_27 S1_27 Ag27 113.4 . . ?
C1_27 S1_27 Cu2 109.1 . . ?
C1_27 C2_27 H2_27 120.0 . . ?
C1_27 C2_27 C3_27 120.0 . . ?
C3_27 C2_27 H2_27 120.0 . . ?
C2_27 C1_27 S1_27 119.4 . . ?
C6_27 C1_27 S1_27 120.6 . . ?
C6_27 C1_27 C2_27 120.0 . . ?
C1_27 C6_27 H6_27 120.0 . . ?
C5_27 C6_27 C1_27 120.0 . . ?
C5_27 C6_27 H6_27 120.0 . . ?
C6_27 C5_27 H5_27 120.0 . . ?
C6_27 C5_27 C4_27 120.0 . . ?
C4_27 C5_27 H5_27 120.0 . . ?
C5_27 C4_27 C3_27 120.0 . . ?
C5_27 C4_27 C7_27 120.0 . . ?
C3_27 C4_27 C7_27 120.0 . . ?
C2_27 C3_27 H3_27 120.0 . . ?
C4_27 C3_27 C2_27 120.0 . . ?
C4_27 C3_27 H3_27 120.0 . . ?
F3_27 C7_27 C4_27 111.8 . . ?
F3_27 C7_27 F2_27 106.6 . . ?
F1_27 C7_27 F3_27 104.5 . . ?
F1_27 C7_27 C4_27 116.3 . . ?
F1_27 C7_27 F2_27 103.4 . . ?
F2_27 C7_27 C4_27 113.2 . . ?
Cu28 S1_28 Ag21 104.8 . . ?
Cu28 S1_28 Cu13 93.6 . . ?
Cu13 S1_28 Ag21 129.7 . . ?
C1_28 S1_28 Ag21 109.1 . . ?
C1_28 S1_28 Cu28 113.3 . . ?
C1_28 S1_28 Cu13 105.3 . . ?
F2_28 C7_28 C4_28 116.9 . . ?
F2_28 C7_28 F3_28 101.7 . . ?
F1_28 C7_28 F2_28 106.8 . . ?
F1_28 C7_28 C4_28 118.5 . . ?
F1_28 C7_28 F3_28 102.8 . . ?
F3_28 C7_28 C4_28 107.8 . . ?
C2_28 C1_28 S1_28 123.0 . . ?
C2_28 C1_28 C6_28 120.0 . . ?
C6_28 C1_28 S1_28 116.9 . . ?
C1_28 C2_28 H2_28 120.0 . . ?
C1_28 C2_28 C3_28 120.0 . . ?
C3_28 C2_28 H2_28 120.0 . . ?
C2_28 C3_28 H3_28 120.0 . . ?
C4_28 C3_28 C2_28 120.0 . . ?
C4_28 C3_28 H3_28 120.0 . . ?
C3_28 C4_28 C7_28 116.7 . . ?
C3_28 C4_28 C5_28 120.0 . . ?
C5_28 C4_28 C7_28 123.3 . . ?
C4_28 C5_28 H5_28 120.0 . . ?
C4_28 C5_28 C6_28 120.0 . . ?
C6_28 C5_28 H5_28 120.0 . . ?
C1_28 C6_28 H6_28 120.0 . . ?
C5_28 C6_28 C1_28 120.0 . . ?
C5_28 C6_28 H6_28 120.0 . . ?
Cu12 S1_29 Ag22 112.4 . . ?
Cu16 S1_29 Ag22 90.3 . . ?
Cu16 S1_29 Cu12 115.2 . . ?
C1_29 S1_29 Ag22 115.9 . . ?
C1_29 S1_29 Cu12 116.4 . . ?
C1_29 S1_29 Cu16 103.4 . . ?
F3_29 C7_29 F1_29 106.4 . . ?
F3_29 C7_29 F2_29 106.4 . . ?
F3_29 C7_29 C4_29 119.9 . . ?
F1_29 C7_29 C4_29 112.4 . . ?
F2_29 C7_29 F1_29 100.2 . . ?
F2_29 C7_29 C4_29 109.7 . . ?
C6_29 C1_29 S1_29 120.2 . . ?
C6_29 C1_29 C2_29 120.0 . . ?
C2_29 C1_29 S1_29 119.8 . . ?
C1_29 C6_29 H6_29 120.0 . . ?
C5_29 C6_29 C1_29 120.0 . . ?
C5_29 C6_29 H6_29 120.0 . . ?
C6_29 C5_29 H5_29 120.0 . . ?
C4_29 C5_29 C6_29 120.0 . . ?
C4_29 C5_29 H5_29 120.0 . . ?
C5_29 C4_29 C7_29 117.4 . . ?
C5_29 C4_29 C3_29 120.0 . . ?
C3_29 C4_29 C7_29 122.6 . . ?
C4_29 C3_29 H3_29 120.0 . . ?
C2_29 C3_29 C4_29 120.0 . . ?
C2_29 C3_29 H3_29 120.0 . . ?
C1_29 C2_29 H2_29 120.0 . . ?
C3_29 C2_29 C1_29 120.0 . . ?
C3_29 C2_29 H2_29 120.0 . . ?
Cu22 S1_30 Ag2 118.9 . . ?
Cu22 S1_30 Cu27 101.9 . . ?
Cu27 S1_30 Ag2 87.2 . . ?
C1_30 S1_30 Ag2 116.4 . . ?
C1_30 S1_30 Cu22 120.7 . . ?
C1_30 S1_30 Cu27 100.3 . . ?
F1_30 C7_30 F2_30 103.5 . . ?
F1_30 C7_30 C4_30 115.3 . . ?
F3_30 C7_30 F1_30 105.4 . . ?
F3_30 C7_30 F2_30 103.5 . . ?
F3_30 C7_30 C4_30 114.2 . . ?
F2_30 C7_30 C4_30 113.7 . . ?
C1_30 C2_30 H2_30 120.0 . . ?
C1_30 C2_30 C3_30 120.0 . . ?
C3_30 C2_30 H2_30 120.0 . . ?
C2_30 C1_30 S1_30 125.0 . . ?
C2_30 C1_30 C6_30 120.0 . . ?
C6_30 C1_30 S1_30 115.0 . . ?
C1_30 C6_30 H6_30 120.0 . . ?
C5_30 C6_30 C1_30 120.0 . . ?
C5_30 C6_30 H6_30 120.0 . . ?
C6_30 C5_30 H5_30 120.0 . . ?
C6_30 C5_30 C4_30 120.0 . . ?
C4_30 C5_30 H5_30 120.0 . . ?
C5_30 C4_30 C7_30 126.0 . . ?
C5_30 C4_30 C3_30 120.0 . . ?
C3_30 C4_30 C7_30 114.0 . . ?
C2_30 C3_30 H3_30 120.0 . . ?
C4_30 C3_30 C2_30 120.0 . . ?
C4_30 C3_30 H3_30 120.0 . . ?
C7_31 P1_31 Cu25 112.3 . . ?
C7_31 P1_31 C13_31 109.6 . . ?
C7_31 P1_31 C1_31 96.0 . . ?
C13_31 P1_31 Cu25 119.9 . . ?
C1_31 P1_31 Cu25 116.5 . . ?
C1_31 P1_31 C13_31 99.4 . . ?
C12_31 C7_31 P1_31 121.0 . . ?
C12_31 C7_31 C8_31 120.0 . . ?
C8_31 C7_31 P1_31 117.6 . . ?
C7_31 C12_31 H12_31 120.0 . . ?
C7_31 C12_31 C11_31 120.0 . . ?
C11_31 C12_31 H12_31 120.0 . . ?
C12_31 C11_31 H11_31 120.0 . . ?
C12_31 C11_31 C10_31 120.0 . . ?
C10_31 C11_31 H11_31 120.0 . . ?
C11_31 C10_31 H10_31 120.0 . . ?
C9_31 C10_31 C11_31 120.0 . . ?
C9_31 C10_31 H10_31 120.0 . . ?
C10_31 C9_31 H9_31 120.0 . . ?
C10_31 C9_31 C8_31 120.0 . . ?
C8_31 C9_31 H9_31 120.0 . . ?
C7_31 C8_31 H8_31 120.0 . . ?
C9_31 C8_31 C7_31 120.0 . . ?
C9_31 C8_31 H8_31 120.0 . . ?
C17_31 C18_31 H18_31 120.0 . . ?
C17_31 C18_31 C13_31 120.0 . . ?
C13_31 C18_31 H18_31 120.0 . . ?
C18_31 C17_31 H17_31 120.0 . . ?
C16_31 C17_31 C18_31 120.0 . . ?
C16_31 C17_31 H17_31 120.0 . . ?
C17_31 C16_31 H16_31 120.0 . . ?
C17_31 C16_31 C15_31 120.0 . . ?
C15_31 C16_31 H16_31 120.0 . . ?
C16_31 C15_31 H15_31 120.0 . . ?
C16_31 C15_31 C14_31 120.0 . . ?
C14_31 C15_31 H15_31 120.0 . . ?
C15_31 C14_31 H14_31 120.0 . . ?
C13_31 C14_31 C15_31 120.0 . . ?
C13_31 C14_31 H14_31 120.0 . . ?
C18_31 C13_31 P1_31 108.7 . . ?
C14_31 C13_31 P1_31 129.2 . . ?
C14_31 C13_31 C18_31 120.0 . . ?
C5_31 C6_31 H6_31 120.0 . . ?
C5_31 C6_31 C1_31 120.0 . . ?
C1_31 C6_31 H6_31 120.0 . . ?
C6_31 C5_31 H5_31 120.0 . . ?
C6_31 C5_31 C4_31 120.0 . . ?
C4_31 C5_31 H5_31 120.0 . . ?
C5_31 C4_31 H4_31 120.0 . . ?
C3_31 C4_31 C5_31 120.0 . . ?
C3_31 C4_31 H4_31 120.0 . . ?
C4_31 C3_31 H3_31 120.0 . . ?
C2_31 C3_31 C4_31 120.0 . . ?
C2_31 C3_31 H3_31 120.0 . . ?
C3_31 C2_31 H2_31 120.0 . . ?
C3_31 C2_31 C1_31 120.0 . . ?
C1_31 C2_31 H2_31 120.0 . . ?
C6_31 C1_31 P1_31 111.1 . . ?
C2_31 C1_31 P1_31 128.8 . . ?
C2_31 C1_31 C6_31 120.0 . . ?
C14_32 C13_32 C18_32 120.0 . . ?
C14_32 C13_32 P1_32 123.3 . . ?
C18_32 C13_32 P1_32 116.1 . . ?
C13_32 C14_32 H14_32 120.0 . . ?
C13_32 C14_32 C15_32 120.0 . . ?
C15_32 C14_32 H14_32 120.0 . . ?
C14_32 C15_32 H15_32 120.0 . . ?
C14_32 C15_32 C16_32 120.0 . . ?
C16_32 C15_32 H15_32 120.0 . . ?
C15_32 C16_32 H16_32 120.0 . . ?
C17_32 C16_32 C15_32 120.0 . . ?
C17_32 C16_32 H16_32 120.0 . . ?
C16_32 C17_32 H17_32 120.0 . . ?
C18_32 C17_32 C16_32 120.0 . . ?
C18_32 C17_32 H17_32 120.0 . . ?
C13_32 C18_32 H18_32 120.0 . . ?
C17_32 C18_32 C13_32 120.0 . . ?
C17_32 C18_32 H18_32 120.0 . . ?
C9_32 C10_32 H10_32 120.0 . . ?
C9_32 C10_32 C11_32 120.0 . . ?
C11_32 C10_32 H10_32 120.0 . . ?
C10_32 C9_32 H9_32 120.0 . . ?
C8_32 C9_32 C10_32 120.0 . . ?
C8_32 C9_32 H9_32 120.0 . . ?
C9_32 C8_32 H8_32 120.0 . . ?
C9_32 C8_32 C7_32 120.0 . . ?
C7_32 C8_32 H8_32 120.0 . . ?
C8_32 C7_32 P1_32 119.1 . . ?
C12_32 C7_32 C8_32 120.0 . . ?
C12_32 C7_32 P1_32 120.8 . . ?
C7_32 C12_32 H12_32 120.0 . . ?
C11_32 C12_32 C7_32 120.0 . . ?
C11_32 C12_32 H12_32 120.0 . . ?
C10_32 C11_32 H11_32 120.0 . . ?
C12_32 C11_32 C10_32 120.0 . . ?
C12_32 C11_32 H11_32 120.0 . . ?
C1_32 C6_32 H6_32 120.0 . . ?
C1_32 C6_32 C5_32 120.0 . . ?
C5_32 C6_32 H6_32 120.0 . . ?
C6_32 C1_32 C2_32 120.0 . . ?
C6_32 C1_32 P1_32 117.8 . . ?
C2_32 C1_32 P1_32 121.9 . . ?
C1_32 C2_32 H2_32 120.0 . . ?
C3_32 C2_32 C1_32 120.0 . . ?
C3_32 C2_32 H2_32 120.0 . . ?
C2_32 C3_32 H3_32 120.0 . . ?
C2_32 C3_32 C4_32 120.0 . . ?
C4_32 C3_32 H3_32 120.0 . . ?
C3_32 C4_32 H4_32 120.0 . . ?
C5_32 C4_32 C3_32 120.0 . . ?
C5_32 C4_32 H4_32 120.0 . . ?
C6_32 C5_32 H5_32 120.0 . . ?
C4_32 C5_32 C6_32 120.0 . . ?
C4_32 C5_32 H5_32 120.0 . . ?
C13_32 P1_32 Cu19 115.1 . . ?
C13_32 P1_32 C7_32 104.6 . . ?
C13_32 P1_32 C1_32 104.7 . . ?
C7_32 P1_32 Cu19 109.2 . . ?
C1_32 P1_32 Cu19 113.4 . . ?
C1_32 P1_32 C7_32 109.3 . . ?
C13_33 P1_33 Cu5 115.0 . . ?
C13_33 P1_33 C1_33 105.4 . . ?
C1_33 P1_33 Cu5 113.6 . . ?
C7_33 P1_33 Cu5 115.2 . . ?
C7_33 P1_33 C13_33 101.8 . . ?
C7_33 P1_33 C1_33 104.5 . . ?
C17_33 C18_33 H18_33 120.0 . . ?
C17_33 C18_33 C13_33 120.0 . . ?
C13_33 C18_33 H18_33 120.0 . . ?
C18_33 C17_33 H17_33 120.0 . . ?
C18_33 C17_33 C16_33 120.0 . . ?
C16_33 C17_33 H17_33 120.0 . . ?
C17_33 C16_33 H16_33 120.0 . . ?
C17_33 C16_33 C15_33 120.0 . . ?
C15_33 C16_33 H16_33 120.0 . . ?
C16_33 C15_33 H15_33 120.0 . . ?
C14_33 C15_33 C16_33 120.0 . . ?
C14_33 C15_33 H15_33 120.0 . . ?
C15_33 C14_33 H14_33 120.0 . . ?
C15_33 C14_33 C13_33 120.0 . . ?
C13_33 C14_33 H14_33 120.0 . . ?
C18_33 C13_33 P1_33 123.4 . . ?
C14_33 C13_33 P1_33 116.6 . . ?
C14_33 C13_33 C18_33 120.0 . . ?
C1_33 C6_33 H6_33 120.0 . . ?
C1_33 C6_33 C5_33 120.0 . . ?
C5_33 C6_33 H6_33 120.0 . . ?
C6_33 C1_33 P1_33 117.7 . . ?
C6_33 C1_33 C2_33 120.0 . . ?
C2_33 C1_33 P1_33 122.2 . . ?
C1_33 C2_33 H2_33 120.0 . . ?
C1_33 C2_33 C3_33 120.0 . . ?
C3_33 C2_33 H2_33 120.0 . . ?
C2_33 C3_33 H3_33 120.0 . . ?
C4_33 C3_33 C2_33 120.0 . . ?
C4_33 C3_33 H3_33 120.0 . . ?
C3_33 C4_33 H4_33 120.0 . . ?
C3_33 C4_33 C5_33 120.0 . . ?
C5_33 C4_33 H4_33 120.0 . . ?
C6_33 C5_33 H5_33 120.0 . . ?
C4_33 C5_33 C6_33 120.0 . . ?
C4_33 C5_33 H5_33 120.0 . . ?
C8_33 C7_33 P1_33 123.1 . . ?
C8_33 C7_33 C12_33 120.0 . . ?
C12_33 C7_33 P1_33 116.7 . . ?
C7_33 C8_33 H8_33 120.0 . . ?
C7_33 C8_33 C9_33 120.0 . . ?
C9_33 C8_33 H8_33 120.0 . . ?
C8_33 C9_33 H9_33 120.0 . . ?
C10_33 C9_33 C8_33 120.0 . . ?
C10_33 C9_33 H9_33 120.0 . . ?
C9_33 C10_33 H10_33 120.0 . . ?
C11_33 C10_33 C9_33 120.0 . . ?
C11_33 C10_33 H10_33 120.0 . . ?
C10_33 C11_33 H11_33 120.0 . . ?
C10_33 C11_33 C12_33 120.0 . . ?
C12_33 C11_33 H11_33 120.0 . . ?
C7_33 C12_33 H12_33 120.0 . . ?
C11_33 C12_33 C7_33 120.0 . . ?
C11_33 C12_33 H12_33 120.0 . . ?
C1_34 P1_34 Cu18 111.7 . . ?
C13_34 P1_34 Cu18 111.5 . . ?
C13_34 P1_34 C1_34 104.0 . . ?
C13_34 P1_34 C7_34 107.6 . . ?
C7_34 P1_34 Cu18 114.2 . . ?
C7_34 P1_34 C1_34 107.1 . . ?
C2_34 C1_34 P1_34 117.6 . . ?
C2_34 C1_34 C6_34 120.0 . . ?
C6_34 C1_34 P1_34 122.2 . . ?
C1_34 C2_34 H2_34 120.0 . . ?
C3_34 C2_34 C1_34 120.0 . . ?
C3_34 C2_34 H2_34 120.0 . . ?
C2_34 C3_34 H3_34 120.0 . . ?
C4_34 C3_34 C2_34 120.0 . . ?
C4_34 C3_34 H3_34 120.0 . . ?
C3_34 C4_34 H4_34 120.0 . . ?
C3_34 C4_34 C5_34 120.0 . . ?
C5_34 C4_34 H4_34 120.0 . . ?
C4_34 C5_34 H5_34 120.0 . . ?
C4_34 C5_34 C6_34 120.0 . . ?
C6_34 C5_34 H5_34 120.0 . . ?
C1_34 C6_34 H6_34 120.0 . . ?
C5_34 C6_34 C1_34 120.0 . . ?
C5_34 C6_34 H6_34 120.0 . . ?
C17_34 C16_34 H16_34 120.0 . . ?
C17_34 C16_34 C15_34 120.0 . . ?
C15_34 C16_34 H16_34 120.0 . . ?
C16_34 C17_34 H17_34 120.0 . . ?
C18_34 C17_34 C16_34 120.0 . . ?
C18_34 C17_34 H17_34 120.0 . . ?
C17_34 C18_34 H18_34 120.0 . . ?
C17_34 C18_34 C13_34 120.0 . . ?
C13_34 C18_34 H18_34 120.0 . . ?
C18_34 C13_34 P1_34 123.5 . . ?
C14_34 C13_34 P1_34 116.5 . . ?
C14_34 C13_34 C18_34 120.0 . . ?
C13_34 C14_34 H14_34 120.0 . . ?
C13_34 C14_34 C15_34 120.0 . . ?
C15_34 C14_34 H14_34 120.0 . . ?
C16_34 C15_34 H15_34 120.0 . . ?
C14_34 C15_34 C16_34 120.0 . . ?
C14_34 C15_34 H15_34 120.0 . . ?
C8_34 C9_34 H9_34 120.0 . . ?
C8_34 C9_34 C10_34 120.0 . . ?
C10_34 C9_34 H9_34 120.0 . . ?
C9_34 C8_34 H8_34 120.0 . . ?
C9_34 C8_34 C7_34 120.0 . . ?
C7_34 C8_34 H8_34 120.0 . . ?
C8_34 C7_34 P1_34 116.5 . . ?
C8_34 C7_34 C12_34 120.0 . . ?
C12_34 C7_34 P1_34 123.4 . . ?
C7_34 C12_34 H12_34 120.0 . . ?
C7_34 C12_34 C11_34 120.0 . . ?
C11_34 C12_34 H12_34 120.0 . . ?
C12_34 C11_34 H11_34 120.0 . . ?
C10_34 C11_34 C12_34 120.0 . . ?
C10_34 C11_34 H11_34 120.0 . . ?
C9_34 C10_34 H10_34 120.0 . . ?
C11_34 C10_34 C9_34 120.0 . . ?
C11_34 C10_34 H10_34 120.0 . . ?
C13_35 P1_35 Cu16 112.4 . . ?
C13_35 P1_35 C1_35 106.7 . . ?
C13_35 P1_35 C7_35 98.1 . . ?
C1_35 P1_35 Cu16 116.7 . . ?
C1_35 P1_35 C7_35 104.8 . . ?
C7_35 P1_35 Cu16 116.1 . . ?
C15_35 C14_35 H14_35 120.0 . . ?
C15_35 C14_35 C13_35 120.0 . . ?
C13_35 C14_35 H14_35 120.0 . . ?
C14_35 C15_35 H15_35 120.0 . . ?
C14_35 C15_35 C16_35 120.0 . . ?
C16_35 C15_35 H15_35 120.0 . . ?
C15_35 C16_35 H16_35 120.0 . . ?
C15_35 C16_35 C17_35 120.0 . . ?
C17_35 C16_35 H16_35 120.0 . . ?
C16_35 C17_35 H17_35 120.0 . . ?
C18_35 C17_35 C16_35 120.0 . . ?
C18_35 C17_35 H17_35 120.0 . . ?
C17_35 C18_35 H18_35 120.0 . . ?
C17_35 C18_35 C13_35 120.0 . . ?
C13_35 C18_35 H18_35 120.0 . . ?
C14_35 C13_35 P1_35 117.6 . . ?
C18_35 C13_35 P1_35 121.8 . . ?
C18_35 C13_35 C14_35 120.0 . . ?
C1_35 C6_35 H6_35 120.0 . . ?
C1_35 C6_35 C5_35 120.0 . . ?
C5_35 C6_35 H6_35 120.0 . . ?
C6_35 C1_35 P1_35 124.2 . . ?
C6_35 C1_35 C2_35 120.0 . . ?
C2_35 C1_35 P1_35 115.6 . . ?
C1_35 C2_35 H2_35 120.0 . . ?
C3_35 C2_35 C1_35 120.0 . . ?
C3_35 C2_35 H2_35 120.0 . . ?
C2_35 C3_35 H3_35 120.0 . . ?
C2_35 C3_35 C4_35 120.0 . . ?
C4_35 C3_35 H3_35 120.0 . . ?
C3_35 C4_35 H4_35 120.0 . . ?
C3_35 C4_35 C5_35 120.0 . . ?
C5_35 C4_35 H4_35 120.0 . . ?
C6_35 C5_35 H5_35 120.0 . . ?
C4_35 C5_35 C6_35 120.0 . . ?
C4_35 C5_35 H5_35 120.0 . . ?
C10_35 C11_35 H11_35 120.0 . . ?
C10_35 C11_35 C12_35 120.0 . . ?
C12_35 C11_35 H11_35 120.0 . . ?
C11_35 C10_35 H10_35 120.0 . . ?
C11_35 C10_35 C9_35 120.0 . . ?
C9_35 C10_35 H10_35 120.0 . . ?
C10_35 C9_35 H9_35 120.0 . . ?
C8_35 C9_35 C10_35 120.0 . . ?
C8_35 C9_35 H9_35 120.0 . . ?
C9_35 C8_35 H8_35 120.0 . . ?
C9_35 C8_35 C7_35 120.0 . . ?
C7_35 C8_35 H8_35 120.0 . . ?
C8_35 C7_35 P1_35 123.6 . . ?
C12_35 C7_35 P1_35 116.2 . . ?
C12_35 C7_35 C8_35 120.0 . . ?
C11_35 C12_35 H12_35 120.0 . . ?
C7_35 C12_35 C11_35 120.0 . . ?
C7_35 C12_35 H12_35 120.0 . . ?
C15_36 C14_36 H14_36 120.0 . . ?
C15_36 C14_36 C13_36 120.0 . . ?
C13_36 C14_36 H14_36 120.0 . . ?
C14_36 C15_36 H15_36 120.0 . . ?
C16_36 C15_36 C14_36 120.0 . . ?
C16_36 C15_36 H15_36 120.0 . . ?
C15_36 C16_36 H16_36 120.0 . . ?
C15_36 C16_36 C17_36 120.0 . . ?
C17_36 C16_36 H16_36 120.0 . . ?
C16_36 C17_36 H17_36 120.0 . . ?
C18_36 C17_36 C16_36 120.0 . . ?
C18_36 C17_36 H17_36 120.0 . . ?
C17_36 C18_36 H18_36 120.0 . . ?
C13_36 C18_36 C17_36 120.0 . . ?
C13_36 C18_36 H18_36 120.0 . . ?
C14_36 C13_36 P1_36 116.5 . . ?
C18_36 C13_36 C14_36 120.0 . . ?
C18_36 C13_36 P1_36 123.3 . . ?
C8_36 C7_36 C12_36 120.0 . . ?
C8_36 C7_36 P1_36 119.1 . . ?
C12_36 C7_36 P1_36 120.5 . . ?
C7_36 C8_36 H8_36 120.0 . . ?
C7_36 C8_36 C9_36 120.0 . . ?
C9_36 C8_36 H8_36 120.0 . . ?
C8_36 C9_36 H9_36 120.0 . . ?
C10_36 C9_36 C8_36 120.0 . . ?
C10_36 C9_36 H9_36 120.0 . . ?
C9_36 C10_36 H10_36 120.0 . . ?
C9_36 C10_36 C11_36 120.0 . . ?
C11_36 C10_36 H10_36 120.0 . . ?
C10_36 C11_36 H11_36 120.0 . . ?
C10_36 C11_36 C12_36 120.0 . . ?
C12_36 C11_36 H11_36 120.0 . . ?
C7_36 C12_36 H12_36 120.0 . . ?
C11_36 C12_36 C7_36 120.0 . . ?
C11_36 C12_36 H12_36 120.0 . . ?
C13_36 P1_36 Cu21 116.6 . . ?
C13_36 P1_36 C1_36 105.5 . . ?
C7_36 P1_36 Cu21 115.5 . . ?
C7_36 P1_36 C13_36 101.7 . . ?
C7_36 P1_36 C1_36 105.1 . . ?
C1_36 P1_36 Cu21 111.2 . . ?
C2_36 C1_36 P1_36 119.6 . . ?
C2_36 C1_36 C6_36 120.0 . . ?
C6_36 C1_36 P1_36 120.4 . . ?
C1_36 C2_36 H2_36 120.0 . . ?
C1_36 C2_36 C3_36 120.0 . . ?
C3_36 C2_36 H2_36 120.0 . . ?
C2_36 C3_36 H3_36 120.0 . . ?
C4_36 C3_36 C2_36 120.0 . . ?
C4_36 C3_36 H3_36 120.0 . . ?
C3_36 C4_36 H4_36 120.0 . . ?
C3_36 C4_36 C5_36 120.0 . . ?
C5_36 C4_36 H4_36 120.0 . . ?
C4_36 C5_36 H5_36 120.0 . . ?
C6_36 C5_36 C4_36 120.0 . . ?
C6_36 C5_36 H5_36 120.0 . . ?
C1_36 C6_36 H6_36 120.0 . . ?
C5_36 C6_36 C1_36 120.0 . . ?
C5_36 C6_36 H6_36 120.0 . . ?
C1_37 C2_37 H2_37 120.0 . . ?
C1_37 C2_37 C3_37 120.0 . . ?
C3_37 C2_37 H2_37 120.0 . . ?
C2_37 C1_37 C6_37 120.0 . . ?
C2_37 C1_37 P1_37 117.4 . . ?
C6_37 C1_37 P1_37 122.2 . . ?
C1_37 C6_37 H6_37 120.0 . . ?
C1_37 C6_37 C5_37 120.0 . . ?
C5_37 C6_37 H6_37 120.0 . . ?
C6_37 C5_37 H5_37 120.0 . . ?
C4_37 C5_37 C6_37 120.0 . . ?
C4_37 C5_37 H5_37 120.0 . . ?
C5_37 C4_37 H4_37 120.0 . . ?
C5_37 C4_37 C3_37 120.0 . . ?
C3_37 C4_37 H4_37 120.0 . . ?
C2_37 C3_37 H3_37 120.0 . . ?
C4_37 C3_37 C2_37 120.0 . . ?
C4_37 C3_37 H3_37 120.0 . . ?
C1_37 P1_37 Cu24 115.0 . . ?
C1_37 P1_37 C13_37 101.0 . . ?
C7_37 P1_37 Cu24 119.3 . . ?
C7_37 P1_37 C1_37 104.1 . . ?
C7_37 P1_37 C13_37 102.6 . . ?
C13_37 P1_37 Cu24 112.5 . . ?
C9_37 C8_37 H8_37 120.0 . . ?
C9_37 C8_37 C7_37 120.0 . . ?
C7_37 C8_37 H8_37 120.0 . . ?
C8_37 C9_37 H9_37 120.0 . . ?
C10_37 C9_37 C8_37 120.0 . . ?
C10_37 C9_37 H9_37 120.0 . . ?
C9_37 C10_37 H10_37 120.0 . . ?
C11_37 C10_37 C9_37 120.0 . . ?
C11_37 C10_37 H10_37 120.0 . . ?
C10_37 C11_37 H11_37 120.0 . . ?
C10_37 C11_37 C12_37 120.0 . . ?
C12_37 C11_37 H11_37 120.0 . . ?
C11_37 C12_37 H12_37 120.0 . . ?
C7_37 C12_37 C11_37 120.0 . . ?
C7_37 C12_37 H12_37 120.0 . . ?
C8_37 C7_37 P1_37 114.3 . . ?
C12_37 C7_37 P1_37 125.7 . . ?
C12_37 C7_37 C8_37 120.0 . . ?
C14_37 C13_37 P1_37 115.5 . . ?
C14_37 C13_37 C18_37 120.0 . . ?
C18_37 C13_37 P1_37 124.4 . . ?
C13_37 C14_37 H14_37 120.0 . . ?
C15_37 C14_37 C13_37 120.0 . . ?
C15_37 C14_37 H14_37 120.0 . . ?
C14_37 C15_37 H15_37 120.0 . . ?
C14_37 C15_37 C16_37 120.0 . . ?
C16_37 C15_37 H15_37 120.0 . . ?
C15_37 C16_37 H16_37 120.0 . . ?
C15_37 C16_37 C17_37 120.0 . . ?
C17_37 C16_37 H16_37 120.0 . . ?
C16_37 C17_37 H17_37 120.0 . . ?
C18_37 C17_37 C16_37 120.0 . . ?
C18_37 C17_37 H17_37 120.0 . . ?
C13_37 C18_37 H18_37 120.0 . . ?
C17_37 C18_37 C13_37 120.0 . . ?
C17_37 C18_37 H18_37 120.0 . . ?
C6_38 C1_38 P1 117.1 . . ?
C6_38 C1_38 C2_38 120.0 . . ?
C2_38 C1_38 P1 122.8 . . ?
C1_38 C6_38 H6_38 120.0 . . ?
C1_38 C6_38 C5_38 120.0 . . ?
C5_38 C6_38 H6_38 120.0 . . ?
C6_38 C5_38 H5_38 120.0 . . ?
C4_38 C5_38 C6_38 120.0 . . ?
C4_38 C5_38 H5_38 120.0 . . ?
C5_38 C4_38 H4_38 120.0 . . ?
C5_38 C4_38 C3_38 120.0 . . ?
C3_38 C4_38 H4_38 120.0 . . ?
C4_38 C3_38 H3_38 120.0 . . ?
C2_38 C3_38 C4_38 120.0 . . ?
C2_38 C3_38 H3_38 120.0 . . ?
C1_38 C2_38 H2_38 120.0 . . ?
C3_38 C2_38 C1_38 120.0 . . ?
C3_38 C2_38 H2_38 120.0 . . ?
C7_38 C12_38 H12_38 120.0 . . ?
C7_38 C12_38 C11_38 120.0 . . ?
C11_38 C12_38 H12_38 120.0 . . ?
C12_38 C7_38 P1 115.4 . . ?
C8_38 C7_38 P1 124.5 . . ?
C8_38 C7_38 C12_38 120.0 . . ?
C7_38 C8_38 H8_38 120.0 . . ?
C9_38 C8_38 C7_38 120.0 . . ?
C9_38 C8_38 H8_38 120.0 . . ?
C8_38 C9_38 H9_38 120.0 . . ?
C8_38 C9_38 C10_38 120.0 . . ?
C10_38 C9_38 H9_38 120.0 . . ?
C9_38 C10_38 H10_38 120.0 . . ?
C9_38 C10_38 C11_38 120.0 . . ?
C11_38 C10_38 H10_38 120.0 . . ?
C12_38 C11_38 H11_38 120.0 . . ?
C10_38 C11_38 C12_38 120.0 . . ?
C10_38 C11_38 H11_38 120.0 . . ?
C18_38 C13_38 P1 111.9 . . ?
C14_38 C13_38 P1 124.7 . . ?
C14_38 C13_38 C18_38 123.4 . . ?
C13_38 C18_38 H18_38 122.2 . . ?
C13_38 C18_38 C17_38 115.6 . . ?
C17_38 C18_38 H18_38 122.2 . . ?
C18_38 C17_38 H17_38 118.3 . . ?
C18_38 C17_38 C16_38 123.4 . . ?
C16_38 C17_38 H17_38 118.3 . . ?
C17_38 C16_38 H16_38 121.3 . . ?
C17_38 C16_38 C15_38 117.4 . . ?
C15_38 C16_38 H16_38 121.3 . . ?
C16_38 C15_38 H15_38 121.9 . . ?
C16_38 C15_38 C14_38 116.2 . . ?
C14_38 C15_38 H15_38 121.9 . . ?
C13_38 C14_38 C15_38 123.7 . . ?
C13_38 C14_38 H14_38 118.2 . . ?
C15_38 C14_38 H14_38 118.2 . . ?
C13_39 P1_39 Cu2 113.4 . . ?
C13_39 P1_39 C7_39 107.7 . . ?
C13_39 P1_39 C1_39 105.7 . . ?
C7_39 P1_39 Cu2 115.9 . . ?
C1_39 P1_39 Cu2 110.3 . . ?
C1_39 P1_39 C7_39 102.9 . . ?
C18_39 C13_39 P1_39 119.9 . . ?
C18_39 C13_39 C14_39 120.0 . . ?
C14_39 C13_39 P1_39 120.1 . . ?
C13_39 C18_39 H18_39 120.0 . . ?
C13_39 C18_39 C17_39 120.0 . . ?
C17_39 C18_39 H18_39 120.0 . . ?
C18_39 C17_39 H17_39 120.0 . . ?
C16_39 C17_39 C18_39 120.0 . . ?
C16_39 C17_39 H17_39 120.0 . . ?
C17_39 C16_39 H16_39 120.0 . . ?
C15_39 C16_39 C17_39 120.0 . . ?
C15_39 C16_39 H16_39 120.0 . . ?
C16_39 C15_39 H15_39 120.0 . . ?
C16_39 C15_39 C14_39 120.0 . . ?
C14_39 C15_39 H15_39 120.0 . . ?
C13_39 C14_39 H14_39 120.0 . . ?
C15_39 C14_39 C13_39 120.0 . . ?
C15_39 C14_39 H14_39 120.0 . . ?
C9_39 C8_39 H8_39 120.0 . . ?
C9_39 C8_39 C7_39 120.0 . . ?
C7_39 C8_39 H8_39 120.0 . . ?
C8_39 C9_39 H9_39 120.0 . . ?
C10_39 C9_39 C8_39 120.0 . . ?
C10_39 C9_39 H9_39 120.0 . . ?
C9_39 C10_39 H10_39 120.0 . . ?
C9_39 C10_39 C11_39 120.0 . . ?
C11_39 C10_39 H10_39 120.0 . . ?
C10_39 C11_39 H11_39 120.0 . . ?
C10_39 C11_39 C12_39 120.0 . . ?
C12_39 C11_39 H11_39 120.0 . . ?
C11_39 C12_39 H12_39 120.0 . . ?
C7_39 C12_39 C11_39 120.0 . . ?
C7_39 C12_39 H12_39 120.0 . . ?
C8_39 C7_39 P1_39 118.9 . . ?
C12_39 C7_39 P1_39 121.1 . . ?
C12_39 C7_39 C8_39 120.0 . . ?
C5_39 C6_39 H6_39 120.0 . . ?
C5_39 C6_39 C1_39 120.0 . . ?
C1_39 C6_39 H6_39 120.0 . . ?
C6_39 C5_39 H5_39 120.0 . . ?
C6_39 C5_39 C4_39 120.0 . . ?
C4_39 C5_39 H5_39 120.0 . . ?
C5_39 C4_39 H4_39 120.0 . . ?
C5_39 C4_39 C3_39 120.0 . . ?
C3_39 C4_39 H4_39 120.0 . . ?
C4_39 C3_39 H3_39 120.0 . . ?
C2_39 C3_39 C4_39 120.0 . . ?
C2_39 C3_39 H3_39 120.0 . . ?
C3_39 C2_39 H2_39 120.0 . . ?
C3_39 C2_39 C1_39 120.0 . . ?
C1_39 C2_39 H2_39 120.0 . . ?
C6_39 C1_39 P1_39 119.8 . . ?
C2_39 C1_39 P1_39 119.8 . . ?
C2_39 C1_39 C6_39 120.0 . . ?
Cu22 S1_40 Cu25 128.7 . . ?
Cu22 S1_40 Cu26 74.7 . . ?
Cu25 S1_40 Cu26 77.1 . . ?
C1_40 S1_40 Cu22 101.9 . . ?
C1_40 S1_40 Cu25 128.5 . . ?
C1_40 S1_40 Cu26 112.9 . . ?
F3_40 C7_40 F1_40 100.8 . . ?
F3_40 C7_40 C4_40 116.2 . . ?
F2_40 C7_40 F3_40 105.3 . . ?
F2_40 C7_40 F1_40 103.0 . . ?
F2_40 C7_40 C4_40 116.2 . . ?
F1_40 C7_40 C4_40 113.3 . . ?
C4_40 C3_40 H3_40 120.0 . . ?
C4_40 C3_40 C2_40 120.0 . . ?
C2_40 C3_40 H3_40 120.0 . . ?
C3_40 C4_40 C7_40 124.5 . . ?
C5_40 C4_40 C7_40 115.5 . . ?
C5_40 C4_40 C3_40 120.0 . . ?
C4_40 C5_40 H5_40 120.0 . . ?
C4_40 C5_40 C6_40 120.0 . . ?
C6_40 C5_40 H5_40 120.0 . . ?
C5_40 C6_40 H6_40 120.0 . . ?
C1_40 C6_40 C5_40 120.0 . . ?
C1_40 C6_40 H6_40 120.0 . . ?
C6_40 C1_40 S1_40 120.7 . . ?
C2_40 C1_40 S1_40 119.3 . . ?
C2_40 C1_40 C6_40 120.0 . . ?
C3_40 C2_40 H2_40 120.0 . . ?
C1_40 C2_40 C3_40 120.0 . . ?
C1_40 C2_40 H2_40 120.0 . . ?

loop_
_geom_bond_atom_site_label_1
_geom_bond_atom_site_label_2
_geom_bond_distance
_geom_bond_site_symmetry_2
_geom_bond_publ_flag
Au1 Ag4 2.7941 . ?
Au1 Ag5 2.7881 . ?
Au1 Ag6 2.7979 . ?
Au1 Ag7 2.7805 . ?
Au1 Ag8 2.8056 . ?
Au1 Ag9 2.7710 . ?
Au1 Ag10 2.8008 . ?
Au1 Ag11 2.8005 . ?
Au1 Ag12 2.7716 . ?
Au1 Ag13 2.7834 . ?
Au1 Ag14 2.7570 . ?
Au1 Ag15 2.7708 . ?
Au2 Ag1 2.6995 . ?
Au2 Ag2 2.7056 . ?
Au2 Ag3 2.7189 . ?
Au2 Ag4 2.8350 . ?
Au2 Ag5 2.8554 . ?
Au2 Ag6 2.8358 . ?
Au2 Ag16 2.8323 . ?
Au2 Ag18 2.8341 . ?
Au2 Ag19 2.8378 . ?
Au2 Ag22 2.8611 . ?
Au2 Ag24 2.8695 . ?
Au2 Ag26 2.8554 . ?
Ag1 Ag4 2.9114 . ?
Ag1 Ag6 2.8910 . ?
Ag1 Ag16 2.8418 . ?
Ag1 Ag19 2.9369 . ?
Ag1 Ag21 2.7462 . ?
Ag1 Ag24 2.8717 . ?
Ag1 Cu8 3.1969 . ?
Ag1 S1_14 2.4200 . ?
Ag2 Ag5 2.8920 . ?
Ag2 Ag6 2.8763 . ?
Ag2 Ag15 3.3243 . ?
Ag2 Ag18 2.9426 . ?
Ag2 Ag19 2.8547 . ?
Ag2 Ag25 2.7638 . ?
Ag2 Ag26 2.8932 . ?
Ag2 S1_30 2.3708 . ?
Ag3 Ag4 2.8822 . ?
Ag3 Ag5 2.8936 . ?
Ag3 Ag16 2.9304 . ?
Ag3 Ag18 2.8390 . ?
Ag3 Ag22 2.8811 . ?
Ag3 Ag23 2.7816 . ?
Ag3 Cu12 3.1411 . ?
Ag3 S1_11 2.4341 . ?
Ag4 Ag5 2.9789 . ?
Ag4 Ag6 2.9888 . ?
Ag4 Ag8 2.9368 . ?
Ag4 Ag12 2.9168 . ?
Ag4 Ag14 2.9152 . ?
Ag4 Ag16 2.8619 . ?
Ag4 Ag21 2.8069 . ?
Ag5 Ag6 3.0131 . ?
Ag5 Ag11 2.9323 . ?
Ag5 Ag14 2.9415 . ?
Ag5 Ag15 2.8898 . ?
Ag5 Ag18 2.8526 . ?
Ag5 Ag23 2.8226 . ?
Ag6 Ag10 2.9166 . ?
Ag6 Ag12 2.8966 . ?
Ag6 Ag15 2.9148 . ?
Ag6 Ag19 2.8756 . ?
Ag6 Ag25 2.8232 . ?
Ag7 Ag8 2.9160 . ?
Ag7 Ag9 2.9457 . ?
Ag7 Ag11 2.9182 . ?
Ag7 Ag13 2.9781 . ?
Ag7 Ag14 2.8753 . ?
Ag7 Cl01 2.6700 . ?
Ag7 S1_5 2.4472 . ?
Ag8 Ag9 2.9156 . ?
Ag8 Ag12 2.8750 . ?
Ag8 Ag14 2.9560 . ?
Ag8 S1M 2.8883 . ?
Ag8 S1_8 2.5080 . ?
Ag9 Ag10 2.9009 . ?
Ag9 Ag12 2.8927 . ?
Ag9 Ag13 2.9769 . ?
Ag9 Cl01 2.6625 . ?
Ag9 S1_16 2.4472 . ?
Ag10 Ag12 2.9988 . ?
Ag10 Ag13 2.9025 . ?
Ag10 Ag15 2.8909 . ?
Ag10 S1N 2.8988 . ?
Ag10 S1_19 2.4961 . ?
Ag11 Ag13 2.8970 . ?
Ag11 Ag14 2.8931 . ?
Ag11 Ag15 2.9923 . ?
Ag11 S4 2.8997 . ?
Ag11 S1_4 2.5016 . ?
Ag12 Ag21 2.8793 . ?
Ag12 S1N 2.8353 . ?
Ag12 Cl1 2.6299 . ?
Ag13 Ag15 2.8939 . ?
Ag13 Cl01 2.6883 . ?
Ag13 S1_27 2.4559 . ?
Ag14 Ag23 2.8679 . ?
Ag14 S1M 2.8660 . ?
Ag14 Cl2 2.6170 . ?
Ag15 Ag25 2.8791 . ?
Ag15 S4 2.8589 . ?
Ag15 Cl5 2.5960 . ?
Ag16 Ag21 3.3101 . ?
Ag16 Ag22 3.0963 . ?
Ag16 Ag24 3.0170 . ?
Ag16 Cl6 2.6854 . ?
Ag16 S1_12 2.4863 . ?
Ag17 S1M 2.8237 . ?
Ag17 S1_5 2.4039 . ?
Ag17 S1_6 2.4575 . ?
Ag18 Ag22 3.0261 . ?
Ag18 Ag26 3.1085 . ?
Ag18 Cl3 2.6791 . ?
Ag18 S1_25 2.4976 . ?
Ag19 Ag24 3.1159 . ?
Ag19 Ag25 3.3538 . ?
Ag19 Ag26 3.0084 . ?
Ag19 Cl7 2.6890 . ?
Ag19 S1_22 2.4849 . ?
Ag20 S1N 2.7288 . ?
Ag20 S1_16 2.4061 . ?
Ag20 S1_17 2.4597 . ?
Ag21 Cl1 2.9178 . ?
Ag21 S1_28 2.4321 . ?
Ag22 Ag24 3.1372 . ?
Ag22 Ag26 3.1460 . ?
Ag22 Cl3 2.7191 . ?
Ag22 Cl02 2.6709 . ?
Ag22 S1_29 2.5299 . ?
Ag23 S1_11 2.8533 . ?
Ag23 S1_26 2.4370 . ?
Ag24 Ag26 3.1585 . ?
Ag24 Cl6 2.7390 . ?
Ag24 Cl02 2.6431 . ?
Ag24 S1_13 2.5271 . ?
Ag25 Cl5 2.8788 . ?
Ag25 S1_21 2.4526 . ?
Ag26 Cl02 2.6559 . ?
Ag26 Cl7 2.7339 . ?
Ag26 S1_23 2.5291 . ?
Ag27 S4 2.8303 . ?
Ag27 S1_1 2.4561 . ?
Ag27 S1_27 2.4108 . ?
Cu1 Cu14 2.8050 . ?
Cu1 Cu18 2.8140 . ?
Cu1 Cl 2.2868 . ?
Cu1 S1_9 2.3719 . ?
Cu1 S1_10 2.4248 . ?
Cu2 Cl5 2.5587 . ?
Cu2 S1_19 2.3968 . ?
Cu2 S1_27 2.5504 . ?
Cu2 P1_39 2.2996 . ?
Cu3 Cu11 2.7978 . ?
Cu3 Cu19 2.9095 . ?
Cu3 Cl8 2.3047 . ?
Cu3 S1_15 2.4436 . ?
Cu3 S1_20 2.4121 . ?
Cu4 Cl2 2.4743 . ?
Cu4 P1 2.2386 . ?
Cu4 S1_4 2.3339 . ?
Cu4 S1_5 2.4307 . ?
Cu5 Cl1 2.4560 . ?
Cu5 S1_8 2.3550 . ?
Cu5 S1_16 2.4374 . ?
Cu5 P1_33 2.2343 . ?
Cu6 S1N 2.5588 . ?
Cu6 S1_20 2.3423 . ?
Cu6 S1_21 2.2635 . ?
Cu6 S1_22 2.4230 . ?
Cu7 Cu15 2.6893 . ?
Cu7 S1_17 2.3010 . ?
Cu7 S1_18 2.2252 . ?
Cu7 S1_20 2.3787 . ?
Cu8 Cl8 2.4515 . ?
Cu8 S1_13 2.4200 . ?
Cu8 S1_14 2.3450 . ?
Cu8 S1_22 2.2666 . ?
Cu28 S1M 2.5345 . ?
Cu28 S1_9 2.3086 . ?
Cu28 S1_12 2.3810 . ?
Cu28 S1_28 2.2856 . ?
Cu10 Cu13 2.7146 . ?
Cu10 S1_6 2.3318 . ?
Cu10 S1_7 2.2099 . ?
Cu10 S1_9 2.3323 . ?
Cu11 S1N 2.4804 . ?
Cu11 Cl1 2.4812 . ?
Cu11 S1_14 2.2539 . ?
Cu11 S1_15 2.2446 . ?
Cu12 Cl 2.4918 . ?
Cu12 S1_11 2.3840 . ?
Cu12 S1_12 2.2836 . ?
Cu12 S1_29 2.3961 . ?
Cu13 S1_7 2.2270 . ?
Cu13 S1_8 2.2258 . ?
Cu13 S1_28 2.3459 . ?
Cu14 S1M 2.4698 . ?
Cu14 Cl2 2.5102 . ?
Cu14 S1_10 2.2447 . ?
Cu14 S1_11 2.2705 . ?
Cu15 S1_18 2.2348 . ?
Cu15 S1_19 2.2269 . ?
Cu15 S1_21 2.3032 . ?
Cu16 Cl6 2.3228 . ?
Cu16 S1_29 2.3345 . ?
Cu16 P1_35 2.2426 . ?
Cu17 S4 2.5242 . ?
Cu17 S1_24 2.2978 . ?
Cu17 S1_25 2.4057 . ?
Cu17 S1_26 2.2960 . ?
Cu18 S1_6 2.3329 . ?
Cu18 S1_9 2.7201 . ?
Cu18 S1_10 2.3567 . ?
Cu18 P1_34 2.1997 . ?
Cu19 S1_15 2.3316 . ?
Cu19 S1_17 2.3093 . ?
Cu19 S1_20 2.7356 . ?
Cu19 P1_32 2.1922 . ?
Cu20 Cu23 2.7292 . ?
Cu20 S1_2 2.2286 . ?
Cu20 S1_4 2.2475 . ?
Cu20 S1_26 2.3365 . ?
Cu21 Cl7 2.2935 . ?
Cu21 S1_13 2.2913 . ?
Cu21 P1_36 2.2459 . ?
Cu22 Cu26 2.8340 . ?
Cu22 S4 2.5069 . ?
Cu22 Cl5 2.4985 . ?
Cu22 S1_30 2.3378 . ?
Cu22 S1_40 2.2270 . ?
Cu23 S1_1 2.3137 . ?
Cu23 S1_2 2.2618 . ?
Cu23 S1_24 2.3495 . ?
Cu24 Cl3 2.3110 . ?
Cu24 S1_23 2.3045 . ?
Cu24 P1_37 2.2159 . ?
Cu25 Cu26 3.0315 . ?
Cu25 S1_1 2.4293 . ?
Cu25 P1_31 2.2161 . ?
Cu25 S1_40 2.4275 . ?
Cu26 Cl10 2.2265 . ?
Cu26 S1_24 2.4333 . ?
Cu26 S1_40 2.4371 . ?
Cu27 Cl10 2.4755 . ?
Cu27 S1_23 2.3926 . ?
Cu27 S1_25 2.2811 . ?
Cu27 S1_30 2.3632 . ?
P1 C1_38 1.8737 . ?
P1 C7_38 1.8289 . ?
P1 C13_38 1.8299 . ?
S1_1 C1_1 1.7553 . ?
C1_1 C6_1 1.3900 . ?
C1_1 C2_1 1.3900 . ?
C6_1 H6_1 0.9300 . ?
C6_1 C5_1 1.3900 . ?
C5_1 H5_1 0.9300 . ?
C5_1 C4_1 1.3900 . ?
C4_1 C3_1 1.3900 . ?
C4_1 C7_1 1.4883 . ?
C3_1 H3_1 0.9300 . ?
C3_1 C2_1 1.3900 . ?
C2_1 H2_1 0.9300 . ?
F1_1 C7_1 1.2967 . ?
F3_1 C7_1 1.3123 . ?
C7_1 F2_1 1.3324 . ?
S1_2 C1_2 1.7820 . ?
F3_2 C7_2 1.3065 . ?
F1_2 C7_2 1.3247 . ?
F2_2 C7_2 1.3030 . ?
C1_2 C2_2 1.3900 . ?
C1_2 C6_2 1.3900 . ?
C2_2 H2_2 0.9300 . ?
C2_2 C3_2 1.3900 . ?
C3_2 H3_2 0.9300 . ?
C3_2 C4_2 1.3900 . ?
C4_2 C5_2 1.3900 . ?
C4_2 C7_2 1.4828 . ?
C5_2 H5_2 0.9300 . ?
C5_2 C6_2 1.3900 . ?
C6_2 H6_2 0.9300 . ?
S1_4 C1_4 1.8088 . ?
F2_4 C7_4 1.2569 . ?
C1_4 C2_4 1.3900 . ?
C1_4 C6_4 1.3900 . ?
C2_4 H2_4 0.9300 . ?
C2_4 C3_4 1.3900 . ?
C3_4 H3_4 0.9300 . ?
C3_4 C4_4 1.3900 . ?
C4_4 C5_4 1.3900 . ?
C4_4 C7_4 1.4885 . ?
C5_4 H5_4 0.9300 . ?
C5_4 C6_4 1.3900 . ?
C6_4 H6_4 0.9300 . ?
F1_4 C7_4 1.3118 . ?
F3_4 C7_4 1.3479 . ?
S1_5 C1_5 1.7562 . ?
C1_5 C6_5 1.3900 . ?
C1_5 C2_5 1.3900 . ?
C6_5 H6_5 0.9300 . ?
C6_5 C5_5 1.3900 . ?
C5_5 H5_5 0.9300 . ?
C5_5 C4_5 1.3900 . ?
C4_5 C3_5 1.3900 . ?
C4_5 C7_5 1.5057 . ?
C3_5 H3_5 0.9300 . ?
C3_5 C2_5 1.3900 . ?
C2_5 H2_5 0.9300 . ?
F3_5 C7_5 1.2686 . ?
F2_5 C7_5 1.3341 . ?
F1_5 C7_5 1.3156 . ?
S1_6 C1_6 1.7744 . ?
F1_6 C7_6 1.3041 . ?
F3_6 C7_6 1.2916 . ?
F2_6 C7_6 1.3027 . ?
C1_6 C6_6 1.3900 . ?
C1_6 C2_6 1.3900 . ?
C6_6 H6_6 0.9300 . ?
C6_6 C5_6 1.3900 . ?
C5_6 H5_6 0.9300 . ?
C5_6 C4_6 1.3900 . ?
C4_6 C3_6 1.3900 . ?
C4_6 C7_6 1.5215 . ?
C3_6 H3_6 0.9300 . ?
C3_6 C2_6 1.3900 . ?
C2_6 H2_6 0.9300 . ?
S1_7 C1_7 1.7517 . ?
F2_7 C7_7 1.2930 . ?
F3_7 C7_7 1.3233 . ?
F1_7 C7_7 1.3068 . ?
C7_7 C4_7 1.4822 . ?
C4_7 C3_7 1.3900 . ?
C4_7 C5_7 1.3900 . ?
C3_7 H3_7 0.9300 . ?
C3_7 C2_7 1.3900 . ?
C2_7 H2_7 0.9300 . ?
C2_7 C1_7 1.3900 . ?
C1_7 C6_7 1.3900 . ?
C6_7 H6_7 0.9300 . ?
C6_7 C5_7 1.3900 . ?
C5_7 H5_7 0.9300 . ?
S1_8 C1_8 1.7874 . ?
F1_8 C7_8 1.2887 . ?
F2_8 C7_8 1.3489 . ?
F3_8 C7_8 1.3136 . ?
C1_8 C6_8 1.3900 . ?
C1_8 C2_8 1.3900 . ?
C6_8 H6_8 0.9300 . ?
C6_8 C5_8 1.3900 . ?
C5_8 H5_8 0.9300 . ?
C5_8 C4_8 1.3900 . ?
C4_8 C3_8 1.3900 . ?
C4_8 C7_8 1.4921 . ?
C3_8 H3_8 0.9300 . ?
C3_8 C2_8 1.3900 . ?
C2_8 H2_8 0.9300 . ?
S1_9 C1_9 1.7358 . ?
F2_9 C7_9 1.2923 . ?
F1_9 C7_9 1.3025 . ?
C1_9 C6_9 1.3900 . ?
C1_9 C2_9 1.3900 . ?
C6_9 H6_9 0.9300 . ?
C6_9 C5_9 1.3900 . ?
C5_9 H5_9 0.9300 . ?
C5_9 C4_9 1.3900 . ?
C4_9 C3_9 1.3900 . ?
C4_9 C7_9 1.5045 . ?
C3_9 H3_9 0.9300 . ?
C3_9 C2_9 1.3900 . ?
C2_9 H2_9 0.9300 . ?
F3_9 C7_9 1.3168 . ?
S1_10 C1_10 1.7584 . ?
F1_10 C7_10 1.2690 . ?
F2_10 C7_10 1.2893 . ?
F3_10 C7_10 1.3273 . ?
C3_10 H3_10 0.9300 . ?
C3_10 C2_10 1.3900 . ?
C3_10 C4_10 1.3900 . ?
C2_10 H2_10 0.9300 . ?
C2_10 C1_10 1.3900 . ?
C1_10 C6_10 1.3900 . ?
C6_10 H6_10 0.9300 . ?
C6_10 C5_10 1.3900 . ?
C5_10 H5_10 0.9300 . ?
C5_10 C4_10 1.3900 . ?
C4_10 C7_10 1.5260 . ?
S1_11 C1_11 1.7533 . ?
F2_11 C7_11 1.2980 . ?
C5_11 H5_11 0.9300 . ?
C5_11 C4_11 1.3900 . ?
C5_11 C6_11 1.3900 . ?
C4_11 C3_11 1.3900 . ?
C4_11 C7_11 1.4956 . ?
C3_11 H3_11 0.9300 . ?
C3_11 C2_11 1.3900 . ?
C2_11 H2_11 0.9300 . ?
C2_11 C1_11 1.3900 . ?
C1_11 C6_11 1.3900 . ?
C6_11 H6_11 0.9300 . ?
F3_11 C7_11 1.2877 . ?
F1_11 C7_11 1.3031 . ?
S1_12 C1_12 1.7581 . ?
C2_12 H2_12 0.9300 . ?
C2_12 C3_12 1.3900 . ?
C2_12 C1_12 1.3900 . ?
C3_12 H3_12 0.9300 . ?
C3_12 C4_12 1.3900 . ?
C4_12 C5_12 1.3900 . ?
C4_12 C7_12 1.4905 . ?
C5_12 H5_12 0.9300 . ?
C5_12 C6_12 1.3900 . ?
C6_12 H6_12 0.9300 . ?
C6_12 C1_12 1.3900 . ?
C7_12 F2_12 1.2965 . ?
C7_12 F3_12 1.3173 . ?
C7_12 F1_12 1.3133 . ?
S1_13 C1_13 1.7654 . ?
C1_13 C2_13 1.3900 . ?
C1_13 C6_13 1.3900 . ?
C2_13 H2_13 0.9300 . ?
C2_13 C3_13 1.3900 . ?
C3_13 H3_13 0.9300 . ?
C3_13 C4_13 1.3900 . ?
C4_13 C5_13 1.3900 . ?
C4_13 C7_13 1.5067 . ?
C5_13 H5_13 0.9300 . ?
C5_13 C6_13 1.3900 . ?
C6_13 H6_13 0.9300 . ?
F1_13 C7_13 1.2720 . ?
F2_13 C7_13 1.2873 . ?
F3_13 C7_13 1.3489 . ?
S1_14 C1_14 1.7611 . ?
C1_14 C2_14 1.3900 . ?
C1_14 C6_14 1.3900 . ?
C2_14 H2_14 0.9300 . ?
C2_14 C3_14 1.3900 . ?
C3_14 H3_14 0.9300 . ?
C3_14 C4_14 1.3900 . ?
C4_14 C5_14 1.3900 . ?
C4_14 C7_14 1.4992 . ?
C5_14 H5_14 0.9300 . ?
C5_14 C6_14 1.3900 . ?
C6_14 H6_14 0.9300 . ?
F3_14 C7_14 1.3248 . ?
F2_14 C7_14 1.2773 . ?
C7_14 F1_14 1.3052 . ?
S1_15 C1_15 1.7361 . ?
F3_15 C7_15 1.3056 . ?
F2_15 C7_15 1.3360 . ?
C1_15 C2_15 1.3900 . ?
C1_15 C6_15 1.3900 . ?
C2_15 H2_15 0.9300 . ?
C2_15 C3_15 1.3900 . ?
C3_15 H3_15 0.9300 . ?
C3_15 C4_15 1.3900 . ?
C4_15 C5_15 1.3900 . ?
C4_15 C7_15 1.5009 . ?
C5_15 H5_15 0.9300 . ?
C5_15 C6_15 1.3900 . ?
C6_15 H6_15 0.9300 . ?
C7_15 F1_15 1.2747 . ?
S1_16 C1_16 1.7510 . ?
F2_16 C7_16 1.3420 . ?
F1_16 C7_16 1.2975 . ?
F3_16 C7_16 1.3112 . ?
C1_16 C2_16 1.3900 . ?
C1_16 C6_16 1.3900 . ?
C2_16 H2_16 0.9300 . ?
C2_16 C3_16 1.3900 . ?
C3_16 H3_16 0.9300 . ?
C3_16 C4_16 1.3900 . ?
C4_16 C5_16 1.3900 . ?
C4_16 C7_16 1.4776 . ?
C5_16 H5_16 0.9300 . ?
C5_16 C6_16 1.3900 . ?
C6_16 H6_16 0.9300 . ?
S1_17 C1_17 1.7522 . ?
C7_17 F1_17 1.2693 . ?
C7_17 F2_17 1.3088 . ?
C7_17 F3_17 1.2980 . ?
C7_17 C4_17 1.5013 . ?
C1_17 C2_17 1.3900 . ?
C1_17 C6_17 1.3900 . ?
C2_17 H2_17 0.9300 . ?
C2_17 C3_17 1.3900 . ?
C3_17 H3_17 0.9300 . ?
C3_17 C4_17 1.3900 . ?
C4_17 C5_17 1.3900 . ?
C5_17 H5_17 0.9300 . ?
C5_17 C6_17 1.3900 . ?
C6_17 H6_17 0.9300 . ?
S1_18 C1_18 1.7816 . ?
C7_18 F3_18 1.3091 . ?
C7_18 F2_18 1.2843 . ?
C7_18 F1_18 1.2924 . ?
C7_18 C4_18 1.4985 . ?
C1_18 C6_18 1.3900 . ?
C1_18 C2_18 1.3900 . ?
C6_18 H6_18 0.9300 . ?
C6_18 C5_18 1.3900 . ?
C5_18 H5_18 0.9300 . ?
C5_18 C4_18 1.3900 . ?
C4_18 C3_18 1.3900 . ?
C3_18 H3_18 0.9300 . ?
C3_18 C2_18 1.3900 . ?
C2_18 H2_18 0.9300 . ?
S1_19 C1_19 1.7779 . ?
C6_19 H6_19 0.9300 . ?
C6_19 C1_19 1.3423 . ?
C6_19 C5_19 1.4530 . ?
C1_19 C2_19 1.3263 . ?
F3_19 C7_19 1.2752 . ?
C4_19 C3_19 1.2913 . ?
C4_19 C5_19 1.3850 . ?
C4_19 C7_19 1.5141 . ?
C2_19 H2_19 0.9300 . ?
C2_19 C3_19 1.4440 . ?
C3_19 H3_19 0.9300 . ?
C5_19 H5_19 0.9300 . ?
F2_19 C7_19 1.3248 . ?
F1_19 C7_19 1.3196 . ?
S1_20 C1_20 1.7479 . ?
F3_20 C7_20 1.2844 . ?
F1_20 C7_20 1.3155 . ?
F2_20 C7_20 1.3552 . ?
C7_20 C4_20 1.4837 . ?
C2_20 H2_20 0.9300 . ?
C2_20 C3_20 1.3900 . ?
C2_20 C1_20 1.3900 . ?
C3_20 H3_20 0.9300 . ?
C3_20 C4_20 1.3900 . ?
C4_20 C5_20 1.3900 . ?
C5_20 H5_20 0.9300 . ?
C5_20 C6_20 1.3900 . ?
C6_20 H6_20 0.9300 . ?
C6_20 C1_20 1.3900 . ?
S1_21 C1_21 1.7602 . ?
F3_21 C7_21 1.2877 . ?
C7_21 F2_21 1.3698 . ?
C7_21 C4_21 1.4948 . ?
C7_21 F1_21 1.2695 . ?
C1_21 C6_21 1.3900 . ?
C1_21 C2_21 1.3900 . ?
C6_21 H6_21 0.9300 . ?
C6_21 C5_21 1.3900 . ?
C5_21 H5_21 0.9300 . ?
C5_21 C4_21 1.3900 . ?
C4_21 C3_21 1.3900 . ?
C3_21 H3_21 0.9300 . ?
C3_21 C2_21 1.3900 . ?
C2_21 H2_21 0.9300 . ?
S1_22 C1_22 1.7647 . ?
F2_22 C7_22 1.2959 . ?
F1_22 C7_22 1.3002 . ?
F3_22 C7_22 1.3164 . ?
C1_22 C6_22 1.3900 . ?
C1_22 C2_22 1.3900 . ?
C6_22 H6_22 0.9300 . ?
C6_22 C5_22 1.3900 . ?
C5_22 H5_22 0.9300 . ?
C5_22 C4_22 1.3900 . ?
C4_22 C3_22 1.3900 . ?
C4_22 C7_22 1.5284 . ?
C3_22 H3_22 0.9300 . ?
C3_22 C2_22 1.3900 . ?
C2_22 H2_22 0.9300 . ?
S1_23 C1_23 1.7459 . ?
C2_23 H2_23 0.9300 . ?
C2_23 C3_23 1.3900 . ?
C2_23 C1_23 1.3900 . ?
C3_23 H3_23 0.9300 . ?
C3_23 C4_23 1.3900 . ?
C4_23 C5_23 1.3900 . ?
C4_23 C7_23 1.4992 . ?
C5_23 H5_23 0.9300 . ?
C5_23 C6_23 1.3900 . ?
C6_23 H6_23 0.9300 . ?
C6_23 C1_23 1.3900 . ?
C7_23 F1_23 1.2954 . ?
C7_23 F2_23 1.3082 . ?
C7_23 F3_23 1.3312 . ?
S1_24 C1_24 1.7607 . ?
F3_24 C7_24 1.2865 . ?
F2_24 C7_24 1.3049 . ?
F1_24 C7_24 1.3332 . ?
C1_24 C2_24 1.3900 . ?
C1_24 C6_24 1.3900 . ?
C2_24 H2_24 0.9300 . ?
C2_24 C3_24 1.3900 . ?
C3_24 H3_24 0.9300 . ?
C3_24 C4_24 1.3900 . ?
C4_24 C5_24 1.3900 . ?
C4_24 C7_24 1.5040 . ?
C5_24 H5_24 0.9300 . ?
C5_24 C6_24 1.3900 . ?
C6_24 H6_24 0.9300 . ?
S1_25 C1_25 1.7724 . ?
C1_25 C6_25 1.3900 . ?
C1_25 C2_25 1.3900 . ?
C6_25 H6_25 0.9300 . ?
C6_25 C5_25 1.3900 . ?
C5_25 H5_25 0.9300 . ?
C5_25 C4_25 1.3900 . ?
C4_25 C3_25 1.3900 . ?
C4_25 C7_25 1.5217 . ?
C3_25 H3_25 0.9300 . ?
C3_25 C2_25 1.3900 . ?
C2_25 H2_25 0.9300 . ?
F3_25 C7_25 1.2827 . ?
F2_25 C7_25 1.2975 . ?
F1_25 C7_25 1.3185 . ?
S1_26 C1_26 1.7637 . ?
F2_26 C7_26 1.2730 . ?
C7_26 C4_26 1.5152 . ?
C7_26 F3_26 1.3250 . ?
C7_26 F1_26 1.3064 . ?
C6_26 H6_26 0.9300 . ?
C6_26 C1_26 1.3900 . ?
C6_26 C5_26 1.3900 . ?
C1_26 C2_26 1.3900 . ?
C2_26 H2_26 0.9300 . ?
C2_26 C3_26 1.3900 . ?
C3_26 H3_26 0.9300 . ?
C3_26 C4_26 1.3900 . ?
C4_26 C5_26 1.3900 . ?
C5_26 H5_26 0.9300 . ?
S1_27 C1_27 1.7516 . ?
F3_27 C7_27 1.2984 . ?
F1_27 C7_27 1.2903 . ?
C2_27 H2_27 0.9300 . ?
C2_27 C1_27 1.3900 . ?
C2_27 C3_27 1.3900 . ?
C1_27 C6_27 1.3900 . ?
C6_27 H6_27 0.9300 . ?
C6_27 C5_27 1.3900 . ?
C5_27 H5_27 0.9300 . ?
C5_27 C4_27 1.3900 . ?
C4_27 C3_27 1.3900 . ?
C4_27 C7_27 1.5007 . ?
C3_27 H3_27 0.9300 . ?
F2_27 C7_27 1.3014 . ?
S1_28 C1_28 1.7432 . ?
F2_28 C7_28 1.2830 . ?
C7_28 F1_28 1.2596 . ?
C7_28 C4_28 1.4761 . ?
C7_28 F3_28 1.3656 . ?
C1_28 C2_28 1.3900 . ?
C1_28 C6_28 1.3900 . ?
C2_28 H2_28 0.9300 . ?
C2_28 C3_28 1.3900 . ?
C3_28 H3_28 0.9300 . ?
C3_28 C4_28 1.3900 . ?
C4_28 C5_28 1.3900 . ?
C5_28 H5_28 0.9300 . ?
C5_28 C6_28 1.3900 . ?
C6_28 H6_28 0.9300 . ?
S1_29 C1_29 1.7417 . ?
F3_29 C7_29 1.2472 . ?
F1_29 C7_29 1.3380 . ?
F2_29 C7_29 1.3197 . ?
C7_29 C4_29 1.5169 . ?
C1_29 C6_29 1.3900 . ?
C1_29 C2_29 1.3900 . ?
C6_29 H6_29 0.9300 . ?
C6_29 C5_29 1.3900 . ?
C5_29 H5_29 0.9300 . ?
C5_29 C4_29 1.3900 . ?
C4_29 C3_29 1.3900 . ?
C3_29 H3_29 0.9300 . ?
C3_29 C2_29 1.3900 . ?
C2_29 H2_29 0.9300 . ?
S1_30 C1_30 1.7204 . ?
C7_30 F1_30 1.3005 . ?
C7_30 F3_30 1.2859 . ?
C7_30 F2_30 1.3192 . ?
C7_30 C4_30 1.5130 . ?
C2_30 H2_30 0.9300 . ?
C2_30 C1_30 1.3900 . ?
C2_30 C3_30 1.3900 . ?
C1_30 C6_30 1.3900 . ?
C6_30 H6_30 0.9300 . ?
C6_30 C5_30 1.3900 . ?
C5_30 H5_30 0.9300 . ?
C5_30 C4_30 1.3900 . ?
C4_30 C3_30 1.3900 . ?
C3_30 H3_30 0.9300 . ?
P1_31 C7_31 1.7326 . ?
P1_31 C13_31 1.9717 . ?
P1_31 C1_31 1.8730 . ?
C7_31 C12_31 1.3900 . ?
C7_31 C8_31 1.3900 . ?
C12_31 H12_31 0.9300 . ?
C12_31 C11_31 1.3900 . ?
C11_31 H11_31 0.9300 . ?
C11_31 C10_31 1.3900 . ?
C10_31 H10_31 0.9300 . ?
C10_31 C9_31 1.3900 . ?
C9_31 H9_31 0.9300 . ?
C9_31 C8_31 1.3900 . ?
C8_31 H8_31 0.9300 . ?
C18_31 H18_31 0.9300 . ?
C18_31 C17_31 1.3900 . ?
C18_31 C13_31 1.3900 . ?
C17_31 H17_31 0.9300 . ?
C17_31 C16_31 1.3900 . ?
C16_31 H16_31 0.9300 . ?
C16_31 C15_31 1.3900 . ?
C15_31 H15_31 0.9300 . ?
C15_31 C14_31 1.3900 . ?
C14_31 H14_31 0.9300 . ?
C14_31 C13_31 1.3900 . ?
C6_31 H6_31 0.9300 . ?
C6_31 C5_31 1.3900 . ?
C6_31 C1_31 1.3900 . ?
C5_31 H5_31 0.9300 . ?
C5_31 C4_31 1.3900 . ?
C4_31 H4_31 0.9300 . ?
C4_31 C3_31 1.3900 . ?
C3_31 H3_31 0.9300 . ?
C3_31 C2_31 1.3900 . ?
C2_31 H2_31 0.9300 . ?
C2_31 C1_31 1.3900 . ?
C13_32 C14_32 1.3900 . ?
C13_32 C18_32 1.3900 . ?
C13_32 P1_32 1.8178 . ?
C14_32 H14_32 0.9300 . ?
C14_32 C15_32 1.3900 . ?
C15_32 H15_32 0.9300 . ?
C15_32 C16_32 1.3900 . ?
C16_32 H16_32 0.9300 . ?
C16_32 C17_32 1.3900 . ?
C17_32 H17_32 0.9300 . ?
C17_32 C18_32 1.3900 . ?
C18_32 H18_32 0.9300 . ?
C10_32 H10_32 0.9300 . ?
C10_32 C9_32 1.3900 . ?
C10_32 C11_32 1.3900 . ?
C9_32 H9_32 0.9300 . ?
C9_32 C8_32 1.3900 . ?
C8_32 H8_32 0.9300 . ?
C8_32 C7_32 1.3900 . ?
C7_32 C12_32 1.3900 . ?
C7_32 P1_32 1.8304 . ?
C12_32 H12_32 0.9300 . ?
C12_32 C11_32 1.3900 . ?
C11_32 H11_32 0.9300 . ?
C6_32 H6_32 0.9300 . ?
C6_32 C1_32 1.3900 . ?
C6_32 C5_32 1.3900 . ?
C1_32 C2_32 1.3900 . ?
C1_32 P1_32 1.8190 . ?
C2_32 H2_32 0.9300 . ?
C2_32 C3_32 1.3900 . ?
C3_32 H3_32 0.9300 . ?
C3_32 C4_32 1.3900 . ?
C4_32 H4_32 0.9300 . ?
C4_32 C5_32 1.3900 . ?
C5_32 H5_32 0.9300 . ?
P1_33 C13_33 1.8451 . ?
P1_33 C1_33 1.8532 . ?
P1_33 C7_33 1.8309 . ?
C18_33 H18_33 0.9300 . ?
C18_33 C17_33 1.3900 . ?
C18_33 C13_33 1.3900 . ?
C17_33 H17_33 0.9300 . ?
C17_33 C16_33 1.3900 . ?
C16_33 H16_33 0.9300 . ?
C16_33 C15_33 1.3900 . ?
C15_33 H15_33 0.9300 . ?
C15_33 C14_33 1.3900 . ?
C14_33 H14_33 0.9300 . ?
C14_33 C13_33 1.3900 . ?
C6_33 H6_33 0.9300 . ?
C6_33 C1_33 1.3900 . ?
C6_33 C5_33 1.3900 . ?
C1_33 C2_33 1.3900 . ?
C2_33 H2_33 0.9300 . ?
C2_33 C3_33 1.3900 . ?
C3_33 H3_33 0.9300 . ?
C3_33 C4_33 1.3900 . ?
C4_33 H4_33 0.9300 . ?
C4_33 C5_33 1.3900 . ?
C5_33 H5_33 0.9300 . ?
C7_33 C8_33 1.3900 . ?
C7_33 C12_33 1.3900 . ?
C8_33 H8_33 0.9300 . ?
C8_33 C9_33 1.3900 . ?
C9_33 H9_33 0.9300 . ?
C9_33 C10_33 1.3900 . ?
C10_33 H10_33 0.9300 . ?
C10_33 C11_33 1.3900 . ?
C11_33 H11_33 0.9300 . ?
C11_33 C12_33 1.3900 . ?
C12_33 H12_33 0.9300 . ?
P1_34 C1_34 1.8765 . ?
P1_34 C13_34 1.8064 . ?
P1_34 C7_34 1.8153 . ?
C1_34 C2_34 1.3900 . ?
C1_34 C6_34 1.3900 . ?
C2_34 H2_34 0.9300 . ?
C2_34 C3_34 1.3900 . ?
C3_34 H3_34 0.9300 . ?
C3_34 C4_34 1.3900 . ?
C4_34 H4_34 0.9300 . ?
C4_34 C5_34 1.3900 . ?
C5_34 H5_34 0.9300 . ?
C5_34 C6_34 1.3900 . ?
C6_34 H6_34 0.9300 . ?
C16_34 H16_34 0.9300 . ?
C16_34 C17_34 1.3900 . ?
C16_34 C15_34 1.3900 . ?
C17_34 H17_34 0.9300 . ?
C17_34 C18_34 1.3900 . ?
C18_34 H18_34 0.9300 . ?
C18_34 C13_34 1.3900 . ?
C13_34 C14_34 1.3900 . ?
C14_34 H14_34 0.9300 . ?
C14_34 C15_34 1.3900 . ?
C15_34 H15_34 0.9300 . ?
C9_34 H9_34 0.9300 . ?
C9_34 C8_34 1.3900 . ?
C9_34 C10_34 1.3900 . ?
C8_34 H8_34 0.9300 . ?
C8_34 C7_34 1.3900 . ?
C7_34 C12_34 1.3900 . ?
C12_34 H12_34 0.9300 . ?
C12_34 C11_34 1.3900 . ?
C11_34 H11_34 0.9300 . ?
C11_34 C10_34 1.3900 . ?
C10_34 H10_34 0.9300 . ?
P1_35 C13_35 1.7222 . ?
P1_35 C1_35 1.7318 . ?
P1_35 C7_35 1.8092 . ?
C14_35 H14_35 0.9300 . ?
C14_35 C15_35 1.3900 . ?
C14_35 C13_35 1.3900 . ?
C15_35 H15_35 0.9300 . ?
C15_35 C16_35 1.3900 . ?
C16_35 H16_35 0.9300 . ?
C16_35 C17_35 1.3900 . ?
C17_35 H17_35 0.9300 . ?
C17_35 C18_35 1.3900 . ?
C18_35 H18_35 0.9300 . ?
C18_35 C13_35 1.3900 . ?
C6_35 H6_35 0.9300 . ?
C6_35 C1_35 1.3900 . ?
C6_35 C5_35 1.3900 . ?
C1_35 C2_35 1.3900 . ?
C2_35 H2_35 0.9300 . ?
C2_35 C3_35 1.3900 . ?
C3_35 H3_35 0.9300 . ?
C3_35 C4_35 1.3900 . ?
C4_35 H4_35 0.9300 . ?
C4_35 C5_35 1.3900 . ?
C5_35 H5_35 0.9300 . ?
C11_35 H11_35 0.9300 . ?
C11_35 C10_35 1.3900 . ?
C11_35 C12_35 1.3900 . ?
C10_35 H10_35 0.9300 . ?
C10_35 C9_35 1.3900 . ?
C9_35 H9_35 0.9300 . ?
C9_35 C8_35 1.3900 . ?
C8_35 H8_35 0.9300 . ?
C8_35 C7_35 1.3900 . ?
C7_35 C12_35 1.3900 . ?
C12_35 H12_35 0.9300 . ?
C14_36 H14_36 0.9300 . ?
C14_36 C15_36 1.3900 . ?
C14_36 C13_36 1.3900 . ?
C15_36 H15_36 0.9300 . ?
C15_36 C16_36 1.3900 . ?
C16_36 H16_36 0.9300 . ?
C16_36 C17_36 1.3900 . ?
C17_36 H17_36 0.9300 . ?
C17_36 C18_36 1.3900 . ?
C18_36 H18_36 0.9300 . ?
C18_36 C13_36 1.3900 . ?
C13_36 P1_36 1.6853 . ?
C7_36 C8_36 1.3900 . ?
C7_36 C12_36 1.3900 . ?
C7_36 P1_36 1.6831 . ?
C8_36 H8_36 0.9300 . ?
C8_36 C9_36 1.3900 . ?
C9_36 H9_36 0.9300 . ?
C9_36 C10_36 1.3900 . ?
C10_36 H10_36 0.9300 . ?
C10_36 C11_36 1.3900 . ?
C11_36 H11_36 0.9300 . ?
C11_36 C12_36 1.3900 . ?
C12_36 H12_36 0.9300 . ?
P1_36 C1_36 1.7294 . ?
C1_36 C2_36 1.3900 . ?
C1_36 C6_36 1.3900 . ?
C2_36 H2_36 0.9300 . ?
C2_36 C3_36 1.3900 . ?
C3_36 H3_36 0.9300 . ?
C3_36 C4_36 1.3900 . ?
C4_36 H4_36 0.9300 . ?
C4_36 C5_36 1.3900 . ?
C5_36 H5_36 0.9300 . ?
C5_36 C6_36 1.3900 . ?
C6_36 H6_36 0.9300 . ?
C2_37 H2_37 0.9300 . ?
C2_37 C1_37 1.3900 . ?
C2_37 C3_37 1.3900 . ?
C1_37 C6_37 1.3900 . ?
C1_37 P1_37 1.8110 . ?
C6_37 H6_37 0.9300 . ?
C6_37 C5_37 1.3900 . ?
C5_37 H5_37 0.9300 . ?
C5_37 C4_37 1.3900 . ?
C4_37 H4_37 0.9300 . ?
C4_37 C3_37 1.3900 . ?
C3_37 H3_37 0.9300 . ?
P1_37 C7_37 1.6628 . ?
P1_37 C13_37 1.8157 . ?
C8_37 H8_37 0.9300 . ?
C8_37 C9_37 1.3900 . ?
C8_37 C7_37 1.3900 . ?
C9_37 H9_37 0.9300 . ?
C9_37 C10_37 1.3900 . ?
C10_37 H10_37 0.9300 . ?
C10_37 C11_37 1.3900 . ?
C11_37 H11_37 0.9300 . ?
C11_37 C12_37 1.3900 . ?
C12_37 H12_37 0.9300 . ?
C12_37 C7_37 1.3900 . ?
C13_37 C14_37 1.3900 . ?
C13_37 C18_37 1.3900 . ?
C14_37 H14_37 0.9300 . ?
C14_37 C15_37 1.3900 . ?
C15_37 H15_37 0.9300 . ?
C15_37 C16_37 1.3900 . ?
C16_37 H16_37 0.9300 . ?
C16_37 C17_37 1.3900 . ?
C17_37 H17_37 0.9300 . ?
C17_37 C18_37 1.3900 . ?
C18_37 H18_37 0.9300 . ?
C1_38 C6_38 1.3900 . ?
C1_38 C2_38 1.3900 . ?
C6_38 H6_38 0.9300 . ?
C6_38 C5_38 1.3900 . ?
C5_38 H5_38 0.9300 . ?
C5_38 C4_38 1.3900 . ?
C4_38 H4_38 0.9300 . ?
C4_38 C3_38 1.3900 . ?
C3_38 H3_38 0.9300 . ?
C3_38 C2_38 1.3900 . ?
C2_38 H2_38 0.9300 . ?
C12_38 H12_38 0.9300 . ?
C12_38 C7_38 1.3900 . ?
C12_38 C11_38 1.3900 . ?
C7_38 C8_38 1.3900 . ?
C8_38 H8_38 0.9300 . ?
C8_38 C9_38 1.3900 . ?
C9_38 H9_38 0.9300 . ?
C9_38 C10_38 1.3900 . ?
C10_38 H10_38 0.9300 . ?
C10_38 C11_38 1.3900 . ?
C11_38 H11_38 0.9300 . ?
C13_38 C18_38 1.4001 . ?
C13_38 C14_38 1.3059 . ?
C18_38 H18_38 0.9300 . ?
C18_38 C17_38 1.4217 . ?
C17_38 H17_38 0.9300 . ?
C17_38 C16_38 1.4320 . ?
C16_38 H16_38 0.9300 . ?
C16_38 C15_38 1.4421 . ?
C15_38 H15_38 0.9300 . ?
C15_38 C14_38 1.4441 . ?
C14_38 H14_38 0.9300 . ?
P1_39 C13_39 1.7885 . ?
P1_39 C7_39 1.8502 . ?
P1_39 C1_39 1.8031 . ?
C13_39 C18_39 1.3900 . ?
C13_39 C14_39 1.3900 . ?
C18_39 H18_39 0.9300 . ?
C18_39 C17_39 1.3900 . ?
C17_39 H17_39 0.9300 . ?
C17_39 C16_39 1.3900 . ?
C16_39 H16_39 0.9300 . ?
C16_39 C15_39 1.3900 . ?
C15_39 H15_39 0.9300 . ?
C15_39 C14_39 1.3900 . ?
C14_39 H14_39 0.9300 . ?
C8_39 H8_39 0.9300 . ?
C8_39 C9_39 1.3900 . ?
C8_39 C7_39 1.3900 . ?
C9_39 H9_39 0.9300 . ?
C9_39 C10_39 1.3900 . ?
C10_39 H10_39 0.9300 . ?
C10_39 C11_39 1.3900 . ?
C11_39 H11_39 0.9300 . ?
C11_39 C12_39 1.3900 . ?
C12_39 H12_39 0.9300 . ?
C12_39 C7_39 1.3900 . ?
C6_39 H6_39 0.9300 . ?
C6_39 C5_39 1.3900 . ?
C6_39 C1_39 1.3900 . ?
C5_39 H5_39 0.9300 . ?
C5_39 C4_39 1.3900 . ?
C4_39 H4_39 0.9300 . ?
C4_39 C3_39 1.3900 . ?
C3_39 H3_39 0.9300 . ?
C3_39 C2_39 1.3900 . ?
C2_39 H2_39 0.9300 . ?
C2_39 C1_39 1.3900 . ?
S1_40 C1_40 1.7553 . ?
F3_40 C7_40 1.3117 . ?
C7_40 F2_40 1.2829 . ?
C7_40 F1_40 1.3510 . ?
C7_40 C4_40 1.5209 . ?
C3_40 H3_40 0.9300 . ?
C3_40 C4_40 1.3900 . ?
C3_40 C2_40 1.3900 . ?
C4_40 C5_40 1.3900 . ?
C5_40 H5_40 0.9300 . ?
C5_40 C6_40 1.3900 . ?
C6_40 H6_40 0.9300 . ?
C6_40 C1_40 1.3900 . ?
C1_40 C2_40 1.3900 . ?
C2_40 H2_40 0.9300 . ?

loop_
_geom_torsion_atom_site_label_1
_geom_torsion_atom_site_label_2
_geom_torsion_atom_site_label_3
_geom_torsion_atom_site_label_4
_geom_torsion
_geom_torsion_site_symmetry_1
_geom_torsion_site_symmetry_2
_geom_torsion_site_symmetry_3
_geom_torsion_site_symmetry_4
_geom_torsion_publ_flag
Ag1 S1_14 C1_14 C2_14 178.4 . . . . ?
Ag1 S1_14 C1_14 C6_14 -0.7 . . . . ?
Ag2 S1_30 C1_30 C2_30 178.6 . . . . ?
Ag2 S1_30 C1_30 C6_30 -1.5 . . . . ?
Ag3 S1_11 C1_11 C2_11 171.6 . . . . ?
Ag3 S1_11 C1_11 C6_11 -6.9 . . . . ?
Ag7 S1_5 C1_5 C6_5 -151.8 . . . . ?
Ag7 S1_5 C1_5 C2_5 30.0 . . . . ?
Ag8 S1_8 C1_8 C6_8 157.2 . . . . ?
Ag8 S1_8 C1_8 C2_8 -25.2 . . . . ?
Ag9 S1_16 C1_16 C2_16 29.7 . . . . ?
Ag9 S1_16 C1_16 C6_16 -151.1 . . . . ?
Ag10 S1_19 C1_19 C6_19 -9.8 . . . . ?
Ag10 S1_19 C1_19 C2_19 172.0 . . . . ?
Ag11 S1_4 C1_4 C2_4 159.6 . . . . ?
Ag11 S1_4 C1_4 C6_4 -22.7 . . . . ?
Ag13 S1_27 C1_27 C2_27 -147.0 . . . . ?
Ag13 S1_27 C1_27 C6_27 33.0 . . . . ?
Ag16 S1_12 C1_12 C2_12 80.6 . . . . ?
Ag16 S1_12 C1_12 C6_12 -100.6 . . . . ?
Ag17 S1_5 C1_5 C6_5 -29.1 . . . . ?
Ag17 S1_5 C1_5 C2_5 152.7 . . . . ?
Ag17 S1_6 C1_6 C6_6 142.7 . . . . ?
Ag17 S1_6 C1_6 C2_6 -37.4 . . . . ?
Ag18 S1_25 C1_25 C6_25 -102.6 . . . . ?
Ag18 S1_25 C1_25 C2_25 78.8 . . . . ?
Ag19 S1_22 C1_22 C6_22 -106.1 . . . . ?
Ag19 S1_22 C1_22 C2_22 74.3 . . . . ?
Ag20 S1_16 C1_16 C2_16 144.7 . . . . ?
Ag20 S1_16 C1_16 C6_16 -36.2 . . . . ?
Ag20 S1_17 C1_17 C2_17 -49.0 . . . . ?
Ag20 S1_17 C1_17 C6_17 130.9 . . . . ?
Ag21 S1_28 C1_28 C2_28 -146.4 . . . . ?
Ag21 S1_28 C1_28 C6_28 35.6 . . . . ?
Ag22 S1_29 C1_29 C6_29 33.6 . . . . ?
Ag22 S1_29 C1_29 C2_29 -148.8 . . . . ?
Ag23 S1_11 C1_11 C2_11 -126.2 . . . . ?
Ag23 S1_11 C1_11 C6_11 55.3 . . . . ?
Ag23 S1_26 C1_26 C6_26 29.2 . . . . ?
Ag23 S1_26 C1_26 C2_26 -152.0 . . . . ?
Ag24 S1_13 C1_13 C2_13 -148.2 . . . . ?
Ag24 S1_13 C1_13 C6_13 34.5 . . . . ?
Ag25 S1_21 C1_21 C6_21 -147.4 . . . . ?
Ag25 S1_21 C1_21 C2_21 33.5 . . . . ?
Ag26 S1_23 C1_23 C2_23 -145.5 . . . . ?
Ag26 S1_23 C1_23 C6_23 37.2 . . . . ?
Ag27 S1_1 C1_1 C6_1 -33.5 . . . . ?
Ag27 S1_1 C1_1 C2_1 146.0 . . . . ?
Ag27 S1_27 C1_27 C2_27 -28.8 . . . . ?
Ag27 S1_27 C1_27 C6_27 151.2 . . . . ?
Cu1 S1_9 C1_9 C6_9 24.1 . . . . ?
Cu1 S1_9 C1_9 C2_9 -157.1 . . . . ?
Cu1 S1_10 C1_10 C2_10 48.4 . . . . ?
Cu1 S1_10 C1_10 C6_10 -130.6 . . . . ?
Cu2 S1_19 C1_19 C6_19 105.6 . . . . ?
Cu2 S1_19 C1_19 C2_19 -72.5 . . . . ?
Cu2 S1_27 C1_27 C2_27 103.3 . . . . ?
Cu2 S1_27 C1_27 C6_27 -76.7 . . . . ?
Cu2 P1_39 C13_39 C18_39 -23.3 . . . . ?
Cu2 P1_39 C13_39 C14_39 158.3 . . . . ?
Cu2 P1_39 C7_39 C8_39 -51.2 . . . . ?
Cu2 P1_39 C7_39 C12_39 126.8 . . . . ?
Cu2 P1_39 C1_39 C6_39 -35.1 . . . . ?
Cu2 P1_39 C1_39 C2_39 138.0 . . . . ?
Cu3 S1_15 C1_15 C2_15 -134.5 . . . . ?
Cu3 S1_15 C1_15 C6_15 44.7 . . . . ?
Cu3 S1_20 C1_20 C2_20 -151.4 . . . . ?
Cu3 S1_20 C1_20 C6_20 29.6 . . . . ?
Cu4 P1 C1_38 C6_38 -30.3 . . . . ?
Cu4 P1 C1_38 C2_38 146.4 . . . . ?
Cu4 P1 C7_38 C12_38 -58.5 . . . . ?
Cu4 P1 C7_38 C8_38 117.5 . . . . ?
Cu4 P1 C13_38 C18_38 -43.4 . . . . ?
Cu4 P1 C13_38 C14_38 135.9 . . . . ?
Cu4 S1_4 C1_4 C2_4 -82.9 . . . . ?
Cu4 S1_4 C1_4 C6_4 94.8 . . . . ?
Cu4 S1_5 C1_5 C6_5 101.4 . . . . ?
Cu4 S1_5 C1_5 C2_5 -76.8 . . . . ?
Cu5 S1_8 C1_8 C6_8 -86.1 . . . . ?
Cu5 S1_8 C1_8 C2_8 91.4 . . . . ?
Cu5 S1_16 C1_16 C2_16 -86.6 . . . . ?
Cu5 S1_16 C1_16 C6_16 92.6 . . . . ?
Cu5 P1_33 C13_33 C18_33 127.7 . . . . ?
Cu5 P1_33 C13_33 C14_33 -51.5 . . . . ?
Cu5 P1_33 C1_33 C6_33 -25.3 . . . . ?
Cu5 P1_33 C1_33 C2_33 150.9 . . . . ?
Cu5 P1_33 C7_33 C8_33 137.4 . . . . ?
Cu5 P1_33 C7_33 C12_33 -36.8 . . . . ?
Cu6 S1_20 C1_20 C2_20 109.8 . . . . ?
Cu6 S1_20 C1_20 C6_20 -69.2 . . . . ?
Cu6 S1_21 C1_21 C6_21 -33.3 . . . . ?
Cu6 S1_21 C1_21 C2_21 147.7 . . . . ?
Cu6 S1_22 C1_22 C6_22 121.6 . . . . ?
Cu6 S1_22 C1_22 C2_22 -58.0 . . . . ?
Cu7 S1_17 C1_17 C2_17 80.9 . . . . ?
Cu7 S1_17 C1_17 C6_17 -99.1 . . . . ?
Cu7 S1_18 C1_18 C6_18 18.1 . . . . ?
Cu7 S1_18 C1_18 C2_18 -162.4 . . . . ?
Cu7 S1_20 C1_20 C2_20 19.4 . . . . ?
Cu7 S1_20 C1_20 C6_20 -159.5 . . . . ?
Cu8 S1_13 C1_13 C2_13 -14.0 . . . . ?
Cu8 S1_13 C1_13 C6_13 168.7 . . . . ?
Cu8 S1_14 C1_14 C2_14 89.5 . . . . ?
Cu8 S1_14 C1_14 C6_14 -89.6 . . . . ?
Cu8 S1_22 C1_22 C6_22 -6.0 . . . . ?
Cu8 S1_22 C1_22 C2_22 174.4 . . . . ?
Cu28 S1_9 C1_9 C6_9 -78.2 . . . . ?
Cu28 S1_9 C1_9 C2_9 100.6 . . . . ?
Cu28 S1_12 C1_12 C2_12 -52.0 . . . . ?
Cu28 S1_12 C1_12 C6_12 126.9 . . . . ?
Cu28 S1_28 C1_28 C2_28 -30.1 . . . . ?
Cu28 S1_28 C1_28 C6_28 151.9 . . . . ?
Cu10 S1_6 C1_6 C6_6 -88.0 . . . . ?
Cu10 S1_6 C1_6 C2_6 91.9 . . . . ?
Cu10 S1_7 C1_7 C2_7 -162.7 . . . . ?
Cu10 S1_7 C1_7 C6_7 17.3 . . . . ?
Cu10 S1_9 C1_9 C6_9 -167.9 . . . . ?
Cu10 S1_9 C1_9 C2_9 10.9 . . . . ?
Cu11 S1_14 C1_14 C2_14 -27.1 . . . . ?
Cu11 S1_14 C1_14 C6_14 153.7 . . . . ?
Cu11 S1_15 C1_15 C2_15 -58.3 . . . . ?
Cu11 S1_15 C1_15 C6_15 121.0 . . . . ?
Cu12 S1_11 C1_11 C2_11 86.9 . . . . ?
Cu12 S1_11 C1_11 C6_11 -91.6 . . . . ?
Cu12 S1_12 C1_12 C2_12 -179.9 . . . . ?
Cu12 S1_12 C1_12 C6_12 -1.0 . . . . ?
Cu12 S1_29 C1_29 C6_29 169.1 . . . . ?
Cu12 S1_29 C1_29 C2_29 -13.2 . . . . ?
Cu13 S1_7 C1_7 C2_7 -81.0 . . . . ?
Cu13 S1_7 C1_7 C6_7 99.0 . . . . ?
Cu13 S1_8 C1_8 C6_8 28.7 . . . . ?
Cu13 S1_8 C1_8 C2_8 -153.7 . . . . ?
Cu13 S1_28 C1_28 C2_28 70.9 . . . . ?
Cu13 S1_28 C1_28 C6_28 -107.1 . . . . ?
Cu14 S1_10 C1_10 C2_10 125.0 . . . . ?
Cu14 S1_10 C1_10 C6_10 -53.9 . . . . ?
Cu14 S1_11 C1_11 C2_11 -24.4 . . . . ?
Cu14 S1_11 C1_11 C6_11 157.2 . . . . ?
Cu15 S1_18 C1_18 C6_18 97.8 . . . . ?
Cu15 S1_18 C1_18 C2_18 -82.8 . . . . ?
Cu15 S1_19 C1_19 C6_19 -146.8 . . . . ?
Cu15 S1_19 C1_19 C2_19 35.0 . . . . ?
Cu15 S1_21 C1_21 C6_21 70.2 . . . . ?
Cu15 S1_21 C1_21 C2_21 -108.9 . . . . ?
Cu16 S1_29 C1_29 C6_29 -63.5 . . . . ?
Cu16 S1_29 C1_29 C2_29 114.2 . . . . ?
Cu16 P1_35 C13_35 C14_35 31.2 . . . . ?
Cu16 P1_35 C13_35 C18_35 -140.0 . . . . ?
Cu16 P1_35 C1_35 C6_35 -134.8 . . . . ?
Cu16 P1_35 C1_35 C2_35 50.4 . . . . ?
Cu16 P1_35 C7_35 C8_35 -151.5 . . . . ?
Cu16 P1_35 C7_35 C12_35 33.4 . . . . ?
Cu17 S1_24 C1_24 C2_24 -72.0 . . . . ?
Cu17 S1_24 C1_24 C6_24 107.4 . . . . ?
Cu17 S1_25 C1_25 C6_25 123.9 . . . . ?
Cu17 S1_25 C1_25 C2_25 -54.7 . . . . ?
Cu17 S1_26 C1_26 C6_26 148.2 . . . . ?
Cu17 S1_26 C1_26 C2_26 -33.0 . . . . ?
Cu18 S1_6 C1_6 C6_6 10.5 . . . . ?
Cu18 S1_6 C1_6 C2_6 -169.6 . . . . ?
Cu18 S1_9 C1_9 C6_9 102.0 . . . . ?
Cu18 S1_9 C1_9 C2_9 -79.2 . . . . ?
Cu18 S1_10 C1_10 C2_10 -29.9 . . . . ?
Cu18 S1_10 C1_10 C6_10 151.2 . . . . ?
Cu18 P1_34 C1_34 C2_34 38.0 . . . . ?
Cu18 P1_34 C1_34 C6_34 -137.5 . . . . ?
Cu18 P1_34 C13_34 C18_34 -122.2 . . . . ?
Cu18 P1_34 C13_34 C14_34 59.3 . . . . ?
Cu18 P1_34 C7_34 C8_34 42.1 . . . . ?
Cu18 P1_34 C7_34 C12_34 -141.8 . . . . ?
Cu19 S1_15 C1_15 C2_15 141.1 . . . . ?
Cu19 S1_15 C1_15 C6_15 -39.7 . . . . ?
Cu19 S1_17 C1_17 C2_17 -177.3 . . . . ?
Cu19 S1_17 C1_17 C6_17 2.6 . . . . ?
Cu19 S1_20 C1_20 C2_20 -68.8 . . . . ?
Cu19 S1_20 C1_20 C6_20 112.2 . . . . ?
Cu20 S1_2 C1_2 C2_2 -88.8 . . . . ?
Cu20 S1_2 C1_2 C6_2 90.7 . . . . ?
Cu20 S1_4 C1_4 C2_4 33.7 . . . . ?
Cu20 S1_4 C1_4 C6_4 -148.7 . . . . ?
Cu20 S1_26 C1_26 C6_26 -109.3 . . . . ?
Cu20 S1_26 C1_26 C2_26 69.5 . . . . ?
Cu21 S1_13 C1_13 C2_13 117.5 . . . . ?
Cu21 S1_13 C1_13 C6_13 -59.8 . . . . ?
Cu21 P1_36 C1_36 C2_36 -144.8 . . . . ?
Cu21 P1_36 C1_36 C6_36 32.4 . . . . ?
Cu22 S1_30 C1_30 C2_30 -24.0 . . . . ?
Cu22 S1_30 C1_30 C6_30 155.9 . . . . ?
Cu22 S1_40 C1_40 C6_40 125.4 . . . . ?
Cu22 S1_40 C1_40 C2_40 -52.0 . . . . ?
Cu23 S1_1 C1_1 C6_1 91.2 . . . . ?
Cu23 S1_1 C1_1 C2_1 -89.3 . . . . ?
Cu23 S1_2 C1_2 C2_2 -169.1 . . . . ?
Cu23 S1_2 C1_2 C6_2 10.5 . . . . ?
Cu23 S1_24 C1_24 C2_24 -163.4 . . . . ?
Cu23 S1_24 C1_24 C6_24 16.0 . . . . ?
Cu24 S1_23 C1_23 C2_23 116.4 . . . . ?
Cu24 S1_23 C1_23 C6_23 -60.9 . . . . ?
Cu24 P1_37 C7_37 C8_37 20.6 . . . . ?
Cu24 P1_37 C7_37 C12_37 -162.3 . . . . ?
Cu24 P1_37 C13_37 C14_37 48.6 . . . . ?
Cu24 P1_37 C13_37 C18_37 -134.7 . . . . ?
Cu25 S1_1 C1_1 C6_1 -167.5 . . . . ?
Cu25 S1_1 C1_1 C2_1 12.0 . . . . ?
Cu25 P1_31 C7_31 C12_31 -27.0 . . . . ?
Cu25 P1_31 C7_31 C8_31 139.2 . . . . ?
Cu25 P1_31 C1_31 C6_31 -33.2 . . . . ?
Cu25 P1_31 C1_31 C2_31 149.3 . . . . ?
Cu25 S1_40 C1_40 C6_40 -44.4 . . . . ?
Cu25 S1_40 C1_40 C2_40 138.3 . . . . ?
Cu26 S1_24 C1_24 C2_24 25.4 . . . . ?
Cu26 S1_24 C1_24 C6_24 -155.1 . . . . ?
Cu26 S1_40 C1_40 C6_40 47.2 . . . . ?
Cu26 S1_40 C1_40 C2_40 -130.2 . . . . ?
Cu27 S1_23 C1_23 C2_23 -14.5 . . . . ?
Cu27 S1_23 C1_23 C6_23 168.2 . . . . ?
Cu27 S1_25 C1_25 C6_25 -3.2 . . . . ?
Cu27 S1_25 C1_25 C2_25 178.3 . . . . ?
Cu27 S1_30 C1_30 C2_30 86.6 . . . . ?
Cu27 S1_30 C1_30 C6_30 -93.5 . . . . ?
P1 C1_38 C6_38 C5_38 176.8 . . . . ?
P1 C1_38 C2_38 C3_38 -176.6 . . . . ?
P1 C7_38 C8_38 C9_38 -175.8 . . . . ?
P1 C13_38 C18_38 C17_38 175.7 . . . . ?
P1 C13_38 C14_38 C15_38 -172.3 . . . . ?
S1_1 C1_1 C6_1 C5_1 179.5 . . . . ?
S1_1 C1_1 C2_1 C3_1 -179.5 . . . . ?
C1_1 C6_1 C5_1 C4_1 0.0 . . . . ?
C6_1 C1_1 C2_1 C3_1 0.0 . . . . ?
C6_1 C5_1 C4_1 C3_1 0.0 . . . . ?
C6_1 C5_1 C4_1 C7_1 -178.7 . . . . ?
C5_1 C4_1 C3_1 C2_1 0.0 . . . . ?
C5_1 C4_1 C7_1 F1_1 -71.5 . . . . ?
C5_1 C4_1 C7_1 F3_1 53.0 . . . . ?
C5_1 C4_1 C7_1 F2_1 170.0 . . . . ?
C4_1 C3_1 C2_1 C1_1 0.0 . . . . ?
C3_1 C4_1 C7_1 F1_1 109.8 . . . . ?
C3_1 C4_1 C7_1 F3_1 -125.7 . . . . ?
C3_1 C4_1 C7_1 F2_1 -8.7 . . . . ?
C2_1 C1_1 C6_1 C5_1 0.0 . . . . ?
C7_1 C4_1 C3_1 C2_1 178.6 . . . . ?
S1_2 C1_2 C2_2 C3_2 179.6 . . . . ?
S1_2 C1_2 C6_2 C5_2 -179.5 . . . . ?
C1_2 C2_2 C3_2 C4_2 0.0 . . . . ?
C2_2 C1_2 C6_2 C5_2 0.0 . . . . ?
C2_2 C3_2 C4_2 C5_2 0.0 . . . . ?
C2_2 C3_2 C4_2 C7_2 -179.2 . . . . ?
C3_2 C4_2 C5_2 C6_2 0.0 . . . . ?
C3_2 C4_2 C7_2 F3_2 -27.5 . . . . ?
C3_2 C4_2 C7_2 F1_2 93.3 . . . . ?
C3_2 C4_2 C7_2 F2_2 -148.2 . . . . ?
C4_2 C5_2 C6_2 C1_2 0.0 . . . . ?
C5_2 C4_2 C7_2 F3_2 153.3 . . . . ?
C5_2 C4_2 C7_2 F1_2 -86.0 . . . . ?
C5_2 C4_2 C7_2 F2_2 32.6 . . . . ?
C6_2 C1_2 C2_2 C3_2 0.0 . . . . ?
C7_2 C4_2 C5_2 C6_2 179.3 . . . . ?
S1_4 C1_4 C2_4 C3_4 177.7 . . . . ?
S1_4 C1_4 C6_4 C5_4 -177.7 . . . . ?
C1_4 C2_4 C3_4 C4_4 0.0 . . . . ?
C2_4 C1_4 C6_4 C5_4 0.0 . . . . ?
C2_4 C3_4 C4_4 C5_4 0.0 . . . . ?
C2_4 C3_4 C4_4 C7_4 -177.4 . . . . ?
C3_4 C4_4 C5_4 C6_4 0.0 . . . . ?
C3_4 C4_4 C7_4 F2_4 -110.2 . . . . ?
C3_4 C4_4 C7_4 F1_4 16.3 . . . . ?
C3_4 C4_4 C7_4 F3_4 128.8 . . . . ?
C4_4 C5_4 C6_4 C1_4 0.0 . . . . ?
C5_4 C4_4 C7_4 F2_4 72.4 . . . . ?
C5_4 C4_4 C7_4 F1_4 -161.0 . . . . ?
C5_4 C4_4 C7_4 F3_4 -48.5 . . . . ?
C6_4 C1_4 C2_4 C3_4 0.0 . . . . ?
C7_4 C4_4 C5_4 C6_4 177.4 . . . . ?
S1_5 C1_5 C6_5 C5_5 -178.2 . . . . ?
S1_5 C1_5 C2_5 C3_5 178.2 . . . . ?
C1_5 C6_5 C5_5 C4_5 0.0 . . . . ?
C6_5 C1_5 C2_5 C3_5 0.0 . . . . ?
C6_5 C5_5 C4_5 C3_5 0.0 . . . . ?
C6_5 C5_5 C4_5 C7_5 179.1 . . . . ?
C5_5 C4_5 C3_5 C2_5 0.0 . . . . ?
C5_5 C4_5 C7_5 F3_5 134.5 . . . . ?
C5_5 C4_5 C7_5 F2_5 -106.7 . . . . ?
C5_5 C4_5 C7_5 F1_5 9.9 . . . . ?
C4_5 C3_5 C2_5 C1_5 0.0 . . . . ?
C3_5 C4_5 C7_5 F3_5 -46.4 . . . . ?
C3_5 C4_5 C7_5 F2_5 72.4 . . . . ?
C3_5 C4_5 C7_5 F1_5 -171.0 . . . . ?
C2_5 C1_5 C6_5 C5_5 0.0 . . . . ?
C7_5 C4_5 C3_5 C2_5 -179.1 . . . . ?
S1_6 C1_6 C6_6 C5_6 179.9 . . . . ?
S1_6 C1_6 C2_6 C3_6 -179.9 . . . . ?
C1_6 C6_6 C5_6 C4_6 0.0 . . . . ?
C6_6 C1_6 C2_6 C3_6 0.0 . . . . ?
C6_6 C5_6 C4_6 C3_6 0.0 . . . . ?
C6_6 C5_6 C4_6 C7_6 178.6 . . . . ?
C5_6 C4_6 C3_6 C2_6 0.0 . . . . ?
C5_6 C4_6 C7_6 F1_6 -19.6 . . . . ?
C5_6 C4_6 C7_6 F3_6 -140.5 . . . . ?
C5_6 C4_6 C7_6 F2_6 100.2 . . . . ?
C4_6 C3_6 C2_6 C1_6 0.0 . . . . ?
C3_6 C4_6 C7_6 F1_6 159.1 . . . . ?
C3_6 C4_6 C7_6 F3_6 38.2 . . . . ?
C3_6 C4_6 C7_6 F2_6 -81.1 . . . . ?
C2_6 C1_6 C6_6 C5_6 0.0 . . . . ?
C7_6 C4_6 C3_6 C2_6 -178.7 . . . . ?
S1_7 C1_7 C6_7 C5_7 180.0 . . . . ?
F2_7 C7_7 C4_7 C3_7 -27.2 . . . . ?
F2_7 C7_7 C4_7 C5_7 153.3 . . . . ?
F3_7 C7_7 C4_7 C3_7 93.0 . . . . ?
F3_7 C7_7 C4_7 C5_7 -86.6 . . . . ?
F1_7 C7_7 C4_7 C3_7 -150.3 . . . . ?
F1_7 C7_7 C4_7 C5_7 30.2 . . . . ?
C7_7 C4_7 C3_7 C2_7 -179.5 . . . . ?
C7_7 C4_7 C5_7 C6_7 179.5 . . . . ?
C4_7 C3_7 C2_7 C1_7 0.0 . . . . ?
C3_7 C4_7 C5_7 C6_7 0.0 . . . . ?
C3_7 C2_7 C1_7 S1_7 -180.0 . . . . ?
C3_7 C2_7 C1_7 C6_7 0.0 . . . . ?
C2_7 C1_7 C6_7 C5_7 0.0 . . . . ?
C1_7 C6_7 C5_7 C4_7 0.0 . . . . ?
C5_7 C4_7 C3_7 C2_7 0.0 . . . . ?
S1_8 C1_8 C6_8 C5_8 177.6 . . . . ?
S1_8 C1_8 C2_8 C3_8 -177.6 . . . . ?
C1_8 C6_8 C5_8 C4_8 0.0 . . . . ?
C6_8 C1_8 C2_8 C3_8 0.0 . . . . ?
C6_8 C5_8 C4_8 C3_8 0.0 . . . . ?
C6_8 C5_8 C4_8 C7_8 -178.7 . . . . ?
C5_8 C4_8 C3_8 C2_8 0.0 . . . . ?
C5_8 C4_8 C7_8 F1_8 -94.2 . . . . ?
C5_8 C4_8 C7_8 F2_8 144.9 . . . . ?
C5_8 C4_8 C7_8 F3_8 30.3 . . . . ?
C4_8 C3_8 C2_8 C1_8 0.0 . . . . ?
C3_8 C4_8 C7_8 F1_8 87.2 . . . . ?
C3_8 C4_8 C7_8 F2_8 -33.8 . . . . ?
C3_8 C4_8 C7_8 F3_8 -148.4 . . . . ?
C2_8 C1_8 C6_8 C5_8 0.0 . . . . ?
C7_8 C4_8 C3_8 C2_8 178.7 . . . . ?
S1_9 C1_9 C6_9 C5_9 178.8 . . . . ?
S1_9 C1_9 C2_9 C3_9 -178.8 . . . . ?
C1_9 C6_9 C5_9 C4_9 0.0 . . . . ?
C6_9 C1_9 C2_9 C3_9 0.0 . . . . ?
C6_9 C5_9 C4_9 C3_9 0.0 . . . . ?
C6_9 C5_9 C4_9 C7_9 -179.0 . . . . ?
C5_9 C4_9 C3_9 C2_9 0.0 . . . . ?
C5_9 C4_9 C7_9 F2_9 -12.5 . . . . ?
C5_9 C4_9 C7_9 F1_9 -137.4 . . . . ?
C5_9 C4_9 C7_9 F3_9 104.5 . . . . ?
C4_9 C3_9 C2_9 C1_9 0.0 . . . . ?
C3_9 C4_9 C7_9 F2_9 168.5 . . . . ?
C3_9 C4_9 C7_9 F1_9 43.5 . . . . ?
C3_9 C4_9 C7_9 F3_9 -74.6 . . . . ?
C2_9 C1_9 C6_9 C5_9 0.0 . . . . ?
C7_9 C4_9 C3_9 C2_9 179.1 . . . . ?
S1_10 C1_10 C6_10 C5_10 179.0 . . . . ?
C3_10 C2_10 C1_10 S1_10 -178.9 . . . . ?
C3_10 C2_10 C1_10 C6_10 0.0 . . . . ?
C3_10 C4_10 C7_10 F1_10 85.8 . . . . ?
C3_10 C4_10 C7_10 F2_10 -38.4 . . . . ?
C3_10 C4_10 C7_10 F3_10 -153.0 . . . . ?
C2_10 C3_10 C4_10 C5_10 0.0 . . . . ?
C2_10 C3_10 C4_10 C7_10 179.2 . . . . ?
C2_10 C1_10 C6_10 C5_10 0.0 . . . . ?
C1_10 C6_10 C5_10 C4_10 0.0 . . . . ?
C6_10 C5_10 C4_10 C3_10 0.0 . . . . ?
C6_10 C5_10 C4_10 C7_10 -179.2 . . . . ?
C5_10 C4_10 C7_10 F1_10 -95.0 . . . . ?
C5_10 C4_10 C7_10 F2_10 140.8 . . . . ?
C5_10 C4_10 C7_10 F3_10 26.1 . . . . ?
C4_10 C3_10 C2_10 C1_10 0.0 . . . . ?
S1_11 C1_11 C6_11 C5_11 178.5 . . . . ?
C5_11 C4_11 C3_11 C2_11 0.0 . . . . ?
C5_11 C4_11 C7_11 F2_11 5.1 . . . . ?
C5_11 C4_11 C7_11 F3_11 -117.6 . . . . ?
C5_11 C4_11 C7_11 F1_11 124.0 . . . . ?
C4_11 C5_11 C6_11 C1_11 0.0 . . . . ?
C4_11 C3_11 C2_11 C1_11 0.0 . . . . ?
C3_11 C4_11 C7_11 F2_11 -176.3 . . . . ?
C3_11 C4_11 C7_11 F3_11 61.0 . . . . ?
C3_11 C4_11 C7_11 F1_11 -57.4 . . . . ?
C3_11 C2_11 C1_11 S1_11 -178.5 . . . . ?
C3_11 C2_11 C1_11 C6_11 0.0 . . . . ?
C2_11 C1_11 C6_11 C5_11 0.0 . . . . ?
C6_11 C5_11 C4_11 C3_11 0.0 . . . . ?
C6_11 C5_11 C4_11 C7_11 178.6 . . . . ?
C7_11 C4_11 C3_11 C2_11 -178.7 . . . . ?
C2_12 C3_12 C4_12 C5_12 0.0 . . . . ?
C2_12 C3_12 C4_12 C7_12 -179.2 . . . . ?
C3_12 C2_12 C1_12 S1_12 178.9 . . . . ?
C3_12 C2_12 C1_12 C6_12 0.0 . . . . ?
C3_12 C4_12 C5_12 C6_12 0.0 . . . . ?
C3_12 C4_12 C7_12 F2_12 -35.5 . . . . ?
C3_12 C4_12 C7_12 F3_12 83.3 . . . . ?
C3_12 C4_12 C7_12 F1_12 -158.8 . . . . ?
C4_12 C5_12 C6_12 C1_12 0.0 . . . . ?
C5_12 C4_12 C7_12 F2_12 145.3 . . . . ?
C5_12 C4_12 C7_12 F3_12 -95.9 . . . . ?
C5_12 C4_12 C7_12 F1_12 22.0 . . . . ?
C5_12 C6_12 C1_12 S1_12 -178.9 . . . . ?
C5_12 C6_12 C1_12 C2_12 0.0 . . . . ?
C1_12 C2_12 C3_12 C4_12 0.0 . . . . ?
C7_12 C4_12 C5_12 C6_12 179.2 . . . . ?
S1_13 C1_13 C2_13 C3_13 -177.3 . . . . ?
S1_13 C1_13 C6_13 C5_13 177.3 . . . . ?
C1_13 C2_13 C3_13 C4_13 0.0 . . . . ?
C2_13 C1_13 C6_13 C5_13 0.0 . . . . ?
C2_13 C3_13 C4_13 C5_13 0.0 . . . . ?
C2_13 C3_13 C4_13 C7_13 178.8 . . . . ?
C3_13 C4_13 C5_13 C6_13 0.0 . . . . ?
C3_13 C4_13 C7_13 F1_13 105.2 . . . . ?
C3_13 C4_13 C7_13 F2_13 -22.7 . . . . ?
C3_13 C4_13 C7_13 F3_13 -137.1 . . . . ?
C4_13 C5_13 C6_13 C1_13 0.0 . . . . ?
C5_13 C4_13 C7_13 F1_13 -76.0 . . . . ?
C5_13 C4_13 C7_13 F2_13 156.1 . . . . ?
C5_13 C4_13 C7_13 F3_13 41.7 . . . . ?
C6_13 C1_13 C2_13 C3_13 0.0 . . . . ?
C7_13 C4_13 C5_13 C6_13 -178.8 . . . . ?
S1_14 C1_14 C2_14 C3_14 -179.2 . . . . ?
S1_14 C1_14 C6_14 C5_14 179.1 . . . . ?
C1_14 C2_14 C3_14 C4_14 0.0 . . . . ?
C2_14 C1_14 C6_14 C5_14 0.0 . . . . ?
C2_14 C3_14 C4_14 C5_14 0.0 . . . . ?
C2_14 C3_14 C4_14 C7_14 -179.9 . . . . ?
C3_14 C4_14 C5_14 C6_14 0.0 . . . . ?
C3_14 C4_14 C7_14 F3_14 -123.6 . . . . ?
C3_14 C4_14 C7_14 F2_14 -3.0 . . . . ?
C3_14 C4_14 C7_14 F1_14 118.7 . . . . ?
C4_14 C5_14 C6_14 C1_14 0.0 . . . . ?
C5_14 C4_14 C7_14 F3_14 56.5 . . . . ?
C5_14 C4_14 C7_14 F2_14 177.1 . . . . ?
C5_14 C4_14 C7_14 F1_14 -61.2 . . . . ?
C6_14 C1_14 C2_14 C3_14 0.0 . . . . ?
C7_14 C4_14 C5_14 C6_14 179.9 . . . . ?
S1_15 C1_15 C2_15 C3_15 179.3 . . . . ?
S1_15 C1_15 C6_15 C5_15 -179.3 . . . . ?
C1_15 C2_15 C3_15 C4_15 0.0 . . . . ?
C2_15 C1_15 C6_15 C5_15 0.0 . . . . ?
C2_15 C3_15 C4_15 C5_15 0.0 . . . . ?
C2_15 C3_15 C4_15 C7_15 -178.4 . . . . ?
C3_15 C4_15 C5_15 C6_15 0.0 . . . . ?
C3_15 C4_15 C7_15 F3_15 -20.6 . . . . ?
C3_15 C4_15 C7_15 F2_15 95.6 . . . . ?
C3_15 C4_15 C7_15 F1_15 -146.6 . . . . ?
C4_15 C5_15 C6_15 C1_15 0.0 . . . . ?
C5_15 C4_15 C7_15 F3_15 161.0 . . . . ?
C5_15 C4_15 C7_15 F2_15 -82.7 . . . . ?
C5_15 C4_15 C7_15 F1_15 35.1 . . . . ?
C6_15 C1_15 C2_15 C3_15 0.0 . . . . ?
C7_15 C4_15 C5_15 C6_15 178.3 . . . . ?
S1_16 C1_16 C2_16 C3_16 179.2 . . . . ?
S1_16 C1_16 C6_16 C5_16 -179.2 . . . . ?
C1_16 C2_16 C3_16 C4_16 0.0 . . . . ?
C2_16 C1_16 C6_16 C5_16 0.0 . . . . ?
C2_16 C3_16 C4_16 C5_16 0.0 . . . . ?
C2_16 C3_16 C4_16 C7_16 -178.4 . . . . ?
C3_16 C4_16 C5_16 C6_16 0.0 . . . . ?
C3_16 C4_16 C7_16 F2_16 87.5 . . . . ?
C3_16 C4_16 C7_16 F1_16 -31.8 . . . . ?
C3_16 C4_16 C7_16 F3_16 -157.6 . . . . ?
C4_16 C5_16 C6_16 C1_16 0.0 . . . . ?
C5_16 C4_16 C7_16 F2_16 -90.9 . . . . ?
C5_16 C4_16 C7_16 F1_16 149.9 . . . . ?
C5_16 C4_16 C7_16 F3_16 24.1 . . . . ?
C6_16 C1_16 C2_16 C3_16 0.0 . . . . ?
C7_16 C4_16 C5_16 C6_16 178.3 . . . . ?
S1_17 C1_17 C2_17 C3_17 179.9 . . . . ?
S1_17 C1_17 C6_17 C5_17 -179.9 . . . . ?
C7_17 C4_17 C5_17 C6_17 -179.7 . . . . ?
F1_17 C7_17 C4_17 C3_17 -4.8 . . . . ?
F1_17 C7_17 C4_17 C5_17 174.9 . . . . ?
F2_17 C7_17 C4_17 C3_17 115.5 . . . . ?
F2_17 C7_17 C4_17 C5_17 -64.8 . . . . ?
F3_17 C7_17 C4_17 C3_17 -127.4 . . . . ?
F3_17 C7_17 C4_17 C5_17 52.4 . . . . ?
C1_17 C2_17 C3_17 C4_17 0.0 . . . . ?
C2_17 C1_17 C6_17 C5_17 0.0 . . . . ?
C2_17 C3_17 C4_17 C7_17 179.7 . . . . ?
C2_17 C3_17 C4_17 C5_17 0.0 . . . . ?
C3_17 C4_17 C5_17 C6_17 0.0 . . . . ?
C4_17 C5_17 C6_17 C1_17 0.0 . . . . ?
C6_17 C1_17 C2_17 C3_17 0.0 . . . . ?
S1_18 C1_18 C6_18 C5_18 179.5 . . . . ?
S1_18 C1_18 C2_18 C3_18 -179.5 . . . . ?
C7_18 C4_18 C3_18 C2_18 -178.5 . . . . ?
F3_18 C7_18 C4_18 C5_18 -93.9 . . . . ?
F3_18 C7_18 C4_18 C3_18 84.6 . . . . ?
F2_18 C7_18 C4_18 C5_18 146.5 . . . . ?
F2_18 C7_18 C4_18 C3_18 -35.0 . . . . ?
F1_18 C7_18 C4_18 C5_18 25.0 . . . . ?
F1_18 C7_18 C4_18 C3_18 -156.4 . . . . ?
C1_18 C6_18 C5_18 C4_18 0.0 . . . . ?
C6_18 C1_18 C2_18 C3_18 0.0 . . . . ?
C6_18 C5_18 C4_18 C7_18 178.5 . . . . ?
C6_18 C5_18 C4_18 C3_18 0.0 . . . . ?
C5_18 C4_18 C3_18 C2_18 0.0 . . . . ?
C4_18 C3_18 C2_18 C1_18 0.0 . . . . ?
C2_18 C1_18 C6_18 C5_18 0.0 . . . . ?
S1_19 C1_19 C2_19 C3_19 178.2 . . . . ?
C6_19 C1_19 C2_19 C3_19 0.2 . . . . ?
C1_19 C6_19 C5_19 C4_19 -2.2 . . . . ?
C1_19 C2_19 C3_19 C4_19 -0.6 . . . . ?
C3_19 C4_19 C5_19 C6_19 1.8 . . . . ?
C3_19 C4_19 C7_19 F3_19 -109.4 . . . . ?
C3_19 C4_19 C7_19 F2_19 12.6 . . . . ?
C3_19 C4_19 C7_19 F1_19 125.9 . . . . ?
C5_19 C6_19 C1_19 S1_19 -176.8 . . . . ?
C5_19 C6_19 C1_19 C2_19 1.3 . . . . ?
C5_19 C4_19 C3_19 C2_19 -0.4 . . . . ?
C5_19 C4_19 C7_19 F3_19 73.5 . . . . ?
C5_19 C4_19 C7_19 F2_19 -164.5 . . . . ?
C5_19 C4_19 C7_19 F1_19 -51.2 . . . . ?
C7_19 C4_19 C3_19 C2_19 -177.1 . . . . ?
C7_19 C4_19 C5_19 C6_19 178.6 . . . . ?
F3_20 C7_20 C4_20 C3_20 35.8 . . . . ?
F3_20 C7_20 C4_20 C5_20 -145.6 . . . . ?
F1_20 C7_20 C4_20 C3_20 161.1 . . . . ?
F1_20 C7_20 C4_20 C5_20 -20.3 . . . . ?
F2_20 C7_20 C4_20 C3_20 -82.2 . . . . ?
F2_20 C7_20 C4_20 C5_20 96.4 . . . . ?
C7_20 C4_20 C5_20 C6_20 -178.6 . . . . ?
C2_20 C3_20 C4_20 C7_20 178.6 . . . . ?
C2_20 C3_20 C4_20 C5_20 0.0 . . . . ?
C3_20 C2_20 C1_20 S1_20 -179.0 . . . . ?
C3_20 C2_20 C1_20 C6_20 0.0 . . . . ?
C3_20 C4_20 C5_20 C6_20 0.0 . . . . ?
C4_20 C5_20 C6_20 C1_20 0.0 . . . . ?
C5_20 C6_20 C1_20 S1_20 179.0 . . . . ?
C5_20 C6_20 C1_20 C2_20 0.0 . . . . ?
C1_20 C2_20 C3_20 C4_20 0.0 . . . . ?
S1_21 C1_21 C6_21 C5_21 -179.1 . . . . ?
S1_21 C1_21 C2_21 C3_21 179.1 . . . . ?
F3_21 C7_21 C4_21 C5_21 178.2 . . . . ?
F3_21 C7_21 C4_21 C3_21 -3.2 . . . . ?
C7_21 C4_21 C3_21 C2_21 -178.6 . . . . ?
F2_21 C7_21 C4_21 C5_21 -68.9 . . . . ?
F2_21 C7_21 C4_21 C3_21 109.6 . . . . ?
C1_21 C6_21 C5_21 C4_21 0.0 . . . . ?
C6_21 C1_21 C2_21 C3_21 0.0 . . . . ?
C6_21 C5_21 C4_21 C7_21 178.6 . . . . ?
C6_21 C5_21 C4_21 C3_21 0.0 . . . . ?
C5_21 C4_21 C3_21 C2_21 0.0 . . . . ?
C4_21 C3_21 C2_21 C1_21 0.0 . . . . ?
C2_21 C1_21 C6_21 C5_21 0.0 . . . . ?
F1_21 C7_21 C4_21 C5_21 47.0 . . . . ?
F1_21 C7_21 C4_21 C3_21 -134.4 . . . . ?
S1_22 C1_22 C6_22 C5_22 -179.6 . . . . ?
S1_22 C1_22 C2_22 C3_22 179.6 . . . . ?
C1_22 C6_22 C5_22 C4_22 0.0 . . . . ?
C6_22 C1_22 C2_22 C3_22 0.0 . . . . ?
C6_22 C5_22 C4_22 C3_22 0.0 . . . . ?
C6_22 C5_22 C4_22 C7_22 -179.8 . . . . ?
C5_22 C4_22 C3_22 C2_22 0.0 . . . . ?
C5_22 C4_22 C7_22 F2_22 113.5 . . . . ?
C5_22 C4_22 C7_22 F1_22 -7.7 . . . . ?
C5_22 C4_22 C7_22 F3_22 -126.1 . . . . ?
C4_22 C3_22 C2_22 C1_22 0.0 . . . . ?
C3_22 C4_22 C7_22 F2_22 -66.3 . . . . ?
C3_22 C4_22 C7_22 F1_22 172.5 . . . . ?
C3_22 C4_22 C7_22 F3_22 54.1 . . . . ?
C2_22 C1_22 C6_22 C5_22 0.0 . . . . ?
C7_22 C4_22 C3_22 C2_22 179.8 . . . . ?
C2_23 C3_23 C4_23 C5_23 0.0 . . . . ?
C2_23 C3_23 C4_23 C7_23 179.8 . . . . ?
C3_23 C2_23 C1_23 S1_23 -177.2 . . . . ?
C3_23 C2_23 C1_23 C6_23 0.0 . . . . ?
C3_23 C4_23 C5_23 C6_23 0.0 . . . . ?
C3_23 C4_23 C7_23 F1_23 -105.2 . . . . ?
C3_23 C4_23 C7_23 F2_23 130.7 . . . . ?
C3_23 C4_23 C7_23 F3_23 11.6 . . . . ?
C4_23 C5_23 C6_23 C1_23 0.0 . . . . ?
C5_23 C4_23 C7_23 F1_23 74.5 . . . . ?
C5_23 C4_23 C7_23 F2_23 -49.5 . . . . ?
C5_23 C4_23 C7_23 F3_23 -168.7 . . . . ?
C5_23 C6_23 C1_23 S1_23 177.5 . . . . ?
C5_23 C6_23 C1_23 C2_23 0.0 . . . . ?
C1_23 C2_23 C3_23 C4_23 0.0 . . . . ?
C7_23 C4_23 C5_23 C6_23 -179.7 . . . . ?
S1_24 C1_24 C2_24 C3_24 179.4 . . . . ?
S1_24 C1_24 C6_24 C5_24 -179.4 . . . . ?
C1_24 C2_24 C3_24 C4_24 0.0 . . . . ?
C2_24 C1_24 C6_24 C5_24 0.0 . . . . ?
C2_24 C3_24 C4_24 C5_24 0.0 . . . . ?
C2_24 C3_24 C4_24 C7_24 -179.4 . . . . ?
C3_24 C4_24 C5_24 C6_24 0.0 . . . . ?
C3_24 C4_24 C7_24 F3_24 -25.4 . . . . ?
C3_24 C4_24 C7_24 F2_24 -148.4 . . . . ?
C3_24 C4_24 C7_24 F1_24 95.8 . . . . ?
C4_24 C5_24 C6_24 C1_24 0.0 . . . . ?
C5_24 C4_24 C7_24 F3_24 155.2 . . . . ?
C5_24 C4_24 C7_24 F2_24 32.2 . . . . ?
C5_24 C4_24 C7_24 F1_24 -83.6 . . . . ?
C6_24 C1_24 C2_24 C3_24 0.0 . . . . ?
C7_24 C4_24 C5_24 C6_24 179.4 . . . . ?
S1_25 C1_25 C6_25 C5_25 -178.5 . . . . ?
S1_25 C1_25 C2_25 C3_25 178.6 . . . . ?
C1_25 C6_25 C5_25 C4_25 0.0 . . . . ?
C6_25 C1_25 C2_25 C3_25 0.0 . . . . ?
C6_25 C5_25 C4_25 C3_25 0.0 . . . . ?
C6_25 C5_25 C4_25 C7_25 179.6 . . . . ?
C5_25 C4_25 C3_25 C2_25 0.0 . . . . ?
C5_25 C4_25 C7_25 F3_25 22.1 . . . . ?
C5_25 C4_25 C7_25 F2_25 146.8 . . . . ?
C5_25 C4_25 C7_25 F1_25 -95.9 . . . . ?
C4_25 C3_25 C2_25 C1_25 0.0 . . . . ?
C3_25 C4_25 C7_25 F3_25 -158.3 . . . . ?
C3_25 C4_25 C7_25 F2_25 -33.6 . . . . ?
C3_25 C4_25 C7_25 F1_25 83.6 . . . . ?
C2_25 C1_25 C6_25 C5_25 0.0 . . . . ?
C7_25 C4_25 C3_25 C2_25 -179.6 . . . . ?
S1_26 C1_26 C2_26 C3_26 -178.8 . . . . ?
F2_26 C7_26 C4_26 C3_26 55.2 . . . . ?
F2_26 C7_26 C4_26 C5_26 -126.1 . . . . ?
C7_26 C4_26 C5_26 C6_26 -178.7 . . . . ?
C6_26 C1_26 C2_26 C3_26 0.0 . . . . ?
C1_26 C6_26 C5_26 C4_26 0.0 . . . . ?
C1_26 C2_26 C3_26 C4_26 0.0 . . . . ?
C2_26 C3_26 C4_26 C7_26 178.6 . . . . ?
C2_26 C3_26 C4_26 C5_26 0.0 . . . . ?
C3_26 C4_26 C5_26 C6_26 0.0 . . . . ?
C5_26 C6_26 C1_26 S1_26 178.8 . . . . ?
C5_26 C6_26 C1_26 C2_26 0.0 . . . . ?
F3_26 C7_26 C4_26 C3_26 -63.0 . . . . ?
F3_26 C7_26 C4_26 C5_26 115.7 . . . . ?
F1_26 C7_26 C4_26 C3_26 -179.2 . . . . ?
F1_26 C7_26 C4_26 C5_26 -0.5 . . . . ?
S1_27 C1_27 C6_27 C5_27 180.0 . . . . ?
C2_27 C1_27 C6_27 C5_27 0.0 . . . . ?
C1_27 C2_27 C3_27 C4_27 0.0 . . . . ?
C1_27 C6_27 C5_27 C4_27 0.0 . . . . ?
C6_27 C5_27 C4_27 C3_27 0.0 . . . . ?
C6_27 C5_27 C4_27 C7_27 -178.5 . . . . ?
C5_27 C4_27 C3_27 C2_27 0.0 . . . . ?
C5_27 C4_27 C7_27 F3_27 -43.4 . . . . ?
C5_27 C4_27 C7_27 F1_27 -163.3 . . . . ?
C5_27 C4_27 C7_27 F2_27 77.1 . . . . ?
C3_27 C2_27 C1_27 S1_27 -180.0 . . . . ?
C3_27 C2_27 C1_27 C6_27 0.0 . . . . ?
C3_27 C4_27 C7_27 F3_27 138.1 . . . . ?
C3_27 C4_27 C7_27 F1_27 18.2 . . . . ?
C3_27 C4_27 C7_27 F2_27 -101.4 . . . . ?
C7_27 C4_27 C3_27 C2_27 178.5 . . . . ?
S1_28 C1_28 C2_28 C3_28 -177.9 . . . . ?
S1_28 C1_28 C6_28 C5_28 178.1 . . . . ?
F2_28 C7_28 C4_28 C3_28 167.4 . . . . ?
F2_28 C7_28 C4_28 C5_28 -14.9 . . . . ?
C7_28 C4_28 C5_28 C6_28 -177.6 . . . . ?
F1_28 C7_28 C4_28 C3_28 37.2 . . . . ?
F1_28 C7_28 C4_28 C5_28 -145.1 . . . . ?
C1_28 C2_28 C3_28 C4_28 0.0 . . . . ?
C2_28 C1_28 C6_28 C5_28 0.0 . . . . ?
C2_28 C3_28 C4_28 C7_28 177.8 . . . . ?
C2_28 C3_28 C4_28 C5_28 0.0 . . . . ?
C3_28 C4_28 C5_28 C6_28 0.0 . . . . ?
C4_28 C5_28 C6_28 C1_28 0.0 . . . . ?
C6_28 C1_28 C2_28 C3_28 0.0 . . . . ?
F3_28 C7_28 C4_28 C3_28 -78.8 . . . . ?
F3_28 C7_28 C4_28 C5_28 98.9 . . . . ?
S1_29 C1_29 C6_29 C5_29 177.7 . . . . ?
S1_29 C1_29 C2_29 C3_29 -177.7 . . . . ?
F3_29 C7_29 C4_29 C5_29 -83.5 . . . . ?
F3_29 C7_29 C4_29 C3_29 99.5 . . . . ?
F1_29 C7_29 C4_29 C5_29 42.6 . . . . ?
F1_29 C7_29 C4_29 C3_29 -134.4 . . . . ?
F2_29 C7_29 C4_29 C5_29 153.1 . . . . ?
F2_29 C7_29 C4_29 C3_29 -23.9 . . . . ?
C7_29 C4_29 C3_29 C2_29 176.9 . . . . ?
C1_29 C6_29 C5_29 C4_29 0.0 . . . . ?
C6_29 C1_29 C2_29 C3_29 0.0 . . . . ?
C6_29 C5_29 C4_29 C7_29 -177.1 . . . . ?
C6_29 C5_29 C4_29 C3_29 0.0 . . . . ?
C5_29 C4_29 C3_29 C2_29 0.0 . . . . ?
C4_29 C3_29 C2_29 C1_29 0.0 . . . . ?
C2_29 C1_29 C6_29 C5_29 0.0 . . . . ?
S1_30 C1_30 C6_30 C5_30 -179.9 . . . . ?
C7_30 C4_30 C3_30 C2_30 -179.7 . . . . ?
F1_30 C7_30 C4_30 C5_30 22.2 . . . . ?
F1_30 C7_30 C4_30 C3_30 -158.1 . . . . ?
F3_30 C7_30 C4_30 C5_30 -100.1 . . . . ?
F3_30 C7_30 C4_30 C3_30 79.6 . . . . ?
F2_30 C7_30 C4_30 C5_30 141.4 . . . . ?
F2_30 C7_30 C4_30 C3_30 -38.9 . . . . ?
C2_30 C1_30 C6_30 C5_30 0.0 . . . . ?
C1_30 C2_30 C3_30 C4_30 0.0 . . . . ?
C1_30 C6_30 C5_30 C4_30 0.0 . . . . ?
C6_30 C5_30 C4_30 C7_30 179.7 . . . . ?
C6_30 C5_30 C4_30 C3_30 0.0 . . . . ?
C5_30 C4_30 C3_30 C2_30 0.0 . . . . ?
C3_30 C2_30 C1_30 S1_30 179.9 . . . . ?
C3_30 C2_30 C1_30 C6_30 0.0 . . . . ?
P1_31 C7_31 C12_31 C11_31 165.9 . . . . ?
P1_31 C7_31 C8_31 C9_31 -166.4 . . . . ?
C7_31 P1_31 C1_31 C6_31 -151.9 . . . . ?
C7_31 P1_31 C1_31 C2_31 30.7 . . . . ?
C7_31 C12_31 C11_31 C10_31 0.0 . . . . ?
C12_31 C7_31 C8_31 C9_31 0.0 . . . . ?
C12_31 C11_31 C10_31 C9_31 0.0 . . . . ?
C11_31 C10_31 C9_31 C8_31 0.0 . . . . ?
C10_31 C9_31 C8_31 C7_31 0.0 . . . . ?
C8_31 C7_31 C12_31 C11_31 0.0 . . . . ?
C18_31 C17_31 C16_31 C15_31 0.0 . . . . ?
C17_31 C18_31 C13_31 P1_31 165.2 . . . . ?
C17_31 C18_31 C13_31 C14_31 0.0 . . . . ?
C17_31 C16_31 C15_31 C14_31 0.0 . . . . ?
C16_31 C15_31 C14_31 C13_31 0.0 . . . . ?
C15_31 C14_31 C13_31 P1_31 -161.8 . . . . ?
C15_31 C14_31 C13_31 C18_31 0.0 . . . . ?
C13_31 P1_31 C7_31 C12_31 -163.0 . . . . ?
C13_31 P1_31 C7_31 C8_31 3.3 . . . . ?
C13_31 P1_31 C1_31 C6_31 97.1 . . . . ?
C13_31 P1_31 C1_31 C2_31 -80.3 . . . . ?
C13_31 C18_31 C17_31 C16_31 0.0 . . . . ?
C6_31 C5_31 C4_31 C3_31 0.0 . . . . ?
C5_31 C6_31 C1_31 P1_31 -177.7 . . . . ?
C5_31 C6_31 C1_31 C2_31 0.0 . . . . ?
C5_31 C4_31 C3_31 C2_31 0.0 . . . . ?
C4_31 C3_31 C2_31 C1_31 0.0 . . . . ?
C3_31 C2_31 C1_31 P1_31 177.2 . . . . ?
C3_31 C2_31 C1_31 C6_31 0.0 . . . . ?
C1_31 P1_31 C7_31 C12_31 94.8 . . . . ?
C1_31 P1_31 C7_31 C8_31 -98.9 . . . . ?
C1_31 C6_31 C5_31 C4_31 0.0 . . . . ?
C13_32 C14_32 C15_32 C16_32 0.0 . . . . ?
C14_32 C13_32 C18_32 C17_32 0.0 . . . . ?
C14_32 C13_32 P1_32 Cu19 -130.3 . . . . ?
C14_32 C13_32 P1_32 C7_32 -10.5 . . . . ?
C14_32 C13_32 P1_32 C1_32 104.4 . . . . ?
C14_32 C15_32 C16_32 C17_32 0.0 . . . . ?
C15_32 C16_32 C17_32 C18_32 0.0 . . . . ?
C16_32 C17_32 C18_32 C13_32 0.0 . . . . ?
C18_32 C13_32 C14_32 C15_32 0.0 . . . . ?
C18_32 C13_32 P1_32 Cu19 40.5 . . . . ?
C18_32 C13_32 P1_32 C7_32 160.3 . . . . ?
C18_32 C13_32 P1_32 C1_32 -84.8 . . . . ?
C10_32 C9_32 C8_32 C7_32 0.0 . . . . ?
C9_32 C10_32 C11_32 C12_32 0.0 . . . . ?
C9_32 C8_32 C7_32 C12_32 0.0 . . . . ?
C9_32 C8_32 C7_32 P1_32 176.5 . . . . ?
C8_32 C7_32 C12_32 C11_32 0.0 . . . . ?
C8_32 C7_32 P1_32 Cu19 -118.2 . . . . ?
C8_32 C7_32 P1_32 C13_32 118.1 . . . . ?
C8_32 C7_32 P1_32 C1_32 6.4 . . . . ?
C7_32 C12_32 C11_32 C10_32 0.0 . . . . ?
C12_32 C7_32 P1_32 Cu19 58.2 . . . . ?
C12_32 C7_32 P1_32 C13_32 -65.5 . . . . ?
C12_32 C7_32 P1_32 C1_32 -177.2 . . . . ?
C11_32 C10_32 C9_32 C8_32 0.0 . . . . ?
C6_32 C1_32 C2_32 C3_32 0.0 . . . . ?
C6_32 C1_32 P1_32 Cu19 39.9 . . . . ?
C6_32 C1_32 P1_32 C13_32 166.2 . . . . ?
C6_32 C1_32 P1_32 C7_32 -82.2 . . . . ?
C1_32 C6_32 C5_32 C4_32 0.0 . . . . ?
C1_32 C2_32 C3_32 C4_32 0.0 . . . . ?
C2_32 C1_32 P1_32 Cu19 -146.7 . . . . ?
C2_32 C1_32 P1_32 C13_32 -20.4 . . . . ?
C2_32 C1_32 P1_32 C7_32 91.2 . . . . ?
C2_32 C3_32 C4_32 C5_32 0.0 . . . . ?
C3_32 C4_32 C5_32 C6_32 0.0 . . . . ?
C5_32 C6_32 C1_32 C2_32 0.0 . . . . ?
C5_32 C6_32 C1_32 P1_32 173.5 . . . . ?
P1_32 C13_32 C14_32 C15_32 170.4 . . . . ?
P1_32 C13_32 C18_32 C17_32 -171.1 . . . . ?
P1_32 C7_32 C12_32 C11_32 -176.4 . . . . ?
P1_32 C1_32 C2_32 C3_32 -173.3 . . . . ?
P1_33 C1_33 C2_33 C3_33 -176.1 . . . . ?
P1_33 C7_33 C8_33 C9_33 -173.9 . . . . ?
P1_33 C7_33 C12_33 C11_33 174.3 . . . . ?
C18_33 C17_33 C16_33 C15_33 0.0 . . . . ?
C17_33 C18_33 C13_33 P1_33 -179.2 . . . . ?
C17_33 C18_33 C13_33 C14_33 0.0 . . . . ?
C17_33 C16_33 C15_33 C14_33 0.0 . . . . ?
C16_33 C15_33 C14_33 C13_33 0.0 . . . . ?
C15_33 C14_33 C13_33 P1_33 179.2 . . . . ?
C15_33 C14_33 C13_33 C18_33 0.0 . . . . ?
C13_33 P1_33 C1_33 C6_33 101.5 . . . . ?
C13_33 P1_33 C1_33 C2_33 -82.3 . . . . ?
C13_33 P1_33 C7_33 C8_33 12.3 . . . . ?
C13_33 P1_33 C7_33 C12_33 -161.9 . . . . ?
C13_33 C18_33 C17_33 C16_33 0.0 . . . . ?
C6_33 C1_33 C2_33 C3_33 0.0 . . . . ?
C1_33 P1_33 C13_33 C18_33 1.8 . . . . ?
C1_33 P1_33 C13_33 C14_33 -177.4 . . . . ?
C1_33 P1_33 C7_33 C8_33 -97.2 . . . . ?
C1_33 P1_33 C7_33 C12_33 88.6 . . . . ?
C1_33 C6_33 C5_33 C4_33 0.0 . . . . ?
C1_33 C2_33 C3_33 C4_33 0.0 . . . . ?
C2_33 C3_33 C4_33 C5_33 0.0 . . . . ?
C3_33 C4_33 C5_33 C6_33 0.0 . . . . ?
C5_33 C6_33 C1_33 P1_33 176.3 . . . . ?
C5_33 C6_33 C1_33 C2_33 0.0 . . . . ?
C7_33 P1_33 C13_33 C18_33 -107.0 . . . . ?
C7_33 P1_33 C13_33 C14_33 73.8 . . . . ?
C7_33 P1_33 C1_33 C6_33 -151.7 . . . . ?
C7_33 P1_33 C1_33 C2_33 24.5 . . . . ?
C7_33 C8_33 C9_33 C10_33 0.0 . . . . ?
C8_33 C7_33 C12_33 C11_33 0.0 . . . . ?
C8_33 C9_33 C10_33 C11_33 0.0 . . . . ?
C9_33 C10_33 C11_33 C12_33 0.0 . . . . ?
C10_33 C11_33 C12_33 C7_33 0.0 . . . . ?
C12_33 C7_33 C8_33 C9_33 0.0 . . . . ?
P1_34 C1_34 C2_34 C3_34 -175.5 . . . . ?
P1_34 C1_34 C6_34 C5_34 175.3 . . . . ?
P1_34 C13_34 C14_34 C15_34 178.6 . . . . ?
P1_34 C7_34 C12_34 C11_34 -176.0 . . . . ?
C1_34 P1_34 C13_34 C18_34 -1.6 . . . . ?
C1_34 P1_34 C13_34 C14_34 179.8 . . . . ?
C1_34 P1_34 C7_34 C8_34 -82.2 . . . . ?
C1_34 P1_34 C7_34 C12_34 93.9 . . . . ?
C1_34 C2_34 C3_34 C4_34 0.0 . . . . ?
C2_34 C1_34 C6_34 C5_34 0.0 . . . . ?
C2_34 C3_34 C4_34 C5_34 0.0 . . . . ?
C3_34 C4_34 C5_34 C6_34 0.0 . . . . ?
C4_34 C5_34 C6_34 C1_34 0.0 . . . . ?
C6_34 C1_34 C2_34 C3_34 0.0 . . . . ?
C16_34 C17_34 C18_34 C13_34 0.0 . . . . ?
C17_34 C16_34 C15_34 C14_34 0.0 . . . . ?
C17_34 C18_34 C13_34 P1_34 -178.5 . . . . ?
C17_34 C18_34 C13_34 C14_34 0.0 . . . . ?
C18_34 C13_34 C14_34 C15_34 0.0 . . . . ?
C13_34 P1_34 C1_34 C2_34 -82.4 . . . . ?
C13_34 P1_34 C1_34 C6_34 102.2 . . . . ?
C13_34 P1_34 C7_34 C8_34 166.5 . . . . ?
C13_34 P1_34 C7_34 C12_34 -17.4 . . . . ?
C13_34 C14_34 C15_34 C16_34 0.0 . . . . ?
C15_34 C16_34 C17_34 C18_34 0.0 . . . . ?
C9_34 C8_34 C7_34 P1_34 176.2 . . . . ?
C9_34 C8_34 C7_34 C12_34 0.0 . . . . ?
C8_34 C9_34 C10_34 C11_34 0.0 . . . . ?
C8_34 C7_34 C12_34 C11_34 0.0 . . . . ?
C7_34 P1_34 C1_34 C2_34 163.8 . . . . ?
C7_34 P1_34 C1_34 C6_34 -11.6 . . . . ?
C7_34 P1_34 C13_34 C18_34 111.8 . . . . ?
C7_34 P1_34 C13_34 C14_34 -66.7 . . . . ?
C7_34 C12_34 C11_34 C10_34 0.0 . . . . ?
C12_34 C11_34 C10_34 C9_34 0.0 . . . . ?
C10_34 C9_34 C8_34 C7_34 0.0 . . . . ?
P1_35 C1_35 C2_35 C3_35 175.1 . . . . ?
P1_35 C7_35 C12_35 C11_35 175.3 . . . . ?
C14_35 C15_35 C16_35 C17_35 0.0 . . . . ?
C15_35 C14_35 C13_35 P1_35 -171.3 . . . . ?
C15_35 C14_35 C13_35 C18_35 0.0 . . . . ?
C15_35 C16_35 C17_35 C18_35 0.0 . . . . ?
C16_35 C17_35 C18_35 C13_35 0.0 . . . . ?
C17_35 C18_35 C13_35 P1_35 170.9 . . . . ?
C17_35 C18_35 C13_35 C14_35 0.0 . . . . ?
C13_35 P1_35 C1_35 C6_35 98.5 . . . . ?
C13_35 P1_35 C1_35 C2_35 -76.3 . . . . ?
C13_35 P1_35 C7_35 C8_35 -31.5 . . . . ?
C13_35 P1_35 C7_35 C12_35 153.4 . . . . ?
C13_35 C14_35 C15_35 C16_35 0.0 . . . . ?
C6_35 C1_35 C2_35 C3_35 0.0 . . . . ?
C1_35 P1_35 C13_35 C14_35 160.3 . . . . ?
C1_35 P1_35 C13_35 C18_35 -10.8 . . . . ?
C1_35 P1_35 C7_35 C8_35 78.3 . . . . ?
C1_35 P1_35 C7_35 C12_35 -96.8 . . . . ?
C1_35 C6_35 C5_35 C4_35 0.0 . . . . ?
C1_35 C2_35 C3_35 C4_35 0.0 . . . . ?
C2_35 C3_35 C4_35 C5_35 0.0 . . . . ?
C3_35 C4_35 C5_35 C6_35 0.0 . . . . ?
C5_35 C6_35 C1_35 P1_35 -174.6 . . . . ?
C5_35 C6_35 C1_35 C2_35 0.0 . . . . ?
C11_35 C10_35 C9_35 C8_35 0.0 . . . . ?
C10_35 C11_35 C12_35 C7_35 0.0 . . . . ?
C10_35 C9_35 C8_35 C7_35 0.0 . . . . ?
C9_35 C8_35 C7_35 P1_35 -174.9 . . . . ?
C9_35 C8_35 C7_35 C12_35 0.0 . . . . ?
C8_35 C7_35 C12_35 C11_35 0.0 . . . . ?
C7_35 P1_35 C13_35 C14_35 -91.5 . . . . ?
C7_35 P1_35 C13_35 C18_35 97.3 . . . . ?
C7_35 P1_35 C1_35 C6_35 -4.9 . . . . ?
C7_35 P1_35 C1_35 C2_35 -179.7 . . . . ?
C12_35 C11_35 C10_35 C9_35 0.0 . . . . ?
C14_36 C15_36 C16_36 C17_36 0.0 . . . . ?
C14_36 C13_36 P1_36 Cu21 36.5 . . . . ?
C14_36 C13_36 P1_36 C7_36 -90.0 . . . . ?
C14_36 C13_36 P1_36 C1_36 160.5 . . . . ?
C15_36 C14_36 C13_36 C18_36 0.0 . . . . ?
C15_36 C14_36 C13_36 P1_36 174.7 . . . . ?
C15_36 C16_36 C17_36 C18_36 0.0 . . . . ?
C16_36 C17_36 C18_36 C13_36 0.0 . . . . ?
C17_36 C18_36 C13_36 C14_36 0.0 . . . . ?
C17_36 C18_36 C13_36 P1_36 -174.4 . . . . ?
C18_36 C13_36 P1_36 Cu21 -149.0 . . . . ?
C18_36 C13_36 P1_36 C7_36 84.5 . . . . ?
C18_36 C13_36 P1_36 C1_36 -25.0 . . . . ?
C13_36 C14_36 C15_36 C16_36 0.0 . . . . ?
C13_36 P1_36 C1_36 C2_36 88.0 . . . . ?
C13_36 P1_36 C1_36 C6_36 -94.8 . . . . ?
C7_36 C8_36 C9_36 C10_36 0.0 . . . . ?
C7_36 P1_36 C1_36 C2_36 -19.1 . . . . ?
C7_36 P1_36 C1_36 C6_36 158.1 . . . . ?
C8_36 C7_36 C12_36 C11_36 0.0 . . . . ?
C8_36 C7_36 P1_36 Cu21 53.6 . . . . ?
C8_36 C7_36 P1_36 C13_36 -179.2 . . . . ?
C8_36 C7_36 P1_36 C1_36 -69.4 . . . . ?
C8_36 C9_36 C10_36 C11_36 0.0 . . . . ?
C9_36 C10_36 C11_36 C12_36 0.0 . . . . ?
C10_36 C11_36 C12_36 C7_36 0.0 . . . . ?
C12_36 C7_36 C8_36 C9_36 0.0 . . . . ?
C12_36 C7_36 P1_36 Cu21 -118.9 . . . . ?
C12_36 C7_36 P1_36 C13_36 8.3 . . . . ?
C12_36 C7_36 P1_36 C1_36 118.1 . . . . ?
P1_36 C7_36 C8_36 C9_36 -172.5 . . . . ?
P1_36 C7_36 C12_36 C11_36 172.4 . . . . ?
P1_36 C1_36 C2_36 C3_36 177.2 . . . . ?
P1_36 C1_36 C6_36 C5_36 -177.2 . . . . ?
C1_36 C2_36 C3_36 C4_36 0.0 . . . . ?
C2_36 C1_36 C6_36 C5_36 0.0 . . . . ?
C2_36 C3_36 C4_36 C5_36 0.0 . . . . ?
C3_36 C4_36 C5_36 C6_36 0.0 . . . . ?
C4_36 C5_36 C6_36 C1_36 0.0 . . . . ?
C6_36 C1_36 C2_36 C3_36 0.0 . . . . ?
C2_37 C1_37 C6_37 C5_37 0.0 . . . . ?
C2_37 C1_37 P1_37 Cu24 36.3 . . . . ?
C2_37 C1_37 P1_37 C7_37 168.7 . . . . ?
C2_37 C1_37 P1_37 C13_37 -85.2 . . . . ?
C1_37 C2_37 C3_37 C4_37 0.0 . . . . ?
C1_37 C6_37 C5_37 C4_37 0.0 . . . . ?
C1_37 P1_37 C7_37 C8_37 -109.2 . . . . ?
C1_37 P1_37 C7_37 C12_37 67.8 . . . . ?
C1_37 P1_37 C13_37 C14_37 171.7 . . . . ?
C1_37 P1_37 C13_37 C18_37 -11.6 . . . . ?
C6_37 C1_37 P1_37 Cu24 -150.7 . . . . ?
C6_37 C1_37 P1_37 C7_37 -18.2 . . . . ?
C6_37 C1_37 P1_37 C13_37 87.9 . . . . ?
C6_37 C5_37 C4_37 C3_37 0.0 . . . . ?
C5_37 C4_37 C3_37 C2_37 0.0 . . . . ?
C3_37 C2_37 C1_37 C6_37 0.0 . . . . ?
C3_37 C2_37 C1_37 P1_37 173.2 . . . . ?
P1_37 C1_37 C6_37 C5_37 -172.9 . . . . ?
P1_37 C13_37 C14_37 C15_37 176.9 . . . . ?
P1_37 C13_37 C18_37 C17_37 -176.6 . . . . ?
C8_37 C9_37 C10_37 C11_37 0.0 . . . . ?
C9_37 C8_37 C7_37 P1_37 177.3 . . . . ?
C9_37 C8_37 C7_37 C12_37 0.0 . . . . ?
C9_37 C10_37 C11_37 C12_37 0.0 . . . . ?
C10_37 C11_37 C12_37 C7_37 0.0 . . . . ?
C11_37 C12_37 C7_37 P1_37 -176.9 . . . . ?
C11_37 C12_37 C7_37 C8_37 0.0 . . . . ?
C7_37 P1_37 C13_37 C14_37 -81.0 . . . . ?
C7_37 P1_37 C13_37 C18_37 95.7 . . . . ?
C7_37 C8_37 C9_37 C10_37 0.0 . . . . ?
C13_37 P1_37 C7_37 C8_37 145.8 . . . . ?
C13_37 P1_37 C7_37 C12_37 -37.1 . . . . ?
C13_37 C14_37 C15_37 C16_37 0.0 . . . . ?
C14_37 C13_37 C18_37 C17_37 0.0 . . . . ?
C14_37 C15_37 C16_37 C17_37 0.0 . . . . ?
C15_37 C16_37 C17_37 C18_37 0.0 . . . . ?
C16_37 C17_37 C18_37 C13_37 0.0 . . . . ?
C18_37 C13_37 C14_37 C15_37 0.0 . . . . ?
C1_38 P1 C7_38 C12_38 174.5 . . . . ?
C1_38 P1 C7_38 C8_38 -9.5 . . . . ?
C1_38 P1 C13_38 C18_38 82.7 . . . . ?
C1_38 P1 C13_38 C14_38 -97.9 . . . . ?
C1_38 C6_38 C5_38 C4_38 0.0 . . . . ?
C6_38 C1_38 C2_38 C3_38 0.0 . . . . ?
C6_38 C5_38 C4_38 C3_38 0.0 . . . . ?
C5_38 C4_38 C3_38 C2_38 0.0 . . . . ?
C4_38 C3_38 C2_38 C1_38 0.0 . . . . ?
C2_38 C1_38 C6_38 C5_38 0.0 . . . . ?
C12_38 C7_38 C8_38 C9_38 0.0 . . . . ?
C7_38 P1 C1_38 C6_38 98.8 . . . . ?
C7_38 P1 C1_38 C2_38 -84.5 . . . . ?
C7_38 P1 C13_38 C18_38 -171.4 . . . . ?
C7_38 P1 C13_38 C14_38 7.9 . . . . ?
C7_38 C12_38 C11_38 C10_38 0.0 . . . . ?
C7_38 C8_38 C9_38 C10_38 0.0 . . . . ?
C8_38 C9_38 C10_38 C11_38 0.0 . . . . ?
C9_38 C10_38 C11_38 C12_38 0.0 . . . . ?
C11_38 C12_38 C7_38 P1 176.2 . . . . ?
C11_38 C12_38 C7_38 C8_38 0.0 . . . . ?
C13_38 P1 C1_38 C6_38 -155.8 . . . . ?
C13_38 P1 C1_38 C2_38 20.9 . . . . ?
C13_38 P1 C7_38 C12_38 66.6 . . . . ?
C13_38 P1 C7_38 C8_38 -117.4 . . . . ?
C13_38 C18_38 C17_38 C16_38 -0.6 . . . . ?
C18_38 C13_38 C14_38 C15_38 7.0 . . . . ?
C18_38 C17_38 C16_38 C15_38 1.4 . . . . ?
C17_38 C16_38 C15_38 C14_38 1.5 . . . . ?
C16_38 C15_38 C14_38 C13_38 -5.6 . . . . ?
C14_38 C13_38 C18_38 C17_38 -3.6 . . . . ?
P1_39 C13_39 C18_39 C17_39 -178.4 . . . . ?
P1_39 C13_39 C14_39 C15_39 178.4 . . . . ?
C13_39 P1_39 C7_39 C8_39 -179.4 . . . . ?
C13_39 P1_39 C7_39 C12_39 -1.4 . . . . ?
C13_39 P1_39 C1_39 C6_39 87.8 . . . . ?
C13_39 P1_39 C1_39 C2_39 -99.1 . . . . ?
C13_39 C18_39 C17_39 C16_39 0.0 . . . . ?
C18_39 C13_39 C14_39 C15_39 0.0 . . . . ?
C18_39 C17_39 C16_39 C15_39 0.0 . . . . ?
C17_39 C16_39 C15_39 C14_39 0.0 . . . . ?
C16_39 C15_39 C14_39 C13_39 0.0 . . . . ?
C14_39 C13_39 C18_39 C17_39 0.0 . . . . ?
C8_39 C9_39 C10_39 C11_39 0.0 . . . . ?
C9_39 C8_39 C7_39 P1_39 178.0 . . . . ?
C9_39 C8_39 C7_39 C12_39 0.0 . . . . ?
C9_39 C10_39 C11_39 C12_39 0.0 . . . . ?
C10_39 C11_39 C12_39 C7_39 0.0 . . . . ?
C11_39 C12_39 C7_39 P1_39 -178.0 . . . . ?
C11_39 C12_39 C7_39 C8_39 0.0 . . . . ?
C7_39 P1_39 C13_39 C18_39 106.4 . . . . ?
C7_39 P1_39 C13_39 C14_39 -72.0 . . . . ?
C7_39 P1_39 C1_39 C6_39 -159.3 . . . . ?
C7_39 P1_39 C1_39 C2_39 13.8 . . . . ?
C7_39 C8_39 C9_39 C10_39 0.0 . . . . ?
C6_39 C5_39 C4_39 C3_39 0.0 . . . . ?
C5_39 C6_39 C1_39 P1_39 173.1 . . . . ?
C5_39 C6_39 C1_39 C2_39 0.0 . . . . ?
C5_39 C4_39 C3_39 C2_39 0.0 . . . . ?
C4_39 C3_39 C2_39 C1_39 0.0 . . . . ?
C3_39 C2_39 C1_39 P1_39 -173.1 . . . . ?
C3_39 C2_39 C1_39 C6_39 0.0 . . . . ?
C1_39 P1_39 C13_39 C18_39 -144.1 . . . . ?
C1_39 P1_39 C13_39 C14_39 37.5 . . . . ?
C1_39 P1_39 C7_39 C8_39 69.2 . . . . ?
C1_39 P1_39 C7_39 C12_39 -112.8 . . . . ?
C1_39 C6_39 C5_39 C4_39 0.0 . . . . ?
S1_40 C1_40 C2_40 C3_40 177.4 . . . . ?
F3_40 C7_40 C4_40 C3_40 -1.0 . . . . ?
F3_40 C7_40 C4_40 C5_40 -179.6 . . . . ?
C7_40 C4_40 C5_40 C6_40 178.7 . . . . ?
F2_40 C7_40 C4_40 C3_40 -125.8 . . . . ?
F2_40 C7_40 C4_40 C5_40 55.6 . . . . ?
F1_40 C7_40 C4_40 C3_40 115.2 . . . . ?
F1_40 C7_40 C4_40 C5_40 -63.5 . . . . ?
C3_40 C4_40 C5_40 C6_40 0.0 . . . . ?
C4_40 C3_40 C2_40 C1_40 0.0 . . . . ?
C4_40 C5_40 C6_40 C1_40 0.0 . . . . ?
C5_40 C6_40 C1_40 S1_40 -177.3 . . . . ?
C5_40 C6_40 C1_40 C2_40 0.0 . . . . ?
C6_40 C1_40 C2_40 C3_40 0.0 . . . . ?
C2_40 C3_40 C4_40 C7_40 -178.6 . . . . ?
C2_40 C3_40 C4_40 C5_40 0.0 . . . . ?

loop_
_platon_squeeze_void_nr
_platon_squeeze_void_average_x
_platon_squeeze_void_average_y
_platon_squeeze_void_average_z
_platon_squeeze_void_volume
_platon_squeeze_void_count_electrons
_platon_squeeze_void_content
1 -0.004 0.000 0.004 21429 5996 ' '
